data_7028984
loop_
_publ_author_name
'Ciabatti, Iacopo'
'Femoni, Cristina'
'Gaboardi, Mattia'
'Iapalucci, Maria Carmela'
'Longoni, Giuliano'
'Pontiroli, Daniele'
'Ricc\`o, Mauro'
'Zacchini, Stefano'

_publ_section_title
;
 Structural rearrangements induced by acid-base reactions in metal
 carbonyl clusters: the case of [H3-nCo15Pd9C3(CO)38](n-) (n = 0-3).
;
_journal_issue 11
_journal_name_full 'Dalton transactions (Cambridge, England : 2003)'
_journal_page_first 4388
_journal_page_last 4399
_journal_paper_doi 10.1039/c3dt52527a
_journal_volume 43
_journal_year 2014
_chemical_formula_sum 'C69 H68 Co15 N3 O39 Pd9'
_chemical_formula_weight 3404.81
_chemical_name_systematic
; 
 ? 
;
_space_group_IT_number 14
_symmetry_cell_setting monoclinic
_symmetry_space_group_name_Hall '-P 2yn'
_symmetry_space_group_name_H-M 'P 1 21/n 1'
_atom_sites_solution_hydrogens geom
_atom_sites_solution_primary direct
_atom_sites_solution_secondary difmap
_audit_creation_method SHELXL-97
_cell_angle_alpha 90.00
_cell_angle_beta 95.7440(10)
_cell_angle_gamma 90.00
_cell_formula_units_Z 4
_cell_length_a 13.9682(11)
_cell_length_b 27.300(2)
_cell_length_c 24.2872(19)
_cell_measurement_reflns_used 9932
_cell_measurement_temperature 100(2)
_cell_measurement_theta_max 27.759
_cell_measurement_theta_min 2.199
_cell_volume 9215.0(12)
_computing_cell_refinement 'APEX2 (Bruker AXS, 2006)'
_computing_data_collection 'APEX2 (Bruker AXS, 2006)'
_computing_data_reduction 'SAINT (Bruker AXS, 2004)'
_computing_molecular_graphics 'SCHAKAL99 (Keller, 1999)'
_computing_publication_material 'XCIF (Bruker AXS, 2001)'
_computing_structure_refinement 'SHELXL-97 (Sheldrick, 1997)'
_computing_structure_solution 'SHELXS-97 (Sheldrick, 1990)'
_diffrn_ambient_temperature 100(2)
_diffrn_measured_fraction_theta_full 0.999
_diffrn_measured_fraction_theta_max 0.999
_diffrn_measurement_device_type 'CCD area detector'
_diffrn_measurement_method 'phi and omega scans'
_diffrn_radiation_monochromator graphite
_diffrn_radiation_source 'fine-focus sealed tube'
_diffrn_radiation_type MoK\a
_diffrn_radiation_wavelength 0.71073
_diffrn_reflns_av_R_equivalents 0.0580
_diffrn_reflns_av_unetI/netI 0.0440
_diffrn_reflns_limit_h_max 17
_diffrn_reflns_limit_h_min -17
_diffrn_reflns_limit_k_max 33
_diffrn_reflns_limit_k_min -33
_diffrn_reflns_limit_l_max 29
_diffrn_reflns_limit_l_min -29
_diffrn_reflns_number 93051
_diffrn_reflns_theta_full 26.00
_diffrn_reflns_theta_max 26.00
_diffrn_reflns_theta_min 1.49
_exptl_absorpt_coefficient_mu 4.408
_exptl_absorpt_correction_T_max 0.6198
_exptl_absorpt_correction_T_min 0.4880
_exptl_absorpt_correction_type empirical
_exptl_absorpt_process_details
;
 Data were corrected for Lorentz polarization and absorption
 effects (empirical absorption corrections SADABS).
 R(int) = 0.1431 (selected reflections only, before parameter refinement)
 R(int) = 0.0654 (selected reflections only, after parameter refinement)
;
_exptl_crystal_colour black
_exptl_crystal_density_diffrn 2.454
_exptl_crystal_density_method 'not measured'
_exptl_crystal_description prism
_exptl_crystal_F_000 6536
_exptl_crystal_size_max 0.19
_exptl_crystal_size_mid 0.16
_exptl_crystal_size_min 0.12
_refine_diff_density_max 3.079
_refine_diff_density_min -0.966
_refine_diff_density_rms 0.154
_refine_ls_extinction_method none
_refine_ls_goodness_of_fit_ref 1.016
_refine_ls_hydrogen_treatment constr
_refine_ls_matrix_type full
_refine_ls_number_parameters 1216
_refine_ls_number_reflns 18081
_refine_ls_number_restraints 0
_refine_ls_restrained_S_all 1.016
_refine_ls_R_factor_all 0.0507
_refine_ls_R_factor_gt 0.0345
_refine_ls_shift/su_max 0.001
_refine_ls_shift/su_mean 0.000
_refine_ls_structure_factor_coef Fsqd
_refine_ls_weighting_details 'calc w=1/[\s^2^(Fo^2^)+(0.0417P)^2^+25.7460P] where P=(Fo^2^+2Fc^2^)/3'
_refine_ls_weighting_scheme calc
_refine_ls_wR_factor_gt 0.0807
_refine_ls_wR_factor_ref 0.0886
_reflns_number_gt 14490
_reflns_number_total 18081
_reflns_threshold_expression >2sigma(I)
_cod_data_source_file c3dt52527a.txt
_cod_data_source_block '[Co15Pd9C3(CO)38]3-'
_cod_depositor_comments
;
The following automatic conversions were performed:

'_symmetry_cell_setting' value 'Monoclinic' changed to 'monoclinic'
according to
/usr/data/users/saulius/automatic-downloads/current/RSC/lib/dictionaries/cif_core.dic
dictionary named 'cif_core.dic' version 2.4.2 from 2011-04-26.

Automatic conversion script
Id: cif_fix_values 2281 2013-09-26 08:29:07Z andrius 
;
_cod_original_cell_volume 9214.9(13)
_cod_original_sg_symbol_H-M P2(1)/n
_cod_database_code 7028984

loop_
_symmetry_equiv_pos_as_xyz
'x, y, z'
'-x+1/2, y+1/2, -z+1/2'
'-x, -y, -z'
'x-1/2, -y-1/2, z-1/2'

loop_
_atom_site_label
_atom_site_type_symbol
_atom_site_fract_x
_atom_site_fract_y
_atom_site_fract_z
_atom_site_U_iso_or_equiv
_atom_site_adp_type
_atom_site_occupancy
_atom_site_symmetry_multiplicity
_atom_site_calc_flag
_atom_site_refinement_flags
Pd1 Pd 0.03869(3) 0.221977(14) 0.278829(16) 0.01410(9) Uani 1 1 d .
Pd2 Pd 0.14804(3) 0.141377(14) 0.272366(16) 0.01523(9) Uani 1 1 d .
Pd3 Pd 0.21699(3) 0.217221(14) 0.335736(16) 0.01493(9) Uani 1 1 d .
Pd4 Pd -0.04734(3) 0.129919(15) 0.242935(18) 0.02023(9) Uani 1 1 d .
Pd5 Pd 0.12218(3) 0.179882(15) 0.423488(17) 0.02059(10) Uani 1 1 d .
Pd6 Pd 0.09564(3) 0.094479(15) 0.368603(17) 0.02021(10) Uani 1 1 d .
Pd7 Pd 0.29955(3) 0.123916(15) 0.354260(17) 0.01963(9) Uani 1 1 d .
Pd8 Pd -0.04311(3) 0.163748(15) 0.357206(17) 0.02031(10) Uani 1 1 d .
Pd9 Pd 0.07452(3) 0.277529(15) 0.375463(17) 0.02099(10) Uani 1 1 d .
Co1 Co 0.30949(5) 0.17127(3) 0.44949(3) 0.01727(15) Uani 1 1 d .
Co2 Co 0.41840(5) 0.20507(3) 0.37318(3) 0.01906(16) Uani 1 1 d .
Co3 Co 0.33755(5) 0.28795(3) 0.36953(3) 0.01869(16) Uani 1 1 d .
Co4 Co 0.22237(5) 0.26146(3) 0.44851(3) 0.01650(15) Uani 1 1 d .
Co5 Co 0.40452(5) 0.24846(3) 0.46409(3) 0.01922(16) Uani 1 1 d .
Co6 Co -0.11071(5) 0.25409(3) 0.35936(3) 0.01789(15) Uani 1 1 d .
Co7 Co -0.04061(5) 0.31559(2) 0.28489(3) 0.01715(15) Uani 1 1 d .
Co8 Co -0.09635(5) 0.26068(3) 0.20472(3) 0.01636(15) Uani 1 1 d .
Co9 Co -0.17038(5) 0.19462(3) 0.27268(3) 0.01603(15) Uani 1 1 d .
Co10 Co -0.21360(5) 0.28695(3) 0.27798(3) 0.01774(15) Uani 1 1 d .
Co11 Co 0.21990(5) 0.04086(3) 0.31985(3) 0.01981(16) Uani 1 1 d .
Co12 Co 0.26122(5) 0.08044(3) 0.22335(3) 0.02083(16) Uani 1 1 d .
Co13 Co 0.08509(5) 0.08077(3) 0.18553(3) 0.01911(16) Uani 1 1 d .
Co14 Co 0.02806(5) 0.04500(3) 0.28021(3) 0.01978(16) Uani 1 1 d .
Co15 Co 0.15134(5) 0.00222(3) 0.22958(3) 0.02094(16) Uani 1 1 d .
C1 C 0.3077(4) 0.22782(19) 0.4038(2) 0.0186(11) Uani 1 1 d .
C2 C -0.0911(4) 0.25152(18) 0.2833(2) 0.0167(11) Uani 1 1 d .
C3 C 0.1444(4) 0.06948(19) 0.2584(2) 0.0214(12) Uani 1 1 d .
C4 C 0.1225(4) 0.2401(2) 0.4862(2) 0.0212(12) Uani 1 1 d .
C5 C 0.1778(4) 0.3222(2) 0.4247(2) 0.0246(12) Uani 1 1 d .
C6 C 0.2959(4) 0.2852(2) 0.5094(2) 0.0248(13) Uani 1 1 d .
C7 C 0.3997(4) 0.3413(2) 0.3978(2) 0.0282(13) Uani 1 1 d .
C8 C 0.3974(4) 0.1922(2) 0.5122(2) 0.0219(12) Uani 1 1 d .
C9 C 0.4918(4) 0.2881(2) 0.4990(2) 0.0241(12) Uani 1 1 d .
C10 C 0.5166(4) 0.2168(2) 0.4299(3) 0.0291(13) Uani 1 1 d .
C11 C 0.3765(4) 0.1167(2) 0.4351(2) 0.0260(13) Uani 1 1 d .
C12 C 0.4892(4) 0.1623(2) 0.3392(2) 0.0246(12) Uani 1 1 d .
C13 C 0.4417(4) 0.2612(2) 0.3297(2) 0.0264(13) Uani 1 1 d .
C14 C 0.2278(4) 0.1414(2) 0.4921(2) 0.0244(12) Uani 1 1 d .
C15 C 0.2741(4) 0.3108(2) 0.3059(2) 0.0249(13) Uani 1 1 d .
C16 C -0.0157(4) 0.2360(2) 0.1588(2) 0.0228(12) Uani 1 1 d .
C17 C -0.1751(4) 0.1634(2) 0.2046(2) 0.0238(12) Uani 1 1 d .
C18 C -0.1986(4) 0.2769(2) 0.1571(2) 0.0229(12) Uani 1 1 d .
C19 C -0.2946(4) 0.2140(2) 0.2611(2) 0.0293(14) Uani 1 1 d .
C20 C -0.3216(4) 0.31723(19) 0.2503(2) 0.0212(12) Uani 1 1 d .
C21 C -0.1508(4) 0.3534(2) 0.2851(2) 0.0204(11) Uani 1 1 d .
C22 C -0.2323(4) 0.28714(19) 0.3565(2) 0.0218(12) Uani 1 1 d .
C23 C 0.0385(4) 0.3641(2) 0.3072(2) 0.0234(12) Uani 1 1 d .
C24 C -0.0503(4) 0.2958(2) 0.4110(2) 0.0253(13) Uani 1 1 d .
C25 C -0.1433(4) 0.2089(2) 0.4080(2) 0.0248(13) Uani 1 1 d .
C26 C -0.1898(5) 0.1410(2) 0.3151(2) 0.0288(13) Uani 1 1 d .
C27 C -0.0284(4) 0.3237(2) 0.2078(2) 0.0243(12) Uani 1 1 d .
C28 C -0.0904(4) 0.0554(2) 0.2429(2) 0.0224(12) Uani 1 1 d .
C29 C -0.0031(4) 0.1054(2) 0.1351(3) 0.0271(13) Uani 1 1 d .
C30 C 0.0751(4) 0.0175(2) 0.1566(2) 0.0245(12) Uani 1 1 d .
C31 C 0.0363(4) -0.0226(2) 0.2607(2) 0.0256(13) Uani 1 1 d .
C32 C 0.1910(4) -0.0505(2) 0.1951(3) 0.0270(13) Uani 1 1 d .
C33 C 0.3399(4) 0.0352(2) 0.1989(2) 0.0259(13) Uani 1 1 d .
C34 C 0.2423(4) -0.0231(2) 0.3024(3) 0.0289(13) Uani 1 1 d .
C35 C 0.2076(4) 0.0319(2) 0.3923(3) 0.0341(15) Uani 1 1 d .
C36 C 0.3472(4) 0.0582(2) 0.3228(2) 0.0231(12) Uani 1 1 d .
C37 C 0.3353(4) 0.1346(2) 0.2250(2) 0.0246(12) Uani 1 1 d .
C38 C 0.1948(4) 0.0998(2) 0.1505(3) 0.0246(13) Uani 1 1 d .
C39 C -0.0076(4) 0.0326(2) 0.3481(3) 0.0289(14) Uani 1 1 d .
C40 C 0.1724(4) 0.21456(18) 0.2503(2) 0.0176(11) Uani 1 1 d .
C41 C 0.0148(4) 0.1257(2) 0.4297(2) 0.0216(12) Uani 1 1 d .
O4 O 0.0677(3) 0.23750(15) 0.51844(17) 0.0297(9) Uani 1 1 d .
O5 O 0.1719(3) 0.36454(14) 0.42736(17) 0.0324(10) Uani 1 1 d .
O6 O 0.3040(3) 0.30551(16) 0.55120(17) 0.0321(10) Uani 1 1 d .
O7 O 0.4391(4) 0.37513(15) 0.41448(19) 0.0409(12) Uani 1 1 d .
O8 O 0.4290(3) 0.17779(15) 0.55509(16) 0.0285(9) Uani 1 1 d .
O9 O 0.5492(3) 0.31486(16) 0.51744(17) 0.0345(10) Uani 1 1 d .
O10 O 0.5980(3) 0.21030(17) 0.44448(18) 0.0376(11) Uani 1 1 d .
O11 O 0.4285(3) 0.08385(16) 0.44679(17) 0.0339(10) Uani 1 1 d .
O12 O 0.5408(3) 0.13610(16) 0.3198(2) 0.0365(11) Uani 1 1 d .
O13 O 0.4883(3) 0.27537(16) 0.2961(2) 0.0429(12) Uani 1 1 d .
O14 O 0.1949(3) 0.11956(15) 0.52578(17) 0.0301(10) Uani 1 1 d .
O15 O 0.2447(3) 0.32804(15) 0.26555(16) 0.0298(10) Uani 1 1 d .
O16 O 0.0341(3) 0.22352(17) 0.12714(17) 0.0337(10) Uani 1 1 d .
O17 O -0.2143(3) 0.15053(15) 0.16266(16) 0.0290(9) Uani 1 1 d .
O18 O -0.2600(3) 0.28689(17) 0.12454(18) 0.0356(11) Uani 1 1 d .
O19 O -0.3760(3) 0.20794(15) 0.24936(19) 0.0320(10) Uani 1 1 d .
O20 O -0.3871(3) 0.33880(15) 0.23317(18) 0.0308(10) Uani 1 1 d .
O21 O -0.1778(3) 0.39394(14) 0.28686(17) 0.0282(9) Uani 1 1 d .
O22 O -0.2858(3) 0.30230(16) 0.38592(17) 0.0313(10) Uani 1 1 d .
O23 O 0.0830(3) 0.39858(15) 0.3173(2) 0.0379(11) Uani 1 1 d .
O24 O -0.0527(3) 0.32246(16) 0.44812(18) 0.0342(10) Uani 1 1 d .
O25 O -0.1797(3) 0.18839(15) 0.44221(17) 0.0313(10) Uani 1 1 d .
O26 O -0.2232(3) 0.10656(15) 0.33370(17) 0.0326(10) Uani 1 1 d .
O27 O 0.0002(3) 0.35146(14) 0.17717(17) 0.0306(10) Uani 1 1 d .
O28 O -0.1659(3) 0.04274(14) 0.22284(18) 0.0311(10) Uani 1 1 d .
O29 O -0.0563(3) 0.11746(17) 0.09845(17) 0.0395(11) Uani 1 1 d .
O30 O 0.0454(3) -0.00484(14) 0.11798(17) 0.0286(9) Uani 1 1 d .
O31 O -0.0032(3) -0.05984(14) 0.26410(17) 0.0313(10) Uani 1 1 d .
O32 O 0.2142(3) -0.08247(16) 0.1698(2) 0.0418(12) Uani 1 1 d .
O33 O 0.3938(3) 0.00881(16) 0.1828(2) 0.0379(11) Uani 1 1 d .
O34 O 0.2792(3) -0.06045(15) 0.31306(18) 0.0341(10) Uani 1 1 d .
O35 O 0.2142(3) 0.01912(17) 0.43833(18) 0.0405(11) Uani 1 1 d .
O36 O 0.4283(3) 0.04720(15) 0.32271(17) 0.0326(10) Uani 1 1 d .
O37 O 0.3832(3) 0.16769(15) 0.21999(17) 0.0290(9) Uani 1 1 d .
O38 O 0.2185(3) 0.11370(15) 0.10905(17) 0.0322(10) Uani 1 1 d .
O39 O -0.0436(3) 0.01371(16) 0.38378(18) 0.0340(10) Uani 1 1 d .
O40 O 0.2063(3) 0.23080(13) 0.21208(15) 0.0199(8) Uani 1 1 d .
O41 O -0.0193(3) 0.10907(15) 0.46672(16) 0.0276(9) Uani 1 1 d .
N1 N 0.1621(3) 0.80717(16) 0.39643(18) 0.0186(9) Uani 1 1 d .
C101 C 0.1804(4) 0.7662(2) 0.4383(2) 0.0243(12) Uani 1 1 d .
H10A H 0.2241 0.7786 0.4698 0.029 Uiso 1 1 calc R
H10B H 0.1186 0.7577 0.4527 0.029 Uiso 1 1 calc R
C102 C 0.2234(5) 0.7201(2) 0.4169(3) 0.0336(14) Uani 1 1 d .
H10C H 0.2324 0.6959 0.4467 0.050 Uiso 1 1 calc R
H10D H 0.2858 0.7278 0.4037 0.050 Uiso 1 1 calc R
H10E H 0.1800 0.7068 0.3863 0.050 Uiso 1 1 calc R
C103 C 0.1029(4) 0.7893(2) 0.3444(2) 0.0239(12) Uani 1 1 d .
H10F H 0.0909 0.8172 0.3187 0.029 Uiso 1 1 calc R
H10G H 0.1412 0.7648 0.3260 0.029 Uiso 1 1 calc R
C104 C 0.0074(5) 0.7665(3) 0.3543(3) 0.0381(16) Uani 1 1 d .
H10H H -0.0258 0.7557 0.3190 0.057 Uiso 1 1 calc R
H10I H -0.0322 0.7908 0.3712 0.057 Uiso 1 1 calc R
H10J H 0.0184 0.7384 0.3792 0.057 Uiso 1 1 calc R
C105 C 0.1089(4) 0.8467(2) 0.4249(2) 0.0240(12) Uani 1 1 d .
H10K H 0.0490 0.8323 0.4365 0.029 Uiso 1 1 calc R
H10L H 0.1492 0.8568 0.4589 0.029 Uiso 1 1 calc R
C106 C 0.0828(5) 0.8918(2) 0.3912(3) 0.0380(16) Uani 1 1 d .
H10M H 0.0486 0.9148 0.4132 0.057 Uiso 1 1 calc R
H10N H 0.0412 0.8826 0.3578 0.057 Uiso 1 1 calc R
H10O H 0.1415 0.9073 0.3805 0.057 Uiso 1 1 calc R
C107 C 0.2560(4) 0.8258(2) 0.3782(2) 0.0249(12) Uani 1 1 d .
H10P H 0.2411 0.8505 0.3488 0.030 Uiso 1 1 calc R
H10Q H 0.2889 0.7981 0.3617 0.030 Uiso 1 1 calc R
C108 C 0.3255(5) 0.8485(3) 0.4231(3) 0.0398(16) Uani 1 1 d .
H10R H 0.3839 0.8590 0.4071 0.060 Uiso 1 1 calc R
H10S H 0.3424 0.8243 0.4522 0.060 Uiso 1 1 calc R
H10T H 0.2951 0.8769 0.4389 0.060 Uiso 1 1 calc R
N2 N 0.6467(3) 0.97866(16) 0.37486(18) 0.0184(9) Uani 1 1 d .
C201 C 0.6076(4) 0.9439(2) 0.4155(2) 0.0269(13) Uani 1 1 d .
H20A H 0.6153 0.9100 0.4021 0.032 Uiso 1 1 calc R
H20B H 0.6474 0.9470 0.4514 0.032 Uiso 1 1 calc R
C202 C 0.5038(4) 0.9513(2) 0.4252(3) 0.0335(15) Uani 1 1 d .
H20C H 0.4855 0.9270 0.4520 0.050 Uiso 1 1 calc R
H20D H 0.4632 0.9472 0.3902 0.050 Uiso 1 1 calc R
H20E H 0.4953 0.9843 0.4397 0.050 Uiso 1 1 calc R
C203 C 0.5935(4) 0.9701(2) 0.3181(2) 0.0230(12) Uani 1 1 d .
H20F H 0.5241 0.9760 0.3206 0.028 Uiso 1 1 calc R
H20G H 0.6010 0.9353 0.3082 0.028 Uiso 1 1 calc R
C204 C 0.6249(4) 1.0014(2) 0.2713(2) 0.0303(14) Uani 1 1 d .
H20H H 0.5863 0.9929 0.2367 0.045 Uiso 1 1 calc R
H20I H 0.6930 0.9953 0.2674 0.045 Uiso 1 1 calc R
H20J H 0.6156 1.0361 0.2797 0.045 Uiso 1 1 calc R
C205 C 0.6327(4) 1.0319(2) 0.3917(2) 0.0243(12) Uani 1 1 d .
H20K H 0.6581 1.0534 0.3638 0.029 Uiso 1 1 calc R
H20L H 0.5628 1.0383 0.3908 0.029 Uiso 1 1 calc R
C206 C 0.6800(5) 1.0460(2) 0.4481(3) 0.0368(16) Uani 1 1 d .
H20M H 0.6676 1.0807 0.4550 0.055 Uiso 1 1 calc R
H20N H 0.7495 1.0406 0.4495 0.055 Uiso 1 1 calc R
H20O H 0.6536 1.0260 0.4765 0.055 Uiso 1 1 calc R
C207 C 0.7538(4) 0.9704(2) 0.3739(3) 0.0312(14) Uani 1 1 d .
H20P H 0.7842 0.9709 0.4125 0.037 Uiso 1 1 calc R
H20Q H 0.7806 0.9983 0.3543 0.037 Uiso 1 1 calc R
C208 C 0.7828(5) 0.9232(3) 0.3468(3) 0.0385(16) Uani 1 1 d .
H20R H 0.8531 0.9213 0.3486 0.058 Uiso 1 1 calc R
H20S H 0.7556 0.9227 0.3080 0.058 Uiso 1 1 calc R
H20T H 0.7583 0.8951 0.3662 0.058 Uiso 1 1 calc R
N3 N 0.7441(4) 0.45141(19) 0.4521(2) 0.0343(12) Uani 1 1 d .
C301 C 0.8301(5) 0.4193(3) 0.4441(3) 0.0410(17) Uani 1 1 d .
H30A H 0.8070 0.3900 0.4227 0.049 Uiso 1 1 calc R
H30B H 0.8581 0.4079 0.4810 0.049 Uiso 1 1 calc R
C302 C 0.9099(5) 0.4430(3) 0.4149(3) 0.0450(18) Uani 1 1 d .
H30C H 0.9614 0.4192 0.4115 0.067 Uiso 1 1 calc R
H30D H 0.9358 0.4713 0.4364 0.067 Uiso 1 1 calc R
H30E H 0.8839 0.4539 0.3779 0.067 Uiso 1 1 calc R
C303 C 0.7740(5) 0.4968(2) 0.4857(3) 0.0436(17) Uani 1 1 d .
H30F H 0.8167 0.5167 0.4643 0.052 Uiso 1 1 calc R
H30G H 0.7158 0.5166 0.4898 0.052 Uiso 1 1 calc R
C304 C 0.8245(6) 0.4877(3) 0.5418(3) 0.059(2) Uani 1 1 d .
H30H H 0.8406 0.5191 0.5600 0.089 Uiso 1 1 calc R
H30I H 0.8837 0.4692 0.5384 0.089 Uiso 1 1 calc R
H30J H 0.7824 0.4689 0.5639 0.089 Uiso 1 1 calc R
C305 C 0.6767(5) 0.4195(2) 0.4819(3) 0.0382(16) Uani 1 1 d .
H30K H 0.6567 0.3912 0.4580 0.046 Uiso 1 1 calc R
H30L H 0.7124 0.4065 0.5161 0.046 Uiso 1 1 calc R
C306 C 0.5879(5) 0.4452(3) 0.4972(3) 0.0398(16) Uani 1 1 d .
H30M H 0.5480 0.4222 0.5158 0.060 Uiso 1 1 calc R
H30N H 0.5511 0.4577 0.4636 0.060 Uiso 1 1 calc R
H30O H 0.6065 0.4726 0.5220 0.060 Uiso 1 1 calc R
C307 C 0.6956(5) 0.4696(2) 0.3970(3) 0.0373(16) Uani 1 1 d .
H30P H 0.6454 0.4937 0.4043 0.045 Uiso 1 1 calc R
H30Q H 0.7441 0.4870 0.3771 0.045 Uiso 1 1 calc R
C308 C 0.6497(5) 0.4298(3) 0.3593(3) 0.0429(17) Uani 1 1 d .
H30R H 0.6203 0.4447 0.3250 0.064 Uiso 1 1 calc R
H30S H 0.6001 0.4129 0.3780 0.064 Uiso 1 1 calc R
H30T H 0.6990 0.4063 0.3508 0.064 Uiso 1 1 calc R
O401 O 0.5728(5) 0.0644(2) 0.0710(2) 0.0650(16) Uani 1 1 d .
C402 C 0.6003(7) 0.1104(3) 0.0487(4) 0.066(3) Uani 1 1 d .
H40A H 0.5767 0.1129 0.0090 0.079 Uiso 1 1 calc R
H40B H 0.6712 0.1139 0.0527 0.079 Uiso 1 1 calc R
C403 C 0.5565(8) 0.1478(3) 0.0804(4) 0.086(4) Uani 1 1 d .
H40C H 0.4962 0.1599 0.0601 0.103 Uiso 1 1 calc R
H40D H 0.6009 0.1758 0.0880 0.103 Uiso 1 1 calc R
C404 C 0.5364(7) 0.1232(3) 0.1332(4) 0.066(3) Uani 1 1 d .
H40E H 0.5617 0.1435 0.1652 0.080 Uiso 1 1 calc R
H40F H 0.4661 0.1196 0.1343 0.080 Uiso 1 1 calc R
C405 C 0.5826(6) 0.0744(3) 0.1369(4) 0.063(3) Uani 1 1 d .
H40G H 0.5463 0.0504 0.1572 0.076 Uiso 1 1 calc R
H40H H 0.6505 0.0758 0.1531 0.076 Uiso 1 1 calc R

loop_
_atom_site_aniso_label
_atom_site_aniso_U_11
_atom_site_aniso_U_22
_atom_site_aniso_U_33
_atom_site_aniso_U_23
_atom_site_aniso_U_13
_atom_site_aniso_U_12
Pd1 0.01308(19) 0.01416(18) 0.0149(2) 0.00054(15) 0.00063(15) 0.00113(15)
Pd2 0.0161(2) 0.01363(19) 0.0154(2) 0.00033(15) -0.00127(15) 0.00111(15)
Pd3 0.0145(2) 0.01695(19) 0.01286(19) -0.00015(15) -0.00087(15) 0.00120(15)
Pd4 0.0170(2) 0.0196(2) 0.0233(2) -0.00251(17) -0.00161(17) 0.00153(16)
Pd5 0.0196(2) 0.0217(2) 0.0203(2) -0.00027(17) 0.00113(17) -0.00311(17)
Pd6 0.0211(2) 0.0198(2) 0.0200(2) 0.00060(16) 0.00293(17) -0.00005(17)
Pd7 0.0178(2) 0.0173(2) 0.0224(2) 0.00022(16) -0.00501(17) 0.00227(16)
Pd8 0.0196(2) 0.0217(2) 0.0194(2) 0.00391(17) 0.00057(17) 0.00160(17)
Pd9 0.0189(2) 0.0233(2) 0.0199(2) -0.00505(17) -0.00259(17) 0.00352(17)
Co1 0.0162(4) 0.0178(4) 0.0173(4) 0.0027(3) -0.0007(3) 0.0000(3)
Co2 0.0160(4) 0.0215(4) 0.0199(4) -0.0001(3) 0.0030(3) -0.0005(3)
Co3 0.0219(4) 0.0180(4) 0.0159(4) 0.0014(3) 0.0004(3) -0.0035(3)
Co4 0.0163(4) 0.0178(3) 0.0153(4) -0.0010(3) 0.0009(3) -0.0006(3)
Co5 0.0180(4) 0.0224(4) 0.0165(4) 0.0015(3) -0.0016(3) -0.0042(3)
Co6 0.0181(4) 0.0210(4) 0.0145(4) 0.0001(3) 0.0014(3) 0.0039(3)
Co7 0.0170(4) 0.0165(3) 0.0177(4) -0.0011(3) 0.0006(3) -0.0002(3)
Co8 0.0155(4) 0.0191(4) 0.0142(4) 0.0007(3) 0.0004(3) 0.0021(3)
Co9 0.0130(3) 0.0175(3) 0.0173(4) 0.0009(3) 0.0001(3) 0.0011(3)
Co10 0.0152(4) 0.0201(4) 0.0179(4) 0.0021(3) 0.0013(3) 0.0043(3)
Co11 0.0194(4) 0.0163(4) 0.0230(4) 0.0010(3) -0.0017(3) 0.0021(3)
Co12 0.0177(4) 0.0171(4) 0.0279(4) -0.0004(3) 0.0031(3) 0.0025(3)
Co13 0.0202(4) 0.0172(4) 0.0194(4) -0.0005(3) -0.0007(3) 0.0016(3)
Co14 0.0185(4) 0.0190(4) 0.0214(4) 0.0016(3) -0.0007(3) -0.0017(3)
Co15 0.0224(4) 0.0146(3) 0.0254(4) -0.0007(3) 0.0001(3) 0.0009(3)
C1 0.020(3) 0.021(3) 0.014(3) 0.000(2) 0.001(2) -0.001(2)
C2 0.013(3) 0.017(3) 0.019(3) 0.000(2) -0.001(2) 0.002(2)
C3 0.022(3) 0.017(3) 0.024(3) 0.002(2) -0.003(2) 0.002(2)
C4 0.018(3) 0.024(3) 0.021(3) 0.002(2) 0.001(2) 0.000(2)
C5 0.024(3) 0.030(3) 0.019(3) -0.004(2) -0.003(2) 0.000(2)
C6 0.023(3) 0.027(3) 0.023(3) 0.002(2) -0.002(2) -0.006(2)
C7 0.029(3) 0.026(3) 0.028(3) 0.003(3) -0.003(3) -0.004(3)
C8 0.016(3) 0.029(3) 0.022(3) 0.001(2) 0.003(2) -0.002(2)
C9 0.022(3) 0.029(3) 0.021(3) 0.005(2) 0.000(2) -0.006(2)
C10 0.023(3) 0.032(3) 0.032(3) 0.000(3) 0.004(3) 0.001(3)
C11 0.022(3) 0.029(3) 0.026(3) 0.002(2) -0.001(2) 0.003(3)
C12 0.024(3) 0.022(3) 0.028(3) 0.008(2) 0.005(2) -0.003(2)
C13 0.026(3) 0.025(3) 0.029(3) 0.006(3) 0.008(3) 0.001(2)
C14 0.020(3) 0.023(3) 0.030(3) 0.004(2) 0.002(3) -0.001(2)
C15 0.025(3) 0.025(3) 0.024(3) -0.009(2) 0.004(2) -0.003(2)
C16 0.022(3) 0.026(3) 0.019(3) 0.000(2) -0.004(2) 0.001(2)
C17 0.019(3) 0.029(3) 0.023(3) 0.001(2) 0.002(2) 0.002(2)
C18 0.023(3) 0.026(3) 0.021(3) 0.002(2) 0.004(2) 0.000(2)
C19 0.025(3) 0.041(4) 0.022(3) 0.002(3) 0.005(3) 0.007(3)
C20 0.022(3) 0.017(3) 0.025(3) 0.003(2) 0.004(2) -0.002(2)
C21 0.020(3) 0.026(3) 0.015(3) 0.000(2) 0.003(2) 0.005(2)
C22 0.022(3) 0.019(3) 0.024(3) 0.002(2) 0.000(2) 0.002(2)
C23 0.024(3) 0.021(3) 0.026(3) 0.000(2) 0.003(2) 0.003(2)
C24 0.022(3) 0.025(3) 0.027(3) -0.002(3) -0.003(2) 0.004(2)
C25 0.030(3) 0.028(3) 0.016(3) -0.002(2) -0.002(2) 0.002(2)
C26 0.035(3) 0.029(3) 0.023(3) 0.002(3) 0.005(3) -0.001(3)
C27 0.024(3) 0.028(3) 0.021(3) 0.000(2) 0.001(2) 0.004(2)
C28 0.022(3) 0.021(3) 0.023(3) 0.000(2) 0.000(2) 0.003(2)
C29 0.028(3) 0.025(3) 0.029(3) -0.001(2) 0.005(3) 0.005(2)
C30 0.025(3) 0.021(3) 0.027(3) 0.004(2) 0.001(2) 0.002(2)
C31 0.028(3) 0.025(3) 0.022(3) 0.005(2) -0.004(2) 0.004(3)
C32 0.026(3) 0.020(3) 0.034(3) 0.001(3) -0.002(3) 0.001(2)
C33 0.026(3) 0.021(3) 0.030(3) 0.003(2) 0.003(3) -0.002(2)
C34 0.022(3) 0.029(3) 0.036(4) 0.003(3) -0.001(3) 0.002(3)
C35 0.026(3) 0.034(3) 0.041(4) -0.003(3) -0.002(3) -0.001(3)
C36 0.019(3) 0.024(3) 0.025(3) -0.003(2) -0.001(2) 0.005(2)
C37 0.023(3) 0.027(3) 0.023(3) 0.003(2) 0.002(2) 0.005(3)
C38 0.025(3) 0.018(3) 0.030(3) -0.006(2) 0.000(3) -0.003(2)
C39 0.031(3) 0.027(3) 0.027(3) -0.002(3) -0.011(3) 0.002(3)
C40 0.012(3) 0.016(3) 0.023(3) 0.001(2) 0.000(2) -0.001(2)
C41 0.021(3) 0.023(3) 0.022(3) 0.003(2) 0.007(2) 0.003(2)
O4 0.030(2) 0.035(2) 0.026(2) -0.0048(18) 0.0102(19) -0.0026(19)
O5 0.039(3) 0.023(2) 0.033(2) -0.0033(18) -0.005(2) 0.0014(19)
O6 0.029(2) 0.042(3) 0.025(2) -0.0125(19) 0.0005(18) -0.0032(19)
O7 0.054(3) 0.027(2) 0.038(3) 0.004(2) -0.014(2) -0.018(2)
O8 0.029(2) 0.034(2) 0.021(2) 0.0071(18) -0.0051(18) -0.0031(18)
O9 0.032(2) 0.044(3) 0.027(2) 0.0041(19) -0.0054(19) -0.014(2)
O10 0.021(2) 0.056(3) 0.036(3) 0.001(2) -0.0008(19) 0.004(2)
O11 0.038(3) 0.036(2) 0.025(2) 0.0000(19) -0.0058(19) 0.015(2)
O12 0.029(2) 0.030(2) 0.053(3) -0.001(2) 0.018(2) 0.005(2)
O13 0.046(3) 0.035(3) 0.052(3) 0.015(2) 0.026(2) 0.008(2)
O14 0.023(2) 0.037(2) 0.029(2) 0.0131(19) -0.0015(18) -0.0045(18)
O15 0.039(3) 0.029(2) 0.019(2) 0.0062(17) -0.0063(19) 0.0007(19)
O16 0.028(2) 0.051(3) 0.023(2) -0.005(2) 0.0076(19) 0.009(2)
O17 0.030(2) 0.031(2) 0.024(2) -0.0044(18) -0.0041(18) 0.0041(18)
O18 0.024(2) 0.049(3) 0.031(2) 0.004(2) -0.006(2) 0.008(2)
O19 0.016(2) 0.030(2) 0.048(3) 0.002(2) -0.0044(19) 0.0032(17)
O20 0.019(2) 0.030(2) 0.042(3) 0.0097(19) 0.0009(19) 0.0052(18)
O21 0.025(2) 0.023(2) 0.036(2) -0.0010(18) 0.0020(18) 0.0076(17)
O22 0.030(2) 0.040(2) 0.025(2) -0.0016(19) 0.0080(19) 0.0141(19)
O23 0.035(3) 0.027(2) 0.050(3) -0.002(2) -0.001(2) -0.008(2)
O24 0.027(2) 0.041(3) 0.034(3) -0.018(2) -0.0017(19) 0.0088(19)
O25 0.036(2) 0.036(2) 0.023(2) 0.0047(19) 0.0104(19) 0.0105(19)
O26 0.034(2) 0.033(2) 0.030(2) 0.0085(19) 0.0012(19) -0.011(2)
O27 0.042(3) 0.026(2) 0.024(2) 0.0041(18) 0.0056(19) -0.0037(19)
O28 0.024(2) 0.026(2) 0.041(3) 0.0016(19) -0.0063(19) -0.0055(18)
O29 0.043(3) 0.052(3) 0.023(2) 0.007(2) -0.001(2) 0.024(2)
O30 0.036(2) 0.022(2) 0.026(2) -0.0024(17) -0.0041(19) -0.0024(18)
O31 0.035(2) 0.024(2) 0.035(2) 0.0036(18) 0.0026(19) -0.0104(19)
O32 0.043(3) 0.027(2) 0.054(3) -0.014(2) -0.005(2) 0.010(2)
O33 0.030(2) 0.029(2) 0.056(3) -0.006(2) 0.012(2) 0.006(2)
O34 0.038(3) 0.022(2) 0.040(3) 0.0024(19) -0.005(2) 0.0101(19)
O35 0.047(3) 0.048(3) 0.026(3) 0.014(2) -0.001(2) 0.010(2)
O36 0.026(2) 0.036(2) 0.034(3) -0.0056(19) -0.0048(19) 0.0095(19)
O37 0.027(2) 0.027(2) 0.033(2) 0.0009(18) 0.0036(18) -0.0046(18)
O38 0.039(3) 0.033(2) 0.026(2) 0.0046(19) 0.007(2) -0.0052(19)
O39 0.034(2) 0.040(3) 0.028(2) 0.007(2) 0.002(2) -0.013(2)
O40 0.019(2) 0.024(2) 0.017(2) 0.0047(16) 0.0058(16) -0.0018(16)
O41 0.031(2) 0.032(2) 0.022(2) 0.0056(17) 0.0108(18) 0.0016(18)
N1 0.020(2) 0.023(2) 0.014(2) -0.0005(18) 0.0037(18) 0.0003(19)
C101 0.023(3) 0.028(3) 0.023(3) 0.005(2) 0.003(2) 0.001(2)
C102 0.035(4) 0.033(3) 0.034(4) -0.001(3) 0.008(3) 0.008(3)
C103 0.026(3) 0.029(3) 0.016(3) -0.004(2) 0.000(2) 0.003(2)
C104 0.028(4) 0.052(4) 0.032(4) -0.002(3) -0.005(3) -0.007(3)
C105 0.026(3) 0.028(3) 0.019(3) -0.001(2) 0.007(2) 0.006(2)
C106 0.046(4) 0.035(4) 0.035(4) 0.009(3) 0.013(3) 0.016(3)
C107 0.024(3) 0.026(3) 0.025(3) -0.004(2) 0.004(2) -0.004(2)
C108 0.024(3) 0.054(4) 0.041(4) -0.005(3) 0.000(3) -0.014(3)
N2 0.012(2) 0.020(2) 0.023(2) 0.0028(18) -0.0009(18) 0.0003(18)
C201 0.028(3) 0.025(3) 0.026(3) 0.008(2) -0.004(2) 0.002(2)
C202 0.028(3) 0.044(4) 0.029(3) 0.012(3) 0.002(3) -0.012(3)
C203 0.023(3) 0.026(3) 0.019(3) -0.003(2) -0.004(2) 0.000(2)
C204 0.030(3) 0.038(4) 0.023(3) 0.006(3) 0.003(3) 0.001(3)
C205 0.026(3) 0.021(3) 0.026(3) -0.003(2) 0.000(2) 0.001(2)
C206 0.039(4) 0.034(4) 0.035(4) -0.008(3) -0.008(3) 0.004(3)
C207 0.016(3) 0.043(4) 0.034(4) 0.001(3) 0.000(3) 0.006(3)
C208 0.031(4) 0.049(4) 0.035(4) -0.006(3) -0.001(3) 0.016(3)
N3 0.036(3) 0.032(3) 0.035(3) 0.001(2) 0.000(2) 0.005(2)
C301 0.035(4) 0.040(4) 0.046(4) -0.003(3) -0.004(3) 0.012(3)
C302 0.032(4) 0.044(4) 0.059(5) -0.013(4) 0.002(3) 0.006(3)
C303 0.047(4) 0.033(4) 0.052(5) -0.006(3) 0.011(4) -0.006(3)
C304 0.060(5) 0.067(6) 0.048(5) -0.013(4) -0.005(4) -0.013(4)
C305 0.041(4) 0.039(4) 0.035(4) 0.007(3) 0.003(3) -0.001(3)
C306 0.045(4) 0.048(4) 0.028(4) -0.001(3) 0.010(3) 0.000(3)
C307 0.035(4) 0.043(4) 0.034(4) 0.013(3) 0.004(3) 0.007(3)
C308 0.042(4) 0.058(5) 0.028(4) 0.000(3) 0.000(3) 0.017(3)
O401 0.088(5) 0.045(3) 0.066(4) 0.003(3) 0.027(3) -0.002(3)
C402 0.099(7) 0.045(5) 0.056(5) 0.010(4) 0.022(5) -0.009(5)
C403 0.133(10) 0.044(5) 0.091(8) 0.022(5) 0.067(7) 0.042(6)
C404 0.072(6) 0.071(6) 0.059(6) -0.026(5) 0.020(5) 0.008(5)
C405 0.051(5) 0.034(4) 0.110(8) 0.041(5) 0.040(5) 0.004(4)

loop_
_atom_type_symbol
_atom_type_description
_atom_type_scat_dispersion_real
_atom_type_scat_dispersion_imag
_atom_type_scat_source
C C 0.0033 0.0016 'International Tables Vol C Tables 4.2.6.8 and 6.1.1.4'
H H 0.0000 0.0000 'International Tables Vol C Tables 4.2.6.8 and 6.1.1.4'
N N 0.0061 0.0033 'International Tables Vol C Tables 4.2.6.8 and 6.1.1.4'
O O 0.0106 0.0060 'International Tables Vol C Tables 4.2.6.8 and 6.1.1.4'
Co Co 0.3494 0.9721 'International Tables Vol C Tables 4.2.6.8 and 6.1.1.4'
Pd Pd -0.9988 1.0072 'International Tables Vol C Tables 4.2.6.8 and 6.1.1.4'

loop_
_geom_angle_atom_site_label_1
_geom_angle_atom_site_label_2
_geom_angle_atom_site_label_3
_geom_angle
C2 Pd1 C40 156.0(2)
C2 Pd1 Co8 45.41(15)
C40 Pd1 Co8 114.27(15)
C2 Pd1 Pd2 148.94(15)
C40 Pd1 Pd2 50.44(14)
Co8 Pd1 Pd2 130.24(2)
C2 Pd1 Pd3 141.22(15)
C40 Pd1 Pd3 49.84(15)
Co8 Pd1 Pd3 154.34(2)
Pd2 Pd1 Pd3 59.740(14)
C2 Pd1 Co7 42.37(15)
C40 Pd1 Co7 118.93(14)
Co8 Pd1 Co7 54.62(2)
Pd2 Pd1 Co7 168.68(2)
Pd3 Pd1 Co7 111.31(2)
C2 Pd1 Pd9 79.79(15)
C40 Pd1 Pd9 104.05(14)
Co8 Pd1 Pd9 113.77(2)
Pd2 Pd1 Pd9 115.924(18)
Pd3 Pd1 Pd9 61.513(14)
Co7 Pd1 Pd9 59.908(19)
C2 Pd1 Pd8 76.04(15)
C40 Pd1 Pd8 127.91(14)
Co8 Pd1 Pd8 111.73(2)
Pd2 Pd1 Pd8 81.293(16)
Pd3 Pd1 Pd8 92.429(17)
Co7 Pd1 Pd8 106.94(2)
Pd9 Pd1 Pd8 77.818(17)
C2 Pd1 Pd4 90.87(14)
C40 Pd1 Pd4 100.17(14)
Co8 Pd1 Pd4 84.08(2)
Pd2 Pd1 Pd4 59.441(15)
Pd3 Pd1 Pd4 116.331(17)
Co7 Pd1 Pd4 131.12(2)
Pd9 Pd1 Pd4 139.516(19)
Pd8 Pd1 Pd4 61.711(15)
C2 Pd1 Co9 38.71(14)
C40 Pd1 Co9 150.00(14)
Co8 Pd1 Co9 56.71(2)
Pd2 Pd1 Co9 110.39(2)
Pd3 Pd1 Co9 147.91(2)
Co7 Pd1 Co9 80.88(2)
Pd9 Pd1 Co9 105.54(2)
Pd8 Pd1 Co9 55.501(17)
Pd4 Pd1 Co9 52.727(17)
C2 Pd1 Co6 35.52(15)
C40 Pd1 Co6 156.95(15)
Co8 Pd1 Co6 80.86(2)
Pd2 Pd1 Co6 133.17(2)
Pd3 Pd1 Co6 109.22(2)
Co7 Pd1 Co6 54.37(2)
Pd9 Pd1 Co6 52.939(18)
Pd8 Pd1 Co6 52.575(17)
Pd4 Pd1 Co6 98.60(2)
Co9 Pd1 Co6 52.70(2)
C3 Pd2 C40 153.3(2)
C3 Pd2 Co12 46.58(16)
C40 Pd2 Co12 111.18(15)
C3 Pd2 Pd1 144.15(16)
C40 Pd2 Pd1 49.18(14)
Co12 Pd2 Pd1 154.73(2)
C3 Pd2 Pd3 148.73(15)
C40 Pd2 Pd3 50.18(15)
Co12 Pd2 Pd3 122.77(2)
Pd1 Pd2 Pd3 60.788(15)
C3 Pd2 Co13 43.67(15)
C40 Pd2 Co13 114.99(15)
Co12 Pd2 Co13 55.92(2)
Pd1 Pd2 Co13 113.33(2)
Pd3 Pd2 Co13 164.93(2)
C3 Pd2 Pd4 80.63(16)
C40 Pd2 Pd4 102.82(14)
Co12 Pd2 Pd4 115.40(2)
Pd1 Pd2 Pd4 63.710(15)
Pd3 Pd2 Pd4 121.337(18)
Co13 Pd2 Pd4 60.238(19)
C3 Pd2 Pd7 87.59(15)
C40 Pd2 Pd7 102.28(14)
Co12 Pd2 Pd7 76.70(2)
Pd1 Pd2 Pd7 119.425(18)
Pd3 Pd2 Pd7 61.561(14)
Co13 Pd2 Pd7 127.09(2)
Pd4 Pd2 Pd7 145.15(2)
C3 Pd2 Pd6 71.96(16)
C40 Pd2 Pd6 134.65(15)
Co12 Pd2 Pd6 107.57(2)
Pd1 Pd2 Pd6 97.279(18)
Pd3 Pd2 Pd6 89.032(17)
Co13 Pd2 Pd6 105.78(2)
Pd4 Pd2 Pd6 80.333(17)
Pd7 Pd2 Pd6 64.823(16)
C3 Pd2 Co11 36.30(15)
C40 Pd2 Co11 151.52(14)
Co12 Pd2 Co11 55.12(2)
Pd1 Pd2 Co11 149.90(2)
Pd3 Pd2 Co11 112.49(2)
Co13 Pd2 Co11 79.63(2)
Pd4 Pd2 Co11 105.65(2)
Pd7 Pd2 Co11 52.518(17)
Pd6 Pd2 Co11 52.620(18)
C1 Pd3 C40 156.8(2)
C1 Pd3 Co3 46.00(15)
C40 Pd3 Co3 116.62(14)
C1 Pd3 Pd2 137.94(15)
C40 Pd3 Pd2 50.11(14)
Co3 Pd3 Pd2 156.77(2)
C1 Pd3 Pd1 151.93(15)
C40 Pd3 Pd1 48.54(14)
Co3 Pd3 Pd1 130.15(2)
Pd2 Pd3 Pd1 59.473(14)
C1 Pd3 Pd5 74.54(15)
C40 Pd3 Pd5 128.25(14)
Co3 Pd3 Pd5 111.35(2)
Pd2 Pd3 Pd5 89.189(17)
Pd1 Pd3 Pd5 85.749(17)
C1 Pd3 Pd7 77.49(15)
C40 Pd3 Pd7 101.66(14)
Co3 Pd3 Pd7 111.97(2)
Pd2 Pd3 Pd7 60.916(15)
Pd1 Pd3 Pd7 117.576(18)
Pd5 Pd3 Pd7 76.533(16)
C1 Pd3 Pd9 92.46(15)
C40 Pd3 Pd9 101.98(14)
Co3 Pd3 Pd9 85.23(2)
Pd2 Pd3 Pd9 114.726(18)
Pd1 Pd3 Pd9 60.451(15)
Pd5 Pd3 Pd9 63.325(16)
Pd7 Pd3 Pd9 139.84(2)
C1 Pd3 Co2 40.53(15)
C40 Pd3 Co2 119.25(14)
Co3 Pd3 Co2 54.18(2)
Pd2 Pd3 Co2 111.85(2)
Pd1 Pd3 Co2 167.50(2)
Pd5 Pd3 Co2 103.75(2)
Pd7 Pd3 Co2 58.326(18)
Pd9 Pd3 Co2 131.03(2)
C1 Pd3 Co4 39.49(15)
C40 Pd3 Co4 153.47(14)
Co3 Pd3 Co4 57.47(2)
Pd2 Pd3 Co4 143.86(2)
Pd1 Pd3 Co4 112.53(2)
Pd5 Pd3 Co4 54.686(18)
Pd7 Pd3 Co4 104.30(2)
Pd9 Pd3 Co4 53.517(17)
Co2 Pd3 Co4 79.83(2)
C28 Pd4 C17 100.7(2)
C28 Pd4 Co9 116.99(15)
C17 Pd4 Co9 44.56(16)
C28 Pd4 Co14 43.01(15)
C17 Pd4 Co14 143.61(16)
Co9 Pd4 Co14 137.83(3)
C28 Pd4 Pd2 112.36(15)
C17 Pd4 Pd2 145.47(16)
Co9 Pd4 Pd2 120.68(2)
Co14 Pd4 Pd2 70.43(2)
C28 Pd4 Co13 74.85(15)
C17 Pd4 Co13 123.98(16)
Co9 Pd4 Co13 162.88(3)
Co14 Pd4 Co13 59.28(2)
Pd2 Pd4 Co13 59.625(19)
C28 Pd4 Pd1 161.05(15)
C17 Pd4 Pd1 93.65(16)
Co9 Pd4 Pd1 66.01(2)
Co14 Pd4 Pd1 121.11(2)
Pd2 Pd4 Pd1 56.849(13)
Co13 Pd4 Pd1 107.17(2)
C28 Pd4 Pd8 106.42(15)
C17 Pd4 Pd8 102.46(16)
Co9 Pd4 Pd8 58.356(19)
Co14 Pd4 Pd8 89.00(2)
Pd2 Pd4 Pd8 78.067(16)
Co13 Pd4 Pd8 132.86(2)
Pd1 Pd4 Pd8 57.905(14)
C41 Pd5 C4 114.6(2)
C41 Pd5 C14 92.1(2)
C4 Pd5 C14 83.6(2)
C41 Pd5 Co1 127.71(15)
C4 Pd5 Co1 88.18(14)
C14 Pd5 Co1 41.98(14)
C41 Pd5 Co4 157.49(15)
C4 Pd5 Co4 42.93(14)
C14 Pd5 Co4 86.23(14)
Co1 Pd5 Co4 62.30(2)
C41 Pd5 Pd6 50.84(15)
C4 Pd5 Pd6 164.22(14)
C14 Pd5 Pd6 90.54(14)
Co1 Pd5 Pd6 97.20(2)
Co4 Pd5 Pd6 151.48(3)
C41 Pd5 Pd8 50.50(15)
C4 Pd5 Pd8 117.76(14)
C14 Pd5 Pd8 141.36(14)
Co1 Pd5 Pd8 153.00(3)
Co4 Pd5 Pd8 131.76(2)
Pd6 Pd5 Pd8 59.951(15)
C41 Pd5 Pd3 134.14(15)
C4 Pd5 Pd3 106.31(14)
C14 Pd5 Pd3 112.85(14)
Co1 Pd5 Pd3 71.51(2)
Co4 Pd5 Pd3 66.03(2)
Pd6 Pd5 Pd3 89.464(18)
Pd8 Pd5 Pd3 92.665(18)
C41 Pd5 Pd9 121.53(15)
C4 Pd5 Pd9 65.95(14)
C14 Pd5 Pd9 141.25(14)
Co1 Pd5 Pd9 110.67(2)
Co4 Pd5 Pd9 55.243(19)
Pd6 Pd5 Pd9 124.79(2)
Pd8 Pd5 Pd9 76.586(16)
Pd3 Pd5 Pd9 58.589(14)
C41 Pd6 C39 94.7(2)
C41 Pd6 C35 120.5(2)
C39 Pd6 C35 84.5(2)
C41 Pd6 Co14 127.01(15)
C39 Pd6 Co14 42.49(17)
C35 Pd6 Co14 90.13(16)
C41 Pd6 Co11 162.26(15)
C39 Pd6 Co11 85.40(16)
C35 Pd6 Co11 41.85(17)
Co14 Pd6 Co11 63.10(2)
C41 Pd6 Pd5 50.59(15)
C39 Pd6 Pd5 144.59(17)
C35 Pd6 Pd5 116.95(16)
Co14 Pd6 Pd5 150.35(2)
Co11 Pd6 Pd5 129.64(2)
C41 Pd6 Pd8 50.69(15)
C39 Pd6 Pd8 93.79(15)
C35 Pd6 Pd8 170.88(17)
Co14 Pd6 Pd8 94.63(2)
Co11 Pd6 Pd8 147.05(3)
Pd5 Pd6 Pd8 60.435(16)
C41 Pd6 Pd2 126.44(15)
C39 Pd6 Pd2 111.84(16)
C35 Pd6 Pd2 108.14(17)
Co14 Pd6 Pd2 70.06(2)
Co11 Pd6 Pd2 69.13(2)
Pd5 Pd6 Pd2 89.021(18)
Pd8 Pd6 Pd2 80.830(17)
C41 Pd6 Pd7 123.16(15)
C39 Pd6 Pd7 140.25(16)
C35 Pd6 Pd7 66.95(16)
Co14 Pd6 Pd7 107.98(2)
Co11 Pd6 Pd7 54.86(2)
Pd5 Pd6 Pd7 75.012(16)
Pd8 Pd6 Pd7 118.562(19)
Pd2 Pd6 Pd7 57.129(14)
C36 Pd7 C11 96.2(2)
C36 Pd7 Co11 44.02(16)
C11 Pd7 Co11 111.66(16)
C36 Pd7 Co1 138.71(15)
C11 Pd7 Co1 42.90(16)
Co11 Pd7 Co1 133.24(3)
C36 Pd7 Co2 122.62(16)
C11 Pd7 Co2 71.70(16)
Co11 Pd7 Co2 165.55(3)
Co1 Pd7 Co2 59.13(2)
C36 Pd7 Pd2 97.62(15)
C11 Pd7 Pd2 159.76(16)
Co11 Pd7 Pd2 69.78(2)
Co1 Pd7 Pd2 120.60(2)
Co2 Pd7 Pd2 112.25(2)
C36 Pd7 Pd3 149.44(16)
C11 Pd7 Pd3 112.81(16)
Co11 Pd7 Pd3 125.25(2)
Co1 Pd7 Pd3 71.44(2)
Co2 Pd7 Pd3 62.17(2)
Pd2 Pd7 Pd3 57.523(13)
C36 Pd7 Pd6 98.81(16)
C11 Pd7 Pd6 105.18(16)
Co11 Pd7 Pd6 55.32(2)
Co1 Pd7 Pd6 89.81(2)
Co2 Pd7 Pd6 138.55(2)
Pd2 Pd7 Pd6 58.048(14)
Pd3 Pd7 Pd6 83.273(16)
C41 Pd8 C26 119.1(2)
C41 Pd8 C25 91.1(2)
C26 Pd8 C25 79.6(2)
C41 Pd8 Co6 123.01(15)
C26 Pd8 Co6 87.52(15)
C25 Pd8 Co6 41.88(15)
C41 Pd8 Pd6 50.63(15)
C26 Pd8 Pd6 117.24(15)
C25 Pd8 Pd6 141.70(14)
Co6 Pd8 Pd6 154.81(3)
C41 Pd8 Co9 160.40(15)
C26 Pd8 Co9 41.83(15)
C25 Pd8 Co9 81.50(14)
Co6 Pd8 Co9 61.09(2)
Pd6 Pd8 Co9 134.76(2)
C41 Pd8 Pd5 50.19(15)
C26 Pd8 Pd5 168.97(15)
C25 Pd8 Pd5 96.98(14)
Co6 Pd8 Pd5 96.96(2)
Pd6 Pd8 Pd5 59.614(16)
Co9 Pd8 Pd5 148.48(2)
C41 Pd8 Pd1 133.52(15)
C26 Pd8 Pd1 105.01(15)
C25 Pd8 Pd1 111.64(15)
Co6 Pd8 Pd1 69.86(2)
Pd6 Pd8 Pd1 97.426(18)
Co9 Pd8 Pd1 65.89(2)
Pd5 Pd8 Pd1 86.018(17)
C41 Pd8 Pd4 126.91(15)
C26 Pd8 Pd4 63.69(15)
C25 Pd8 Pd4 136.05(14)
Co6 Pd8 Pd4 109.92(2)
Pd6 Pd8 Pd4 79.752(16)
Co9 Pd8 Pd4 55.209(19)
Pd5 Pd8 Pd4 123.36(2)
Pd1 Pd8 Pd4 60.385(15)
C24 Pd9 C5 100.1(2)
C24 Pd9 Co4 113.28(16)
C5 Pd9 Co4 44.07(16)
C24 Pd9 Co6 43.53(16)
C5 Pd9 Co6 143.64(16)
Co4 Pd9 Co6 138.52(3)
C24 Pd9 Co7 78.30(16)
C5 Pd9 Co7 121.80(16)
Co4 Pd9 Co7 161.46(3)
Co6 Pd9 Co7 59.86(2)
C24 Pd9 Pd1 113.01(16)
C5 Pd9 Pd1 145.62(16)
Co4 Pd9 Pd1 122.67(2)
Co6 Pd9 Pd1 69.88(2)
Co7 Pd9 Pd1 60.010(19)
C24 Pd9 Pd3 158.24(16)
C5 Pd9 Pd3 93.67(16)
Co4 Pd9 Pd3 66.39(2)
Co6 Pd9 Pd3 121.22(2)
Co7 Pd9 Pd3 108.52(2)
Pd1 Pd9 Pd3 58.036(14)
C24 Pd9 Pd5 102.56(16)
C5 Pd9 Pd5 100.32(16)
Co4 Pd9 Pd5 56.734(19)
Co6 Pd9 Pd5 91.06(2)
Co7 Pd9 Pd5 137.30(2)
Pd1 Pd9 Pd5 81.754(16)
Pd3 Pd9 Pd5 58.086(14)
C14 Co1 C11 96.1(3)
C14 Co1 C1 136.7(2)
C11 Co1 C1 122.2(3)
C14 Co1 C8 94.0(2)
C11 Co1 C8 95.4(2)
C1 Co1 C8 100.9(2)
C14 Co1 Co5 130.99(19)
C11 Co1 Co5 116.32(19)
C1 Co1 Co5 51.17(16)
C8 Co1 Co5 49.90(16)
C14 Co1 Pd5 60.71(18)
C11 Co1 Pd5 123.10(19)
C1 Co1 Pd5 80.39(16)
C8 Co1 Pd5 133.99(17)
Co5 Co1 Pd5 117.32(3)
C14 Co1 Pd7 107.42(19)
C11 Co1 Pd7 53.96(18)
C1 Co1 Pd7 83.67(16)
C8 Co1 Pd7 143.47(17)
Co5 Co1 Pd7 121.20(3)
Pd5 Co1 Pd7 82.54(2)
C14 Co1 Co2 170.38(19)
C11 Co1 Co2 79.01(19)
C1 Co1 Co2 44.82(16)
C8 Co1 Co2 94.77(16)
Co5 Co1 Co2 58.43(3)
Pd5 Co1 Co2 114.96(3)
Pd7 Co1 Co2 63.01(2)
C14 Co1 Co4 96.04(18)
C11 Co1 Co4 166.59(19)
C1 Co1 Co4 44.47(16)
C8 Co1 Co4 89.33(17)
Co5 Co1 Co4 58.21(3)
Pd5 Co1 Co4 59.35(2)
Pd7 Co1 Co4 116.55(3)
Co2 Co1 Co4 88.11(3)
C12 Co2 C10 93.1(3)
C12 Co2 C1 155.7(2)
C10 Co2 C1 102.9(2)
C12 Co2 C13 97.8(3)
C10 Co2 C13 96.7(3)
C1 Co2 C13 98.4(2)
C12 Co2 Co3 146.73(18)
C10 Co2 Co3 99.46(19)
C1 Co2 Co3 48.54(16)
C13 Co2 Co3 50.33(18)
C12 Co2 Co5 143.52(19)
C10 Co2 Co5 52.55(19)
C1 Co2 Co5 50.55(16)
C13 Co2 Co5 98.02(19)
Co3 Co2 Co5 62.50(3)
C12 Co2 Co1 118.31(18)
C10 Co2 Co1 88.56(19)
C1 Co2 Co1 45.22(16)
C13 Co2 Co1 143.19(18)
Co3 Co2 Co1 92.87(3)
Co5 Co2 Co1 57.22(3)
C12 Co2 Pd7 75.62(18)
C10 Co2 Pd7 129.78(19)
C1 Co2 Pd7 80.09(16)
C13 Co2 Pd7 132.92(19)
Co3 Co2 Pd7 116.79(3)
Co5 Co2 Pd7 114.89(3)
Co1 Co2 Pd7 57.87(2)
C12 Co2 Pd3 119.80(19)
C10 Co2 Pd3 146.20(19)
C1 Co2 Pd3 43.55(16)
C13 Co2 Pd3 87.03(18)
Co3 Co2 Pd3 57.87(2)
Co5 Co2 Pd3 93.65(3)
Co1 Co2 Pd3 69.78(2)
Pd7 Co2 Pd3 59.502(19)
C7 Co3 C15 102.9(3)
C7 Co3 C1 130.6(2)
C15 Co3 C1 124.0(2)
C7 Co3 C13 97.8(3)
C15 Co3 C13 91.8(3)
C1 Co3 C13 95.7(2)
C7 Co3 Co2 121.0(2)
C15 Co3 Co2 121.08(18)
C1 Co3 Co2 47.91(16)
C13 Co3 Co2 48.28(17)
C7 Co3 Co5 83.24(19)
C15 Co3 Co5 171.27(19)
C1 Co3 Co5 48.56(16)
C13 Co3 Co5 93.53(17)
Co2 Co3 Co5 58.82(3)
C7 Co3 Pd3 168.9(2)
C15 Co3 Pd3 75.17(18)
C1 Co3 Pd3 49.04(16)
C13 Co3 Pd3 93.18(18)
Co2 Co3 Pd3 67.95(3)
Co5 Co3 Pd3 97.59(3)
C7 Co3 Co4 104.1(2)
C15 Co3 Co4 114.77(19)
C1 Co3 Co4 44.98(16)
C13 Co3 Co4 140.04(17)
Co2 Co3 Co4 91.78(3)
Co5 Co3 Co4 57.18(3)
Pd3 Co3 Co4 67.72(2)
C6 Co4 C4 95.9(3)
C6 Co4 C5 94.6(2)
C4 Co4 C5 101.1(3)
C6 Co4 C1 107.2(2)
C4 Co4 C1 132.3(2)
C5 Co4 C1 117.5(2)
C6 Co4 Co5 57.40(19)
C4 Co4 Co5 132.44(17)
C5 Co4 Co5 118.09(18)
C1 Co4 Co5 49.80(16)
C6 Co4 Pd9 145.79(19)
C4 Co4 Pd9 78.74(17)
C5 Co4 Pd9 54.44(17)
C1 Co4 Pd9 100.86(16)
Co5 Co4 Pd9 145.84(4)
C6 Co4 Pd5 135.88(18)
C4 Co4 Pd5 56.05(17)
C5 Co4 Pd5 121.74(17)
C1 Co4 Pd5 79.25(16)
Co5 Co4 Pd5 114.14(3)
Pd9 Co4 Pd5 68.02(2)
C6 Co4 Co3 98.73(19)
C4 Co4 Co3 165.18(17)
C5 Co4 Co3 75.23(18)
C1 Co4 Co3 44.42(16)
Co5 Co4 Co3 59.47(3)
Pd9 Co4 Co3 87.69(3)
Pd5 Co4 Co3 113.26(3)
C6 Co4 Co1 95.62(19)
C4 Co4 Co1 93.93(17)
C5 Co4 Co1 160.86(18)
C1 Co4 Co1 43.77(16)
Co5 Co4 Co1 56.02(3)
Pd9 Co4 Co1 118.32(3)
Pd5 Co4 Co1 58.35(2)
Co3 Co4 Co1 87.23(3)
C6 Co4 Pd3 147.52(19)
C4 Co4 Pd3 112.18(17)
C5 Co4 Pd3 95.69(17)
C1 Co4 Pd3 41.38(15)
Co5 Co4 Pd3 90.74(3)
Pd9 Co4 Pd3 60.090(19)
Pd5 Co4 Pd3 59.284(18)
Co3 Co4 Pd3 54.81(2)
Co1 Co4 Pd3 67.41(2)
C9 Co5 C8 105.5(2)
C9 Co5 C1 155.9(2)
C8 Co5 C1 98.6(2)
C9 Co5 C10 86.2(3)
C8 Co5 C10 89.9(2)
C1 Co5 C10 94.3(2)
C9 Co5 C6 87.7(2)
C8 Co5 C6 88.9(2)
C1 Co5 C6 92.6(2)
C10 Co5 C6 173.1(2)
C9 Co5 Co1 155.43(18)
C8 Co5 Co1 50.10(16)
C1 Co5 Co1 48.59(15)
C10 Co5 Co1 90.22(17)
C6 Co5 Co1 94.12(15)
C9 Co5 Co2 126.26(19)
C8 Co5 Co2 99.69(17)
C1 Co5 Co2 47.58(16)
C10 Co5 Co2 46.90(18)
C6 Co5 Co2 139.96(15)
Co1 Co5 Co2 64.35(3)
C9 Co5 Co4 127.6(2)
C8 Co5 Co4 95.11(16)
C1 Co5 Co4 48.13(16)
C10 Co5 Co4 142.40(18)
C6 Co5 Co4 44.46(15)
Co1 Co5 Co4 65.76(3)
Co2 Co5 Co4 95.61(3)
C9 Co5 Co3 109.56(18)
C8 Co5 Co3 144.91(16)
C1 Co5 Co3 46.36(15)
C10 Co5 Co3 92.23(18)
C6 Co5 Co3 92.69(15)
Co1 Co5 Co3 94.85(3)
Co2 Co5 Co3 58.68(3)
Co4 Co5 Co3 63.35(3)
C25 Co6 C24 96.1(3)
C25 Co6 C2 133.2(2)
C24 Co6 C2 126.0(2)
C25 Co6 C22 93.8(3)
C24 Co6 C22 94.4(2)
C2 Co6 C22 101.3(2)
C25 Co6 Co10 127.18(19)
C24 Co6 Co10 120.51(18)
C2 Co6 Co10 50.82(15)
C22 Co6 Co10 50.48(17)
C25 Co6 Pd8 59.11(19)
C24 Co6 Pd8 116.87(18)
C2 Co6 Pd8 81.92(15)
C22 Co6 Pd8 139.02(17)
Co10 Co6 Pd8 119.93(3)
C25 Co6 Pd9 112.06(19)
C24 Co6 Pd9 51.37(19)
C2 Co6 Pd9 85.35(15)
C22 Co6 Pd9 137.55(16)
Co10 Co6 Pd9 120.41(3)
Pd8 Co6 Pd9 83.28(2)
C25 Co6 Co7 172.64(19)
C24 Co6 Co7 84.26(19)
C2 Co6 Co7 43.82(15)
C22 Co6 Co7 93.55(17)
Co10 Co6 Co7 57.85(3)
Pd8 Co6 Co7 114.17(3)
Pd9 Co6 Co7 62.56(2)
C25 Co6 Co9 91.16(18)
C24 Co6 Co9 169.3(2)
C2 Co6 Co9 44.53(15)
C22 Co6 Co9 92.93(17)
Co10 Co6 Co9 59.58(3)
Pd8 Co6 Co9 60.70(2)
Pd9 Co6 Co9 118.41(3)
Co7 Co6 Co9 87.51(3)
C25 Co6 Pd1 116.55(19)
C24 Co6 Pd1 108.16(19)
C2 Co6 Pd1 37.74(15)
C22 Co6 Pd1 138.90(17)
Co10 Co6 Pd1 88.44(3)
Pd8 Co6 Pd1 57.561(18)
Pd9 Co6 Pd1 57.182(18)
Co7 Co6 Pd1 56.62(2)
Co9 Co6 Pd1 61.36(2)
C23 Co7 C21 94.4(2)
C23 Co7 C2 156.8(2)
C21 Co7 C2 101.9(2)
C23 Co7 C27 95.7(3)
C21 Co7 C27 95.4(2)
C2 Co7 C27 99.1(2)
C23 Co7 Co8 144.59(19)
C21 Co7 Co8 98.09(17)
C2 Co7 Co8 49.12(16)
C27 Co7 Co8 50.36(18)
C23 Co7 Co10 144.37(18)
C21 Co7 Co10 51.96(18)
C2 Co7 Co10 50.11(15)
C27 Co7 Co10 98.58(18)
Co8 Co7 Co10 62.95(3)
C23 Co7 Co6 120.82(19)
C21 Co7 Co6 89.26(17)
C2 Co7 Co6 44.14(16)
C27 Co7 Co6 142.81(18)
Co8 Co7 Co6 92.45(3)
Co10 Co7 Co6 56.53(3)
C23 Co7 Pd9 75.24(18)
C21 Co7 Pd9 128.16(17)
C2 Co7 Pd9 81.72(15)
C27 Co7 Pd9 135.61(17)
Co8 Co7 Pd9 119.79(3)
Co10 Co7 Pd9 114.11(3)
Co6 Co7 Pd9 57.58(2)
C23 Co7 Pd1 117.41(18)
C21 Co7 Pd1 147.41(18)
C2 Co7 Pd1 45.58(15)
C27 Co7 Pd1 88.83(17)
Co8 Co7 Pd1 60.56(2)
Co10 Co7 Pd1 95.45(3)
Co6 Co7 Pd1 69.01(2)
Pd9 Co7 Pd1 60.082(18)
C16 Co8 C18 101.5(2)
C16 Co8 C2 127.2(2)
C18 Co8 C2 128.3(2)
C16 Co8 C27 91.3(2)
C18 Co8 C27 99.1(2)
C2 Co8 C27 96.1(2)
C16 Co8 Co7 122.66(18)
C18 Co8 Co7 120.94(18)
C2 Co8 Co7 47.97(15)
C27 Co8 Co7 48.57(17)
C16 Co8 Co10 173.29(18)
C18 Co8 Co10 81.98(18)
C2 Co8 Co10 47.81(15)
C27 Co8 Co10 93.84(17)
Co7 Co8 Co10 58.73(3)
C16 Co8 Pd1 79.99(17)
C18 Co8 Pd1 169.89(18)
C2 Co8 Pd1 47.85(15)
C27 Co8 Pd1 90.86(16)
Co7 Co8 Pd1 64.82(2)
Co10 Co8 Pd1 95.55(3)
C16 Co8 Co9 115.36(18)
C18 Co8 Co9 103.19(18)
C2 Co8 Co9 44.64(15)
C27 Co8 Co9 140.42(17)
Co7 Co8 Co9 91.85(3)
Co10 Co8 Co9 58.04(3)
Pd1 Co8 Co9 67.48(2)
C19 Co9 C26 97.3(3)
C19 Co9 C17 92.7(3)
C26 Co9 C17 98.1(3)
C19 Co9 C2 108.5(3)
C26 Co9 C2 133.9(2)
C17 Co9 C2 117.5(2)
C19 Co9 Co10 60.0(2)
C26 Co9 Co10 134.53(19)
C17 Co9 Co10 120.15(18)
C2 Co9 Co10 48.60(15)
C19 Co9 Pd4 143.2(2)
C26 Co9 Pd4 75.7(2)
C17 Co9 Pd4 53.80(17)
C2 Co9 Pd4 101.45(15)
Co10 Co9 Pd4 146.21(3)
C19 Co9 Pd8 138.99(19)
C26 Co9 Pd8 56.42(19)
C17 Co9 Pd8 119.59(17)
C2 Co9 Pd8 79.83(15)
Co10 Co9 Pd8 113.70(3)
Pd4 Co9 Pd8 66.44(2)
C19 Co9 Co8 97.4(2)
C26 Co9 Co8 164.1(2)
C17 Co9 Co8 75.25(18)
C2 Co9 Co8 44.90(16)
Co10 Co9 Co8 59.39(3)
Pd4 Co9 Co8 88.85(3)
Pd8 Co9 Co8 113.92(3)
C19 Co9 Co6 99.3(2)
C26 Co9 Co6 95.33(19)
C17 Co9 Co6 160.71(18)
C2 Co9 Co6 44.12(16)
Co10 Co9 Co6 55.79(3)
Pd4 Co9 Co6 117.22(3)
Pd8 Co9 Co6 58.21(2)
Co8 Co9 Co6 88.18(3)
C19 Co9 Pd1 148.0(2)
C26 Co9 Pd1 111.7(2)
C17 Co9 Pd1 96.09(18)
C2 Co9 Pd1 40.85(15)
Co10 Co9 Pd1 89.19(3)
Pd4 Co9 Pd1 61.267(19)
Pd8 Co9 Pd1 58.614(18)
Co8 Co9 Pd1 55.81(2)
Co6 Co9 Pd1 65.94(2)
C20 Co10 C22 100.1(2)
C20 Co10 C2 161.9(2)
C22 Co10 C2 98.0(2)
C20 Co10 C21 87.7(2)
C22 Co10 C21 90.8(2)
C2 Co10 C21 94.0(2)
C20 Co10 C19 87.2(2)
C22 Co10 C19 93.7(2)
C2 Co10 C19 89.7(2)
C21 Co10 C19 173.8(2)
C20 Co10 Co6 149.42(18)
C22 Co10 Co6 49.33(16)
C2 Co10 Co6 48.64(15)
C21 Co10 Co6 92.54(15)
C19 Co10 Co6 93.67(15)
C20 Co10 Co7 130.21(17)
C22 Co10 Co7 98.89(17)
C2 Co10 Co7 47.61(15)
C21 Co10 Co7 46.46(15)
C19 Co10 Co7 136.63(15)
Co6 Co10 Co7 65.62(3)
C20 Co10 Co9 128.35(17)
C22 Co10 Co9 96.05(16)
C2 Co10 Co9 47.02(15)
C21 Co10 Co9 140.93(16)
C19 Co10 Co9 42.77(15)
Co6 Co10 Co9 64.63(3)
Co7 Co10 Co9 94.47(3)
C20 Co10 Co8 115.44(18)
C22 Co10 Co8 144.46(16)
C2 Co10 Co8 46.54(15)
C21 Co10 Co8 90.49(15)
C19 Co10 Co8 88.39(15)
Co6 Co10 Co8 95.14(3)
Co7 Co10 Co8 58.32(3)
Co9 Co10 Co8 62.57(3)
C35 Co11 C34 97.6(3)
C35 Co11 C36 100.6(3)
C34 Co11 C36 93.9(3)
C35 Co11 C3 136.2(3)
C34 Co11 C3 107.7(3)
C36 Co11 C3 112.5(2)
C35 Co11 Co15 136.4(2)
C34 Co11 Co15 57.39(19)
C36 Co11 Co15 114.98(18)
C3 Co11 Co15 50.31(16)
C35 Co11 Pd7 83.4(2)
C34 Co11 Pd7 145.13(19)
C36 Co11 Pd7 52.14(17)
C3 Co11 Pd7 94.52(16)
Co15 Co11 Pd7 138.30(4)
C35 Co11 Pd6 60.4(2)
C34 Co11 Pd6 140.17(19)
C36 Co11 Pd6 121.16(17)
C3 Co11 Pd6 77.72(17)
Co15 Co11 Pd6 114.24(3)
Pd7 Co11 Pd6 69.82(2)
C35 Co11 Co12 162.4(2)
C34 Co11 Co12 97.1(2)
C36 Co11 Co12 68.86(18)
C3 Co11 Co12 45.94(17)
Co15 Co11 Co12 60.63(3)
Pd7 Co11 Co12 79.03(3)
Pd6 Co11 Co12 112.05(3)
C35 Co11 Co14 99.4(2)
C34 Co11 Co14 98.11(18)
C36 Co11 Co14 155.12(18)
C3 Co11 Co14 42.95(17)
Co15 Co11 Co14 56.28(3)
Pd7 Co11 Co14 116.22(3)
Pd6 Co11 Co14 58.28(2)
Co12 Co11 Co14 88.00(3)
C35 Co11 Pd2 115.1(2)
C34 Co11 Pd2 144.42(19)
C36 Co11 Pd2 93.57(17)
C3 Co11 Pd2 38.19(16)
Co15 Co11 Pd2 88.07(3)
Pd7 Co11 Pd2 57.704(18)
Pd6 Co11 Pd2 58.249(18)
Co12 Co11 Pd2 53.98(2)
Co14 Co11 Pd2 64.36(2)
C33 Co12 C37 101.6(3)
C33 Co12 C3 127.6(2)
C37 Co12 C3 128.6(2)
C33 Co12 C38 97.8(3)
C37 Co12 C38 91.0(2)
C3 Co12 C38 95.3(2)
C33 Co12 Co13 119.13(19)
C37 Co12 Co13 122.60(18)
C3 Co12 Co13 48.01(16)
C38 Co12 Co13 47.67(17)
C33 Co12 Co15 80.88(18)
C37 Co12 Co15 175.37(19)
C3 Co12 Co15 47.98(16)
C38 Co12 Co15 92.47(16)
Co13 Co12 Co15 58.42(3)
C33 Co12 Pd2 172.42(19)
C37 Co12 Pd2 80.98(18)
C3 Co12 Pd2 48.32(16)
C38 Co12 Pd2 89.22(17)
Co13 Co12 Pd2 63.98(3)
Co15 Co12 Pd2 96.04(3)
C33 Co12 Co11 101.74(19)
C37 Co12 Co11 118.83(18)
C3 Co12 Co11 45.03(16)
C38 Co12 Co11 139.42(18)
Co13 Co12 Co11 91.83(3)
Co15 Co12 Co11 56.65(3)
Pd2 Co12 Co11 70.89(3)
C29 Co13 C30 94.1(3)
C29 Co13 C38 97.0(3)
C30 Co13 C38 96.8(2)
C29 Co13 C3 155.3(3)
C30 Co13 C3 102.1(2)
C38 Co13 C3 99.5(2)
C29 Co13 Co15 144.11(19)
C30 Co13 Co15 51.99(17)
C38 Co13 Co15 98.25(17)
C3 Co13 Co15 50.39(16)
C29 Co13 Co12 146.0(2)
C30 Co13 Co12 99.55(18)
C38 Co13 Co12 50.67(18)
C3 Co13 Co12 49.20(17)
Co15 Co13 Co12 62.85(3)
C29 Co13 Co14 118.8(2)
C30 Co13 Co14 88.17(18)
C38 Co13 Co14 143.45(18)
C3 Co13 Co14 44.37(17)
Co15 Co13 Co14 57.19(3)
Co12 Co13 Co14 92.78(3)
C29 Co13 Pd2 116.45(19)
C30 Co13 Pd2 148.29(18)
C38 Co13 Pd2 88.20(17)
C3 Co13 Pd2 46.31(16)
Co15 Co13 Pd2 96.32(3)
Co12 Co13 Pd2 60.10(2)
Co14 Co13 Pd2 70.30(3)
C29 Co13 Pd4 73.28(19)
C30 Co13 Pd4 127.55(18)
C38 Co13 Pd4 134.64(16)
C3 Co13 Pd4 82.03(17)
Co15 Co13 Pd4 115.59(3)
Co12 Co13 Pd4 119.42(3)
Co14 Co13 Pd4 58.42(2)
Pd2 Co13 Pd4 60.137(19)
C39 Co14 C28 99.4(3)
C39 Co14 C3 130.6(3)
C28 Co14 C3 124.7(2)
C39 Co14 C31 94.2(3)
C28 Co14 C31 95.8(2)
C3 Co14 C31 101.4(2)
C39 Co14 Co15 128.93(19)
C28 Co14 Co15 117.49(18)
C3 Co14 Co15 51.04(16)
C31 Co14 Co15 50.69(18)
C39 Co14 Pd6 57.26(19)
C28 Co14 Pd6 123.96(18)
C3 Co14 Pd6 78.36(17)
C31 Co14 Pd6 132.23(17)
Co15 Co14 Pd6 115.61(3)
C39 Co14 Pd4 109.79(19)
C28 Co14 Pd4 52.39(17)
C3 Co14 Pd4 85.33(16)
C31 Co14 Pd4 141.89(17)
Co15 Co14 Pd4 120.43(3)
Pd6 Co14 Pd4 85.87(2)
C39 Co14 Co13 169.38(19)
C28 Co14 Co13 81.40(18)
C3 Co14 Co13 44.97(16)
C31 Co14 Co13 96.23(18)
Co15 Co14 Co13 58.16(3)
Pd6 Co14 Co13 113.47(3)
Pd4 Co14 Co13 62.30(2)
C39 Co14 Co11 91.18(19)
C28 Co14 Co11 168.38(18)
C3 Co14 Co11 43.66(16)
C31 Co14 Co11 88.06(17)
Co15 Co14 Co11 57.32(3)
Pd6 Co14 Co11 58.62(2)
Pd4 Co14 Co11 119.41(3)
Co13 Co14 Co11 87.29(3)
C32 Co15 C31 102.0(3)
C32 Co15 C3 161.5(3)
C31 Co15 C3 96.5(2)
C32 Co15 C30 85.2(2)
C31 Co15 C30 91.7(2)
C3 Co15 C30 94.5(2)
C32 Co15 C34 86.7(2)
C31 Co15 C34 90.6(2)
C3 Co15 C34 93.0(2)
C30 Co15 C34 171.8(2)
C32 Co15 Co14 150.4(2)
C31 Co15 Co14 48.84(17)
C3 Co15 Co14 47.96(17)
C30 Co15 Co14 90.37(17)
C34 Co15 Co14 97.07(17)
C32 Co15 Co13 127.1(2)
C31 Co15 Co13 100.16(16)
C3 Co15 Co13 48.04(16)
C30 Co15 Co13 46.74(16)
C34 Co15 Co13 140.28(16)
Co14 Co15 Co13 64.64(3)
C32 Co15 Co11 129.43(19)
C31 Co15 Co11 93.61(17)
C3 Co15 Co11 48.13(16)
C30 Co15 Co11 142.62(16)
C34 Co15 Co11 44.93(16)
Co14 Co15 Co11 66.39(3)
Co13 Co15 Co11 95.95(3)
C32 Co15 Co12 114.6(2)
C31 Co15 Co12 143.40(17)
C3 Co15 Co12 46.91(17)
C30 Co15 Co12 92.36(16)
C34 Co15 Co12 90.45(16)
Co14 Co15 Co12 94.77(3)
Co13 Co15 Co12 58.73(3)
Co11 Co15 Co12 62.72(3)
Co2 C1 Co1 90.0(2)
Co2 C1 Co3 83.5(2)
Co1 C1 Co3 164.7(3)
Co2 C1 Co4 163.3(3)
Co1 C1 Co4 91.8(2)
Co3 C1 Co4 90.6(2)
Co2 C1 Co5 81.9(2)
Co1 C1 Co5 80.2(2)
Co3 C1 Co5 85.1(2)
Co4 C1 Co5 82.1(2)
Co2 C1 Pd3 95.9(2)
Co1 C1 Pd3 109.6(3)
Co3 C1 Pd3 85.0(2)
Co4 C1 Pd3 99.1(2)
Co5 C1 Pd3 170.0(3)
Co7 C2 Co6 92.0(2)
Co7 C2 Co9 165.5(3)
Co6 C2 Co9 91.3(2)
Co7 C2 Co8 82.9(2)
Co6 C2 Co8 165.8(3)
Co9 C2 Co8 90.5(2)
Co7 C2 Co10 82.3(2)
Co6 C2 Co10 80.5(2)
Co9 C2 Co10 84.4(2)
Co8 C2 Co10 85.6(2)
Co7 C2 Pd1 92.0(2)
Co6 C2 Pd1 106.7(2)
Co9 C2 Pd1 100.4(2)
Co8 C2 Pd1 86.7(2)
Co10 C2 Pd1 171.0(3)
Co14 C3 Co13 90.7(2)
Co14 C3 Co11 93.4(2)
Co13 C3 Co11 161.8(3)
Co14 C3 Co12 165.4(3)
Co13 C3 Co12 82.8(2)
Co11 C3 Co12 89.0(2)
Co14 C3 Co15 81.0(2)
Co13 C3 Co15 81.6(2)
Co11 C3 Co15 81.6(2)
Co12 C3 Co15 85.1(2)
Co14 C3 Pd2 108.0(3)
Co13 C3 Pd2 90.0(2)
Co11 C3 Pd2 105.5(3)
Co12 C3 Pd2 85.1(2)
Co15 C3 Pd2 167.8(3)
O4 C4 Co4 161.4(5)
O4 C4 Pd5 117.5(4)
Co4 C4 Pd5 81.0(2)
O5 C5 Co4 154.3(5)
O5 C5 Pd9 123.1(4)
Co4 C5 Pd9 81.5(2)
O6 C6 Co4 151.5(5)
O6 C6 Co5 130.3(4)
Co4 C6 Co5 78.1(2)
O7 C7 Co3 178.6(6)
O8 C8 Co5 140.6(5)
O8 C8 Co1 139.3(5)
Co5 C8 Co1 80.0(2)
O9 C9 Co5 174.6(5)
O10 C10 Co2 144.5(5)
O10 C10 Co5 134.9(5)
Co2 C10 Co5 80.6(2)
O11 C11 Co1 154.6(5)
O11 C11 Pd7 122.1(5)
Co1 C11 Pd7 83.1(2)
O12 C12 Co2 174.8(5)
O13 C13 Co2 142.8(5)
O13 C13 Co3 135.8(5)
Co2 C13 Co3 81.4(2)
O14 C14 Co1 164.7(5)
O14 C14 Pd5 118.0(4)
Co1 C14 Pd5 77.3(2)
O15 C15 Co3 171.6(5)
O16 C16 Co8 174.5(5)
O17 C17 Co9 153.1(5)
O17 C17 Pd4 123.6(4)
Co9 C17 Pd4 81.6(2)
O18 C18 Co8 176.1(5)
O19 C19 Co9 154.3(5)
O19 C19 Co10 128.3(5)
Co9 C19 Co10 77.2(2)
O20 C20 Co10 176.1(5)
O21 C21 Co7 142.8(5)
O21 C21 Co10 135.7(4)
Co7 C21 Co10 81.6(2)
O22 C22 Co6 140.2(5)
O22 C22 Co10 139.5(5)
Co6 C22 Co10 80.2(2)
O23 C23 Co7 172.1(5)
O24 C24 Co6 150.7(5)
O24 C24 Pd9 124.2(4)
Co6 C24 Pd9 85.1(2)
O25 C25 Co6 163.5(5)
O25 C25 Pd8 117.2(4)
Co6 C25 Pd8 79.0(2)
O26 C26 Co9 163.1(5)
O26 C26 Pd8 115.1(4)
Co9 C26 Pd8 81.7(2)
O27 C27 Co7 140.7(5)
O27 C27 Co8 138.1(5)
Co7 C27 Co8 81.1(2)
O28 C28 Co14 153.6(5)
O28 C28 Pd4 121.8(4)
Co14 C28 Pd4 84.6(2)
O29 C29 Co13 172.1(5)
O30 C30 Co13 143.0(5)
O30 C30 Co15 135.7(4)
Co13 C30 Co15 81.3(2)
O31 C31 Co14 141.8(5)
O31 C31 Co15 137.8(5)
Co14 C31 Co15 80.5(2)
O32 C32 Co15 175.3(6)
O33 C33 Co12 175.7(5)
O34 C34 Co11 150.3(5)
O34 C34 Co15 132.0(5)
Co11 C34 Co15 77.7(2)
O35 C35 Co11 166.2(6)
O35 C35 Pd6 116.1(5)
Co11 C35 Pd6 77.7(2)
O36 C36 Co11 150.1(5)
O36 C36 Pd7 124.5(4)
Co11 C36 Pd7 83.8(2)
O37 C37 Co12 172.4(5)
O38 C38 Co13 142.7(5)
O38 C38 Co12 135.6(5)
Co13 C38 Co12 81.7(2)
O39 C39 Co14 160.7(5)
O39 C39 Pd6 119.0(4)
Co14 C39 Pd6 80.2(2)
O40 C40 Pd1 132.8(4)
O40 C40 Pd2 130.6(4)
Pd1 C40 Pd2 80.38(18)
O40 C40 Pd3 131.7(4)
Pd1 C40 Pd3 81.6(2)
Pd2 C40 Pd3 79.71(18)
O41 C41 Pd5 132.8(5)
O41 C41 Pd6 132.4(4)
Pd5 C41 Pd6 78.57(19)
O41 C41 Pd8 133.2(4)
Pd5 C41 Pd8 79.31(19)
Pd6 C41 Pd8 78.68(19)
C107 N1 C105 111.9(4)
C107 N1 C101 110.5(4)
C105 N1 C101 106.0(4)
C107 N1 C103 106.3(4)
C105 N1 C103 111.0(4)
C101 N1 C103 111.2(4)
C102 C101 N1 115.4(5)
C102 C101 H10A 108.4
N1 C101 H10A 108.4
C102 C101 H10B 108.4
N1 C101 H10B 108.4
H10A C101 H10B 107.5
C101 C102 H10C 109.5
C101 C102 H10D 109.5
H10C C102 H10D 109.5
C101 C102 H10E 109.5
H10C C102 H10E 109.5
H10D C102 H10E 109.5
C104 C103 N1 114.5(5)
C104 C103 H10F 108.6
N1 C103 H10F 108.6
C104 C103 H10G 108.6
N1 C103 H10G 108.6
H10F C103 H10G 107.6
C103 C104 H10H 109.5
C103 C104 H10I 109.5
H10H C104 H10I 109.5
C103 C104 H10J 109.5
H10H C104 H10J 109.5
H10I C104 H10J 109.5
C106 C105 N1 115.9(5)
C106 C105 H10K 108.3
N1 C105 H10K 108.3
C106 C105 H10L 108.3
N1 C105 H10L 108.3
H10K C105 H10L 107.4
C105 C106 H10M 109.5
C105 C106 H10N 109.5
H10M C106 H10N 109.5
C105 C106 H10O 109.5
H10M C106 H10O 109.5
H10N C106 H10O 109.5
N1 C107 C108 116.0(5)
N1 C107 H10P 108.3
C108 C107 H10P 108.3
N1 C107 H10Q 108.3
C108 C107 H10Q 108.3
H10P C107 H10Q 107.4
C107 C108 H10R 109.5
C107 C108 H10S 109.5
H10R C108 H10S 109.5
C107 C108 H10T 109.5
H10R C108 H10T 109.5
H10S C108 H10T 109.5
C201 N2 C207 109.8(4)
C201 N2 C203 108.7(4)
C207 N2 C203 111.0(4)
C201 N2 C205 111.0(4)
C207 N2 C205 107.4(4)
C203 N2 C205 109.0(4)
C202 C201 N2 115.8(5)
C202 C201 H20A 108.3
N2 C201 H20A 108.3
C202 C201 H20B 108.3
N2 C201 H20B 108.3
H20A C201 H20B 107.4
C201 C202 H20C 109.5
C201 C202 H20D 109.5
H20C C202 H20D 109.5
C201 C202 H20E 109.5
H20C C202 H20E 109.5
H20D C202 H20E 109.5
N2 C203 C204 116.2(5)
N2 C203 H20F 108.2
C204 C203 H20F 108.2
N2 C203 H20G 108.2
C204 C203 H20G 108.2
H20F C203 H20G 107.4
C203 C204 H20H 109.5
C203 C204 H20I 109.5
H20H C204 H20I 109.5
C203 C204 H20J 109.5
H20H C204 H20J 109.5
H20I C204 H20J 109.5
C206 C205 N2 115.5(5)
C206 C205 H20K 108.4
N2 C205 H20K 108.4
C206 C205 H20L 108.4
N2 C205 H20L 108.4
H20K C205 H20L 107.5
C205 C206 H20M 109.5
C205 C206 H20N 109.5
H20M C206 H20N 109.5
C205 C206 H20O 109.5
H20M C206 H20O 109.5
H20N C206 H20O 109.5
N2 C207 C208 116.0(5)
N2 C207 H20P 108.3
C208 C207 H20P 108.3
N2 C207 H20Q 108.3
C208 C207 H20Q 108.3
H20P C207 H20Q 107.4
C207 C208 H20R 109.5
C207 C208 H20S 109.5
H20R C208 H20S 109.5
C207 C208 H20T 109.5
H20R C208 H20T 109.5
H20S C208 H20T 109.5
C301 N3 C303 111.2(5)
C301 N3 C305 105.4(5)
C303 N3 C305 111.3(5)
C301 N3 C307 111.4(5)
C303 N3 C307 106.2(5)
C305 N3 C307 111.3(5)
N3 C301 C302 116.1(6)
N3 C301 H30A 108.3
C302 C301 H30A 108.3
N3 C301 H30B 108.3
C302 C301 H30B 108.3
H30A C301 H30B 107.4
C301 C302 H30C 109.5
C301 C302 H30D 109.5
H30C C302 H30D 109.5
C301 C302 H30E 109.5
H30C C302 H30E 109.5
H30D C302 H30E 109.5
C304 C303 N3 115.7(6)
C304 C303 H30F 108.4
N3 C303 H30F 108.4
C304 C303 H30G 108.4
N3 C303 H30G 108.4
H30F C303 H30G 107.4
C303 C304 H30H 109.5
C303 C304 H30I 109.5
H30H C304 H30I 109.5
C303 C304 H30J 109.5
H30H C304 H30J 109.5
H30I C304 H30J 109.5
C306 C305 N3 114.5(5)
C306 C305 H30K 108.6
N3 C305 H30K 108.6
C306 C305 H30L 108.6
N3 C305 H30L 108.6
H30K C305 H30L 107.6
C305 C306 H30M 109.5
C305 C306 H30N 109.5
H30M C306 H30N 109.5
C305 C306 H30O 109.5
H30M C306 H30O 109.5
H30N C306 H30O 109.5
C308 C307 N3 114.8(5)
C308 C307 H30P 108.6
N3 C307 H30P 108.6
C308 C307 H30Q 108.6
N3 C307 H30Q 108.6
H30P C307 H30Q 107.5
C307 C308 H30R 109.5
C307 C308 H30S 109.5
H30R C308 H30S 109.5
C307 C308 H30T 109.5
H30R C308 H30T 109.5
H30S C308 H30T 109.5
C402 O401 C405 103.1(6)
O401 C402 C403 105.8(7)
O401 C402 H40A 110.6
C403 C402 H40A 110.6
O401 C402 H40B 110.6
C403 C402 H40B 110.6
H40A C402 H40B 108.7
C402 C403 C404 105.3(7)
C402 C403 H40C 110.7
C404 C403 H40C 110.7
C402 C403 H40D 110.7
C404 C403 H40D 110.7
H40C C403 H40D 108.8
C405 C404 C403 109.7(7)
C405 C404 H40E 109.7
C403 C404 H40E 109.7
C405 C404 H40F 109.7
C403 C404 H40F 109.7
H40E C404 H40F 108.2
C404 C405 O401 95.7(6)
C404 C405 H40G 112.6
O401 C405 H40G 112.6
C404 C405 H40H 112.6
O401 C405 H40H 112.6
H40G C405 H40H 110.1

loop_
_geom_bond_atom_site_label_1
_geom_bond_atom_site_label_2
_geom_bond_distance
Pd1 C2 1.998(5)
Pd1 C40 2.066(5)
Pd1 Co8 2.6897(8)
Pd1 Pd2 2.6920(6)
Pd1 Pd3 2.7278(6)
Pd1 Co7 2.7950(8)
Pd1 Pd9 2.7971(6)
Pd1 Pd8 2.8092(6)
Pd1 Pd4 2.8828(6)
Pd1 Co9 3.0035(8)
Pd1 Co6 3.1251(8)
Pd2 C3 1.992(5)
Pd2 C40 2.105(5)
Pd2 Co12 2.6572(8)
Pd2 Pd3 2.6994(6)
Pd2 Co13 2.7545(8)
Pd2 Pd4 2.7688(6)
Pd2 Pd7 2.7964(6)
Pd2 Pd6 2.8250(6)
Pd2 Co11 3.1042(8)
Pd3 C1 2.000(5)
Pd3 C40 2.107(5)
Pd3 Co3 2.6384(8)
Pd3 Pd5 2.8107(6)
Pd3 Pd7 2.8137(6)
Pd3 Pd9 2.8260(6)
Pd3 Co2 2.8878(8)
Pd3 Co4 2.9874(8)
Pd4 C28 2.122(5)
Pd4 C17 2.134(6)
Pd4 Co9 2.6161(8)
Pd4 Co14 2.6669(8)
Pd4 Co13 2.7716(9)
Pd4 Pd8 2.9199(6)
Pd5 C41 2.123(6)
Pd5 C4 2.240(6)
Pd5 C14 2.360(6)
Pd5 Co1 2.6398(8)
Pd5 Co4 2.6678(8)
Pd5 Pd6 2.6928(6)
Pd5 Pd8 2.7152(6)
Pd5 Pd9 2.9588(6)
Pd6 C41 2.130(5)
Pd6 C39 2.245(6)
Pd6 C35 2.350(6)
Pd6 Co14 2.6303(8)
Pd6 Co11 2.6399(9)
Pd6 Pd8 2.7021(6)
Pd6 Pd7 3.0131(6)
Pd7 C36 2.085(5)
Pd7 C11 2.151(6)
Pd7 Co11 2.6251(8)
Pd7 Co1 2.6412(8)
Pd7 Co2 2.7791(8)
Pd8 C41 2.132(5)
Pd8 C26 2.283(6)
Pd8 C25 2.311(6)
Pd8 Co6 2.6434(8)
Pd8 Co9 2.7120(8)
Pd9 C24 2.083(6)
Pd9 C5 2.156(6)
Pd9 Co4 2.6213(8)
Pd9 Co6 2.6560(9)
Pd9 Co7 2.7922(8)
Co1 C14 1.810(6)
Co1 C11 1.811(6)
Co1 C1 1.900(5)
Co1 C8 1.945(6)
Co1 Co5 2.4968(10)
Co1 Co2 2.6769(10)
Co1 Co4 2.7454(10)
Co2 C12 1.785(6)
Co2 C10 1.873(6)
Co2 C1 1.887(5)
Co2 C13 1.907(6)
Co2 Co3 2.5263(10)
Co2 Co5 2.5301(10)
Co3 C7 1.797(6)
Co3 C15 1.814(6)
Co3 C1 1.905(5)
Co3 C13 1.967(6)
Co3 Co5 2.6233(10)
Co3 Co4 2.7219(10)
Co4 C6 1.832(6)
Co4 C4 1.839(6)
Co4 C5 1.844(6)
Co4 C1 1.924(5)
Co4 Co5 2.5593(10)
Co5 C9 1.780(6)
Co5 C8 1.939(6)
Co5 C1 1.974(5)
Co5 C10 2.036(6)
Co5 C6 2.203(6)
Co6 C25 1.798(6)
Co6 C24 1.836(6)
Co6 C2 1.896(5)
Co6 C22 1.918(6)
Co6 Co10 2.4917(10)
Co6 Co7 2.7208(10)
Co6 Co9 2.7225(10)
Co7 C23 1.774(6)
Co7 C21 1.854(5)
Co7 C2 1.885(5)
Co7 C27 1.911(6)
Co7 Co8 2.5182(10)
Co7 Co10 2.5292(10)
Co8 C16 1.794(6)
Co8 C18 1.801(6)
Co8 C2 1.919(5)
Co8 C27 1.963(6)
Co8 Co10 2.6355(10)
Co8 Co9 2.7180(10)
Co9 C19 1.809(6)
Co9 C26 1.828(6)
Co9 C17 1.855(6)
Co9 C2 1.910(5)
Co9 Co10 2.5981(10)
Co10 C20 1.791(6)
Co10 C22 1.951(6)
Co10 C2 1.958(5)
Co10 C21 2.014(6)
Co10 C19 2.308(7)
Co11 C35 1.802(7)
Co11 C34 1.831(6)
Co11 C36 1.835(6)
Co11 C3 1.907(5)
Co11 Co15 2.5331(10)
Co11 Co12 2.6952(11)
Co11 Co14 2.7575(10)
Co12 C33 1.792(6)
Co12 C37 1.802(6)
Co12 C3 1.937(6)
Co12 C38 1.985(6)
Co12 Co13 2.5386(10)
Co12 Co15 2.6428(10)
Co13 C29 1.780(6)
Co13 C30 1.864(6)
Co13 C38 1.897(6)
Co13 C3 1.902(5)
Co13 Co15 2.5301(10)
Co13 Co14 2.6913(11)
Co14 C39 1.803(7)
Co14 C28 1.827(6)
Co14 C3 1.882(6)
Co14 C31 1.911(6)
Co14 Co15 2.5031(11)
Co15 C32 1.781(6)
Co15 C31 1.964(6)
Co15 C3 1.971(5)
Co15 C30 2.017(6)
Co15 C34 2.184(6)
C4 O4 1.150(7)
C5 O5 1.162(7)
C6 O6 1.153(7)
C7 O7 1.129(7)
C8 O8 1.158(6)
C9 O9 1.143(7)
C10 O10 1.170(7)
C11 O11 1.172(7)
C12 O12 1.149(7)
C13 O13 1.159(7)
C14 O14 1.144(7)
C15 O15 1.127(7)
C16 O16 1.140(7)
C17 O17 1.162(7)
C18 O18 1.139(7)
C19 O19 1.155(7)
C20 O20 1.132(6)
C21 O21 1.172(6)
C22 O22 1.161(7)
C23 O23 1.141(7)
C24 O24 1.161(7)
C25 O25 1.161(7)
C26 O26 1.159(7)
C27 O27 1.159(7)
C28 O28 1.168(7)
C29 O29 1.149(7)
C30 O30 1.161(7)
C31 O31 1.164(7)
C32 O32 1.133(7)
C33 O33 1.140(7)
C34 O34 1.160(7)
C35 O35 1.165(8)
C36 O36 1.172(7)
C37 O37 1.138(7)
C38 O38 1.157(7)
C39 O39 1.164(7)
C40 O40 1.170(6)
C41 O41 1.152(6)
N1 C107 1.514(7)
N1 C105 1.516(7)
N1 C101 1.516(7)
N1 C103 1.520(7)
C101 C102 1.509(8)
C101 H10A 0.9900
C101 H10B 0.9900
C102 H10C 0.9800
C102 H10D 0.9800
C102 H10E 0.9800
C103 C104 1.512(8)
C103 H10F 0.9900
C103 H10G 0.9900
C104 H10H 0.9800
C104 H10I 0.9800
C104 H10J 0.9800
C105 C106 1.503(8)
C105 H10K 0.9900
C105 H10L 0.9900
C106 H10M 0.9800
C106 H10N 0.9800
C106 H10O 0.9800
C107 C108 1.517(8)
C107 H10P 0.9900
C107 H10Q 0.9900
C108 H10R 0.9800
C108 H10S 0.9800
C108 H10T 0.9800
N2 C201 1.510(7)
N2 C207 1.516(7)
N2 C203 1.517(7)
N2 C205 1.527(7)
C201 C202 1.505(8)
C201 H20A 0.9900
C201 H20B 0.9900
C202 H20C 0.9800
C202 H20D 0.9800
C202 H20E 0.9800
C203 C204 1.520(8)
C203 H20F 0.9900
C203 H20G 0.9900
C204 H20H 0.9800
C204 H20I 0.9800
C204 H20J 0.9800
C205 C206 1.510(8)
C205 H20K 0.9900
C205 H20L 0.9900
C206 H20M 0.9800
C206 H20N 0.9800
C206 H20O 0.9800
C207 C208 1.520(9)
C207 H20P 0.9900
C207 H20Q 0.9900
C208 H20R 0.9800
C208 H20S 0.9800
C208 H20T 0.9800
N3 C301 1.514(8)
N3 C303 1.519(8)
N3 C305 1.520(8)
N3 C307 1.523(8)
C301 C302 1.526(10)
C301 H30A 0.9900
C301 H30B 0.9900
C302 H30C 0.9800
C302 H30D 0.9800
C302 H30E 0.9800
C303 C304 1.492(10)
C303 H30F 0.9900
C303 H30G 0.9900
C304 H30H 0.9800
C304 H30I 0.9800
C304 H30J 0.9800
C305 C306 1.504(9)
C305 H30K 0.9900
C305 H30L 0.9900
C306 H30M 0.9800
C306 H30N 0.9800
C306 H30O 0.9800
C307 C308 1.519(10)
C307 H30P 0.9900
C307 H30Q 0.9900
C308 H30R 0.9800
C308 H30S 0.9800
C308 H30T 0.9800
O401 C402 1.434(9)
O401 C405 1.616(11)
C402 C403 1.449(11)
C402 H40A 0.9900
C402 H40B 0.9900
C403 C404 1.499(12)
C403 H40C 0.9900
C403 H40D 0.9900
C404 C405 1.479(11)
C404 H40E 0.9900
C404 H40F 0.9900
C405 H40G 0.9900
C405 H40H 0.9900

loop_
_geom_torsion_atom_site_label_1
_geom_torsion_atom_site_label_2
_geom_torsion_atom_site_label_3
_geom_torsion_atom_site_label_4
_geom_torsion
C2 Pd1 Pd2 C3 12.6(4)
C40 Pd1 Pd2 C3 -145.2(3)
Co8 Pd1 Pd2 C3 -55.2(3)
Pd3 Pd1 Pd2 C3 153.9(3)
Co7 Pd1 Pd2 C3 -166.6(3)
Pd9 Pd1 Pd2 C3 127.8(3)
Pd8 Pd1 Pd2 C3 55.9(3)
Pd4 Pd1 Pd2 C3 -6.3(3)
Co9 Pd1 Pd2 C3 7.9(3)
Co6 Pd1 Pd2 C3 65.3(3)
C2 Pd1 Pd2 C40 157.8(3)
Co8 Pd1 Pd2 C40 89.96(19)
Pd3 Pd1 Pd2 C40 -60.89(19)
Co7 Pd1 Pd2 C40 -21.4(2)
Pd9 Pd1 Pd2 C40 -87.05(19)
Pd8 Pd1 Pd2 C40 -158.88(19)
Pd4 Pd1 Pd2 C40 138.92(19)
Co9 Pd1 Pd2 C40 153.05(19)
Co6 Pd1 Pd2 C40 -149.48(19)
C2 Pd1 Pd2 Co12 113.1(3)
C40 Pd1 Pd2 Co12 -44.7(2)
Co8 Pd1 Pd2 Co12 45.29(7)
Pd3 Pd1 Pd2 Co12 -105.56(6)
Co7 Pd1 Pd2 Co12 -66.05(14)
Pd9 Pd1 Pd2 Co12 -131.72(5)
Pd8 Pd1 Pd2 Co12 156.45(5)
Pd4 Pd1 Pd2 Co12 94.25(6)
Co9 Pd1 Pd2 Co12 108.38(6)
Co6 Pd1 Pd2 Co12 165.85(5)
C2 Pd1 Pd2 Pd3 -141.3(3)
C40 Pd1 Pd2 Pd3 60.89(19)
Co8 Pd1 Pd2 Pd3 150.85(3)
Co7 Pd1 Pd2 Pd3 39.51(12)
Pd9 Pd1 Pd2 Pd3 -26.158(19)
Pd8 Pd1 Pd2 Pd3 -97.990(17)
Pd4 Pd1 Pd2 Pd3 -160.192(19)
Co9 Pd1 Pd2 Pd3 -146.06(2)
Co6 Pd1 Pd2 Pd3 -88.59(3)
C2 Pd1 Pd2 Co13 54.2(3)
C40 Pd1 Pd2 Co13 -103.61(19)
Co8 Pd1 Pd2 Co13 -13.65(4)
Pd3 Pd1 Pd2 Co13 -164.50(3)
Co7 Pd1 Pd2 Co13 -124.99(11)
Pd9 Pd1 Pd2 Co13 169.34(2)
Pd8 Pd1 Pd2 Co13 97.51(2)
Pd4 Pd1 Pd2 Co13 35.30(2)
Co9 Pd1 Pd2 Co13 49.44(3)
Co6 Pd1 Pd2 Co13 106.91(3)
C2 Pd1 Pd2 Pd4 18.9(3)
C40 Pd1 Pd2 Pd4 -138.92(19)
Co8 Pd1 Pd2 Pd4 -48.96(3)
Pd3 Pd1 Pd2 Pd4 160.192(19)
Co7 Pd1 Pd2 Pd4 -160.30(12)
Pd9 Pd1 Pd2 Pd4 134.03(2)
Pd8 Pd1 Pd2 Pd4 62.202(16)
Co9 Pd1 Pd2 Pd4 14.13(2)
Co6 Pd1 Pd2 Pd4 71.60(3)
C2 Pd1 Pd2 Pd7 -121.7(3)
C40 Pd1 Pd2 Pd7 80.53(19)
Co8 Pd1 Pd2 Pd7 170.49(3)
Pd3 Pd1 Pd2 Pd7 19.639(19)
Co7 Pd1 Pd2 Pd7 59.15(12)
Pd9 Pd1 Pd2 Pd7 -6.52(3)
Pd8 Pd1 Pd2 Pd7 -78.35(2)
Pd4 Pd1 Pd2 Pd7 -140.55(2)
Co9 Pd1 Pd2 Pd7 -126.42(2)
Co6 Pd1 Pd2 Pd7 -68.95(3)
C2 Pd1 Pd2 Pd6 -56.5(3)
C40 Pd1 Pd2 Pd6 145.68(19)
Co8 Pd1 Pd2 Pd6 -124.37(3)
Pd3 Pd1 Pd2 Pd6 84.783(17)
Co7 Pd1 Pd2 Pd6 124.29(12)
Pd9 Pd1 Pd2 Pd6 58.63(2)
Pd8 Pd1 Pd2 Pd6 -13.207(16)
Pd4 Pd1 Pd2 Pd6 -75.409(17)
Co9 Pd1 Pd2 Pd6 -61.28(2)
Co6 Pd1 Pd2 Pd6 -3.81(3)
C2 Pd1 Pd2 Co11 -56.5(3)
C40 Pd1 Pd2 Co11 145.70(19)
Co8 Pd1 Pd2 Co11 -124.35(4)
Pd3 Pd1 Pd2 Co11 84.80(4)
Co7 Pd1 Pd2 Co11 124.31(11)
Pd9 Pd1 Pd2 Co11 58.64(5)
Pd8 Pd1 Pd2 Co11 -13.19(4)
Pd4 Pd1 Pd2 Co11 -75.39(4)
Co9 Pd1 Pd2 Co11 -61.26(5)
Co6 Pd1 Pd2 Co11 -3.79(6)
C3 Pd2 Pd3 C1 0.8(4)
C40 Pd2 Pd3 C1 -149.5(3)
Co12 Pd2 Pd3 C1 -58.2(2)
Pd1 Pd2 Pd3 C1 151.1(2)
Co13 Pd2 Pd3 C1 -138.2(2)
Pd4 Pd2 Pd3 C1 130.3(2)
Pd7 Pd2 Pd3 C1 -9.4(2)
Pd6 Pd2 Pd3 C1 52.2(2)
Co11 Pd2 Pd3 C1 3.8(2)
C3 Pd2 Pd3 C40 150.3(4)
Co12 Pd2 Pd3 C40 91.31(19)
Pd1 Pd2 Pd3 C40 -59.41(18)
Co13 Pd2 Pd3 C40 11.2(2)
Pd4 Pd2 Pd3 C40 -80.25(18)
Pd7 Pd2 Pd3 C40 140.03(18)
Pd6 Pd2 Pd3 C40 -158.31(18)
Co11 Pd2 Pd3 C40 153.31(18)
C3 Pd2 Pd3 Co3 88.1(3)
C40 Pd2 Pd3 Co3 -62.17(19)
Co12 Pd2 Pd3 Co3 29.14(7)
Pd1 Pd2 Pd3 Co3 -121.58(6)
Co13 Pd2 Pd3 Co3 -50.93(12)
Pd4 Pd2 Pd3 Co3 -142.42(6)
Pd7 Pd2 Pd3 Co3 77.86(6)
Pd6 Pd2 Pd3 Co3 139.52(6)
Co11 Pd2 Pd3 Co3 91.14(6)
C3 Pd2 Pd3 Pd1 -150.3(3)
C40 Pd2 Pd3 Pd1 59.41(18)
Co12 Pd2 Pd3 Pd1 150.72(3)
Co13 Pd2 Pd3 Pd1 70.66(9)
Pd4 Pd2 Pd3 Pd1 -20.84(2)
Pd7 Pd2 Pd3 Pd1 -160.554(19)
Pd6 Pd2 Pd3 Pd1 -98.895(17)
Co11 Pd2 Pd3 Pd1 -147.28(2)
C3 Pd2 Pd3 Pd5 -64.7(3)
C40 Pd2 Pd3 Pd5 144.96(18)
Co12 Pd2 Pd3 Pd5 -123.73(3)
Pd1 Pd2 Pd3 Pd5 85.543(17)
Co13 Pd2 Pd3 Pd5 156.20(9)
Pd4 Pd2 Pd3 Pd5 64.71(2)
Pd7 Pd2 Pd3 Pd5 -75.011(17)
Pd6 Pd2 Pd3 Pd5 -13.352(16)
Co11 Pd2 Pd3 Pd5 -61.73(2)
C3 Pd2 Pd3 Pd7 10.3(3)
C40 Pd2 Pd3 Pd7 -140.03(18)
Co12 Pd2 Pd3 Pd7 -48.72(3)
Pd1 Pd2 Pd3 Pd7 160.554(19)
Co13 Pd2 Pd3 Pd7 -128.79(9)
Pd4 Pd2 Pd3 Pd7 139.72(2)
Pd6 Pd2 Pd3 Pd7 61.659(16)
Co11 Pd2 Pd3 Pd7 13.28(2)
C3 Pd2 Pd3 Pd9 -124.7(3)
C40 Pd2 Pd3 Pd9 85.01(18)
Co12 Pd2 Pd3 Pd9 176.32(3)
Pd1 Pd2 Pd3 Pd9 25.597(18)
Co13 Pd2 Pd3 Pd9 96.25(9)
Pd4 Pd2 Pd3 Pd9 4.76(3)
Pd7 Pd2 Pd3 Pd9 -134.96(2)
Pd6 Pd2 Pd3 Pd9 -73.30(2)
Co11 Pd2 Pd3 Pd9 -121.68(2)
C3 Pd2 Pd3 Co2 39.8(3)
C40 Pd2 Pd3 Co2 -110.54(18)
Co12 Pd2 Pd3 Co2 -19.23(4)
Pd1 Pd2 Pd3 Co2 -169.95(2)
Co13 Pd2 Pd3 Co2 -99.30(9)
Pd4 Pd2 Pd3 Co2 169.21(2)
Pd7 Pd2 Pd3 Co2 29.49(2)
Pd6 Pd2 Pd3 Co2 91.15(2)
Co11 Pd2 Pd3 Co2 42.77(3)
C3 Pd2 Pd3 Co4 -63.3(3)
C40 Pd2 Pd3 Co4 146.37(19)
Co12 Pd2 Pd3 Co4 -122.32(4)
Pd1 Pd2 Pd3 Co4 86.95(4)
Co13 Pd2 Pd3 Co4 157.61(8)
Pd4 Pd2 Pd3 Co4 66.12(4)
Pd7 Pd2 Pd3 Co4 -73.60(4)
Pd6 Pd2 Pd3 Co4 -11.94(4)
Co11 Pd2 Pd3 Co4 -60.32(4)
C2 Pd1 Pd3 C1 12.5(4)
C40 Pd1 Pd3 C1 161.7(4)
Co8 Pd1 Pd3 C1 102.6(3)
Pd2 Pd1 Pd3 C1 -136.5(3)
Co7 Pd1 Pd3 C1 51.2(3)
Pd9 Pd1 Pd3 C1 16.6(3)
Pd8 Pd1 Pd3 C1 -58.1(3)
Pd4 Pd1 Pd3 C1 -117.5(3)
Co9 Pd1 Pd3 C1 -56.4(3)
Co6 Pd1 Pd3 C1 -7.1(3)
C2 Pd1 Pd3 C40 -149.2(3)
Co8 Pd1 Pd3 C40 -59.05(19)
Pd2 Pd1 Pd3 C40 61.80(18)
Co7 Pd1 Pd3 C40 -110.50(18)
Pd9 Pd1 Pd3 C40 -145.01(18)
Pd8 Pd1 Pd3 C40 140.25(18)
Pd4 Pd1 Pd3 C40 80.80(18)
Co9 Pd1 Pd3 C40 141.94(19)
Co6 Pd1 Pd3 C40 -168.75(18)
C2 Pd1 Pd3 Co3 -57.1(2)
C40 Pd1 Pd3 Co3 92.12(18)
Co8 Pd1 Pd3 Co3 33.07(7)
Pd2 Pd1 Pd3 Co3 153.92(3)
Co7 Pd1 Pd3 Co3 -18.38(4)
Pd9 Pd1 Pd3 Co3 -52.89(3)
Pd8 Pd1 Pd3 Co3 -127.63(3)
Pd4 Pd1 Pd3 Co3 172.92(3)
Co9 Pd1 Pd3 Co3 -125.94(4)
Co6 Pd1 Pd3 Co3 -76.63(3)
C2 Pd1 Pd3 Pd2 149.0(2)
C40 Pd1 Pd3 Pd2 -61.80(18)
Co8 Pd1 Pd3 Pd2 -120.85(6)
Co7 Pd1 Pd3 Pd2 -172.30(2)
Pd9 Pd1 Pd3 Pd2 153.186(19)
Pd8 Pd1 Pd3 Pd2 78.452(17)
Pd4 Pd1 Pd3 Pd2 19.001(18)
Co9 Pd1 Pd3 Pd2 80.14(4)
Co6 Pd1 Pd3 Pd2 129.45(2)
C2 Pd1 Pd3 Pd5 57.4(2)
C40 Pd1 Pd3 Pd5 -153.37(18)
Co8 Pd1 Pd3 Pd5 147.58(5)
Pd2 Pd1 Pd3 Pd5 -91.567(17)
Co7 Pd1 Pd3 Pd5 96.13(2)
Pd9 Pd1 Pd3 Pd5 61.618(16)
Pd8 Pd1 Pd3 Pd5 -13.115(16)
Pd4 Pd1 Pd3 Pd5 -72.57(2)
Co9 Pd1 Pd3 Pd5 -11.43(4)
Co6 Pd1 Pd3 Pd5 37.88(2)
C2 Pd1 Pd3 Pd7 129.9(2)
C40 Pd1 Pd3 Pd7 -80.96(18)
Co8 Pd1 Pd3 Pd7 -140.01(5)
Pd2 Pd1 Pd3 Pd7 -19.161(19)
Co7 Pd1 Pd3 Pd7 168.54(2)
Pd9 Pd1 Pd3 Pd7 134.02(2)
Pd8 Pd1 Pd3 Pd7 59.29(2)
Pd4 Pd1 Pd3 Pd7 -0.16(3)
Co9 Pd1 Pd3 Pd7 60.98(5)
Co6 Pd1 Pd3 Pd7 110.29(2)
C2 Pd1 Pd3 Pd9 -4.2(2)
C40 Pd1 Pd3 Pd9 145.01(18)
Co8 Pd1 Pd3 Pd9 85.96(5)
Pd2 Pd1 Pd3 Pd9 -153.186(19)
Co7 Pd1 Pd3 Pd9 34.51(2)
Pd8 Pd1 Pd3 Pd9 -74.733(18)
Pd4 Pd1 Pd3 Pd9 -134.18(2)
Co9 Pd1 Pd3 Pd9 -73.05(4)
Co6 Pd1 Pd3 Pd9 -23.74(2)
C2 Pd1 Pd3 Co2 -162.6(3)
C40 Pd1 Pd3 Co2 -13.4(2)
Co8 Pd1 Pd3 Co2 -72.42(12)
Pd2 Pd1 Pd3 Co2 48.43(10)
Co7 Pd1 Pd3 Co2 -123.87(10)
Pd9 Pd1 Pd3 Co2 -158.38(11)
Pd8 Pd1 Pd3 Co2 126.88(10)
Pd4 Pd1 Pd3 Co2 67.43(11)
Co9 Pd1 Pd3 Co2 128.57(10)
Co6 Pd1 Pd3 Co2 177.88(10)
C2 Pd1 Pd3 Co4 8.6(2)
C40 Pd1 Pd3 Co4 157.81(18)
Co8 Pd1 Pd3 Co4 98.76(6)
Pd2 Pd1 Pd3 Co4 -140.39(2)
Co7 Pd1 Pd3 Co4 47.31(3)
Pd9 Pd1 Pd3 Co4 12.80(2)
Pd8 Pd1 Pd3 Co4 -61.94(2)
Pd4 Pd1 Pd3 Co4 -121.39(2)
Co9 Pd1 Pd3 Co4 -60.25(5)
Co6 Pd1 Pd3 Co4 -10.94(3)
C3 Pd2 Pd4 C28 13.9(2)
C40 Pd2 Pd4 C28 167.0(2)
Co12 Pd2 Pd4 C28 45.78(17)
Pd1 Pd2 Pd4 C28 -162.33(17)
Pd3 Pd2 Pd4 C28 -142.07(17)
Co13 Pd2 Pd4 C28 55.35(17)
Pd7 Pd2 Pd4 C28 -57.88(17)
Pd6 Pd2 Pd4 C28 -59.18(17)
Co11 Pd2 Pd4 C28 -12.60(17)
C3 Pd2 Pd4 C17 -148.3(3)
C40 Pd2 Pd4 C17 4.7(3)
Co12 Pd2 Pd4 C17 -116.5(3)
Pd1 Pd2 Pd4 C17 35.4(3)
Pd3 Pd2 Pd4 C17 55.7(3)
Co13 Pd2 Pd4 C17 -106.9(3)
Pd7 Pd2 Pd4 C17 139.8(3)
Pd6 Pd2 Pd4 C17 138.5(3)
Co11 Pd2 Pd4 C17 -174.9(3)
C3 Pd2 Pd4 Co9 158.49(17)
C40 Pd2 Pd4 Co9 -48.46(16)
Co12 Pd2 Pd4 Co9 -169.68(3)
Pd1 Pd2 Pd4 Co9 -17.79(3)
Pd3 Pd2 Pd4 Co9 2.47(4)
Co13 Pd2 Pd4 Co9 -160.11(3)
Pd7 Pd2 Pd4 Co9 86.66(4)
Pd6 Pd2 Pd4 Co9 85.36(3)
Co11 Pd2 Pd4 Co9 131.95(3)
C3 Pd2 Pd4 Co14 23.76(16)
C40 Pd2 Pd4 Co14 176.81(15)
Co12 Pd2 Pd4 Co14 55.60(3)
Pd1 Pd2 Pd4 Co14 -152.52(2)
Pd3 Pd2 Pd4 Co14 -132.26(3)
Co13 Pd2 Pd4 Co14 65.17(3)
Pd7 Pd2 Pd4 Co14 -48.07(4)
Pd6 Pd2 Pd4 Co14 -49.37(2)
Co11 Pd2 Pd4 Co14 -2.78(2)
C3 Pd2 Pd4 Co13 -41.40(16)
C40 Pd2 Pd4 Co13 111.65(15)
Co12 Pd2 Pd4 Co13 -9.57(3)
Pd1 Pd2 Pd4 Co13 142.32(2)
Pd3 Pd2 Pd4 Co13 162.58(3)
Pd7 Pd2 Pd4 Co13 -113.24(4)
Pd6 Pd2 Pd4 Co13 -114.53(2)
Co11 Pd2 Pd4 Co13 -67.95(3)
C3 Pd2 Pd4 Pd1 176.28(16)
C40 Pd2 Pd4 Pd1 -30.67(15)
Co12 Pd2 Pd4 Pd1 -151.89(3)
Pd3 Pd2 Pd4 Pd1 20.260(19)
Co13 Pd2 Pd4 Pd1 -142.32(2)
Pd7 Pd2 Pd4 Pd1 104.45(3)
Pd6 Pd2 Pd4 Pd1 103.150(17)
Co11 Pd2 Pd4 Pd1 149.74(2)
C3 Pd2 Pd4 Pd8 116.98(16)
C40 Pd2 Pd4 Pd8 -89.96(15)
Co12 Pd2 Pd4 Pd8 148.82(2)
Pd1 Pd2 Pd4 Pd8 -59.296(14)
Pd3 Pd2 Pd4 Pd8 -39.04(2)
Co13 Pd2 Pd4 Pd8 158.39(2)
Pd7 Pd2 Pd4 Pd8 45.15(3)
Pd6 Pd2 Pd4 Pd8 43.854(15)
Co11 Pd2 Pd4 Pd8 90.44(2)
C2 Pd1 Pd4 C28 -110.6(5)
C40 Pd1 Pd4 C28 90.8(5)
Co8 Pd1 Pd4 C28 -155.6(5)
Pd2 Pd1 Pd4 C28 59.8(5)
Pd3 Pd1 Pd4 C28 40.7(5)
Co7 Pd1 Pd4 C28 -125.2(5)
Pd9 Pd1 Pd4 C28 -35.4(5)
Pd8 Pd1 Pd4 C28 -37.0(5)
Co9 Pd1 Pd4 C28 -103.5(5)
Co6 Pd1 Pd4 C28 -75.8(5)
C2 Pd1 Pd4 C17 28.8(2)
C40 Pd1 Pd4 C17 -129.8(2)
Co8 Pd1 Pd4 C17 -16.16(16)
Pd2 Pd1 Pd4 C17 -160.79(16)
Pd3 Pd1 Pd4 C17 -179.86(15)
Co7 Pd1 Pd4 C17 14.17(16)
Pd9 Pd1 Pd4 C17 104.03(16)
Pd8 Pd1 Pd4 C17 102.42(16)
Co9 Pd1 Pd4 C17 35.92(16)
Co6 Pd1 Pd4 C17 63.63(16)
C2 Pd1 Pd4 Co9 -7.11(15)
C40 Pd1 Pd4 Co9 -165.73(15)
Co8 Pd1 Pd4 Co9 -52.08(2)
Pd2 Pd1 Pd4 Co9 163.29(2)
Pd3 Pd1 Pd4 Co9 144.22(3)
Co7 Pd1 Pd4 Co9 -21.75(3)
Pd9 Pd1 Pd4 Co9 68.11(3)
Pd8 Pd1 Pd4 Co9 66.50(2)
Co6 Pd1 Pd4 Co9 27.71(2)
C2 Pd1 Pd4 Co14 -139.87(15)
C40 Pd1 Pd4 Co14 61.50(15)
Co8 Pd1 Pd4 Co14 175.16(3)
Pd2 Pd1 Pd4 Co14 30.52(3)
Pd3 Pd1 Pd4 Co14 11.46(3)
Co7 Pd1 Pd4 Co14 -154.52(3)
Pd9 Pd1 Pd4 Co14 -64.66(4)
Pd8 Pd1 Pd4 Co14 -66.26(3)
Co9 Pd1 Pd4 Co14 -132.76(3)
Co6 Pd1 Pd4 Co14 -105.05(3)
C2 Pd1 Pd4 Pd2 -170.39(15)
C40 Pd1 Pd4 Pd2 30.98(15)
Co8 Pd1 Pd4 Pd2 144.63(2)
Pd3 Pd1 Pd4 Pd2 -19.061(18)
Co7 Pd1 Pd4 Pd2 174.96(3)
Pd9 Pd1 Pd4 Pd2 -95.18(3)
Pd8 Pd1 Pd4 Pd2 -96.784(17)
Co9 Pd1 Pd4 Pd2 -163.29(2)
Co6 Pd1 Pd4 Pd2 -135.58(2)
C2 Pd1 Pd4 Co13 156.11(15)
C40 Pd1 Pd4 Co13 -2.52(15)
Co8 Pd1 Pd4 Co13 111.13(3)
Pd2 Pd1 Pd4 Co13 -33.50(2)
Pd3 Pd1 Pd4 Co13 -52.56(3)
Co7 Pd1 Pd4 Co13 141.46(3)
Pd9 Pd1 Pd4 Co13 -128.68(3)
Pd8 Pd1 Pd4 Co13 -130.29(2)
Co9 Pd1 Pd4 Co13 163.21(3)
Co6 Pd1 Pd4 Co13 -169.08(2)
C2 Pd1 Pd4 Pd8 -73.61(15)
C40 Pd1 Pd4 Pd8 127.76(15)
Co8 Pd1 Pd4 Pd8 -118.58(2)
Pd2 Pd1 Pd4 Pd8 96.784(17)
Pd3 Pd1 Pd4 Pd8 77.72(2)
Co7 Pd1 Pd4 Pd8 -88.25(3)
Pd9 Pd1 Pd4 Pd8 1.60(3)
Co9 Pd1 Pd4 Pd8 -66.50(2)
Co6 Pd1 Pd4 Pd8 -38.792(18)
C1 Pd3 Pd5 C41 -154.0(3)
C40 Pd3 Pd5 C41 20.9(3)
Co3 Pd3 Pd5 C41 177.9(2)
Pd2 Pd3 Pd5 C41 -13.2(2)
Pd1 Pd3 Pd5 C41 46.2(2)
Pd7 Pd3 Pd5 C41 -73.5(2)
Pd9 Pd3 Pd5 C41 105.1(2)
Co2 Pd3 Pd5 C41 -125.6(2)
Co4 Pd3 Pd5 C41 167.8(2)
C1 Pd3 Pd5 C4 53.4(2)
C40 Pd3 Pd5 C4 -131.7(2)
Co3 Pd3 Pd5 C4 25.31(15)
Pd2 Pd3 Pd5 C4 -165.83(14)
Pd1 Pd3 Pd5 C4 -106.38(14)
Pd7 Pd3 Pd5 C4 133.94(14)
Pd9 Pd3 Pd5 C4 -47.45(14)
Co2 Pd3 Pd5 C4 81.85(14)
Co4 Pd3 Pd5 C4 15.19(14)
C1 Pd3 Pd5 C14 -36.4(2)
C40 Pd3 Pd5 C14 138.5(2)
Co3 Pd3 Pd5 C14 -64.49(15)
Pd2 Pd3 Pd5 C14 104.37(15)
Pd1 Pd3 Pd5 C14 163.82(15)
Pd7 Pd3 Pd5 C14 44.14(15)
Pd9 Pd3 Pd5 C14 -137.25(15)
Co2 Pd3 Pd5 C14 -7.95(15)
Co4 Pd3 Pd5 C14 -74.61(15)
C1 Pd3 Pd5 Co1 -28.94(16)
C40 Pd3 Pd5 Co1 145.92(18)
Co3 Pd3 Pd5 Co1 -57.07(3)
Pd2 Pd3 Pd5 Co1 111.80(2)
Pd1 Pd3 Pd5 Co1 171.24(2)
Pd7 Pd3 Pd5 Co1 51.57(2)
Pd9 Pd3 Pd5 Co1 -129.83(2)
Co2 Pd3 Pd5 Co1 -0.52(2)
Co4 Pd3 Pd5 Co1 -67.18(2)
C1 Pd3 Pd5 Co4 38.24(16)
C40 Pd3 Pd5 Co4 -146.90(18)
Co3 Pd3 Pd5 Co4 10.12(3)
Pd2 Pd3 Pd5 Co4 178.98(2)
Pd1 Pd3 Pd5 Co4 -121.57(2)
Pd7 Pd3 Pd5 Co4 118.75(2)
Pd9 Pd3 Pd5 Co4 -62.64(2)
Co2 Pd3 Pd5 Co4 66.66(2)
C1 Pd3 Pd5 Pd6 -126.72(16)
C40 Pd3 Pd5 Pd6 48.14(18)
Co3 Pd3 Pd5 Pd6 -154.85(2)
Pd2 Pd3 Pd5 Pd6 14.019(17)
Pd1 Pd3 Pd5 Pd6 73.465(17)
Pd7 Pd3 Pd5 Pd6 -46.213(16)
Pd9 Pd3 Pd5 Pd6 132.394(19)
Co2 Pd3 Pd5 Pd6 -98.30(2)
Co4 Pd3 Pd5 Pd6 -164.96(2)
C1 Pd3 Pd5 Pd8 173.40(16)
C40 Pd3 Pd5 Pd8 -11.74(18)
Co3 Pd3 Pd5 Pd8 145.27(2)
Pd2 Pd3 Pd5 Pd8 -45.866(17)
Pd1 Pd3 Pd5 Pd8 13.580(17)
Pd7 Pd3 Pd5 Pd8 -106.098(17)
Pd9 Pd3 Pd5 Pd8 72.510(17)
Co2 Pd3 Pd5 Pd8 -158.19(2)
Co4 Pd3 Pd5 Pd8 135.15(2)
C1 Pd3 Pd5 Pd9 100.89(16)
C40 Pd3 Pd5 Pd9 -84.25(18)
Co3 Pd3 Pd5 Pd9 72.76(2)
Pd2 Pd3 Pd5 Pd9 -118.376(17)
Pd1 Pd3 Pd5 Pd9 -58.930(15)
Pd7 Pd3 Pd5 Pd9 -178.608(17)
Co2 Pd3 Pd5 Pd9 129.31(2)
Co4 Pd3 Pd5 Pd9 62.64(2)
C4 Pd5 Pd6 C41 24.5(5)
C14 Pd5 Pd6 C41 92.2(2)
Co1 Pd5 Pd6 C41 133.80(19)
Co4 Pd5 Pd6 C41 175.3(2)
Pd8 Pd5 Pd6 C41 -61.53(19)
Pd3 Pd5 Pd6 C41 -154.92(19)
Pd9 Pd5 Pd6 C41 -104.80(19)
C41 Pd5 Pd6 C39 13.4(3)
C4 Pd5 Pd6 C39 37.9(6)
C14 Pd5 Pd6 C39 105.6(3)
Co1 Pd5 Pd6 C39 147.2(3)
Co4 Pd5 Pd6 C39 -171.3(3)
Pd8 Pd5 Pd6 C39 -48.2(3)
Pd3 Pd5 Pd6 C39 -141.6(3)
Pd9 Pd5 Pd6 C39 -91.4(3)
C41 Pd5 Pd6 C35 -108.5(3)
C4 Pd5 Pd6 C35 -84.0(5)
C14 Pd5 Pd6 C35 -16.3(2)
Co1 Pd5 Pd6 C35 25.25(19)
Co4 Pd5 Pd6 C35 66.8(2)
Pd8 Pd5 Pd6 C35 -170.08(19)
Pd3 Pd5 Pd6 C35 96.53(19)
Pd9 Pd5 Pd6 C35 146.65(19)
C41 Pd5 Pd6 Co14 97.5(2)
C4 Pd5 Pd6 Co14 122.1(5)
C14 Pd5 Pd6 Co14 -170.23(15)
Co1 Pd5 Pd6 Co14 -128.66(5)
Co4 Pd5 Pd6 Co14 -87.15(7)
Pd8 Pd5 Pd6 Co14 36.01(5)
Pd3 Pd5 Pd6 Co14 -57.38(5)
Pd9 Pd5 Pd6 Co14 -7.26(6)
C41 Pd5 Pd6 Co11 -156.94(19)
C4 Pd5 Pd6 Co11 -132.4(5)
C14 Pd5 Pd6 Co11 -64.71(15)
Co1 Pd5 Pd6 Co11 -23.14(4)
Co4 Pd5 Pd6 Co11 18.37(7)
Pd8 Pd5 Pd6 Co11 141.53(3)
Pd3 Pd5 Pd6 Co11 48.14(3)
Pd9 Pd5 Pd6 Co11 98.26(3)
C41 Pd5 Pd6 Pd8 61.53(19)
C4 Pd5 Pd6 Pd8 86.1(5)
C14 Pd5 Pd6 Pd8 153.76(14)
Co1 Pd5 Pd6 Pd8 -164.67(2)
Co4 Pd5 Pd6 Pd8 -123.16(5)
Pd3 Pd5 Pd6 Pd8 -93.390(18)
Pd9 Pd5 Pd6 Pd8 -43.26(2)
C41 Pd5 Pd6 Pd2 141.54(19)
C4 Pd5 Pd6 Pd2 166.1(5)
C14 Pd5 Pd6 Pd2 -126.23(14)
Co1 Pd5 Pd6 Pd2 -84.66(2)
Co4 Pd5 Pd6 Pd2 -43.15(5)
Pd8 Pd5 Pd6 Pd2 80.006(17)
Pd3 Pd5 Pd6 Pd2 -13.384(16)
Pd9 Pd5 Pd6 Pd2 36.74(3)
C41 Pd5 Pd6 Pd7 -162.33(19)
C4 Pd5 Pd6 Pd7 -137.8(5)
C14 Pd5 Pd6 Pd7 -70.11(14)
Co1 Pd5 Pd6 Pd7 -28.54(2)
Co4 Pd5 Pd6 Pd7 12.97(5)
Pd8 Pd5 Pd6 Pd7 136.131(18)
Pd3 Pd5 Pd6 Pd7 42.741(14)
Pd9 Pd5 Pd6 Pd7 92.87(2)
C3 Pd2 Pd6 C41 -154.6(2)
C40 Pd2 Pd6 C41 27.1(3)
Co12 Pd2 Pd6 C41 174.86(19)
Pd1 Pd2 Pd6 C41 -9.75(19)
Pd3 Pd2 Pd6 C41 50.63(19)
Co13 Pd2 Pd6 C41 -126.56(19)
Pd4 Pd2 Pd6 C41 -71.41(19)
Pd7 Pd2 Pd6 C41 109.41(19)
Co11 Pd2 Pd6 C41 170.26(19)
C3 Pd2 Pd6 C39 -40.7(2)
C40 Pd2 Pd6 C39 141.0(3)
Co12 Pd2 Pd6 C39 -71.20(17)
Pd1 Pd2 Pd6 C39 104.19(17)
Pd3 Pd2 Pd6 C39 164.57(17)
Co13 Pd2 Pd6 C39 -12.62(17)
Pd4 Pd2 Pd6 C39 42.53(17)
Pd7 Pd2 Pd6 C39 -136.65(17)
Co11 Pd2 Pd6 C39 -75.80(17)
C3 Pd2 Pd6 C35 50.6(2)
C40 Pd2 Pd6 C35 -127.7(3)
Co12 Pd2 Pd6 C35 20.06(16)
Pd1 Pd2 Pd6 C35 -164.55(16)
Pd3 Pd2 Pd6 C35 -104.17(16)
Co13 Pd2 Pd6 C35 78.64(16)
Pd4 Pd2 Pd6 C35 133.79(16)
Pd7 Pd2 Pd6 C35 -45.39(16)
Co11 Pd2 Pd6 C35 15.46(16)
C3 Pd2 Pd6 Co14 -32.74(16)
C40 Pd2 Pd6 Co14 148.99(19)
Co12 Pd2 Pd6 Co14 -63.26(3)
Pd1 Pd2 Pd6 Co14 112.12(2)
Pd3 Pd2 Pd6 Co14 172.50(2)
Co13 Pd2 Pd6 Co14 -4.69(3)
Pd4 Pd2 Pd6 Co14 50.46(2)
Pd7 Pd2 Pd6 Co14 -128.72(2)
Co11 Pd2 Pd6 Co14 -67.86(3)
C3 Pd2 Pd6 Co11 35.12(16)
C40 Pd2 Pd6 Co11 -143.15(19)
Co12 Pd2 Pd6 Co11 4.60(3)
Pd1 Pd2 Pd6 Co11 179.99(2)
Pd3 Pd2 Pd6 Co11 -119.63(2)
Co13 Pd2 Pd6 Co11 63.18(3)
Pd4 Pd2 Pd6 Co11 118.33(2)
Pd7 Pd2 Pd6 Co11 -60.85(2)
C3 Pd2 Pd6 Pd5 168.70(16)
C40 Pd2 Pd6 Pd5 -9.57(19)
Co12 Pd2 Pd6 Pd5 138.18(2)
Pd1 Pd2 Pd6 Pd5 -46.432(18)
Pd3 Pd2 Pd6 Pd5 13.948(17)
Co13 Pd2 Pd6 Pd5 -163.24(2)
Pd4 Pd2 Pd6 Pd5 -108.092(17)
Pd7 Pd2 Pd6 Pd5 72.727(16)
Co11 Pd2 Pd6 Pd5 133.58(2)
C3 Pd2 Pd6 Pd8 -131.11(16)
C40 Pd2 Pd6 Pd8 50.62(19)
Co12 Pd2 Pd6 Pd8 -161.63(2)
Pd1 Pd2 Pd6 Pd8 13.758(17)
Pd3 Pd2 Pd6 Pd8 74.139(17)
Co13 Pd2 Pd6 Pd8 -103.05(2)
Pd4 Pd2 Pd6 Pd8 -47.901(16)
Pd7 Pd2 Pd6 Pd8 132.917(18)
Co11 Pd2 Pd6 Pd8 -166.23(2)
C3 Pd2 Pd6 Pd7 95.98(16)
C40 Pd2 Pd6 Pd7 -82.30(19)
Co12 Pd2 Pd6 Pd7 65.45(2)
Pd1 Pd2 Pd6 Pd7 -119.159(18)
Pd3 Pd2 Pd6 Pd7 -58.779(15)
Co13 Pd2 Pd6 Pd7 124.03(2)
Pd4 Pd2 Pd6 Pd7 179.181(18)
Co11 Pd2 Pd6 Pd7 60.85(2)
C3 Pd2 Pd7 C36 24.5(2)
C40 Pd2 Pd7 C36 -130.5(2)
Co12 Pd2 Pd7 C36 -21.33(16)
Pd1 Pd2 Pd7 C36 179.67(16)
Pd3 Pd2 Pd7 C36 -160.84(16)
Co13 Pd2 Pd7 C36 4.44(17)
Pd4 Pd2 Pd7 C36 94.25(17)
Pd6 Pd2 Pd7 C36 95.66(16)
Co11 Pd2 Pd7 C36 34.67(16)
C3 Pd2 Pd7 C11 -108.1(5)
C40 Pd2 Pd7 C11 96.9(5)
Co12 Pd2 Pd7 C11 -153.9(5)
Pd1 Pd2 Pd7 C11 47.1(5)
Pd3 Pd2 Pd7 C11 66.6(5)
Co13 Pd2 Pd7 C11 -128.2(5)
Pd4 Pd2 Pd7 C11 -38.3(5)
Pd6 Pd2 Pd7 C11 -36.9(5)
Co11 Pd2 Pd7 C11 -97.9(5)
C3 Pd2 Pd7 Co11 -10.19(17)
C40 Pd2 Pd7 Co11 -165.18(15)
Co12 Pd2 Pd7 Co11 -56.00(3)
Pd1 Pd2 Pd7 Co11 145.00(3)
Pd3 Pd2 Pd7 Co11 164.49(2)
Co13 Pd2 Pd7 Co11 -30.23(3)
Pd4 Pd2 Pd7 Co11 59.58(4)
Pd6 Pd2 Pd7 Co11 60.99(2)
C3 Pd2 Pd7 Co1 -139.25(17)
C40 Pd2 Pd7 Co1 65.75(15)
Co12 Pd2 Pd7 Co1 174.93(3)
Pd1 Pd2 Pd7 Co1 15.93(3)
Pd3 Pd2 Pd7 Co1 35.42(3)
Co13 Pd2 Pd7 Co1 -159.30(3)
Pd4 Pd2 Pd7 Co1 -69.49(4)
Pd6 Pd2 Pd7 Co1 -68.07(3)
Co11 Pd2 Pd7 Co1 -129.07(3)
C3 Pd2 Pd7 Co2 154.46(17)
C40 Pd2 Pd7 Co2 -0.54(15)
Co12 Pd2 Pd7 Co2 108.64(3)
Pd1 Pd2 Pd7 Co2 -50.35(3)
Pd3 Pd2 Pd7 Co2 -30.87(2)
Co13 Pd2 Pd7 Co2 134.42(3)
Pd4 Pd2 Pd7 Co2 -135.77(3)
Pd6 Pd2 Pd7 Co2 -134.36(3)
Co11 Pd2 Pd7 Co2 164.64(3)
C3 Pd2 Pd7 Pd3 -174.68(17)
C40 Pd2 Pd7 Pd3 30.33(15)
Co12 Pd2 Pd7 Pd3 139.51(2)
Pd1 Pd2 Pd7 Pd3 -19.488(19)
Co13 Pd2 Pd7 Pd3 165.28(3)
Pd4 Pd2 Pd7 Pd3 -104.91(3)
Pd6 Pd2 Pd7 Pd3 -103.494(17)
Co11 Pd2 Pd7 Pd3 -164.49(2)
C3 Pd2 Pd7 Pd6 -71.18(17)
C40 Pd2 Pd7 Pd6 133.82(15)
Co12 Pd2 Pd7 Pd6 -116.99(2)
Pd1 Pd2 Pd7 Pd6 84.01(2)
Pd3 Pd2 Pd7 Pd6 103.494(17)
Co13 Pd2 Pd7 Pd6 -91.22(3)
Pd4 Pd2 Pd7 Pd6 -1.41(3)
Co11 Pd2 Pd7 Pd6 -60.99(2)
C1 Pd3 Pd7 C36 -146.7(3)
C40 Pd3 Pd7 C36 9.5(3)
Co3 Pd3 Pd7 C36 -115.7(3)
Pd2 Pd3 Pd7 C36 39.8(3)
Pd1 Pd3 Pd7 C36 58.6(3)
Pd5 Pd3 Pd7 C36 136.5(3)
Pd9 Pd3 Pd7 C36 134.5(3)
Co2 Pd3 Pd7 C36 -107.8(3)
Co4 Pd3 Pd7 C36 -176.0(3)
C1 Pd3 Pd7 C11 13.7(2)
C40 Pd3 Pd7 C11 169.9(2)
Co3 Pd3 Pd7 C11 44.72(17)
Pd2 Pd3 Pd7 C11 -159.86(17)
Pd1 Pd3 Pd7 C11 -140.98(17)
Pd5 Pd3 Pd7 C11 -63.16(17)
Pd9 Pd3 Pd7 C11 -65.09(18)
Co2 Pd3 Pd7 C11 52.62(17)
Co4 Pd3 Pd7 C11 -15.58(17)
C1 Pd3 Pd7 Co11 155.64(16)
C40 Pd3 Pd7 Co11 -48.11(15)
Co3 Pd3 Pd7 Co11 -173.32(3)
Pd2 Pd3 Pd7 Co11 -17.90(3)
Pd1 Pd3 Pd7 Co11 0.98(4)
Pd5 Pd3 Pd7 Co11 78.80(3)
Pd9 Pd3 Pd7 Co11 76.87(4)
Co2 Pd3 Pd7 Co11 -165.42(4)
Co4 Pd3 Pd7 Co11 126.38(3)
C1 Pd3 Pd7 Co1 25.29(16)
C40 Pd3 Pd7 Co1 -178.47(14)
Co3 Pd3 Pd7 Co1 56.32(3)
Pd2 Pd3 Pd7 Co1 -148.25(2)
Pd1 Pd3 Pd7 Co1 -129.37(2)
Pd5 Pd3 Pd7 Co1 -51.56(2)
Pd9 Pd3 Pd7 Co1 -53.49(3)
Co2 Pd3 Pd7 Co1 64.22(2)
Co4 Pd3 Pd7 Co1 -3.97(2)
C1 Pd3 Pd7 Co2 -38.94(16)
C40 Pd3 Pd7 Co2 117.31(14)
Co3 Pd3 Pd7 Co2 -7.90(3)
Pd2 Pd3 Pd7 Co2 147.53(2)
Pd1 Pd3 Pd7 Co2 166.40(3)
Pd5 Pd3 Pd7 Co2 -115.78(2)
Pd9 Pd3 Pd7 Co2 -117.71(3)
Co4 Pd3 Pd7 Co2 -68.19(2)
C1 Pd3 Pd7 Pd2 173.54(16)
C40 Pd3 Pd7 Pd2 -30.22(14)
Co3 Pd3 Pd7 Pd2 -155.43(3)
Pd1 Pd3 Pd7 Pd2 18.876(19)
Pd5 Pd3 Pd7 Pd2 96.692(18)
Pd9 Pd3 Pd7 Pd2 94.76(3)
Co2 Pd3 Pd7 Pd2 -147.53(2)
Co4 Pd3 Pd7 Pd2 144.28(2)
C1 Pd3 Pd7 Pd6 117.36(16)
C40 Pd3 Pd7 Pd6 -86.40(14)
Co3 Pd3 Pd7 Pd6 148.39(2)
Pd2 Pd3 Pd7 Pd6 -56.179(15)
Pd1 Pd3 Pd7 Pd6 -37.30(2)
Pd5 Pd3 Pd7 Pd6 40.513(14)
Pd9 Pd3 Pd7 Pd6 38.58(3)
Co2 Pd3 Pd7 Pd6 156.29(2)
Co4 Pd3 Pd7 Pd6 88.10(2)
C41 Pd6 Pd7 C36 151.5(2)
C39 Pd6 Pd7 C36 -8.4(3)
C35 Pd6 Pd7 C36 39.1(2)
Co14 Pd6 Pd7 C36 -43.07(16)
Co11 Pd6 Pd7 C36 -7.19(16)
Pd5 Pd6 Pd7 C36 167.73(16)
Pd8 Pd6 Pd7 C36 -148.93(16)
Pd2 Pd6 Pd7 C36 -93.53(16)
C41 Pd6 Pd7 C11 52.6(2)
C39 Pd6 Pd7 C11 -107.3(3)
C35 Pd6 Pd7 C11 -59.8(2)
Co14 Pd6 Pd7 C11 -141.98(16)
Co11 Pd6 Pd7 C11 -106.10(16)
Pd5 Pd6 Pd7 C11 68.82(16)
Pd8 Pd6 Pd7 C11 112.16(16)
Pd2 Pd6 Pd7 C11 167.56(16)
C41 Pd6 Pd7 Co11 158.66(18)
C39 Pd6 Pd7 Co11 -1.2(2)
C35 Pd6 Pd7 Co11 46.33(18)
Co14 Pd6 Pd7 Co11 -35.88(3)
Pd5 Pd6 Pd7 Co11 174.92(3)
Pd8 Pd6 Pd7 Co11 -141.74(3)
Pd2 Pd6 Pd7 Co11 -86.34(2)
C41 Pd6 Pd7 Co1 12.02(18)
C39 Pd6 Pd7 Co1 -147.8(2)
C35 Pd6 Pd7 Co1 -100.31(18)
Co14 Pd6 Pd7 Co1 177.48(3)
Co11 Pd6 Pd7 Co1 -146.64(3)
Pd5 Pd6 Pd7 Co1 28.28(2)
Pd8 Pd6 Pd7 Co1 71.62(3)
Pd2 Pd6 Pd7 Co1 127.02(2)
C41 Pd6 Pd7 Co2 -26.83(18)
C39 Pd6 Pd7 Co2 173.3(2)
C35 Pd6 Pd7 Co2 -139.16(18)
Co14 Pd6 Pd7 Co2 138.63(3)
Co11 Pd6 Pd7 Co2 174.51(4)
Pd5 Pd6 Pd7 Co2 -10.57(3)
Pd8 Pd6 Pd7 Co2 32.77(4)
Pd2 Pd6 Pd7 Co2 88.17(3)
C41 Pd6 Pd7 Pd2 -115.00(18)
C39 Pd6 Pd7 Pd2 85.2(2)
C35 Pd6 Pd7 Pd2 132.67(18)
Co14 Pd6 Pd7 Pd2 50.46(2)
Co11 Pd6 Pd7 Pd2 86.34(2)
Pd5 Pd6 Pd7 Pd2 -98.740(18)
Pd8 Pd6 Pd7 Pd2 -55.40(2)
C41 Pd6 Pd7 Pd3 -59.31(17)
C39 Pd6 Pd7 Pd3 140.9(2)
C35 Pd6 Pd7 Pd3 -171.64(18)
Co14 Pd6 Pd7 Pd3 106.15(2)
Co11 Pd6 Pd7 Pd3 142.03(3)
Pd5 Pd6 Pd7 Pd3 -43.050(16)
Pd8 Pd6 Pd7 Pd3 0.29(2)
Pd2 Pd6 Pd7 Pd3 55.690(14)
C39 Pd6 Pd8 C41 93.0(3)
C35 Pd6 Pd8 C41 14.3(10)
Co14 Pd6 Pd8 C41 135.6(2)
Co11 Pd6 Pd8 C41 -179.6(2)
Pd5 Pd6 Pd8 C41 -61.38(19)
Pd2 Pd6 Pd8 C41 -155.5(2)
Pd7 Pd6 Pd8 C41 -111.0(2)
C41 Pd6 Pd8 C26 -106.5(3)
C39 Pd6 Pd8 C26 -13.6(2)
C35 Pd6 Pd8 C26 -92.2(10)
Co14 Pd6 Pd8 C26 29.04(17)
Co11 Pd6 Pd8 C26 73.83(18)
Pd5 Pd6 Pd8 C26 -167.92(17)
Pd2 Pd6 Pd8 C26 97.97(17)
Pd7 Pd6 Pd8 C26 142.42(17)
C41 Pd6 Pd8 C25 2.4(3)
C39 Pd6 Pd8 C25 95.4(3)
C35 Pd6 Pd8 C25 16.7(10)
Co14 Pd6 Pd8 C25 138.0(2)
Co11 Pd6 Pd8 C25 -177.2(2)
Pd5 Pd6 Pd8 C25 -59.0(2)
Pd2 Pd6 Pd8 C25 -153.1(2)
Pd7 Pd6 Pd8 C25 -108.7(2)
C41 Pd6 Pd8 Co6 84.9(2)
C39 Pd6 Pd8 Co6 177.88(17)
C35 Pd6 Pd8 Co6 99.2(10)
Co14 Pd6 Pd8 Co6 -139.51(6)
Co11 Pd6 Pd8 Co6 -94.73(7)
Pd5 Pd6 Pd8 Co6 23.52(6)
Pd2 Pd6 Pd8 Co6 -70.59(6)
Pd7 Pd6 Pd8 Co6 -26.14(7)
C41 Pd6 Pd8 Co9 -154.5(2)
C39 Pd6 Pd8 Co9 -61.51(17)
C35 Pd6 Pd8 Co9 -140.2(10)
Co14 Pd6 Pd8 Co9 -18.91(4)
Co11 Pd6 Pd8 Co9 25.87(6)
Pd5 Pd6 Pd8 Co9 144.12(4)
Pd2 Pd6 Pd8 Co9 50.01(3)
Pd7 Pd6 Pd8 Co9 94.47(4)
C41 Pd6 Pd8 Pd5 61.38(19)
C39 Pd6 Pd8 Pd5 154.36(17)
C35 Pd6 Pd8 Pd5 75.7(10)
Co14 Pd6 Pd8 Pd5 -163.03(2)
Co11 Pd6 Pd8 Pd5 -118.25(5)
Pd2 Pd6 Pd8 Pd5 -94.110(18)
Pd7 Pd6 Pd8 Pd5 -49.66(2)
C41 Pd6 Pd8 Pd1 142.32(19)
C39 Pd6 Pd8 Pd1 -124.71(16)
C35 Pd6 Pd8 Pd1 156.6(10)
Co14 Pd6 Pd8 Pd1 -82.10(2)
Co11 Pd6 Pd8 Pd1 -37.32(5)
Pd5 Pd6 Pd8 Pd1 80.932(18)
Pd2 Pd6 Pd8 Pd1 -13.179(16)
Pd7 Pd6 Pd8 Pd1 31.27(2)
C41 Pd6 Pd8 Pd4 -159.69(19)
C39 Pd6 Pd8 Pd4 -66.71(16)
C35 Pd6 Pd8 Pd4 -145.4(10)
Co14 Pd6 Pd8 Pd4 -24.11(2)
Co11 Pd6 Pd8 Pd4 20.68(5)
Pd5 Pd6 Pd8 Pd4 138.926(19)
Pd2 Pd6 Pd8 Pd4 44.816(15)
Pd7 Pd6 Pd8 Pd4 89.27(2)
C4 Pd5 Pd8 C41 -100.1(3)
C14 Pd5 Pd8 C41 17.0(3)
Co1 Pd5 Pd8 C41 97.4(2)
Co4 Pd5 Pd8 C41 -150.34(19)
Pd6 Pd5 Pd8 C41 62.06(19)
Pd3 Pd5 Pd8 C41 149.90(19)
Pd9 Pd5 Pd8 C41 -153.29(19)
C41 Pd5 Pd8 C26 14.3(8)
C4 Pd5 Pd8 C26 -85.7(8)
C14 Pd5 Pd8 C26 31.3(8)
Co1 Pd5 Pd8 C26 111.7(8)
Co4 Pd5 Pd8 C26 -136.0(8)
Pd6 Pd5 Pd8 C26 76.4(8)
Pd3 Pd5 Pd8 C26 164.2(8)
Pd9 Pd5 Pd8 C26 -139.0(8)
C41 Pd5 Pd8 C25 85.6(2)
C4 Pd5 Pd8 C25 -14.5(2)
C14 Pd5 Pd8 C25 102.6(3)
Co1 Pd5 Pd8 C25 -177.06(15)
Co4 Pd5 Pd8 C25 -64.76(15)
Pd6 Pd5 Pd8 C25 147.65(15)
Pd3 Pd5 Pd8 C25 -124.52(15)
Pd9 Pd5 Pd8 C25 -67.71(15)
C41 Pd5 Pd8 Co6 127.79(19)
C4 Pd5 Pd8 Co6 27.70(16)
C14 Pd5 Pd8 Co6 144.8(2)
Co1 Pd5 Pd8 Co6 -134.86(5)
Co4 Pd5 Pd8 Co6 -22.56(4)
Pd6 Pd5 Pd8 Co6 -170.15(2)
Pd3 Pd5 Pd8 Co6 -82.31(2)
Pd9 Pd5 Pd8 Co6 -25.51(2)
C41 Pd5 Pd8 Pd6 -62.06(19)
C4 Pd5 Pd8 Pd6 -162.15(16)
C14 Pd5 Pd8 Pd6 -45.1(2)
Co1 Pd5 Pd8 Pd6 35.29(5)
Co4 Pd5 Pd8 Pd6 147.59(3)
Pd3 Pd5 Pd8 Pd6 87.837(18)
Pd9 Pd5 Pd8 Pd6 144.643(19)
C41 Pd5 Pd8 Co9 170.7(2)
C4 Pd5 Pd8 Co9 70.60(17)
C14 Pd5 Pd8 Co9 -172.3(2)
Co1 Pd5 Pd8 Co9 -91.96(7)
Co4 Pd5 Pd8 Co9 20.35(6)
Pd6 Pd5 Pd8 Co9 -127.25(5)
Pd3 Pd5 Pd8 Co9 -39.41(5)
Pd9 Pd5 Pd8 Co9 17.40(5)
C41 Pd5 Pd8 Pd1 -163.07(19)
C4 Pd5 Pd8 Pd1 96.84(16)
C14 Pd5 Pd8 Pd1 -146.1(2)
Co1 Pd5 Pd8 Pd1 -65.72(6)
Co4 Pd5 Pd8 Pd1 46.58(3)
Pd6 Pd5 Pd8 Pd1 -101.011(18)
Pd3 Pd5 Pd8 Pd1 -13.175(16)
Pd9 Pd5 Pd8 Pd1 43.632(15)
C41 Pd5 Pd8 Pd4 -112.79(19)
C4 Pd5 Pd8 Pd4 147.12(16)
C14 Pd5 Pd8 Pd4 -95.8(2)
Co1 Pd5 Pd8 Pd4 -15.43(6)
Co4 Pd5 Pd8 Pd4 96.87(3)
Pd6 Pd5 Pd8 Pd4 -50.73(2)
Pd3 Pd5 Pd8 Pd4 37.11(2)
Pd9 Pd5 Pd8 Pd4 93.92(2)
C2 Pd1 Pd8 C41 -146.9(3)
C40 Pd1 Pd8 C41 33.9(3)
Co8 Pd1 Pd8 C41 -175.5(2)
Pd2 Pd1 Pd8 C41 54.5(2)
Pd3 Pd1 Pd8 C41 -4.4(2)
Co7 Pd1 Pd8 C41 -117.5(2)
Pd9 Pd1 Pd8 C41 -64.5(2)
Pd4 Pd1 Pd8 C41 114.4(2)
Co9 Pd1 Pd8 C41 176.7(2)
Co6 Pd1 Pd8 C41 -116.9(2)
C2 Pd1 Pd8 C26 51.6(2)
C40 Pd1 Pd8 C26 -127.6(2)
Co8 Pd1 Pd8 C26 22.96(16)
Pd2 Pd1 Pd8 C26 -107.02(16)
Pd3 Pd1 Pd8 C26 -165.91(16)
Co7 Pd1 Pd8 C26 80.94(16)
Pd9 Pd1 Pd8 C26 133.93(16)
Pd4 Pd1 Pd8 C26 -47.13(16)
Co9 Pd1 Pd8 C26 15.18(16)
Co6 Pd1 Pd8 C26 81.60(16)
C2 Pd1 Pd8 C25 -33.0(2)
C40 Pd1 Pd8 C25 147.8(2)
Co8 Pd1 Pd8 C25 -61.61(15)
Pd2 Pd1 Pd8 C25 168.40(15)
Pd3 Pd1 Pd8 C25 109.52(15)
Co7 Pd1 Pd8 C25 -3.63(15)
Pd9 Pd1 Pd8 C25 49.36(15)
Pd4 Pd1 Pd8 C25 -131.71(15)
Co9 Pd1 Pd8 C25 -69.39(15)
Co6 Pd1 Pd8 C25 -2.97(15)
C2 Pd1 Pd8 Co6 -30.02(15)
C40 Pd1 Pd8 Co6 150.76(18)
Co8 Pd1 Pd8 Co6 -58.65(3)
Pd2 Pd1 Pd8 Co6 171.37(2)
Pd3 Pd1 Pd8 Co6 112.49(2)
Co7 Pd1 Pd8 Co6 -0.66(2)
Pd9 Pd1 Pd8 Co6 52.33(2)
Pd4 Pd1 Pd8 Co6 -128.74(2)
Co9 Pd1 Pd8 Co6 -66.42(2)
C2 Pd1 Pd8 Pd6 172.43(15)
C40 Pd1 Pd8 Pd6 -6.79(18)
Co8 Pd1 Pd8 Pd6 143.80(2)
Pd2 Pd1 Pd8 Pd6 13.824(17)
Pd3 Pd1 Pd8 Pd6 -45.060(19)
Co7 Pd1 Pd8 Pd6 -158.21(2)
Pd9 Pd1 Pd8 Pd6 -105.223(18)
Pd4 Pd1 Pd8 Pd6 73.712(17)
Co9 Pd1 Pd8 Pd6 136.03(2)
Co6 Pd1 Pd8 Pd6 -157.55(2)
C2 Pd1 Pd8 Co9 36.40(15)
C40 Pd1 Pd8 Co9 -142.81(18)
Co8 Pd1 Pd8 Co9 7.78(3)
Pd2 Pd1 Pd8 Co9 -122.20(2)
Pd3 Pd1 Pd8 Co9 178.91(2)
Co7 Pd1 Pd8 Co9 65.76(3)
Pd9 Pd1 Pd8 Co9 118.75(2)
Pd4 Pd1 Pd8 Co9 -62.31(2)
Co6 Pd1 Pd8 Co9 66.42(2)
C2 Pd1 Pd8 Pd5 -128.93(15)
C40 Pd1 Pd8 Pd5 51.85(18)
Co8 Pd1 Pd8 Pd5 -157.55(2)
Pd2 Pd1 Pd8 Pd5 72.465(17)
Pd3 Pd1 Pd8 Pd5 13.580(17)
Co7 Pd1 Pd8 Pd5 -99.57(2)
Pd9 Pd1 Pd8 Pd5 -46.582(16)
Pd4 Pd1 Pd8 Pd5 132.353(18)
Co9 Pd1 Pd8 Pd5 -165.33(2)
Co6 Pd1 Pd8 Pd5 -98.91(2)
C2 Pd1 Pd8 Pd4 98.72(15)
C40 Pd1 Pd8 Pd4 -80.50(18)
Co8 Pd1 Pd8 Pd4 70.09(2)
Pd2 Pd1 Pd8 Pd4 -59.888(15)
Pd3 Pd1 Pd8 Pd4 -118.773(17)
Co7 Pd1 Pd8 Pd4 128.08(2)
Pd9 Pd1 Pd8 Pd4 -178.935(18)
Co9 Pd1 Pd8 Pd4 62.31(2)
Co6 Pd1 Pd8 Pd4 128.74(2)
C28 Pd4 Pd8 C41 43.9(2)
C17 Pd4 Pd8 C41 149.2(2)
Co9 Pd4 Pd8 C41 155.90(19)
Co14 Pd4 Pd8 C41 4.07(19)
Pd2 Pd4 Pd8 C41 -66.13(19)
Co13 Pd4 Pd8 C41 -40.44(19)
Pd1 Pd4 Pd8 C41 -124.32(19)
C28 Pd4 Pd8 C26 -63.9(2)
C17 Pd4 Pd8 C26 41.4(2)
Co9 Pd4 Pd8 C26 48.05(17)
Co14 Pd4 Pd8 C26 -103.78(17)
Pd2 Pd4 Pd8 C26 -173.98(17)
Co13 Pd4 Pd8 C26 -148.29(17)
Pd1 Pd4 Pd8 C26 127.83(17)
C28 Pd4 Pd8 C25 -100.5(3)
C17 Pd4 Pd8 C25 4.8(3)
Co9 Pd4 Pd8 C25 11.5(2)
Co14 Pd4 Pd8 C25 -140.4(2)
Pd2 Pd4 Pd8 C25 149.4(2)
Co13 Pd4 Pd8 C25 175.1(2)
Pd1 Pd4 Pd8 C25 91.2(2)
C28 Pd4 Pd8 Co6 -140.60(16)
C17 Pd4 Pd8 Co6 -35.31(16)
Co9 Pd4 Pd8 Co6 -28.62(3)
Co14 Pd4 Pd8 Co6 179.54(3)
Pd2 Pd4 Pd8 Co6 109.35(2)
Co13 Pd4 Pd8 Co6 135.04(3)
Pd1 Pd4 Pd8 Co6 51.16(2)
C28 Pd4 Pd8 Pd6 63.54(16)
C17 Pd4 Pd8 Pd6 168.83(16)
Co9 Pd4 Pd8 Pd6 175.51(2)
Co14 Pd4 Pd8 Pd6 23.68(2)
Pd2 Pd4 Pd8 Pd6 -46.522(15)
Co13 Pd4 Pd8 Pd6 -20.83(3)
Pd1 Pd4 Pd8 Pd6 -104.705(18)
C28 Pd4 Pd8 Co9 -111.97(16)
C17 Pd4 Pd8 Co9 -6.68(16)
Co14 Pd4 Pd8 Co9 -151.83(3)
Pd2 Pd4 Pd8 Co9 137.97(2)
Co13 Pd4 Pd8 Co9 163.66(4)
Pd1 Pd4 Pd8 Co9 79.79(2)
C28 Pd4 Pd8 Pd5 106.27(16)
C17 Pd4 Pd8 Pd5 -148.44(16)
Co9 Pd4 Pd8 Pd5 -141.76(3)
Co14 Pd4 Pd8 Pd5 66.41(3)
Pd2 Pd4 Pd8 Pd5 -3.79(2)
Co13 Pd4 Pd8 Pd5 21.90(4)
Pd1 Pd4 Pd8 Pd5 -61.97(2)
C28 Pd4 Pd8 Pd1 168.24(16)
C17 Pd4 Pd8 Pd1 -86.47(16)
Co9 Pd4 Pd8 Pd1 -79.79(2)
Co14 Pd4 Pd8 Pd1 128.38(2)
Pd2 Pd4 Pd8 Pd1 58.183(14)
Co13 Pd4 Pd8 Pd1 83.87(3)
C2 Pd1 Pd9 C24 19.8(2)
C40 Pd1 Pd9 C24 175.6(2)
Co8 Pd1 Pd9 C24 50.60(17)
Pd2 Pd1 Pd9 C24 -131.90(17)
Pd3 Pd1 Pd9 C24 -157.57(17)
Co7 Pd1 Pd9 C24 60.03(17)
Pd8 Pd1 Pd9 C24 -57.99(17)
Pd4 Pd1 Pd9 C24 -59.43(18)
Co9 Pd1 Pd9 C24 -9.40(17)
Co6 Pd1 Pd9 C24 -6.02(17)
C2 Pd1 Pd9 C5 -143.8(3)
C40 Pd1 Pd9 C5 12.0(3)
Co8 Pd1 Pd9 C5 -113.0(3)
Pd2 Pd1 Pd9 C5 64.5(3)
Pd3 Pd1 Pd9 C5 38.9(3)
Co7 Pd1 Pd9 C5 -103.5(3)
Pd8 Pd1 Pd9 C5 138.5(3)
Pd4 Pd1 Pd9 C5 137.0(3)
Co9 Pd1 Pd9 C5 -173.0(3)
Co6 Pd1 Pd9 C5 -169.6(3)
C2 Pd1 Pd9 Co4 161.27(15)
C40 Pd1 Pd9 Co4 -42.93(15)
Co8 Pd1 Pd9 Co4 -167.91(3)
Pd2 Pd1 Pd9 Co4 9.59(4)
Pd3 Pd1 Pd9 Co4 -16.08(3)
Co7 Pd1 Pd9 Co4 -158.48(3)
Pd8 Pd1 Pd9 Co4 83.51(3)
Pd4 Pd1 Pd9 Co4 82.06(4)
Co9 Pd1 Pd9 Co4 132.09(3)
Co6 Pd1 Pd9 Co4 135.48(3)
C2 Pd1 Pd9 Co6 25.79(15)
C40 Pd1 Pd9 Co6 -178.41(15)
Co8 Pd1 Pd9 Co6 56.62(3)
Pd2 Pd1 Pd9 Co6 -125.88(2)
Pd3 Pd1 Pd9 Co6 -151.55(2)
Co7 Pd1 Pd9 Co6 66.04(2)
Pd8 Pd1 Pd9 Co6 -51.97(2)
Pd4 Pd1 Pd9 Co6 -53.41(3)
Co9 Pd1 Pd9 Co6 -3.38(2)
C2 Pd1 Pd9 Co7 -40.25(15)
C40 Pd1 Pd9 Co7 115.55(15)
Co8 Pd1 Pd9 Co7 -9.43(3)
Pd2 Pd1 Pd9 Co7 168.07(3)
Pd3 Pd1 Pd9 Co7 142.40(2)
Pd8 Pd1 Pd9 Co7 -118.01(2)
Pd4 Pd1 Pd9 Co7 -119.46(3)
Co9 Pd1 Pd9 Co7 -69.43(2)
Co6 Pd1 Pd9 Co7 -66.04(2)
C2 Pd1 Pd9 Pd3 177.35(15)
C40 Pd1 Pd9 Pd3 -26.86(15)
Co8 Pd1 Pd9 Pd3 -151.83(3)
Pd2 Pd1 Pd9 Pd3 25.673(18)
Co7 Pd1 Pd9 Pd3 -142.40(2)
Pd8 Pd1 Pd9 Pd3 99.583(17)
Pd4 Pd1 Pd9 Pd3 98.14(3)
Co9 Pd1 Pd9 Pd3 148.17(2)
Co6 Pd1 Pd9 Pd3 151.55(2)
C2 Pd1 Pd9 Pd5 119.98(15)
C40 Pd1 Pd9 Pd5 -84.23(15)
Co8 Pd1 Pd9 Pd5 150.80(2)
Pd2 Pd1 Pd9 Pd5 -31.70(2)
Pd3 Pd1 Pd9 Pd5 -57.370(14)
Co7 Pd1 Pd9 Pd5 160.23(2)
Pd8 Pd1 Pd9 Pd5 42.213(15)
Pd4 Pd1 Pd9 Pd5 40.77(3)
Co9 Pd1 Pd9 Pd5 90.80(2)
Co6 Pd1 Pd9 Pd5 94.18(2)
C1 Pd3 Pd9 C24 -100.9(5)
C40 Pd3 Pd9 C24 97.4(4)
Co3 Pd3 Pd9 C24 -146.4(4)
Pd2 Pd3 Pd9 C24 46.0(4)
Pd1 Pd3 Pd9 C24 71.3(4)
Pd5 Pd3 Pd9 C24 -29.6(4)
Pd7 Pd3 Pd9 C24 -27.5(4)
Co2 Pd3 Pd9 C24 -114.8(4)
Co4 Pd3 Pd9 C24 -93.9(4)
C1 Pd3 Pd9 C5 28.6(2)
C40 Pd3 Pd9 C5 -133.1(2)
Co3 Pd3 Pd9 C5 -16.92(16)
Pd2 Pd3 Pd9 C5 175.47(16)
Pd1 Pd3 Pd9 C5 -159.20(16)
Pd5 Pd3 Pd9 C5 99.88(16)
Pd7 Pd3 Pd9 C5 101.98(16)
Co2 Pd3 Pd9 C5 14.73(16)
Co4 Pd3 Pd9 C5 35.54(16)
C1 Pd3 Pd9 Co4 -6.99(15)
C40 Pd3 Pd9 Co4 -168.68(14)
Co3 Pd3 Pd9 Co4 -52.46(2)
Pd2 Pd3 Pd9 Co4 139.93(2)
Pd1 Pd3 Pd9 Co4 165.26(2)
Pd5 Pd3 Pd9 Co4 64.34(2)
Pd7 Pd3 Pd9 Co4 66.44(3)
Co2 Pd3 Pd9 Co4 -20.81(3)
C1 Pd3 Pd9 Co6 -140.71(15)
C40 Pd3 Pd9 Co6 57.59(14)
Co3 Pd3 Pd9 Co6 173.82(3)
Pd2 Pd3 Pd9 Co6 6.21(3)
Pd1 Pd3 Pd9 Co6 31.53(3)
Pd5 Pd3 Pd9 Co6 -69.39(3)
Pd7 Pd3 Pd9 Co6 -67.29(4)
Co2 Pd3 Pd9 Co6 -154.53(3)
Co4 Pd3 Pd9 Co6 -133.73(3)
C1 Pd3 Pd9 Co7 153.88(15)
C40 Pd3 Pd9 Co7 -7.81(14)
Co3 Pd3 Pd9 Co7 108.42(3)
Pd2 Pd3 Pd9 Co7 -59.20(3)
Pd1 Pd3 Pd9 Co7 -33.87(2)
Pd5 Pd3 Pd9 Co7 -134.79(2)
Pd7 Pd3 Pd9 Co7 -132.69(3)
Co2 Pd3 Pd9 Co7 140.07(3)
Co4 Pd3 Pd9 Co7 160.87(3)
C1 Pd3 Pd9 Pd1 -172.25(15)
C40 Pd3 Pd9 Pd1 26.06(14)
Co3 Pd3 Pd9 Pd1 142.28(2)
Pd2 Pd3 Pd9 Pd1 -25.328(18)
Pd5 Pd3 Pd9 Pd1 -100.922(17)
Pd7 Pd3 Pd9 Pd1 -98.82(3)
Co2 Pd3 Pd9 Pd1 173.93(3)
Co4 Pd3 Pd9 Pd1 -165.26(2)
C1 Pd3 Pd9 Pd5 -71.33(15)
C40 Pd3 Pd9 Pd5 126.98(14)
Co3 Pd3 Pd9 Pd5 -116.79(2)
Pd2 Pd3 Pd9 Pd5 75.59(2)
Pd1 Pd3 Pd9 Pd5 100.922(17)
Pd7 Pd3 Pd9 Pd5 2.10(3)
Co2 Pd3 Pd9 Pd5 -85.15(3)
Co4 Pd3 Pd9 Pd5 -64.34(2)
C41 Pd5 Pd9 C24 43.5(2)
C4 Pd5 Pd9 C24 -61.6(2)
C14 Pd5 Pd9 C24 -102.8(3)
Co1 Pd5 Pd9 C24 -139.69(16)
Co4 Pd5 Pd9 C24 -109.77(16)
Pd6 Pd5 Pd9 C24 105.13(16)
Pd8 Pd5 Pd9 C24 67.55(16)
Pd3 Pd5 Pd9 C24 169.19(16)
C41 Pd5 Pd9 C5 146.5(2)
C4 Pd5 Pd9 C5 41.4(2)
C14 Pd5 Pd9 C5 0.2(3)
Co1 Pd5 Pd9 C5 -36.77(16)
Co4 Pd5 Pd9 C5 -6.85(16)
Pd6 Pd5 Pd9 C5 -151.94(16)
Pd8 Pd5 Pd9 C5 170.47(16)
Pd3 Pd5 Pd9 C5 -87.89(16)
C41 Pd5 Pd9 Co4 153.32(18)
C4 Pd5 Pd9 Co4 48.22(15)
C14 Pd5 Pd9 Co4 7.0(2)
Co1 Pd5 Pd9 Co4 -29.93(3)
Pd6 Pd5 Pd9 Co4 -145.10(3)
Pd8 Pd5 Pd9 Co4 177.32(3)
Pd3 Pd5 Pd9 Co4 -81.04(2)
C41 Pd5 Pd9 Co6 1.18(18)
C4 Pd5 Pd9 Co6 -103.93(15)
C14 Pd5 Pd9 Co6 -145.1(2)
Co1 Pd5 Pd9 Co6 177.93(3)
Co4 Pd5 Pd9 Co6 -152.14(3)
Pd6 Pd5 Pd9 Co6 62.76(3)
Pd8 Pd5 Pd9 Co6 25.18(2)
Pd3 Pd5 Pd9 Co6 126.81(2)
C41 Pd5 Pd9 Co7 -42.72(18)
C4 Pd5 Pd9 Co7 -147.82(16)
C14 Pd5 Pd9 Co7 171.0(2)
Co1 Pd5 Pd9 Co7 134.04(4)
Co4 Pd5 Pd9 Co7 163.96(4)
Pd6 Pd5 Pd9 Co7 18.87(5)
Pd8 Pd5 Pd9 Co7 -18.71(4)
Pd3 Pd5 Pd9 Co7 82.92(3)
C41 Pd5 Pd9 Pd1 -68.32(18)
C4 Pd5 Pd9 Pd1 -173.42(15)
C14 Pd5 Pd9 Pd1 145.4(2)
Co1 Pd5 Pd9 Pd1 108.44(2)
Co4 Pd5 Pd9 Pd1 138.37(2)
Pd6 Pd5 Pd9 Pd1 -6.73(2)
Pd8 Pd5 Pd9 Pd1 -44.312(16)
Pd3 Pd5 Pd9 Pd1 57.322(15)
C41 Pd5 Pd9 Pd3 -125.64(18)
C4 Pd5 Pd9 Pd3 129.26(15)
C14 Pd5 Pd9 Pd3 88.1(2)
Co1 Pd5 Pd9 Pd3 51.12(2)
Co4 Pd5 Pd9 Pd3 81.04(2)
Pd6 Pd5 Pd9 Pd3 -64.05(2)
Pd8 Pd5 Pd9 Pd3 -101.633(18)
C41 Pd5 Co1 C14 -37.7(3)
C4 Pd5 Co1 C14 82.4(3)
Co4 Pd5 Co1 C14 118.2(2)
Pd6 Pd5 Co1 C14 -82.7(2)
Pd8 Pd5 Co1 C14 -113.0(2)
Pd3 Pd5 Co1 C14 -169.7(2)
Pd9 Pd5 Co1 C14 145.8(2)
C41 Pd5 Co1 C11 39.6(3)
C4 Pd5 Co1 C11 159.7(3)
C14 Pd5 Co1 C11 77.3(3)
Co4 Pd5 Co1 C11 -164.5(2)
Pd6 Pd5 Co1 C11 -5.4(2)
Pd8 Pd5 Co1 C11 -35.7(2)
Pd3 Pd5 Co1 C11 -92.4(2)
Pd9 Pd5 Co1 C11 -136.9(2)
C41 Pd5 Co1 C1 161.9(2)
C4 Pd5 Co1 C1 -78.0(2)
C14 Pd5 Co1 C1 -160.4(3)
Co4 Pd5 Co1 C1 -42.18(16)
Pd6 Pd5 Co1 C1 116.87(16)
Pd8 Pd5 Co1 C1 86.60(17)
Pd3 Pd5 Co1 C1 29.86(16)
Pd9 Pd5 Co1 C1 -14.61(16)
C41 Pd5 Co1 C8 -102.1(3)
C4 Pd5 Co1 C8 18.0(3)
C14 Pd5 Co1 C8 -64.4(3)
Co4 Pd5 Co1 C8 53.8(2)
Pd6 Pd5 Co1 C8 -147.2(2)
Pd8 Pd5 Co1 C8 -177.4(2)
Pd3 Pd5 Co1 C8 125.8(2)
Pd9 Pd5 Co1 C8 81.4(2)
C41 Pd5 Co1 Co5 -161.54(19)
C4 Pd5 Co1 Co5 -41.45(14)
C14 Pd5 Co1 Co5 -123.8(2)
Co4 Pd5 Co1 Co5 -5.62(3)
Pd6 Pd5 Co1 Co5 153.43(3)
Pd8 Pd5 Co1 Co5 123.16(5)
Pd3 Pd5 Co1 Co5 66.42(3)
Pd9 Pd5 Co1 Co5 21.95(4)
C41 Pd5 Co1 Pd7 77.10(19)
C4 Pd5 Co1 Pd7 -162.81(14)
C14 Pd5 Co1 Pd7 114.8(2)
Co4 Pd5 Co1 Pd7 -126.98(3)
Pd6 Pd5 Co1 Pd7 32.07(2)
Pd8 Pd5 Co1 Pd7 1.80(6)
Pd3 Pd5 Co1 Pd7 -54.933(18)
Pd9 Pd5 Co1 Pd7 -99.41(2)
C41 Pd5 Co1 Co2 132.64(19)
C4 Pd5 Co1 Co2 -107.27(14)
C14 Pd5 Co1 Co2 170.3(2)
Co4 Pd5 Co1 Co2 -71.45(3)
Pd6 Pd5 Co1 Co2 87.61(3)
Pd8 Pd5 Co1 Co2 57.34(7)
Pd3 Pd5 Co1 Co2 0.60(3)
Pd9 Pd5 Co1 Co2 -43.87(4)
C41 Pd5 Co1 Co4 -155.92(19)
C4 Pd5 Co1 Co4 -35.83(14)
C14 Pd5 Co1 Co4 -118.2(2)
Pd6 Pd5 Co1 Co4 159.05(3)
Pd8 Pd5 Co1 Co4 128.79(5)
Pd3 Pd5 Co1 Co4 72.05(2)
Pd9 Pd5 Co1 Co4 27.58(2)
C36 Pd7 Co1 C14 -75.2(3)
C11 Pd7 Co1 C14 -84.9(3)
Co11 Pd7 Co1 C14 -10.39(19)
Co2 Pd7 Co1 C14 179.05(19)
Pd2 Pd7 Co1 C14 79.90(19)
Pd3 Pd7 Co1 C14 110.94(19)
Pd6 Pd7 Co1 C14 27.98(19)
C36 Pd7 Co1 C11 9.6(3)
Co11 Pd7 Co1 C11 74.5(2)
Co2 Pd7 Co1 C11 -96.1(2)
Pd2 Pd7 Co1 C11 164.8(2)
Pd3 Pd7 Co1 C11 -164.2(2)
Pd6 Pd7 Co1 C11 112.8(2)
C36 Pd7 Co1 C1 147.6(3)
C11 Pd7 Co1 C1 138.0(3)
Co11 Pd7 Co1 C1 -147.54(17)
Co2 Pd7 Co1 C1 41.89(16)
Pd2 Pd7 Co1 C1 -57.26(17)
Pd3 Pd7 Co1 C1 -26.21(16)
Pd6 Pd7 Co1 C1 -109.18(16)
C36 Pd7 Co1 C8 47.8(4)
C11 Pd7 Co1 C8 38.2(4)
Co11 Pd7 Co1 C8 112.6(3)
Co2 Pd7 Co1 C8 -57.9(3)
Pd2 Pd7 Co1 C8 -157.1(3)
Pd3 Pd7 Co1 C8 -126.0(3)
Pd6 Pd7 Co1 C8 151.0(3)
C36 Pd7 Co1 Co5 111.2(2)
C11 Pd7 Co1 Co5 101.6(2)
Co11 Pd7 Co1 Co5 176.05(3)
Co2 Pd7 Co1 Co5 5.48(3)
Pd2 Pd7 Co1 Co5 -93.67(4)
Pd3 Pd7 Co1 Co5 -62.62(3)
Pd6 Pd7 Co1 Co5 -145.59(3)
C36 Pd7 Co1 Pd5 -131.3(2)
C11 Pd7 Co1 Pd5 -140.9(2)
Co11 Pd7 Co1 Pd5 -66.45(4)
Co2 Pd7 Co1 Pd5 122.98(3)
Pd2 Pd7 Co1 Pd5 23.83(3)
Pd3 Pd7 Co1 Pd5 54.879(17)
Pd6 Pd7 Co1 Pd5 -28.087(19)
C36 Pd7 Co1 Co2 105.7(2)
C11 Pd7 Co1 Co2 96.1(2)
Co11 Pd7 Co1 Co2 170.57(4)
Pd2 Pd7 Co1 Co2 -99.15(3)
Pd3 Pd7 Co1 Co2 -68.10(2)
Pd6 Pd7 Co1 Co2 -151.07(2)
C36 Pd7 Co1 Co4 178.5(2)
C11 Pd7 Co1 Co4 168.9(2)
Co11 Pd7 Co1 Co4 -116.65(4)
Co2 Pd7 Co1 Co4 72.78(3)
Pd2 Pd7 Co1 Co4 -26.37(4)
Pd3 Pd7 Co1 Co4 4.68(3)
Pd6 Pd7 Co1 Co4 -78.28(3)
C14 Co1 Co2 C12 -53.3(11)
C11 Co1 Co2 C12 7.2(3)
C1 Co1 Co2 C12 -157.5(3)
C8 Co1 Co2 C12 101.8(3)
Co5 Co1 Co2 C12 137.7(2)
Pd5 Co1 Co2 C12 -114.4(2)
Pd7 Co1 Co2 C12 -47.8(2)
Co4 Co1 Co2 C12 -169.1(2)
C14 Co1 Co2 C10 -146.0(11)
C11 Co1 Co2 C10 -85.5(3)
C1 Co1 Co2 C10 109.8(3)
C8 Co1 Co2 C10 9.1(3)
Co5 Co1 Co2 C10 44.99(19)
Pd5 Co1 Co2 C10 152.94(19)
Pd7 Co1 Co2 C10 -140.51(19)
Co4 Co1 Co2 C10 98.24(19)
C14 Co1 Co2 C1 104.2(11)
C11 Co1 Co2 C1 164.7(3)
C8 Co1 Co2 C1 -100.7(3)
Co5 Co1 Co2 C1 -64.8(2)
Pd5 Co1 Co2 C1 43.1(2)
Pd7 Co1 Co2 C1 109.7(2)
Co4 Co1 Co2 C1 -11.6(2)
C14 Co1 Co2 C13 114.7(11)
C11 Co1 Co2 C13 175.2(4)
C1 Co1 Co2 C13 10.5(4)
C8 Co1 Co2 C13 -90.2(4)
Co5 Co1 Co2 C13 -54.3(3)
Pd5 Co1 Co2 C13 53.6(3)
Pd7 Co1 Co2 C13 120.2(3)
Co4 Co1 Co2 C13 -1.1(3)
C14 Co1 Co2 Co3 114.6(11)
C11 Co1 Co2 Co3 175.09(19)
C1 Co1 Co2 Co3 10.4(2)
C8 Co1 Co2 Co3 -90.32(17)
Co5 Co1 Co2 Co3 -54.41(3)
Pd5 Co1 Co2 Co3 53.54(4)
Pd7 Co1 Co2 Co3 120.09(3)
Co4 Co1 Co2 Co3 -1.16(3)
C14 Co1 Co2 Co5 169.0(11)
C11 Co1 Co2 Co5 -130.51(19)
C1 Co1 Co2 Co5 64.8(2)
C8 Co1 Co2 Co5 -35.91(17)
Pd5 Co1 Co2 Co5 107.94(4)
Pd7 Co1 Co2 Co5 174.50(3)
Co4 Co1 Co2 Co5 53.25(3)
C14 Co1 Co2 Pd7 -5.5(11)
C11 Co1 Co2 Pd7 54.99(18)
C1 Co1 Co2 Pd7 -109.7(2)
C8 Co1 Co2 Pd7 149.59(17)
Co5 Co1 Co2 Pd7 -174.50(3)
Pd5 Co1 Co2 Pd7 -66.56(3)
Co4 Co1 Co2 Pd7 -121.25(3)
C14 Co1 Co2 Pd3 60.5(11)
C11 Co1 Co2 Pd3 120.96(18)
C1 Co1 Co2 Pd3 -43.7(2)
C8 Co1 Co2 Pd3 -144.45(17)
Co5 Co1 Co2 Pd3 -108.54(3)
Pd5 Co1 Co2 Pd3 -0.59(3)
Pd7 Co1 Co2 Pd3 65.964(18)
Co4 Co1 Co2 Pd3 -55.28(2)
C36 Pd7 Co2 C12 6.6(3)
C11 Pd7 Co2 C12 92.2(2)
Co11 Pd7 Co2 C12 -13.8(2)
Co1 Pd7 Co2 C12 137.66(19)
Pd2 Pd7 Co2 C12 -108.99(19)
Pd3 Pd7 Co2 C12 -138.29(19)
Pd6 Pd7 Co2 C12 -175.39(19)
C36 Pd7 Co2 C10 -75.2(3)
C11 Pd7 Co2 C10 10.4(3)
Co11 Pd7 Co2 C10 -95.6(3)
Co1 Pd7 Co2 C10 55.8(2)
Pd2 Pd7 Co2 C10 169.2(2)
Pd3 Pd7 Co2 C10 139.9(2)
Pd6 Pd7 Co2 C10 102.8(2)
C36 Pd7 Co2 C1 -173.8(2)
C11 Pd7 Co2 C1 -88.2(2)
Co11 Pd7 Co2 C1 165.86(19)
Co1 Pd7 Co2 C1 -42.72(16)
Pd2 Pd7 Co2 C1 70.62(16)
Pd3 Pd7 Co2 C1 41.32(16)
Pd6 Pd7 Co2 C1 4.23(16)
C36 Pd7 Co2 C13 94.0(3)
C11 Pd7 Co2 C13 179.5(3)
Co11 Pd7 Co2 C13 73.6(3)
Co1 Pd7 Co2 C13 -135.0(2)
Pd2 Pd7 Co2 C13 -21.7(2)
Pd3 Pd7 Co2 C13 -51.0(2)
Pd6 Pd7 Co2 C13 -88.0(2)
C36 Pd7 Co2 Co3 153.48(19)
C11 Pd7 Co2 Co3 -120.94(17)
Co11 Pd7 Co2 Co3 133.12(10)
Co1 Pd7 Co2 Co3 -75.47(4)
Pd2 Pd7 Co2 Co3 37.88(4)
Pd3 Pd7 Co2 Co3 8.58(3)
Pd6 Pd7 Co2 Co3 -28.52(5)
C36 Pd7 Co2 Co5 -136.15(19)
C11 Pd7 Co2 Co5 -50.57(17)
Co11 Pd7 Co2 Co5 -156.51(10)
Co1 Pd7 Co2 Co5 -5.10(3)
Pd2 Pd7 Co2 Co5 108.25(3)
Pd3 Pd7 Co2 Co5 78.95(3)
Pd6 Pd7 Co2 Co5 41.85(5)
C36 Pd7 Co2 Co1 -131.05(19)
C11 Pd7 Co2 Co1 -45.47(17)
Co11 Pd7 Co2 Co1 -151.42(11)
Pd2 Pd7 Co2 Co1 113.34(3)
Pd3 Pd7 Co2 Co1 84.04(2)
Pd6 Pd7 Co2 Co1 46.95(4)
C36 Pd7 Co2 Pd3 144.91(19)
C11 Pd7 Co2 Pd3 -129.52(17)
Co11 Pd7 Co2 Pd3 124.54(11)
Co1 Pd7 Co2 Pd3 -84.04(2)
Pd2 Pd7 Co2 Pd3 29.30(2)
Pd6 Pd7 Co2 Pd3 -37.09(3)
C1 Pd3 Co2 C12 157.2(3)
C40 Pd3 Co2 C12 -37.8(3)
Co3 Pd3 Co2 C12 -141.1(2)
Pd2 Pd3 Co2 C12 17.6(2)
Pd1 Pd3 Co2 C12 -26.4(2)
Pd5 Pd3 Co2 C12 112.3(2)
Pd7 Pd3 Co2 C12 48.0(2)
Pd9 Pd3 Co2 C12 178.8(2)
Co4 Pd3 Co2 C12 161.9(2)
C1 Pd3 Co2 C10 -7.8(4)
C40 Pd3 Co2 C10 157.1(4)
Co3 Pd3 Co2 C10 53.9(3)
Pd2 Pd3 Co2 C10 -147.4(3)
Pd1 Pd3 Co2 C10 168.6(3)
Pd5 Pd3 Co2 C10 -52.7(3)
Pd7 Pd3 Co2 C10 -117.1(3)
Pd9 Pd3 Co2 C10 13.7(3)
Co4 Pd3 Co2 C10 -3.1(3)
C40 Pd3 Co2 C1 164.9(3)
Co3 Pd3 Co2 C1 61.7(2)
Pd2 Pd3 Co2 C1 -139.6(2)
Pd1 Pd3 Co2 C1 176.4(3)
Pd5 Pd3 Co2 C1 -44.9(2)
Pd7 Pd3 Co2 C1 -109.3(2)
Pd9 Pd3 Co2 C1 21.5(2)
Co4 Pd3 Co2 C1 4.7(2)
C1 Pd3 Co2 C13 -105.5(3)
C40 Pd3 Co2 C13 59.5(2)
Co3 Pd3 Co2 C13 -43.76(18)
Pd2 Pd3 Co2 C13 114.92(18)
Pd1 Pd3 Co2 C13 70.9(2)
Pd5 Pd3 Co2 C13 -150.35(18)
Pd7 Pd3 Co2 C13 145.29(19)
Pd9 Pd3 Co2 C13 -83.91(19)
Co4 Pd3 Co2 C13 -100.78(18)
C1 Pd3 Co2 Co3 -61.7(2)
C40 Pd3 Co2 Co3 103.24(16)
Pd2 Pd3 Co2 Co3 158.68(3)
Pd1 Pd3 Co2 Co3 114.70(10)
Pd5 Pd3 Co2 Co3 -106.59(3)
Pd7 Pd3 Co2 Co3 -170.96(3)
Pd9 Pd3 Co2 Co3 -40.16(3)
Co4 Pd3 Co2 Co3 -57.02(3)
C1 Pd3 Co2 Co5 -7.6(2)
C40 Pd3 Co2 Co5 157.34(16)
Co3 Pd3 Co2 Co5 54.10(3)
Pd2 Pd3 Co2 Co5 -147.22(3)
Pd1 Pd3 Co2 Co5 168.80(9)
Pd5 Pd3 Co2 Co5 -52.50(3)
Pd7 Pd3 Co2 Co5 -116.86(3)
Pd9 Pd3 Co2 Co5 13.94(4)
Co4 Pd3 Co2 Co5 -2.93(3)
C1 Pd3 Co2 Co1 45.4(2)
C40 Pd3 Co2 Co1 -149.64(16)
Co3 Pd3 Co2 Co1 107.11(3)
Pd2 Pd3 Co2 Co1 -94.21(3)
Pd1 Pd3 Co2 Co1 -138.18(10)
Pd5 Pd3 Co2 Co1 0.52(2)
Pd7 Pd3 Co2 Co1 -63.84(2)
Pd9 Pd3 Co2 Co1 66.96(3)
Co4 Pd3 Co2 Co1 50.09(2)
C1 Pd3 Co2 Pd7 109.3(2)
C40 Pd3 Co2 Pd7 -85.80(16)
Co3 Pd3 Co2 Pd7 170.96(3)
Pd2 Pd3 Co2 Pd7 -30.37(2)
Pd1 Pd3 Co2 Pd7 -74.34(10)
Pd5 Pd3 Co2 Pd7 64.36(2)
Pd9 Pd3 Co2 Pd7 130.80(3)
Co4 Pd3 Co2 Pd7 113.93(2)
C12 Co2 Co3 C7 -90.8(4)
C10 Co2 Co3 C7 19.8(3)
C1 Co2 Co3 C7 118.6(3)
C13 Co2 Co3 C7 -71.1(3)
Co5 Co2 Co3 C7 58.4(2)
Co1 Co2 Co3 C7 108.8(2)
Pd7 Co2 Co3 C7 164.0(2)
Pd3 Co2 Co3 C7 172.7(2)
C12 Co2 Co3 C15 41.0(4)
C10 Co2 Co3 C15 151.6(3)
C1 Co2 Co3 C15 -109.5(3)
C13 Co2 Co3 C15 60.7(3)
Co5 Co2 Co3 C15 -169.8(2)
Co1 Co2 Co3 C15 -119.4(2)
Pd7 Co2 Co3 C15 -64.2(2)
Pd3 Co2 Co3 C15 -55.5(2)
C12 Co2 Co3 C1 150.5(4)
C10 Co2 Co3 C1 -98.9(3)
C13 Co2 Co3 C1 170.2(3)
Co5 Co2 Co3 C1 -60.3(2)
Co1 Co2 Co3 C1 -9.8(2)
Pd7 Co2 Co3 C1 45.3(2)
Pd3 Co2 Co3 C1 54.0(2)
C12 Co2 Co3 C13 -19.7(4)
C10 Co2 Co3 C13 90.9(3)
C1 Co2 Co3 C13 -170.2(3)
Co5 Co2 Co3 C13 129.5(2)
Co1 Co2 Co3 C13 179.9(2)
Pd7 Co2 Co3 C13 -124.9(2)
Pd3 Co2 Co3 C13 -116.2(2)
C12 Co2 Co3 Co5 -149.2(3)
C10 Co2 Co3 Co5 -38.59(19)
C1 Co2 Co3 Co5 60.3(2)
C13 Co2 Co3 Co5 -129.5(2)
Co1 Co2 Co3 Co5 50.42(3)
Pd7 Co2 Co3 Co5 105.59(4)
Pd3 Co2 Co3 Co5 114.31(3)
C12 Co2 Co3 Pd3 96.5(3)
C10 Co2 Co3 Pd3 -152.90(19)
C1 Co2 Co3 Pd3 -54.0(2)
C13 Co2 Co3 Pd3 116.2(2)
Co5 Co2 Co3 Pd3 -114.31(3)
Co1 Co2 Co3 Pd3 -63.89(3)
Pd7 Co2 Co3 Pd3 -8.73(3)
C12 Co2 Co3 Co4 161.5(3)
C10 Co2 Co3 Co4 -87.85(19)
C1 Co2 Co3 Co4 11.0(2)
C13 Co2 Co3 Co4 -178.8(2)
Co5 Co2 Co3 Co4 -49.26(3)
Co1 Co2 Co3 Co4 1.16(3)
Pd7 Co2 Co3 Co4 56.33(4)
Pd3 Co2 Co3 Co4 65.05(2)
C1 Pd3 Co3 C7 -92.8(10)
C40 Pd3 Co3 C7 106.3(10)
Pd2 Pd3 Co3 C7 155.7(10)
Pd1 Pd3 Co3 C7 49.4(10)
Pd5 Pd3 Co3 C7 -53.6(10)
Pd7 Pd3 Co3 C7 -137.2(10)
Pd9 Pd3 Co3 C7 5.3(10)
Co2 Pd3 Co3 C7 -145.5(10)
Co4 Pd3 Co3 C7 -43.8(10)
C1 Pd3 Co3 C15 -174.2(3)
C40 Pd3 Co3 C15 24.9(2)
Pd2 Pd3 Co3 C15 74.3(2)
Pd1 Pd3 Co3 C15 -31.99(19)
Pd5 Pd3 Co3 C15 -135.03(19)
Pd7 Pd3 Co3 C15 141.40(19)
Pd9 Pd3 Co3 C15 -76.11(19)
Co2 Pd3 Co3 C15 133.11(19)
Co4 Pd3 Co3 C15 -125.24(19)
C40 Pd3 Co3 C1 -160.9(3)
Pd2 Pd3 Co3 C1 -111.5(2)
Pd1 Pd3 Co3 C1 142.2(2)
Pd5 Pd3 Co3 C1 39.2(2)
Pd7 Pd3 Co3 C1 -44.4(2)
Pd9 Pd3 Co3 C1 98.1(2)
Co2 Pd3 Co3 C1 -52.7(2)
Co4 Pd3 Co3 C1 49.0(2)
C1 Pd3 Co3 C13 94.8(3)
C40 Pd3 Co3 C13 -66.1(2)
Pd2 Pd3 Co3 C13 -16.69(19)
Pd1 Pd3 Co3 C13 -122.97(17)
Pd5 Pd3 Co3 C13 134.00(17)
Pd7 Pd3 Co3 C13 50.42(17)
Pd9 Pd3 Co3 C13 -167.09(17)
Co2 Pd3 Co3 C13 42.13(17)
Co4 Pd3 Co3 C13 143.79(17)
C1 Pd3 Co3 Co2 52.7(2)
C40 Pd3 Co3 Co2 -108.19(16)
Pd2 Pd3 Co3 Co2 -58.82(6)
Pd1 Pd3 Co3 Co2 -165.09(3)
Pd5 Pd3 Co3 Co2 91.87(3)
Pd7 Pd3 Co3 Co2 8.29(3)
Pd9 Pd3 Co3 Co2 150.78(3)
Co4 Pd3 Co3 Co2 101.66(3)
C1 Pd3 Co3 Co5 0.8(2)
C40 Pd3 Co3 Co5 -160.06(16)
Pd2 Pd3 Co3 Co5 -110.69(6)
Pd1 Pd3 Co3 Co5 143.04(3)
Pd5 Pd3 Co3 Co5 40.00(3)
Pd7 Pd3 Co3 Co5 -43.57(3)
Pd9 Pd3 Co3 Co5 98.92(3)
Co2 Pd3 Co3 Co5 -51.86(3)
Co4 Pd3 Co3 Co5 49.79(3)
C1 Pd3 Co3 Co4 -49.0(2)
C40 Pd3 Co3 Co4 150.15(16)
Pd2 Pd3 Co3 Co4 -160.48(6)
Pd1 Pd3 Co3 Co4 93.25(3)
Pd5 Pd3 Co3 Co4 -9.79(3)
Pd7 Pd3 Co3 Co4 -93.36(3)
Pd9 Pd3 Co3 Co4 49.13(2)
Co2 Pd3 Co3 Co4 -101.66(3)
C24 Pd9 Co4 C6 -51.5(4)
C5 Pd9 Co4 C6 28.7(4)
Co6 Pd9 Co4 C6 -96.7(3)
Co7 Pd9 Co4 C6 74.5(3)
Pd1 Pd9 Co4 C6 167.1(3)
Pd3 Pd9 Co4 C6 152.2(3)
Pd5 Pd9 Co4 C6 -141.6(3)
C24 Pd9 Co4 C4 32.3(2)
C5 Pd9 Co4 C4 112.5(3)
Co6 Pd9 Co4 C4 -12.88(18)
Co7 Pd9 Co4 C4 158.35(19)
Pd1 Pd9 Co4 C4 -109.10(18)
Pd3 Pd9 Co4 C4 -123.96(18)
Pd5 Pd9 Co4 C4 -57.74(18)
C24 Pd9 Co4 C5 -80.2(3)
Co6 Pd9 Co4 C5 -125.4(2)
Co7 Pd9 Co4 C5 45.8(2)
Pd1 Pd9 Co4 C5 138.4(2)
Pd3 Pd9 Co4 C5 123.5(2)
Pd5 Pd9 Co4 C5 -170.3(2)
C24 Pd9 Co4 C1 163.6(2)
C5 Pd9 Co4 C1 -116.1(3)
Co6 Pd9 Co4 C1 118.47(16)
Co7 Pd9 Co4 C1 -70.30(18)
Pd1 Pd9 Co4 C1 22.25(16)
Pd3 Pd9 Co4 C1 7.39(16)
Pd5 Pd9 Co4 C1 73.61(16)
C24 Pd9 Co4 Co5 -168.96(18)
C5 Pd9 Co4 Co5 -88.7(2)
Co6 Pd9 Co4 Co5 145.86(5)
Co7 Pd9 Co4 Co5 -42.91(12)
Pd1 Pd9 Co4 Co5 49.64(7)
Pd3 Pd9 Co4 Co5 34.78(6)
Pd5 Pd9 Co4 Co5 101.00(6)
C24 Pd9 Co4 Pd5 90.04(17)
C5 Pd9 Co4 Pd5 170.3(2)
Co6 Pd9 Co4 Pd5 44.86(4)
Co7 Pd9 Co4 Pd5 -143.91(8)
Pd1 Pd9 Co4 Pd5 -51.36(3)
Pd3 Pd9 Co4 Pd5 -66.216(17)
C24 Pd9 Co4 Co3 -153.70(17)
C5 Pd9 Co4 Co3 -73.5(2)
Co6 Pd9 Co4 Co3 161.12(4)
Co7 Pd9 Co4 Co3 -27.65(9)
Pd1 Pd9 Co4 Co3 64.90(3)
Pd3 Pd9 Co4 Co3 50.04(2)
Pd5 Pd9 Co4 Co3 116.26(3)
C24 Pd9 Co4 Co1 120.69(17)
C5 Pd9 Co4 Co1 -159.1(2)
Co6 Pd9 Co4 Co1 75.52(5)
Co7 Pd9 Co4 Co1 -113.26(8)
Pd1 Pd9 Co4 Co1 -20.71(5)
Pd3 Pd9 Co4 Co1 -35.56(3)
Pd5 Pd9 Co4 Co1 30.65(3)
C24 Pd9 Co4 Pd3 156.26(17)
C5 Pd9 Co4 Pd3 -123.5(2)
Co6 Pd9 Co4 Pd3 111.08(4)
Co7 Pd9 Co4 Pd3 -77.70(8)
Pd1 Pd9 Co4 Pd3 14.86(2)
Pd5 Pd9 Co4 Pd3 66.216(17)
C41 Pd5 Co4 C6 60.5(5)
C4 Pd5 Co4 C6 58.8(3)
C14 Pd5 Co4 C6 -25.7(3)
Co1 Pd5 Co4 C6 -62.0(3)
Pd6 Pd5 Co4 C6 -109.9(3)
Pd8 Pd5 Co4 C6 146.4(3)
Pd3 Pd5 Co4 C6 -142.8(3)
Pd9 Pd5 Co4 C6 149.9(3)
C41 Pd5 Co4 C4 1.7(4)
C14 Pd5 Co4 C4 -84.6(2)
Co1 Pd5 Co4 C4 -120.8(2)
Pd6 Pd5 Co4 C4 -168.8(2)
Pd8 Pd5 Co4 C4 87.5(2)
Pd3 Pd5 Co4 C4 158.3(2)
Pd9 Pd5 Co4 C4 91.0(2)
C41 Pd5 Co4 C5 -80.0(4)
C4 Pd5 Co4 C5 -81.7(3)
C14 Pd5 Co4 C5 -166.3(3)
Co1 Pd5 Co4 C5 157.5(2)
Pd6 Pd5 Co4 C5 109.5(2)
Pd8 Pd5 Co4 C5 5.8(2)
Pd3 Pd5 Co4 C5 76.6(2)
Pd9 Pd5 Co4 C5 9.3(2)
C41 Pd5 Co4 C1 164.2(4)
C4 Pd5 Co4 C1 162.5(3)
C14 Pd5 Co4 C1 77.9(2)
Co1 Pd5 Co4 C1 41.72(16)
Pd6 Pd5 Co4 C1 -6.24(17)
Pd8 Pd5 Co4 C1 -109.95(16)
Pd3 Pd5 Co4 C1 -39.15(16)
Pd9 Pd5 Co4 C1 -106.46(16)
C41 Pd5 Co4 Co5 127.8(4)
C4 Pd5 Co4 Co5 126.1(2)
C14 Pd5 Co4 Co5 41.55(15)
Co1 Pd5 Co4 Co5 5.34(3)
Pd6 Pd5 Co4 Co5 -42.62(7)
Pd8 Pd5 Co4 Co5 -146.34(3)
Pd3 Pd5 Co4 Co5 -75.53(3)
Pd9 Pd5 Co4 Co5 -142.84(4)
C41 Pd5 Co4 Pd9 -89.3(4)
C4 Pd5 Co4 Pd9 -91.0(2)
C14 Pd5 Co4 Pd9 -175.61(15)
Co1 Pd5 Co4 Pd9 148.18(3)
Pd6 Pd5 Co4 Pd9 100.22(5)
Pd8 Pd5 Co4 Pd9 -3.49(3)
Pd3 Pd5 Co4 Pd9 67.313(18)
C41 Pd5 Co4 Co3 -166.6(4)
C4 Pd5 Co4 Co3 -168.3(2)
C14 Pd5 Co4 Co3 107.14(15)
Co1 Pd5 Co4 Co3 70.93(3)
Pd6 Pd5 Co4 Co3 22.97(7)
Pd8 Pd5 Co4 Co3 -80.75(4)
Pd3 Pd5 Co4 Co3 -9.94(3)
Pd9 Pd5 Co4 Co3 -77.25(3)
C41 Pd5 Co4 Co1 122.5(4)
C4 Pd5 Co4 Co1 120.8(2)
C14 Pd5 Co4 Co1 36.21(15)
Pd6 Pd5 Co4 Co1 -47.96(5)
Pd8 Pd5 Co4 Co1 -151.68(3)
Pd3 Pd5 Co4 Co1 -80.87(2)
Pd9 Pd5 Co4 Co1 -148.18(3)
C41 Pd5 Co4 Pd3 -156.6(4)
C4 Pd5 Co4 Pd3 -158.3(2)
C14 Pd5 Co4 Pd3 117.08(15)
Co1 Pd5 Co4 Pd3 80.87(2)
Pd6 Pd5 Co4 Pd3 32.91(5)
Pd8 Pd5 Co4 Pd3 -70.81(3)
Pd9 Pd5 Co4 Pd3 -67.313(18)
C7 Co3 Co4 C6 -28.5(3)
C15 Co3 Co4 C6 -140.2(3)
C1 Co3 Co4 C6 105.7(3)
C13 Co3 Co4 C6 92.7(3)
Co2 Co3 Co4 C6 94.13(19)
Co5 Co3 Co4 C6 43.66(19)
Pd3 Co3 Co4 C6 159.39(19)
C7 Co3 Co4 C4 141.3(7)
C15 Co3 Co4 C4 29.7(7)
C1 Co3 Co4 C4 -84.5(7)
C13 Co3 Co4 C4 -97.5(7)
Co2 Co3 Co4 C4 -96.0(7)
Co5 Co3 Co4 C4 -146.5(7)
Pd3 Co3 Co4 C4 -30.8(7)
C7 Co3 Co4 C5 64.0(3)
C15 Co3 Co4 C5 -47.7(3)
C1 Co3 Co4 C5 -161.8(3)
C13 Co3 Co4 C5 -174.8(3)
Co2 Co3 Co4 C5 -173.40(18)
Co5 Co3 Co4 C5 136.12(18)
Pd3 Co3 Co4 C5 -108.14(18)
C7 Co3 Co4 C1 -134.2(3)
C15 Co3 Co4 C1 114.1(3)
C13 Co3 Co4 C1 -13.0(4)
Co2 Co3 Co4 C1 -11.6(2)
Co5 Co3 Co4 C1 -62.0(2)
Pd3 Co3 Co4 C1 53.7(2)
C7 Co3 Co4 Co5 -72.2(2)
C15 Co3 Co4 Co5 176.14(19)
C1 Co3 Co4 Co5 62.0(2)
C13 Co3 Co4 Co5 49.0(3)
Co2 Co3 Co4 Co5 50.47(3)
Pd3 Co3 Co4 Co5 115.73(3)
C7 Co3 Co4 Pd9 117.7(2)
C15 Co3 Co4 Pd9 6.02(19)
C1 Co3 Co4 Pd9 -108.1(2)
C13 Co3 Co4 Pd9 -121.1(3)
Co2 Co3 Co4 Pd9 -119.65(3)
Co5 Co3 Co4 Pd9 -170.12(3)
Pd3 Co3 Co4 Pd9 -54.39(2)
C7 Co3 Co4 Pd5 -177.4(2)
C15 Co3 Co4 Pd5 70.87(19)
C1 Co3 Co4 Pd5 -43.2(2)
C13 Co3 Co4 Pd5 -56.2(3)
Co2 Co3 Co4 Pd5 -54.80(4)
Co5 Co3 Co4 Pd5 -105.27(4)
Pd3 Co3 Co4 Pd5 10.46(3)
C7 Co3 Co4 Co1 -123.8(2)
C15 Co3 Co4 Co1 124.53(19)
C1 Co3 Co4 Co1 10.4(2)
C13 Co3 Co4 Co1 -2.6(3)
Co2 Co3 Co4 Co1 -1.14(3)
Co5 Co3 Co4 Co1 -51.61(3)
Pd3 Co3 Co4 Co1 64.12(2)
C7 Co3 Co4 Pd3 172.1(2)
C15 Co3 Co4 Pd3 60.41(19)
C1 Co3 Co4 Pd3 -53.7(2)
C13 Co3 Co4 Pd3 -66.7(3)
Co2 Co3 Co4 Pd3 -65.26(3)
Co5 Co3 Co4 Pd3 -115.73(3)
C14 Co1 Co4 C6 91.3(3)
C11 Co1 Co4 C6 -113.5(8)
C1 Co1 Co4 C6 -109.1(3)
C8 Co1 Co4 C6 -2.6(2)
Co5 Co1 Co4 C6 -44.01(19)
Pd5 Co1 Co4 C6 141.87(19)
Pd7 Co1 Co4 C6 -155.83(19)
Co2 Co1 Co4 C6 -97.44(19)
C14 Co1 Co4 C4 -5.0(2)
C11 Co1 Co4 C4 150.2(8)
C1 Co1 Co4 C4 154.6(3)
C8 Co1 Co4 C4 -98.9(2)
Co5 Co1 Co4 C4 -140.30(17)
Pd5 Co1 Co4 C4 45.58(17)
Pd7 Co1 Co4 C4 107.88(17)
Co2 Co1 Co4 C4 166.27(17)
C14 Co1 Co4 C5 -146.8(6)
C11 Co1 Co4 C5 8.3(10)
C1 Co1 Co4 C5 12.8(6)
C8 Co1 Co4 C5 119.2(6)
Co5 Co1 Co4 C5 77.9(5)
Pd5 Co1 Co4 C5 -96.2(5)
Pd7 Co1 Co4 C5 -33.9(5)
Co2 Co1 Co4 C5 24.5(5)
C14 Co1 Co4 C1 -159.7(3)
C11 Co1 Co4 C1 -4.5(8)
C8 Co1 Co4 C1 106.4(3)
Co5 Co1 Co4 C1 65.1(2)
Pd5 Co1 Co4 C1 -109.1(2)
Pd7 Co1 Co4 C1 -46.8(2)
Co2 Co1 Co4 C1 11.6(2)
C14 Co1 Co4 Co5 135.27(19)
C11 Co1 Co4 Co5 -69.5(8)
C1 Co1 Co4 Co5 -65.1(2)
C8 Co1 Co4 Co5 41.36(16)
Pd5 Co1 Co4 Co5 -174.12(3)
Pd7 Co1 Co4 Co5 -111.82(4)
Co2 Co1 Co4 Co5 -53.43(3)
C14 Co1 Co4 Pd9 -84.35(19)
C11 Co1 Co4 Pd9 70.8(8)
C1 Co1 Co4 Pd9 75.3(2)
C8 Co1 Co4 Pd9 -178.25(16)
Co5 Co1 Co4 Pd9 140.38(4)
Pd5 Co1 Co4 Pd9 -33.74(3)
Pd7 Co1 Co4 Pd9 28.57(5)
Co2 Co1 Co4 Pd9 86.95(4)
C14 Co1 Co4 Pd5 -50.61(18)
C11 Co1 Co4 Pd5 104.6(8)
C1 Co1 Co4 Pd5 109.1(2)
C8 Co1 Co4 Pd5 -144.52(16)
Co5 Co1 Co4 Pd5 174.12(3)
Pd7 Co1 Co4 Pd5 62.30(3)
Co2 Co1 Co4 Pd5 120.69(3)
C14 Co1 Co4 Co3 -170.23(18)
C11 Co1 Co4 Co3 -15.0(8)
C1 Co1 Co4 Co3 -10.6(2)
C8 Co1 Co4 Co3 95.87(16)
Co5 Co1 Co4 Co3 54.50(3)
Pd5 Co1 Co4 Co3 -119.62(3)
Pd7 Co1 Co4 Co3 -57.31(4)
Co2 Co1 Co4 Co3 1.07(3)
C14 Co1 Co4 Pd3 -117.44(18)
C11 Co1 Co4 Pd3 37.8(8)
C1 Co1 Co4 Pd3 42.2(2)
C8 Co1 Co4 Pd3 148.65(16)
Co5 Co1 Co4 Pd3 107.29(3)
Pd5 Co1 Co4 Pd3 -66.831(18)
Pd7 Co1 Co4 Pd3 -4.53(3)
Co2 Co1 Co4 Pd3 53.86(2)
C1 Pd3 Co4 C6 18.2(4)
C40 Pd3 Co4 C6 -125.3(5)
Co3 Pd3 Co4 C6 -40.4(3)
Pd2 Pd3 Co4 C6 126.7(3)
Pd1 Pd3 Co4 C6 -164.7(3)
Pd5 Pd3 Co4 C6 128.4(3)
Pd7 Pd3 Co4 C6 66.8(3)
Pd9 Pd3 Co4 C6 -150.8(3)
Co2 Pd3 Co4 C6 13.4(3)
C1 Pd3 Co4 C4 -129.6(3)
C40 Pd3 Co4 C4 86.9(4)
Co3 Pd3 Co4 C4 171.88(18)
Pd2 Pd3 Co4 C4 -21.04(19)
Pd1 Pd3 Co4 C4 47.59(18)
Pd5 Pd3 Co4 C4 -19.31(18)
Pd7 Pd3 Co4 C4 -80.94(18)
Pd9 Pd3 Co4 C4 61.46(18)
Co2 Pd3 Co4 C4 -134.34(18)
C1 Pd3 Co4 C5 126.0(3)
C40 Pd3 Co4 C5 -17.5(4)
Co3 Pd3 Co4 C5 67.43(18)
Pd2 Pd3 Co4 C5 -125.48(18)
Pd1 Pd3 Co4 C5 -56.85(18)
Pd5 Pd3 Co4 C5 -123.76(18)
Pd7 Pd3 Co4 C5 174.61(18)
Pd9 Pd3 Co4 C5 -42.99(18)
Co2 Pd3 Co4 C5 121.22(18)
C40 Pd3 Co4 C1 -143.5(4)
Co3 Pd3 Co4 C1 -58.6(2)
Pd2 Pd3 Co4 C1 108.5(2)
Pd1 Pd3 Co4 C1 177.2(2)
Pd5 Pd3 Co4 C1 110.2(2)
Pd7 Pd3 Co4 C1 48.6(2)
Pd9 Pd3 Co4 C1 -169.0(2)
Co2 Pd3 Co4 C1 -4.8(2)
C1 Pd3 Co4 Co5 7.7(2)
C40 Pd3 Co4 Co5 -135.9(3)
Co3 Pd3 Co4 Co5 -50.90(3)
Pd2 Pd3 Co4 Co5 116.19(4)
Pd1 Pd3 Co4 Co5 -175.18(2)
Pd5 Pd3 Co4 Co5 117.91(3)
Pd7 Pd3 Co4 Co5 56.28(3)
Pd9 Pd3 Co4 Co5 -161.32(3)
Co2 Pd3 Co4 Co5 2.89(3)
C1 Pd3 Co4 Pd9 169.0(2)
C40 Pd3 Co4 Pd9 25.5(3)
Co3 Pd3 Co4 Pd9 110.42(3)
Pd2 Pd3 Co4 Pd9 -82.50(4)
Pd1 Pd3 Co4 Pd9 -13.86(2)
Pd5 Pd3 Co4 Pd9 -80.77(2)
Pd7 Pd3 Co4 Pd9 -142.40(2)
Co2 Pd3 Co4 Pd9 164.20(2)
C1 Pd3 Co4 Pd5 -110.2(2)
C40 Pd3 Co4 Pd5 106.2(3)
Co3 Pd3 Co4 Pd5 -168.81(3)
Pd2 Pd3 Co4 Pd5 -1.73(4)
Pd1 Pd3 Co4 Pd5 66.91(2)
Pd7 Pd3 Co4 Pd5 -61.63(2)
Pd9 Pd3 Co4 Pd5 80.77(2)
Co2 Pd3 Co4 Pd5 -115.03(2)
C1 Pd3 Co4 Co3 58.6(2)
C40 Pd3 Co4 Co3 -85.0(3)
Pd2 Pd3 Co4 Co3 167.08(4)
Pd1 Pd3 Co4 Co3 -124.28(3)
Pd5 Pd3 Co4 Co3 168.81(3)
Pd7 Pd3 Co4 Co3 107.18(3)
Pd9 Pd3 Co4 Co3 -110.42(3)
Co2 Pd3 Co4 Co3 53.78(3)
C1 Pd3 Co4 Co1 -44.7(2)
C40 Pd3 Co4 Co1 171.8(3)
Co3 Pd3 Co4 Co1 -103.26(3)
Pd2 Pd3 Co4 Co1 63.83(4)
Pd1 Pd3 Co4 Co1 132.46(2)
Pd5 Pd3 Co4 Co1 65.55(2)
Pd7 Pd3 Co4 Co1 3.92(2)
Pd9 Pd3 Co4 Co1 146.32(3)
Co2 Pd3 Co4 Co1 -49.47(2)
C14 Co1 Co5 C9 60.6(5)
C11 Co1 Co5 C9 -65.4(5)
C1 Co1 Co5 C9 -176.8(5)
C8 Co1 Co5 C9 8.3(5)
Pd5 Co1 Co5 C9 134.3(5)
Pd7 Co1 Co5 C9 -127.6(5)
Co2 Co1 Co5 C9 -121.8(5)
Co4 Co1 Co5 C9 128.6(5)
C14 Co1 Co5 C8 52.2(3)
C11 Co1 Co5 C8 -73.8(3)
C1 Co1 Co5 C8 174.9(3)
Pd5 Co1 Co5 C8 125.9(2)
Pd7 Co1 Co5 C8 -135.9(2)
Co2 Co1 Co5 C8 -130.2(2)
Co4 Co1 Co5 C8 120.2(2)
C14 Co1 Co5 C1 -122.6(3)
C11 Co1 Co5 C1 111.3(3)
C8 Co1 Co5 C1 -174.9(3)
Pd5 Co1 Co5 C1 -48.9(2)
Pd7 Co1 Co5 C1 49.2(2)
Co2 Co1 Co5 C1 55.0(2)
Co4 Co1 Co5 C1 -54.6(2)
C14 Co1 Co5 C10 141.9(3)
C11 Co1 Co5 C10 15.8(3)
C1 Co1 Co5 C10 -95.5(3)
C8 Co1 Co5 C10 89.6(3)
Pd5 Co1 Co5 C10 -144.43(18)
Pd7 Co1 Co5 C10 -46.27(18)
Co2 Co1 Co5 C10 -40.54(18)
Co4 Co1 Co5 C10 -150.13(18)
C14 Co1 Co5 C6 -32.8(3)
C11 Co1 Co5 C6 -158.8(3)
C1 Co1 Co5 C6 89.8(3)
C8 Co1 Co5 C6 -85.1(3)
Pd5 Co1 Co5 C6 40.89(15)
Pd7 Co1 Co5 C6 139.05(15)
Co2 Co1 Co5 C6 144.78(15)
Co4 Co1 Co5 C6 35.20(15)
C14 Co1 Co5 Co2 -177.6(2)
C11 Co1 Co5 Co2 56.4(2)
C1 Co1 Co5 Co2 -55.0(2)
C8 Co1 Co5 Co2 130.2(2)
Pd5 Co1 Co5 Co2 -103.89(4)
Pd7 Co1 Co5 Co2 -5.73(3)
Co4 Co1 Co5 Co2 -109.58(3)
C14 Co1 Co5 Co4 -68.0(2)
C11 Co1 Co5 Co4 166.0(2)
C1 Co1 Co5 Co4 54.6(2)
C8 Co1 Co5 Co4 -120.2(2)
Pd5 Co1 Co5 Co4 5.69(3)
Pd7 Co1 Co5 Co4 103.85(4)
Co2 Co1 Co5 Co4 109.58(3)
C14 Co1 Co5 Co3 -125.9(2)
C11 Co1 Co5 Co3 108.1(2)
C1 Co1 Co5 Co3 -3.2(2)
C8 Co1 Co5 Co3 -178.1(2)
Pd5 Co1 Co5 Co3 -52.17(4)
Pd7 Co1 Co5 Co3 45.99(4)
Co2 Co1 Co5 Co3 51.72(3)
Co4 Co1 Co5 Co3 -57.87(3)
C12 Co2 Co5 C9 59.5(4)
C10 Co2 Co5 C9 36.9(3)
C1 Co2 Co5 C9 -149.7(3)
C13 Co2 Co5 C9 -55.4(3)
Co3 Co2 Co5 C9 -92.3(2)
Co1 Co2 Co5 C9 154.0(2)
Pd7 Co2 Co5 C9 159.1(2)
Pd3 Co2 Co5 C9 -142.9(2)
C12 Co2 Co5 C8 -58.0(3)
C10 Co2 Co5 C8 -80.6(3)
C1 Co2 Co5 C8 92.8(3)
C13 Co2 Co5 C8 -172.9(2)
Co3 Co2 Co5 C8 150.20(16)
Co1 Co2 Co5 C8 36.49(16)
Pd7 Co2 Co5 C8 41.63(17)
Pd3 Co2 Co5 C8 99.56(16)
C12 Co2 Co5 C1 -150.8(4)
C10 Co2 Co5 C1 -173.4(3)
C13 Co2 Co5 C1 94.3(3)
Co3 Co2 Co5 C1 57.4(2)
Co1 Co2 Co5 C1 -56.3(2)
Pd7 Co2 Co5 C1 -51.1(2)
Pd3 Co2 Co5 C1 6.8(2)
C12 Co2 Co5 C10 22.6(4)
C1 Co2 Co5 C10 173.4(3)
C13 Co2 Co5 C10 -92.3(3)
Co3 Co2 Co5 C10 -129.2(2)
Co1 Co2 Co5 C10 117.1(2)
Pd7 Co2 Co5 C10 122.2(2)
Pd3 Co2 Co5 C10 -179.8(2)
C12 Co2 Co5 C6 -157.9(4)
C10 Co2 Co5 C6 179.5(3)
C1 Co2 Co5 C6 -7.1(3)
C13 Co2 Co5 C6 87.2(3)
Co3 Co2 Co5 C6 50.3(2)
Co1 Co2 Co5 C6 -63.4(2)
Pd7 Co2 Co5 C6 -58.3(2)
Pd3 Co2 Co5 C6 -0.3(2)
C12 Co2 Co5 Co1 -94.5(3)
C10 Co2 Co5 Co1 -117.1(2)
C1 Co2 Co5 Co1 56.3(2)
C13 Co2 Co5 Co1 150.57(18)
Co3 Co2 Co5 Co1 113.71(3)
Pd7 Co2 Co5 Co1 5.13(3)
Pd3 Co2 Co5 Co1 63.06(3)
C12 Co2 Co5 Co4 -154.2(3)
C10 Co2 Co5 Co4 -176.8(2)
C1 Co2 Co5 Co4 -3.4(2)
C13 Co2 Co5 Co4 90.88(18)
Co3 Co2 Co5 Co4 54.03(3)
Co1 Co2 Co5 Co4 -59.68(3)
Pd7 Co2 Co5 Co4 -54.55(4)
Pd3 Co2 Co5 Co4 3.38(3)
C12 Co2 Co5 Co3 151.8(3)
C10 Co2 Co5 Co3 129.2(2)
C1 Co2 Co5 Co3 -57.4(2)
C13 Co2 Co5 Co3 36.86(18)
Co1 Co2 Co5 Co3 -113.71(3)
Pd7 Co2 Co5 Co3 -108.58(4)
Pd3 Co2 Co5 Co3 -50.65(3)
C6 Co4 Co5 C9 -30.9(3)
C4 Co4 Co5 C9 -96.1(3)
C5 Co4 Co5 C9 45.5(3)
C1 Co4 Co5 C9 149.0(3)
Pd9 Co4 Co5 C9 112.7(2)
Pd5 Co4 Co5 C9 -161.3(2)
Co3 Co4 Co5 C9 95.0(2)
Co1 Co4 Co5 C9 -155.8(2)
Pd3 Co4 Co5 C9 142.4(2)
C6 Co4 Co5 C8 83.1(3)
C4 Co4 Co5 C8 18.0(3)
C5 Co4 Co5 C8 159.6(3)
C1 Co4 Co5 C8 -96.9(3)
Pd9 Co4 Co5 C8 -133.19(18)
Pd5 Co4 Co5 C8 -47.19(17)
Co3 Co4 Co5 C8 -150.96(17)
Co1 Co4 Co5 C8 -41.71(17)
Pd3 Co4 Co5 C8 -103.55(17)
C6 Co4 Co5 C1 -179.9(3)
C4 Co4 Co5 C1 114.9(3)
C5 Co4 Co5 C1 -103.5(3)
Pd9 Co4 Co5 C1 -36.3(2)
Pd5 Co4 Co5 C1 49.7(2)
Co3 Co4 Co5 C1 -54.0(2)
Co1 Co4 Co5 C1 55.2(2)
Pd3 Co4 Co5 C1 -6.6(2)
C6 Co4 Co5 C10 179.6(4)
C4 Co4 Co5 C10 114.4(4)
C5 Co4 Co5 C10 -104.0(3)
C1 Co4 Co5 C10 -0.5(4)
Pd9 Co4 Co5 C10 -36.8(3)
Pd5 Co4 Co5 C10 49.2(3)
Co3 Co4 Co5 C10 -54.5(3)
Co1 Co4 Co5 C10 54.7(3)
Pd3 Co4 Co5 C10 -7.1(3)
C4 Co4 Co5 C6 -65.1(3)
C5 Co4 Co5 C6 76.5(3)
C1 Co4 Co5 C6 179.9(3)
Pd9 Co4 Co5 C6 143.7(2)
Pd5 Co4 Co5 C6 -130.3(2)
Co3 Co4 Co5 C6 125.9(2)
Co1 Co4 Co5 C6 -124.8(2)
Pd3 Co4 Co5 C6 173.3(2)
C6 Co4 Co5 Co1 124.8(2)
C4 Co4 Co5 Co1 59.7(2)
C5 Co4 Co5 Co1 -158.7(2)
C1 Co4 Co5 Co1 -55.2(2)
Pd9 Co4 Co5 Co1 -91.48(6)
Pd5 Co4 Co5 Co1 -5.48(3)
Co3 Co4 Co5 Co1 -109.25(3)
Pd3 Co4 Co5 Co1 -61.84(3)
C6 Co4 Co5 Co2 -176.6(2)
C4 Co4 Co5 Co2 118.3(2)
C5 Co4 Co5 Co2 -100.1(2)
C1 Co4 Co5 Co2 3.4(2)
Pd9 Co4 Co5 Co2 -32.90(7)
Pd5 Co4 Co5 Co2 53.10(4)
Co3 Co4 Co5 Co2 -50.67(3)
Co1 Co4 Co5 Co2 58.58(3)
Pd3 Co4 Co5 Co2 -3.26(3)
C6 Co4 Co5 Co3 -125.9(2)
C4 Co4 Co5 Co3 169.0(2)
C5 Co4 Co5 Co3 -49.4(2)
C1 Co4 Co5 Co3 54.0(2)
Pd9 Co4 Co5 Co3 17.77(6)
Pd5 Co4 Co5 Co3 103.77(3)
Co1 Co4 Co5 Co3 109.25(3)
Pd3 Co4 Co5 Co3 47.41(2)
C7 Co3 Co5 C9 -11.5(3)
C15 Co3 Co5 C9 -146.8(12)
C1 Co3 Co5 C9 -179.5(3)
C13 Co3 Co5 C9 86.0(3)
Co2 Co3 Co5 C9 121.2(2)
Pd3 Co3 Co5 C9 179.7(2)
Co4 Co3 Co5 C9 -123.1(2)
C7 Co3 Co5 C8 168.9(4)
C15 Co3 Co5 C8 33.5(12)
C1 Co3 Co5 C8 0.8(4)
C13 Co3 Co5 C8 -93.7(3)
Co2 Co3 Co5 C8 -58.4(3)
Pd3 Co3 Co5 C8 0.0(3)
Co4 Co3 Co5 C8 57.2(3)
C7 Co3 Co5 C1 168.0(3)
C15 Co3 Co5 C1 32.7(12)
C13 Co3 Co5 C1 -94.5(3)
Co2 Co3 Co5 C1 -59.3(2)
Pd3 Co3 Co5 C1 -0.8(2)
Co4 Co3 Co5 C1 56.4(2)
C7 Co3 Co5 C10 -98.2(3)
C15 Co3 Co5 C10 126.4(12)
C1 Co3 Co5 C10 93.8(3)
C13 Co3 Co5 C10 -0.8(2)
Co2 Co3 Co5 C10 34.49(17)
Pd3 Co3 Co5 C10 92.94(17)
Co4 Co3 Co5 C10 150.18(18)
C7 Co3 Co5 C6 77.0(3)
C15 Co3 Co5 C6 -58.3(12)
C1 Co3 Co5 C6 -91.0(3)
C13 Co3 Co5 C6 174.5(2)
Co2 Co3 Co5 C6 -150.30(15)
Pd3 Co3 Co5 C6 -91.85(15)
Co4 Co3 Co5 C6 -34.61(15)
C7 Co3 Co5 Co1 171.4(2)
C15 Co3 Co5 Co1 36.0(12)
C1 Co3 Co5 Co1 3.4(2)
C13 Co3 Co5 Co1 -91.17(18)
Co2 Co3 Co5 Co1 -55.93(3)
Pd3 Co3 Co5 Co1 2.52(3)
Co4 Co3 Co5 Co1 59.76(3)
C7 Co3 Co5 Co2 -132.7(2)
C15 Co3 Co5 Co2 92.0(12)
C1 Co3 Co5 Co2 59.3(2)
C13 Co3 Co5 Co2 -35.24(17)
Pd3 Co3 Co5 Co2 58.45(3)
Co4 Co3 Co5 Co2 115.69(3)
C7 Co3 Co5 Co4 111.6(2)
C15 Co3 Co5 Co4 -23.7(12)
C1 Co3 Co5 Co4 -56.4(2)
C13 Co3 Co5 Co4 -150.93(18)
Co2 Co3 Co5 Co4 -115.69(3)
Pd3 Co3 Co5 Co4 -57.24(3)
C41 Pd8 Co6 C25 -46.3(3)
C26 Pd8 Co6 C25 77.2(3)
Pd6 Pd8 Co6 C25 -113.0(2)
Co9 Pd8 Co6 C25 111.3(2)
Pd5 Pd8 Co6 C25 -92.7(2)
Pd1 Pd8 Co6 C25 -175.9(2)
Pd4 Pd8 Co6 C25 138.0(2)
C41 Pd8 Co6 C24 34.2(3)
C26 Pd8 Co6 C24 157.7(3)
C25 Pd8 Co6 C24 80.6(3)
Pd6 Pd8 Co6 C24 -32.4(2)
Co9 Pd8 Co6 C24 -168.1(2)
Pd5 Pd8 Co6 C24 -12.1(2)
Pd1 Pd8 Co6 C24 -95.3(2)
Pd4 Pd8 Co6 C24 -141.4(2)
C41 Pd8 Co6 C2 160.6(2)
C26 Pd8 Co6 C2 -75.9(2)
C25 Pd8 Co6 C2 -153.0(3)
Pd6 Pd8 Co6 C2 93.97(16)
Co9 Pd8 Co6 C2 -41.76(15)
Pd5 Pd8 Co6 C2 114.26(15)
Pd1 Pd8 Co6 C2 31.11(15)
Pd4 Pd8 Co6 C2 -15.05(16)
C41 Pd8 Co6 C22 -101.4(3)
C26 Pd8 Co6 C22 22.1(3)
C25 Pd8 Co6 C22 -55.1(3)
Pd6 Pd8 Co6 C22 -168.1(3)
Co9 Pd8 Co6 C22 56.2(3)
Pd5 Pd8 Co6 C22 -147.8(3)
Pd1 Pd8 Co6 C22 129.0(3)
Pd4 Pd8 Co6 C22 82.9(3)
C41 Pd8 Co6 Co10 -164.25(18)
C26 Pd8 Co6 Co10 -40.75(15)
C25 Pd8 Co6 Co10 -117.9(2)
Pd6 Pd8 Co6 Co10 129.08(5)
Co9 Pd8 Co6 Co10 -6.64(3)
Pd5 Pd8 Co6 Co10 149.37(3)
Pd1 Pd8 Co6 Co10 66.22(4)
Pd4 Pd8 Co6 Co10 20.06(4)
C41 Pd8 Co6 Pd9 74.40(18)
C26 Pd8 Co6 Pd9 -162.10(15)
C25 Pd8 Co6 Pd9 120.7(2)
Pd6 Pd8 Co6 Pd9 7.73(6)
Co9 Pd8 Co6 Pd9 -127.99(3)
Pd5 Pd8 Co6 Pd9 28.02(2)
Pd1 Pd8 Co6 Pd9 -55.127(18)
Pd4 Pd8 Co6 Pd9 -101.28(2)
C41 Pd8 Co6 Co7 130.24(18)
C26 Pd8 Co6 Co7 -106.26(15)
C25 Pd8 Co6 Co7 176.6(2)
Pd6 Pd8 Co6 Co7 63.57(7)
Co9 Pd8 Co6 Co7 -72.15(3)
Pd5 Pd8 Co6 Co7 83.86(3)
Pd1 Pd8 Co6 Co7 0.71(3)
Pd4 Pd8 Co6 Co7 -45.45(4)
C41 Pd8 Co6 Co9 -157.60(18)
C26 Pd8 Co6 Co9 -34.11(15)
C25 Pd8 Co6 Co9 -111.3(2)
Pd6 Pd8 Co6 Co9 135.72(6)
Pd5 Pd8 Co6 Co9 156.01(3)
Pd1 Pd8 Co6 Co9 72.86(2)
Pd4 Pd8 Co6 Co9 26.71(3)
C41 Pd8 Co6 Pd1 129.53(18)
C26 Pd8 Co6 Pd1 -106.97(15)
C25 Pd8 Co6 Pd1 175.9(2)
Pd6 Pd8 Co6 Pd1 62.86(6)
Co9 Pd8 Co6 Pd1 -72.86(2)
Pd5 Pd8 Co6 Pd1 83.150(19)
Pd4 Pd8 Co6 Pd1 -46.158(19)
C24 Pd9 Co6 C25 -79.8(3)
C5 Pd9 Co6 C25 -81.7(3)
Co4 Pd9 Co6 C25 -8.8(2)
Co7 Pd9 Co6 C25 174.5(2)
Pd1 Pd9 Co6 C25 108.2(2)
Pd3 Pd9 Co6 C25 80.0(2)
Pd5 Pd9 Co6 C25 27.4(2)
C5 Pd9 Co6 C24 -1.9(4)
Co4 Pd9 Co6 C24 71.1(2)
Co7 Pd9 Co6 C24 -105.7(2)
Pd1 Pd9 Co6 C24 -171.9(2)
Pd3 Pd9 Co6 C24 159.9(2)
Pd5 Pd9 Co6 C24 107.2(2)
C24 Pd9 Co6 C2 145.0(3)
C5 Pd9 Co6 C2 143.2(3)
Co4 Pd9 Co6 C2 -143.89(15)
Co7 Pd9 Co6 C2 39.33(15)
Pd1 Pd9 Co6 C2 -26.92(15)
Pd3 Pd9 Co6 C2 -55.12(15)
Pd5 Pd9 Co6 C2 -107.74(15)
C24 Pd9 Co6 C22 43.4(3)
C5 Pd9 Co6 C22 41.5(4)
Co4 Pd9 Co6 C22 114.5(3)
Co7 Pd9 Co6 C22 -62.3(3)
Pd1 Pd9 Co6 C22 -128.6(3)
Pd3 Pd9 Co6 C22 -156.8(3)
Pd5 Pd9 Co6 C22 150.6(3)
C24 Pd9 Co6 Co10 106.5(2)
C5 Pd9 Co6 Co10 104.7(3)
Co4 Pd9 Co6 Co10 177.61(4)
Co7 Pd9 Co6 Co10 0.83(3)
Pd1 Pd9 Co6 Co10 -65.42(3)
Pd3 Pd9 Co6 Co10 -93.62(4)
Pd5 Pd9 Co6 Co10 -146.24(3)
C24 Pd9 Co6 Pd8 -132.6(2)
C5 Pd9 Co6 Pd8 -134.4(3)
Co4 Pd9 Co6 Pd8 -61.49(4)
Co7 Pd9 Co6 Pd8 121.72(3)
Pd1 Pd9 Co6 Pd8 55.477(18)
Pd3 Pd9 Co6 Pd8 27.28(3)
Pd5 Pd9 Co6 Pd8 -25.34(2)
C24 Pd9 Co6 Co7 105.7(2)
C5 Pd9 Co6 Co7 103.8(3)
Co4 Pd9 Co6 Co7 176.78(4)
Pd1 Pd9 Co6 Co7 -66.24(2)
Pd3 Pd9 Co6 Co7 -94.44(3)
Pd5 Pd9 Co6 Co7 -147.06(2)
C24 Pd9 Co6 Co9 176.0(2)
C5 Pd9 Co6 Co9 174.2(3)
Co4 Pd9 Co6 Co9 -112.88(4)
Co7 Pd9 Co6 Co9 70.33(3)
Pd1 Pd9 Co6 Co9 4.09(3)
Pd3 Pd9 Co6 Co9 -24.11(4)
Pd5 Pd9 Co6 Co9 -76.73(3)
C24 Pd9 Co6 Pd1 171.9(2)
C5 Pd9 Co6 Pd1 170.1(3)
Co4 Pd9 Co6 Pd1 -116.97(4)
Co7 Pd9 Co6 Pd1 66.24(2)
Pd3 Pd9 Co6 Pd1 -28.20(2)
Pd5 Pd9 Co6 Pd1 -80.821(17)
C2 Pd1 Co6 C25 127.3(3)
C40 Pd1 Co6 C25 -96.3(4)
Co8 Pd1 Co6 C25 130.5(2)
Pd2 Pd1 Co6 C25 -7.8(2)
Pd3 Pd1 Co6 C25 -73.9(2)
Co7 Pd1 Co6 C25 -176.8(2)
Pd9 Pd1 Co6 C25 -100.2(2)
Pd8 Pd1 Co6 C25 4.0(2)
Pd4 Pd1 Co6 C25 48.0(2)
Co9 Pd1 Co6 C25 75.7(2)
C2 Pd1 Co6 C24 -125.9(3)
C40 Pd1 Co6 C24 10.6(4)
Co8 Pd1 Co6 C24 -122.67(19)
Pd2 Pd1 Co6 C24 99.07(19)
Pd3 Pd1 Co6 C24 32.94(19)
Co7 Pd1 Co6 C24 -69.98(19)
Pd9 Pd1 Co6 C24 6.62(19)
Pd8 Pd1 Co6 C24 110.79(19)
Pd4 Pd1 Co6 C24 154.80(19)
Co9 Pd1 Co6 C24 -177.48(19)
C40 Pd1 Co6 C2 136.5(4)
Co8 Pd1 Co6 C2 3.2(2)
Pd2 Pd1 Co6 C2 -135.0(2)
Pd3 Pd1 Co6 C2 158.8(2)
Co7 Pd1 Co6 C2 55.9(2)
Pd9 Pd1 Co6 C2 132.5(2)
Pd8 Pd1 Co6 C2 -123.3(2)
Pd4 Pd1 Co6 C2 -79.3(2)
Co9 Pd1 Co6 C2 -51.6(2)
C2 Pd1 Co6 C22 -5.9(4)
C40 Pd1 Co6 C22 130.6(4)
Co8 Pd1 Co6 C22 -2.7(2)
Pd2 Pd1 Co6 C22 -140.9(2)
Pd3 Pd1 Co6 C22 152.9(2)
Co7 Pd1 Co6 C22 50.0(2)
Pd9 Pd1 Co6 C22 126.6(3)
Pd8 Pd1 Co6 C22 -129.2(3)
Pd4 Pd1 Co6 C22 -85.2(3)
Co9 Pd1 Co6 C22 -57.5(2)
C2 Pd1 Co6 Co10 -4.2(2)
C40 Pd1 Co6 Co10 132.3(4)
Co8 Pd1 Co6 Co10 -0.97(3)
Pd2 Pd1 Co6 Co10 -139.23(3)
Pd3 Pd1 Co6 Co10 154.64(2)
Co7 Pd1 Co6 Co10 51.72(3)
Pd9 Pd1 Co6 Co10 128.32(3)
Pd8 Pd1 Co6 Co10 -127.50(3)
Pd4 Pd1 Co6 Co10 -83.50(3)
Co9 Pd1 Co6 Co10 -55.78(3)
C2 Pd1 Co6 Pd8 123.3(2)
C40 Pd1 Co6 Pd8 -100.2(4)
Co8 Pd1 Co6 Pd8 126.53(2)
Pd2 Pd1 Co6 Pd8 -11.73(3)
Pd3 Pd1 Co6 Pd8 -77.86(2)
Co7 Pd1 Co6 Pd8 179.22(3)
Pd9 Pd1 Co6 Pd8 -104.18(2)
Pd4 Pd1 Co6 Pd8 44.001(19)
Co9 Pd1 Co6 Pd8 71.72(2)
C2 Pd1 Co6 Pd9 -132.5(2)
C40 Pd1 Co6 Pd9 3.9(4)
Co8 Pd1 Co6 Pd9 -129.29(2)
Pd2 Pd1 Co6 Pd9 92.45(3)
Pd3 Pd1 Co6 Pd9 26.32(2)
Co7 Pd1 Co6 Pd9 -76.60(2)
Pd8 Pd1 Co6 Pd9 104.18(2)
Pd4 Pd1 Co6 Pd9 148.18(2)
Co9 Pd1 Co6 Pd9 175.90(3)
C2 Pd1 Co6 Co7 -55.9(2)
C40 Pd1 Co6 Co7 80.5(4)
Co8 Pd1 Co6 Co7 -52.69(2)
Pd2 Pd1 Co6 Co7 169.05(3)
Pd3 Pd1 Co6 Co7 102.92(2)
Pd9 Pd1 Co6 Co7 76.60(2)
Pd8 Pd1 Co6 Co7 -179.22(3)
Pd4 Pd1 Co6 Co7 -135.22(2)
Co9 Pd1 Co6 Co7 -107.50(3)
C2 Pd1 Co6 Co9 51.6(2)
C40 Pd1 Co6 Co9 -172.0(4)
Co8 Pd1 Co6 Co9 54.81(3)
Pd2 Pd1 Co6 Co9 -83.45(3)
Pd3 Pd1 Co6 Co9 -149.58(2)
Co7 Pd1 Co6 Co9 107.50(3)
Pd9 Pd1 Co6 Co9 -175.90(3)
Pd8 Pd1 Co6 Co9 -71.72(2)
Pd4 Pd1 Co6 Co9 -27.72(2)
C25 Co6 Co7 C23 -87.3(14)
C24 Co6 Co7 C23 6.0(3)
C2 Co6 Co7 C23 -157.3(3)
C22 Co6 Co7 C23 100.1(3)
Co10 Co6 Co7 C23 137.7(2)
Pd8 Co6 Co7 C23 -110.9(2)
Pd9 Co6 Co7 C23 -43.1(2)
Co9 Co6 Co7 C23 -167.1(2)
Pd1 Co6 Co7 C23 -110.2(2)
C25 Co6 Co7 C21 178.0(14)
C24 Co6 Co7 C21 -88.6(2)
C2 Co6 Co7 C21 108.1(3)
C22 Co6 Co7 C21 5.5(2)
Co10 Co6 Co7 C21 43.10(17)
Pd8 Co6 Co7 C21 154.44(17)
Pd9 Co6 Co7 C21 -137.75(17)
Co9 Co6 Co7 C21 98.25(17)
Pd1 Co6 Co7 C21 155.16(17)
C25 Co6 Co7 C2 69.9(14)
C24 Co6 Co7 C2 163.3(3)
C22 Co6 Co7 C2 -102.6(3)
Co10 Co6 Co7 C2 -65.0(2)
Pd8 Co6 Co7 C2 46.3(2)
Pd9 Co6 Co7 C2 114.2(2)
Co9 Co6 Co7 C2 -9.8(2)
Pd1 Co6 Co7 C2 47.1(2)
C25 Co6 Co7 C27 80.0(14)
C24 Co6 Co7 C27 173.4(3)
C2 Co6 Co7 C27 10.1(4)
C22 Co6 Co7 C27 -92.5(3)
Co10 Co6 Co7 C27 -54.9(3)
Pd8 Co6 Co7 C27 56.5(3)
Pd9 Co6 Co7 C27 124.3(3)
Co9 Co6 Co7 C27 0.3(3)
Pd1 Co6 Co7 C27 57.2(3)
C25 Co6 Co7 Co8 79.9(14)
C24 Co6 Co7 Co8 173.29(18)
C2 Co6 Co7 Co8 10.0(2)
C22 Co6 Co7 Co8 -92.60(17)
Co10 Co6 Co7 Co8 -54.97(3)
Pd8 Co6 Co7 Co8 56.37(4)
Pd9 Co6 Co7 Co8 124.18(3)
Co9 Co6 Co7 Co8 0.18(3)
Pd1 Co6 Co7 Co8 57.09(2)
C25 Co6 Co7 Co10 134.9(14)
C24 Co6 Co7 Co10 -131.74(18)
C2 Co6 Co7 Co10 65.0(2)
C22 Co6 Co7 Co10 -37.63(17)
Pd8 Co6 Co7 Co10 111.34(4)
Pd9 Co6 Co7 Co10 179.16(3)
Co9 Co6 Co7 Co10 55.16(3)
Pd1 Co6 Co7 Co10 112.06(3)
C25 Co6 Co7 Pd9 -44.3(14)
C24 Co6 Co7 Pd9 49.10(18)
C2 Co6 Co7 Pd9 -114.2(2)
C22 Co6 Co7 Pd9 143.21(17)
Co10 Co6 Co7 Pd9 -179.16(3)
Pd8 Co6 Co7 Pd9 -67.82(3)
Co9 Co6 Co7 Pd9 -124.00(3)
Pd1 Co6 Co7 Pd9 -67.097(19)
C25 Co6 Co7 Pd1 22.8(14)
C24 Co6 Co7 Pd1 116.20(18)
C2 Co6 Co7 Pd1 -47.1(2)
C22 Co6 Co7 Pd1 -149.69(17)
Co10 Co6 Co7 Pd1 -112.06(3)
Pd8 Co6 Co7 Pd1 -0.72(3)
Pd9 Co6 Co7 Pd1 67.097(19)
Co9 Co6 Co7 Pd1 -56.91(2)
C24 Pd9 Co7 C23 100.0(3)
C5 Pd9 Co7 C23 5.3(3)
Co4 Pd9 Co7 C23 -30.6(2)
Co6 Pd9 Co7 C23 142.64(19)
Pd1 Pd9 Co7 C23 -134.49(19)
Pd3 Pd9 Co7 C23 -101.41(19)
Pd5 Pd9 Co7 C23 -164.07(19)
C24 Pd9 Co7 C21 16.2(3)
C5 Pd9 Co7 C21 -78.6(3)
Co4 Pd9 Co7 C21 -114.5(2)
Co6 Pd9 Co7 C21 58.8(2)
Pd1 Pd9 Co7 C21 141.6(2)
Pd3 Pd9 Co7 C21 174.7(2)
Pd5 Pd9 Co7 C21 112.1(2)
C24 Pd9 Co7 C2 -82.6(2)
C5 Pd9 Co7 C2 -177.3(2)
Co4 Pd9 Co7 C2 146.76(18)
Co6 Pd9 Co7 C2 -39.95(16)
Pd1 Pd9 Co7 C2 42.92(16)
Pd3 Pd9 Co7 C2 76.00(16)
Pd5 Pd9 Co7 C2 13.34(16)
C24 Pd9 Co7 C27 -177.1(3)
C5 Pd9 Co7 C27 88.2(3)
Co4 Pd9 Co7 C27 52.3(3)
Co6 Pd9 Co7 C27 -134.5(3)
Pd1 Pd9 Co7 C27 -51.6(3)
Pd3 Pd9 Co7 C27 -18.5(3)
Pd5 Pd9 Co7 C27 -81.2(3)
C24 Pd9 Co7 Co8 -114.85(16)
C5 Pd9 Co7 Co8 150.40(18)
Co4 Pd9 Co7 Co8 114.48(8)
Co6 Pd9 Co7 Co8 -72.23(4)
Pd1 Pd9 Co7 Co8 10.63(3)
Pd3 Pd9 Co7 Co8 43.72(4)
Pd5 Pd9 Co7 Co8 -18.95(6)
C24 Pd9 Co7 Co10 -43.39(16)
C5 Pd9 Co7 Co10 -138.14(18)
Co4 Pd9 Co7 Co10 -174.06(7)
Co6 Pd9 Co7 Co10 -0.77(3)
Pd1 Pd9 Co7 Co10 82.10(3)
Pd3 Pd9 Co7 Co10 115.18(3)
Pd5 Pd9 Co7 Co10 52.52(5)
C24 Pd9 Co7 Co6 -42.62(16)
C5 Pd9 Co7 Co6 -137.37(18)
Co4 Pd9 Co7 Co6 -173.29(9)
Pd1 Pd9 Co7 Co6 82.87(2)
Pd3 Pd9 Co7 Co6 115.95(3)
Pd5 Pd9 Co7 Co6 53.28(4)
C24 Pd9 Co7 Pd1 -125.49(16)
C5 Pd9 Co7 Pd1 139.77(18)
Co4 Pd9 Co7 Pd1 103.84(8)
Co6 Pd9 Co7 Pd1 -82.87(2)
Pd3 Pd9 Co7 Pd1 33.08(2)
Pd5 Pd9 Co7 Pd1 -29.58(3)
C2 Pd1 Co7 C23 160.3(3)
C40 Pd1 Co7 C23 -39.0(3)
Co8 Pd1 Co7 C23 -139.6(2)
Pd3 Pd1 Co7 C23 15.9(2)
Pd9 Pd1 Co7 C23 51.0(2)
Pd8 Pd1 Co7 C23 115.4(2)
Pd4 Pd1 Co7 C23 -177.6(2)
Co9 Pd1 Co7 C23 165.0(2)
Co6 Pd1 Co7 C23 114.8(2)
C2 Pd1 Co7 C21 -5.7(4)
C40 Pd1 Co7 C21 154.9(3)
Co8 Pd1 Co7 C21 54.4(3)
Pd2 Pd1 Co7 C21 173.7(3)
Pd3 Pd1 Co7 C21 -150.2(3)
Pd9 Pd1 Co7 C21 -115.0(3)
Pd8 Pd1 Co7 C21 -50.6(3)
Pd4 Pd1 Co7 C21 16.3(3)
Co9 Pd1 Co7 C21 -1.0(3)
Co6 Pd1 Co7 C21 -51.3(3)
C40 Pd1 Co7 C2 160.6(3)
Co8 Pd1 Co7 C2 60.1(2)
Pd3 Pd1 Co7 C2 -144.5(2)
Pd9 Pd1 Co7 C2 -109.3(2)
Pd8 Pd1 Co7 C2 -44.9(2)
Pd4 Pd1 Co7 C2 22.0(2)
Co9 Pd1 Co7 C2 4.7(2)
Co6 Pd1 Co7 C2 -45.6(2)
C2 Pd1 Co7 C27 -103.9(3)
C40 Pd1 Co7 C27 56.7(2)
Co8 Pd1 Co7 C27 -43.84(18)
Pd2 Pd1 Co7 C27 75.5(2)
Pd3 Pd1 Co7 C27 111.61(18)
Pd9 Pd1 Co7 C27 146.75(18)
Pd8 Pd1 Co7 C27 -148.81(17)
Pd4 Pd1 Co7 C27 -81.87(18)
Co9 Pd1 Co7 C27 -99.25(18)
Co6 Pd1 Co7 C27 -149.46(18)
C2 Pd1 Co7 Co8 -60.1(2)
C40 Pd1 Co7 Co8 100.58(17)
Pd2 Pd1 Co7 Co8 119.31(12)
Pd3 Pd1 Co7 Co8 155.45(3)
Pd9 Pd1 Co7 Co8 -169.40(3)
Pd8 Pd1 Co7 Co8 -104.97(3)
Pd4 Pd1 Co7 Co8 -38.03(3)
Co9 Pd1 Co7 Co8 -55.40(3)
Co6 Pd1 Co7 Co8 -105.61(3)
C2 Pd1 Co7 Co10 -5.4(2)
C40 Pd1 Co7 Co10 155.24(17)
Co8 Pd1 Co7 Co10 54.66(3)
Pd2 Pd1 Co7 Co10 173.97(11)
Pd3 Pd1 Co7 Co10 -149.88(3)
Pd9 Pd1 Co7 Co10 -114.74(3)
Pd8 Pd1 Co7 Co10 -50.30(3)
Pd4 Pd1 Co7 Co10 16.64(4)
Co9 Pd1 Co7 Co10 -0.74(3)
Co6 Pd1 Co7 Co10 -50.95(3)
C2 Pd1 Co7 Co6 45.6(2)
C40 Pd1 Co7 Co6 -153.81(17)
Co8 Pd1 Co7 Co6 105.61(3)
Pd2 Pd1 Co7 Co6 -135.08(12)
Pd3 Pd1 Co7 Co6 -98.93(3)
Pd9 Pd1 Co7 Co6 -63.79(2)
Pd8 Pd1 Co7 Co6 0.65(2)
Pd4 Pd1 Co7 Co6 67.59(3)
Co9 Pd1 Co7 Co6 50.21(2)
C2 Pd1 Co7 Pd9 109.3(2)
C40 Pd1 Co7 Pd9 -90.02(17)
Co8 Pd1 Co7 Pd9 169.40(3)
Pd2 Pd1 Co7 Pd9 -71.29(12)
Pd3 Pd1 Co7 Pd9 -35.14(2)
Pd8 Pd1 Co7 Pd9 64.44(2)
Pd4 Pd1 Co7 Pd9 131.38(3)
Co9 Pd1 Co7 Pd9 114.00(2)
Co6 Pd1 Co7 Pd9 63.79(2)
C23 Co7 Co8 C16 38.8(4)
C21 Co7 Co8 C16 148.2(3)
C2 Co7 Co8 C16 -113.0(3)
C27 Co7 Co8 C16 57.9(3)
Co10 Co7 Co8 C16 -172.3(2)
Co6 Co7 Co8 C16 -122.2(2)
Pd9 Co7 Co8 C16 -68.6(2)
Pd1 Co7 Co8 C16 -58.0(2)
C23 Co7 Co8 C18 -92.6(4)
C21 Co7 Co8 C18 16.8(3)
C2 Co7 Co8 C18 115.6(3)
C27 Co7 Co8 C18 -73.5(3)
Co10 Co7 Co8 C18 56.3(2)
Co6 Co7 Co8 C18 106.4(2)
Pd9 Co7 Co8 C18 160.0(2)
Pd1 Co7 Co8 C18 170.6(2)
C23 Co7 Co8 C2 151.7(4)
C21 Co7 Co8 C2 -98.8(3)
C27 Co7 Co8 C2 170.9(3)
Co10 Co7 Co8 C2 -59.3(2)
Co6 Co7 Co8 C2 -9.2(2)
Pd9 Co7 Co8 C2 44.4(2)
Pd1 Co7 Co8 C2 54.9(2)
C23 Co7 Co8 C27 -19.1(4)
C21 Co7 Co8 C27 90.3(3)
C2 Co7 Co8 C27 -170.9(3)
Co10 Co7 Co8 C27 129.8(2)
Co6 Co7 Co8 C27 179.9(2)
Pd9 Co7 Co8 C27 -126.5(2)
Pd1 Co7 Co8 C27 -115.9(2)
C23 Co7 Co8 Co10 -149.0(3)
C21 Co7 Co8 Co10 -39.52(17)
C2 Co7 Co8 Co10 59.3(2)
C27 Co7 Co8 Co10 -129.8(2)
Co6 Co7 Co8 Co10 50.08(3)
Pd9 Co7 Co8 Co10 103.66(4)
Pd1 Co7 Co8 Co10 114.24(3)
C23 Co7 Co8 Pd1 96.8(3)
C21 Co7 Co8 Pd1 -153.76(17)
C2 Co7 Co8 Pd1 -54.9(2)
C27 Co7 Co8 Pd1 115.9(2)
Co10 Co7 Co8 Pd1 -114.24(3)
Co6 Co7 Co8 Pd1 -64.16(2)
Pd9 Co7 Co8 Pd1 -10.58(3)
C23 Co7 Co8 Co9 160.8(3)
C21 Co7 Co8 Co9 -89.78(17)
C2 Co7 Co8 Co9 9.0(2)
C27 Co7 Co8 Co9 179.9(2)
Co10 Co7 Co8 Co9 -50.26(3)
Co6 Co7 Co8 Co9 -0.18(3)
Pd9 Co7 Co8 Co9 53.40(4)
Pd1 Co7 Co8 Co9 63.98(2)
C2 Pd1 Co8 C16 -171.4(3)
C40 Pd1 Co8 C16 24.2(2)
Pd2 Pd1 Co8 C16 -33.53(19)
Pd3 Pd1 Co8 C16 70.19(19)
Co7 Pd1 Co8 C16 133.52(18)
Pd9 Pd1 Co8 C16 143.53(18)
Pd8 Pd1 Co8 C16 -130.63(18)
Pd4 Pd1 Co8 C16 -74.29(18)
Co9 Pd1 Co8 C16 -122.97(18)
Co6 Pd1 Co8 C16 -174.02(18)
C2 Pd1 Co8 C18 -71.8(11)
C40 Pd1 Co8 C18 123.8(11)
Pd2 Pd1 Co8 C18 66.1(10)
Pd3 Pd1 Co8 C18 169.8(10)
Co7 Pd1 Co8 C18 -126.9(10)
Pd9 Pd1 Co8 C18 -116.9(10)
Pd8 Pd1 Co8 C18 -31.0(10)
Pd4 Pd1 Co8 C18 25.3(10)
Co9 Pd1 Co8 C18 -23.3(10)
Co6 Pd1 Co8 C18 -74.4(10)
C40 Pd1 Co8 C2 -164.4(3)
Pd2 Pd1 Co8 C2 137.9(2)
Pd3 Pd1 Co8 C2 -118.4(2)
Co7 Pd1 Co8 C2 -55.1(2)
Pd9 Pd1 Co8 C2 -45.1(2)
Pd8 Pd1 Co8 C2 40.8(2)
Pd4 Pd1 Co8 C2 97.1(2)
Co9 Pd1 Co8 C2 48.4(2)
Co6 Pd1 Co8 C2 -2.6(2)
C2 Pd1 Co8 C27 97.5(3)
C40 Pd1 Co8 C27 -66.9(2)
Pd2 Pd1 Co8 C27 -124.64(17)
Pd3 Pd1 Co8 C27 -20.93(18)
Co7 Pd1 Co8 C27 42.40(17)
Pd9 Pd1 Co8 C27 52.42(17)
Pd8 Pd1 Co8 C27 138.25(17)
Pd4 Pd1 Co8 C27 -165.41(17)
Co9 Pd1 Co8 C27 145.92(17)
Co6 Pd1 Co8 C27 94.86(17)
C2 Pd1 Co8 Co7 55.1(2)
C40 Pd1 Co8 Co7 -109.30(15)
Pd2 Pd1 Co8 Co7 -167.05(3)
Pd3 Pd1 Co8 Co7 -63.33(6)
Pd9 Pd1 Co8 Co7 10.01(3)
Pd8 Pd1 Co8 Co7 95.84(3)
Pd4 Pd1 Co8 Co7 152.19(3)
Co9 Pd1 Co8 Co7 103.51(3)
Co6 Pd1 Co8 Co7 52.46(2)
C2 Pd1 Co8 Co10 3.6(2)
C40 Pd1 Co8 Co10 -160.84(15)
Pd2 Pd1 Co8 Co10 141.42(3)
Pd3 Pd1 Co8 Co10 -114.87(5)
Co7 Pd1 Co8 Co10 -51.54(3)
Pd9 Pd1 Co8 Co10 -41.53(3)
Pd8 Pd1 Co8 Co10 44.31(3)
Pd4 Pd1 Co8 Co10 100.65(3)
Co9 Pd1 Co8 Co10 51.98(3)
Co6 Pd1 Co8 Co10 0.92(3)
C2 Pd1 Co8 Co9 -48.4(2)
C40 Pd1 Co8 Co9 147.19(15)
Pd2 Pd1 Co8 Co9 89.44(3)
Pd3 Pd1 Co8 Co9 -166.84(5)
Co7 Pd1 Co8 Co9 -103.51(3)
Pd9 Pd1 Co8 Co9 -93.50(3)
Pd8 Pd1 Co8 Co9 -7.67(3)
Pd4 Pd1 Co8 Co9 48.68(2)
Co6 Pd1 Co8 Co9 -51.05(2)
C28 Pd4 Co9 C19 -48.9(4)
C17 Pd4 Co9 C19 28.4(4)
Co14 Pd4 Co9 C19 -97.6(3)
Pd2 Pd4 Co9 C19 168.1(3)
Co13 Pd4 Co9 C19 82.2(3)
Pd1 Pd4 Co9 C19 151.8(3)
Pd8 Pd4 Co9 C19 -142.3(3)
C28 Pd4 Co9 C26 34.1(3)
C17 Pd4 Co9 C26 111.5(3)
Co14 Pd4 Co9 C26 -14.5(2)
Pd2 Pd4 Co9 C26 -108.8(2)
Co13 Pd4 Co9 C26 165.3(2)
Pd1 Pd4 Co9 C26 -125.1(2)
Pd8 Pd4 Co9 C26 -59.2(2)
C28 Pd4 Co9 C17 -77.3(3)
Co14 Pd4 Co9 C17 -126.0(2)
Pd2 Pd4 Co9 C17 139.7(2)
Co13 Pd4 Co9 C17 53.8(2)
Pd1 Pd4 Co9 C17 123.5(2)
Pd8 Pd4 Co9 C17 -170.7(2)
C28 Pd4 Co9 C2 166.8(2)
C17 Pd4 Co9 C2 -115.9(3)
Co14 Pd4 Co9 C2 118.13(16)
Pd2 Pd4 Co9 C2 23.84(16)
Co13 Pd4 Co9 C2 -62.07(18)
Pd1 Pd4 Co9 C2 7.58(16)
Pd8 Pd4 Co9 C2 73.45(16)
C28 Pd4 Co9 Co10 -168.76(17)
C17 Pd4 Co9 Co10 -91.5(2)
Co14 Pd4 Co9 Co10 142.54(5)
Pd2 Pd4 Co9 Co10 48.25(7)
Co13 Pd4 Co9 Co10 -37.66(13)
Pd1 Pd4 Co9 Co10 32.00(6)
Pd8 Pd4 Co9 Co10 97.86(6)
C28 Pd4 Co9 Pd8 93.37(17)
C17 Pd4 Co9 Pd8 170.7(2)
Co14 Pd4 Co9 Pd8 44.68(4)
Pd2 Pd4 Co9 Pd8 -49.61(3)
Co13 Pd4 Co9 Pd8 -135.52(9)
Pd1 Pd4 Co9 Pd8 -65.867(16)
C28 Pd4 Co9 Co8 -149.80(17)
C17 Pd4 Co9 Co8 -72.5(2)
Co14 Pd4 Co9 Co8 161.50(4)
Pd2 Pd4 Co9 Co8 67.21(3)
Co13 Pd4 Co9 Co8 -18.70(10)
Pd1 Pd4 Co9 Co8 50.96(2)
Pd8 Pd4 Co9 Co8 116.82(3)
C28 Pd4 Co9 Co6 122.83(17)
C17 Pd4 Co9 Co6 -159.9(2)
Co14 Pd4 Co9 Co6 74.14(5)
Pd2 Pd4 Co9 Co6 -20.15(4)
Co13 Pd4 Co9 Co6 -106.06(9)
Pd1 Pd4 Co9 Co6 -36.41(3)
Pd8 Pd4 Co9 Co6 29.46(3)
C28 Pd4 Co9 Pd1 159.24(17)
C17 Pd4 Co9 Pd1 -123.5(2)
Co14 Pd4 Co9 Pd1 110.55(4)
Pd2 Pd4 Co9 Pd1 16.26(2)
Co13 Pd4 Co9 Pd1 -69.65(9)
Pd8 Pd4 Co9 Pd1 65.867(16)
C41 Pd8 Co9 C19 42.8(5)
C26 Pd8 Co9 C19 58.0(4)
C25 Pd8 Co9 C19 -25.9(3)
Co6 Pd8 Co9 C19 -64.9(3)
Pd6 Pd8 Co9 C19 139.8(3)
Pd5 Pd8 Co9 C19 -115.4(3)
Pd1 Pd8 Co9 C19 -144.3(3)
Pd4 Pd8 Co9 C19 146.1(3)
C41 Pd8 Co9 C26 -15.1(5)
C25 Pd8 Co9 C26 -83.9(3)
Co6 Pd8 Co9 C26 -122.9(2)
Pd6 Pd8 Co9 C26 81.9(2)
Pd5 Pd8 Co9 C26 -173.4(2)
Pd1 Pd8 Co9 C26 157.7(2)
Pd4 Pd8 Co9 C26 88.1(2)
C41 Pd8 Co9 C17 -94.6(5)
C26 Pd8 Co9 C17 -79.5(3)
C25 Pd8 Co9 C17 -163.3(3)
Co6 Pd8 Co9 C17 157.7(2)
Pd6 Pd8 Co9 C17 2.4(2)
Pd5 Pd8 Co9 C17 107.2(2)
Pd1 Pd8 Co9 C17 78.3(2)
Pd4 Pd8 Co9 C17 8.6(2)
C41 Pd8 Co9 C2 149.4(5)
C26 Pd8 Co9 C2 164.5(3)
C25 Pd8 Co9 C2 80.7(2)
Co6 Pd8 Co9 C2 41.68(16)
Pd6 Pd8 Co9 C2 -113.58(16)
Pd5 Pd8 Co9 C2 -8.84(17)
Pd1 Pd8 Co9 C2 -37.73(16)
Pd4 Pd8 Co9 C2 -107.35(16)
C41 Pd8 Co9 Co10 113.8(4)
C26 Pd8 Co9 Co10 128.9(2)
C25 Pd8 Co9 Co10 45.00(15)
Co6 Pd8 Co9 Co10 6.03(3)
Pd6 Pd8 Co9 Co10 -149.24(3)
Pd5 Pd8 Co9 Co10 -44.50(6)
Pd1 Pd8 Co9 Co10 -73.39(3)
Pd4 Pd8 Co9 Co10 -143.01(4)
C41 Pd8 Co9 Pd4 -103.2(4)
C26 Pd8 Co9 Pd4 -88.1(2)
C25 Pd8 Co9 Pd4 -171.99(15)
Co6 Pd8 Co9 Pd4 149.03(3)
Pd6 Pd8 Co9 Pd4 -6.23(3)
Pd5 Pd8 Co9 Pd4 98.51(5)
Pd1 Pd8 Co9 Pd4 69.618(18)
C41 Pd8 Co9 Co8 179.3(4)
C26 Pd8 Co9 Co8 -165.5(2)
C25 Pd8 Co9 Co8 110.57(15)
Co6 Pd8 Co9 Co8 71.59(3)
Pd6 Pd8 Co9 Co8 -83.67(4)
Pd5 Pd8 Co9 Co8 21.07(6)
Pd1 Pd8 Co9 Co8 -7.82(3)
Pd4 Pd8 Co9 Co8 -77.44(3)
C41 Pd8 Co9 Co6 107.7(4)
C26 Pd8 Co9 Co6 122.9(2)
C25 Pd8 Co9 Co6 38.98(15)
Pd6 Pd8 Co9 Co6 -155.27(4)
Pd5 Pd8 Co9 Co6 -50.52(5)
Pd1 Pd8 Co9 Co6 -79.42(2)
Pd4 Pd8 Co9 Co6 -149.03(3)
C41 Pd8 Co9 Pd1 -172.9(4)
C26 Pd8 Co9 Pd1 -157.7(2)
C25 Pd8 Co9 Pd1 118.39(15)
Co6 Pd8 Co9 Pd1 79.42(2)
Pd6 Pd8 Co9 Pd1 -75.85(3)
Pd5 Pd8 Co9 Pd1 28.89(5)
Pd4 Pd8 Co9 Pd1 -69.618(18)
C16 Co8 Co9 C19 -132.9(3)
C18 Co8 Co9 C19 -23.1(3)
C2 Co8 Co9 C19 108.9(3)
C27 Co8 Co9 C19 99.4(3)
Co7 Co8 Co9 C19 99.3(2)
Co10 Co8 Co9 C19 48.5(2)
Pd1 Co8 Co9 C19 161.0(2)
C16 Co8 Co9 C26 24.8(7)
C18 Co8 Co9 C26 134.6(7)
C2 Co8 Co9 C26 -93.4(7)
C27 Co8 Co9 C26 -102.9(7)
Co7 Co8 Co9 C26 -103.0(7)
Co10 Co8 Co9 C26 -153.8(7)
Pd1 Co8 Co9 C26 -41.3(7)
C16 Co8 Co9 C17 -42.0(3)
C18 Co8 Co9 C17 67.8(3)
C2 Co8 Co9 C17 -160.3(3)
C27 Co8 Co9 C17 -169.7(3)
Co7 Co8 Co9 C17 -169.83(18)
Co10 Co8 Co9 C17 139.39(18)
Pd1 Co8 Co9 C17 -108.14(18)
C16 Co8 Co9 C2 118.2(3)
C18 Co8 Co9 C2 -132.0(3)
C27 Co8 Co9 C2 -9.4(3)
Co7 Co8 Co9 C2 -9.6(2)
Co10 Co8 Co9 C2 -60.3(2)
Pd1 Co8 Co9 C2 52.1(2)
C16 Co8 Co9 Co10 178.58(19)
C18 Co8 Co9 Co10 -71.63(19)
C2 Co8 Co9 Co10 60.3(2)
C27 Co8 Co9 Co10 50.9(3)
Co7 Co8 Co9 Co10 50.78(3)
Pd1 Co8 Co9 Co10 112.46(3)
C16 Co8 Co9 Pd4 10.70(19)
C18 Co8 Co9 Pd4 120.49(19)
C2 Co8 Co9 Pd4 -107.5(2)
C27 Co8 Co9 Pd4 -117.0(3)
Co7 Co8 Co9 Pd4 -117.10(3)
Co10 Co8 Co9 Pd4 -167.88(3)
Pd1 Co8 Co9 Pd4 -55.41(2)
C16 Co8 Co9 Pd8 74.19(19)
C18 Co8 Co9 Pd8 -176.02(18)
C2 Co8 Co9 Pd8 -44.1(2)
C27 Co8 Co9 Pd8 -53.5(3)
Co7 Co8 Co9 Pd8 -53.61(4)
Co10 Co8 Co9 Pd8 -104.39(4)
Pd1 Co8 Co9 Pd8 8.08(3)
C16 Co8 Co9 Co6 127.99(19)
C18 Co8 Co9 Co6 -122.23(19)
C2 Co8 Co9 Co6 9.7(2)
C27 Co8 Co9 Co6 0.3(3)
Co7 Co8 Co9 Co6 0.18(3)
Co10 Co8 Co9 Co6 -50.59(3)
Pd1 Co8 Co9 Co6 61.87(2)
C16 Co8 Co9 Pd1 66.12(19)
C18 Co8 Co9 Pd1 175.90(19)
C2 Co8 Co9 Pd1 -52.1(2)
C27 Co8 Co9 Pd1 -61.6(3)
Co7 Co8 Co9 Pd1 -61.69(2)
Co10 Co8 Co9 Pd1 -112.46(3)
C25 Co6 Co9 C19 89.9(3)
C24 Co6 Co9 C19 -137.3(10)
C2 Co6 Co9 C19 -107.1(3)
C22 Co6 Co9 C19 -4.0(3)
Co10 Co6 Co9 C19 -43.7(2)
Pd8 Co6 Co9 C19 143.0(2)
Pd9 Co6 Co9 C19 -154.2(2)
Co7 Co6 Co9 C19 -97.4(2)
Pd1 Co6 Co9 C19 -150.2(2)
C25 Co6 Co9 C26 -8.5(3)
C24 Co6 Co9 C26 124.4(10)
C2 Co6 Co9 C26 154.6(3)
C22 Co6 Co9 C26 -102.3(3)
Co10 Co6 Co9 C26 -142.0(2)
Pd8 Co6 Co9 C26 44.7(2)
Pd9 Co6 Co9 C26 107.5(2)
Co7 Co6 Co9 C26 164.3(2)
Pd1 Co6 Co9 C26 111.4(2)
C25 Co6 Co9 C17 -142.4(6)
C24 Co6 Co9 C17 -9.6(11)
C2 Co6 Co9 C17 20.6(6)
C22 Co6 Co9 C17 123.8(6)
Co10 Co6 Co9 C17 84.0(5)
Pd8 Co6 Co9 C17 -89.3(5)
Pd9 Co6 Co9 C17 -26.4(5)
Co7 Co6 Co9 C17 30.3(5)
Pd1 Co6 Co9 C17 -22.5(5)
C25 Co6 Co9 C2 -163.0(3)
C24 Co6 Co9 C2 -30.2(10)
C22 Co6 Co9 C2 103.1(3)
Co10 Co6 Co9 C2 63.4(2)
Pd8 Co6 Co9 C2 -109.9(2)
Pd9 Co6 Co9 C2 -47.1(2)
Co7 Co6 Co9 C2 9.7(2)
Pd1 Co6 Co9 C2 -43.1(2)
C25 Co6 Co9 Co10 133.56(19)
C24 Co6 Co9 Co10 -93.6(10)
C2 Co6 Co9 Co10 -63.4(2)
C22 Co6 Co9 Co10 39.74(17)
Pd8 Co6 Co9 Co10 -173.32(3)
Pd9 Co6 Co9 Co10 -110.46(4)
Co7 Co6 Co9 Co10 -53.69(3)
Pd1 Co6 Co9 Co10 -106.55(3)
C25 Co6 Co9 Pd4 -85.15(19)
C24 Co6 Co9 Pd4 47.7(10)
C2 Co6 Co9 Pd4 77.9(2)
C22 Co6 Co9 Pd4 -178.97(17)
Co10 Co6 Co9 Pd4 141.29(4)
Pd8 Co6 Co9 Pd4 -32.03(3)
Pd9 Co6 Co9 Pd4 30.83(5)
Co7 Co6 Co9 Pd4 87.60(4)
Pd1 Co6 Co9 Pd4 34.75(3)
C25 Co6 Co9 Pd8 -53.12(19)
C24 Co6 Co9 Pd8 79.7(10)
C2 Co6 Co9 Pd8 109.9(2)
C22 Co6 Co9 Pd8 -146.94(17)
Co10 Co6 Co9 Pd8 173.32(3)
Pd9 Co6 Co9 Pd8 62.86(3)
Co7 Co6 Co9 Pd8 119.63(3)
Pd1 Co6 Co9 Pd8 66.776(18)
C25 Co6 Co9 Co8 -172.92(19)
C24 Co6 Co9 Co8 -40.1(10)
C2 Co6 Co9 Co8 -9.9(2)
C22 Co6 Co9 Co8 93.26(17)
Co10 Co6 Co9 Co8 53.52(3)
Pd8 Co6 Co9 Co8 -119.80(3)
Pd9 Co6 Co9 Co8 -56.94(4)
Co7 Co6 Co9 Co8 -0.17(3)
Pd1 Co6 Co9 Co8 -53.02(2)
C25 Co6 Co9 Pd1 -119.90(19)
C24 Co6 Co9 Pd1 12.9(10)
C2 Co6 Co9 Pd1 43.1(2)
C22 Co6 Co9 Pd1 146.29(17)
Co10 Co6 Co9 Pd1 106.55(3)
Pd8 Co6 Co9 Pd1 -66.776(18)
Pd9 Co6 Co9 Pd1 -3.92(3)
Co7 Co6 Co9 Pd1 52.86(2)
C2 Pd1 Co9 C19 20.9(4)
C40 Pd1 Co9 C19 -118.7(5)
Co8 Pd1 Co9 C19 -37.6(4)
Pd2 Pd1 Co9 C19 -163.1(4)
Pd3 Pd1 Co9 C19 131.7(4)
Co7 Pd1 Co9 C19 15.8(4)
Pd9 Pd1 Co9 C19 71.0(4)
Pd8 Pd1 Co9 C19 133.8(4)
Pd4 Pd1 Co9 C19 -147.7(4)
Co6 Pd1 Co9 C19 67.6(4)
C2 Pd1 Co9 C26 -132.8(3)
C40 Pd1 Co9 C26 87.6(4)
Co8 Pd1 Co9 C26 168.8(2)
Pd2 Pd1 Co9 C26 43.3(2)
Pd3 Pd1 Co9 C26 -21.9(2)
Co7 Pd1 Co9 C26 -137.8(2)
Pd9 Pd1 Co9 C26 -82.7(2)
Pd8 Pd1 Co9 C26 -19.9(2)
Pd4 Pd1 Co9 C26 58.6(2)
Co6 Pd1 Co9 C26 -86.1(2)
C2 Pd1 Co9 C17 126.0(3)
C40 Pd1 Co9 C17 -13.6(3)
Co8 Pd1 Co9 C17 67.55(18)
Pd2 Pd1 Co9 C17 -57.94(18)
Pd3 Pd1 Co9 C17 -123.15(18)
Co7 Pd1 Co9 C17 120.96(18)
Pd9 Pd1 Co9 C17 176.09(18)
Pd8 Pd1 Co9 C17 -121.10(18)
Pd4 Pd1 Co9 C17 -42.62(18)
Co6 Pd1 Co9 C17 172.69(18)
C40 Pd1 Co9 C2 -139.6(4)
Co8 Pd1 Co9 C2 -58.4(2)
Pd2 Pd1 Co9 C2 176.1(2)
Pd3 Pd1 Co9 C2 110.9(2)
Co7 Pd1 Co9 C2 -5.0(2)
Pd9 Pd1 Co9 C2 50.1(2)
Pd8 Pd1 Co9 C2 112.9(2)
Pd4 Pd1 Co9 C2 -168.6(2)
Co6 Pd1 Co9 C2 46.7(2)
C2 Pd1 Co9 Co10 5.7(2)
C40 Pd1 Co9 Co10 -133.8(3)
Co8 Pd1 Co9 Co10 -52.69(3)
Pd2 Pd1 Co9 Co10 -178.18(2)
Pd3 Pd1 Co9 Co10 116.61(4)
Co7 Pd1 Co9 Co10 0.72(3)
Pd9 Pd1 Co9 Co10 55.84(3)
Pd8 Pd1 Co9 Co10 118.65(3)
Pd4 Pd1 Co9 Co10 -162.86(3)
Co6 Pd1 Co9 Co10 52.45(3)
C2 Pd1 Co9 Pd4 168.6(2)
C40 Pd1 Co9 Pd4 29.0(3)
Co8 Pd1 Co9 Pd4 110.17(3)
Pd2 Pd1 Co9 Pd4 -15.32(2)
Pd3 Pd1 Co9 Pd4 -80.53(4)
Co7 Pd1 Co9 Pd4 163.58(2)
Pd9 Pd1 Co9 Pd4 -141.30(2)
Pd8 Pd1 Co9 Pd4 -78.49(2)
Co6 Pd1 Co9 Pd4 -144.69(3)
C2 Pd1 Co9 Pd8 -112.9(2)
C40 Pd1 Co9 Pd8 107.5(3)
Co8 Pd1 Co9 Pd8 -171.35(3)
Pd2 Pd1 Co9 Pd8 63.17(2)
Pd3 Pd1 Co9 Pd8 -2.04(4)
Co7 Pd1 Co9 Pd8 -117.94(2)
Pd9 Pd1 Co9 Pd8 -62.81(2)
Pd4 Pd1 Co9 Pd8 78.49(2)
Co6 Pd1 Co9 Pd8 -66.21(2)
C2 Pd1 Co9 Co8 58.4(2)
C40 Pd1 Co9 Co8 -81.1(3)
Pd2 Pd1 Co9 Co8 -125.48(3)
Pd3 Pd1 Co9 Co8 169.31(4)
Co7 Pd1 Co9 Co8 53.41(2)
Pd9 Pd1 Co9 Co8 108.54(3)
Pd8 Pd1 Co9 Co8 171.35(3)
Pd4 Pd1 Co9 Co8 -110.17(3)
Co6 Pd1 Co9 Co8 105.14(3)
C2 Pd1 Co9 Co6 -46.7(2)
C40 Pd1 Co9 Co6 173.7(3)
Co8 Pd1 Co9 Co6 -105.14(3)
Pd2 Pd1 Co9 Co6 129.37(2)
Pd3 Pd1 Co9 Co6 64.16(4)
Co7 Pd1 Co9 Co6 -51.73(2)
Pd9 Pd1 Co9 Co6 3.39(2)
Pd8 Pd1 Co9 Co6 66.21(2)
Pd4 Pd1 Co9 Co6 144.69(3)
C25 Co6 Co10 C20 57.8(4)
C24 Co6 Co10 C20 -69.3(4)
C2 Co6 Co10 C20 177.2(4)
C22 Co6 Co10 C20 -1.0(4)
Pd8 Co6 Co10 C20 129.9(3)
Pd9 Co6 Co10 C20 -129.6(3)
Co7 Co6 Co10 C20 -128.8(3)
Co9 Co6 Co10 C20 123.2(3)
Pd1 Co6 Co10 C20 -179.5(3)
C25 Co6 Co10 C22 58.7(3)
C24 Co6 Co10 C22 -68.3(3)
C2 Co6 Co10 C22 178.1(3)
Pd8 Co6 Co10 C22 130.9(2)
Pd9 Co6 Co10 C22 -128.7(2)
Co7 Co6 Co10 C22 -127.8(2)
Co9 Co6 Co10 C22 124.1(2)
Pd1 Co6 Co10 C22 -178.5(2)
C25 Co6 Co10 C2 -119.4(3)
C24 Co6 Co10 C2 113.5(3)
C22 Co6 Co10 C2 -178.1(3)
Pd8 Co6 Co10 C2 -47.3(2)
Pd9 Co6 Co10 C2 53.2(2)
Co7 Co6 Co10 C2 54.0(2)
Co9 Co6 Co10 C2 -54.0(2)
Pd1 Co6 Co10 C2 3.3(2)
C25 Co6 Co10 C21 147.5(3)
C24 Co6 Co10 C21 20.5(3)
C2 Co6 Co10 C21 -93.0(2)
C22 Co6 Co10 C21 88.8(3)
Pd8 Co6 Co10 C21 -140.33(16)
Pd9 Co6 Co10 C21 -39.87(16)
Co7 Co6 Co10 C21 -39.01(15)
Co9 Co6 Co10 C21 -147.04(16)
Pd1 Co6 Co10 C21 -89.74(15)
C25 Co6 Co10 C19 -33.0(3)
C24 Co6 Co10 C19 -160.1(3)
C2 Co6 Co10 C19 86.4(2)
C22 Co6 Co10 C19 -91.8(3)
Pd8 Co6 Co10 C19 39.10(15)
Pd9 Co6 Co10 C19 139.55(15)
Co7 Co6 Co10 C19 140.42(15)
Co9 Co6 Co10 C19 32.38(15)
Pd1 Co6 Co10 C19 89.69(15)
C25 Co6 Co10 Co7 -173.5(2)
C24 Co6 Co10 Co7 59.5(2)
C2 Co6 Co10 Co7 -54.0(2)
C22 Co6 Co10 Co7 127.8(2)
Pd8 Co6 Co10 Co7 -101.32(4)
Pd9 Co6 Co10 Co7 -0.87(3)
Co9 Co6 Co10 Co7 -108.04(3)
Pd1 Co6 Co10 Co7 -50.73(2)
C25 Co6 Co10 Co9 -65.4(2)
C24 Co6 Co10 Co9 167.5(2)
C2 Co6 Co10 Co9 54.0(2)
C22 Co6 Co10 Co9 -124.1(2)
Pd8 Co6 Co10 Co9 6.72(3)
Pd9 Co6 Co10 Co9 107.17(4)
Co7 Co6 Co10 Co9 108.04(3)
Pd1 Co6 Co10 Co9 57.31(2)
C25 Co6 Co10 Co8 -121.7(2)
C24 Co6 Co10 Co8 111.2(2)
C2 Co6 Co10 Co8 -2.3(2)
C22 Co6 Co10 Co8 179.5(2)
Pd8 Co6 Co10 Co8 -49.61(4)
Pd9 Co6 Co10 Co8 50.84(4)
Co7 Co6 Co10 Co8 51.71(3)
Co9 Co6 Co10 Co8 -56.33(3)
Pd1 Co6 Co10 Co8 0.98(3)
C23 Co7 Co10 C20 51.1(4)
C21 Co7 Co10 C20 28.9(3)
C2 Co7 Co10 C20 -155.9(3)
C27 Co7 Co10 C20 -61.3(3)
Co8 Co7 Co10 C20 -98.0(2)
Co6 Co7 Co10 C20 148.7(2)
Pd9 Co7 Co10 C20 149.5(2)
Pd1 Co7 Co10 C20 -150.9(2)
C23 Co7 Co10 C22 -60.2(4)
C21 Co7 Co10 C22 -82.5(3)
C2 Co7 Co10 C22 92.7(3)
C27 Co7 Co10 C22 -172.7(2)
Co8 Co7 Co10 C22 150.61(16)
Co6 Co7 Co10 C22 37.33(16)
Pd9 Co7 Co10 C22 38.11(16)
Pd1 Co7 Co10 C22 97.70(16)
C23 Co7 Co10 C2 -152.9(4)
C21 Co7 Co10 C2 -175.2(3)
C27 Co7 Co10 C2 94.7(3)
Co8 Co7 Co10 C2 57.9(2)
Co6 Co7 Co10 C2 -55.3(2)
Pd9 Co7 Co10 C2 -54.6(2)
Pd1 Co7 Co10 C2 5.0(2)
C23 Co7 Co10 C21 22.3(4)
C2 Co7 Co10 C21 175.2(3)
C27 Co7 Co10 C21 -90.2(3)
Co8 Co7 Co10 C21 -126.9(2)
Co6 Co7 Co10 C21 119.8(2)
Pd9 Co7 Co10 C21 120.6(2)
Pd1 Co7 Co10 C21 -179.8(2)
C23 Co7 Co10 C19 -165.4(4)
C21 Co7 Co10 C19 172.3(3)
C2 Co7 Co10 C19 -12.5(3)
C27 Co7 Co10 C19 82.2(3)
Co8 Co7 Co10 C19 45.4(2)
Co6 Co7 Co10 C19 -67.8(2)
Pd9 Co7 Co10 C19 -67.0(2)
Pd1 Co7 Co10 C19 -7.5(2)
C23 Co7 Co10 Co6 -97.6(3)
C21 Co7 Co10 Co6 -119.8(2)
C2 Co7 Co10 Co6 55.3(2)
C27 Co7 Co10 Co6 150.00(17)
Co8 Co7 Co10 Co6 113.28(3)
Pd9 Co7 Co10 Co6 0.78(3)
Pd1 Co7 Co10 Co6 60.37(3)
C23 Co7 Co10 Co9 -157.1(3)
C21 Co7 Co10 Co9 -179.4(2)
C2 Co7 Co10 Co9 -4.2(2)
C27 Co7 Co10 Co9 90.48(17)
Co8 Co7 Co10 Co9 53.76(3)
Co6 Co7 Co10 Co9 -59.52(3)
Pd9 Co7 Co10 Co9 -58.74(4)
Pd1 Co7 Co10 Co9 0.85(3)
C23 Co7 Co10 Co8 149.2(3)
C21 Co7 Co10 Co8 126.9(2)
C2 Co7 Co10 Co8 -57.9(2)
C27 Co7 Co10 Co8 36.73(17)
Co6 Co7 Co10 Co8 -113.28(3)
Pd9 Co7 Co10 Co8 -112.50(4)
Pd1 Co7 Co10 Co8 -52.91(2)
C19 Co9 Co10 C20 -19.0(3)
C26 Co9 Co10 C20 -87.9(4)
C17 Co9 Co10 C20 55.2(3)
C2 Co9 Co10 C20 156.8(3)
Pd4 Co9 Co10 C20 124.1(2)
Pd8 Co9 Co10 C20 -153.3(2)
Co8 Co9 Co10 C20 101.9(2)
Co6 Co9 Co10 C20 -147.1(2)
Pd1 Co9 Co10 C20 151.8(2)
C19 Co9 Co10 C22 88.9(3)
C26 Co9 Co10 C22 20.1(3)
C17 Co9 Co10 C22 163.2(3)
C2 Co9 Co10 C22 -95.2(3)
Pd4 Co9 Co10 C22 -127.92(17)
Pd8 Co9 Co10 C22 -45.34(17)
Co8 Co9 Co10 C22 -150.10(17)
Co6 Co9 Co10 C22 -39.14(17)
Pd1 Co9 Co10 C22 -100.24(17)
C19 Co9 Co10 C2 -175.8(3)
C26 Co9 Co10 C2 115.4(3)
C17 Co9 Co10 C2 -101.6(3)
Pd4 Co9 Co10 C2 -32.7(2)
Pd8 Co9 Co10 C2 49.9(2)
Co8 Co9 Co10 C2 -54.9(2)
Co6 Co9 Co10 C2 56.1(2)
Pd1 Co9 Co10 C2 -5.0(2)
C19 Co9 Co10 C21 -172.3(3)
C26 Co9 Co10 C21 118.8(4)
C17 Co9 Co10 C21 -98.1(3)
C2 Co9 Co10 C21 3.5(3)
Pd4 Co9 Co10 C21 -29.2(3)
Pd8 Co9 Co10 C21 53.4(2)
Co8 Co9 Co10 C21 -51.4(2)
Co6 Co9 Co10 C21 59.6(2)
Pd1 Co9 Co10 C21 -1.5(2)
C26 Co9 Co10 C19 -68.8(3)
C17 Co9 Co10 C19 74.2(3)
C2 Co9 Co10 C19 175.8(3)
Pd4 Co9 Co10 C19 143.1(2)
Pd8 Co9 Co10 C19 -134.3(2)
Co8 Co9 Co10 C19 121.0(2)
Co6 Co9 Co10 C19 -128.1(2)
Pd1 Co9 Co10 C19 170.8(2)
C19 Co9 Co10 Co6 128.1(2)
C26 Co9 Co10 Co6 59.3(3)
C17 Co9 Co10 Co6 -157.7(2)
C2 Co9 Co10 Co6 -56.1(2)
Pd4 Co9 Co10 Co6 -88.78(6)
Pd8 Co9 Co10 Co6 -6.20(3)
Co8 Co9 Co10 Co6 -110.96(3)
Pd1 Co9 Co10 Co6 -61.09(3)
C19 Co9 Co10 Co7 -171.6(2)
C26 Co9 Co10 Co7 119.6(3)
C17 Co9 Co10 Co7 -97.4(2)
C2 Co9 Co10 Co7 4.2(2)
Pd4 Co9 Co10 Co7 -28.47(7)
Pd8 Co9 Co10 Co7 54.11(4)
Co8 Co9 Co10 Co7 -50.65(3)
Co6 Co9 Co10 Co7 60.31(3)
Pd1 Co9 Co10 Co7 -0.78(3)
C19 Co9 Co10 Co8 -121.0(2)
C26 Co9 Co10 Co8 170.2(3)
C17 Co9 Co10 Co8 -46.7(2)
C2 Co9 Co10 Co8 54.9(2)
Pd4 Co9 Co10 Co8 22.18(6)
Pd8 Co9 Co10 Co8 104.76(3)
Co6 Co9 Co10 Co8 110.96(3)
Pd1 Co9 Co10 Co8 49.86(2)
C16 Co8 Co10 C20 -132.9(15)
C18 Co8 Co10 C20 -10.7(3)
C2 Co8 Co10 C20 -177.3(3)
C27 Co8 Co10 C20 87.9(2)
Co7 Co8 Co10 C20 123.13(19)
Pd1 Co8 Co10 C20 179.13(19)
Co9 Co8 Co10 C20 -121.81(19)
C16 Co8 Co10 C22 47.5(15)
C18 Co8 Co10 C22 169.6(3)
C2 Co8 Co10 C22 3.0(3)
C27 Co8 Co10 C22 -91.8(3)
Co7 Co8 Co10 C22 -56.5(3)
Pd1 Co8 Co10 C22 -0.5(3)
Co9 Co8 Co10 C22 58.5(3)
C16 Co8 Co10 C2 44.5(15)
C18 Co8 Co10 C2 166.6(3)
C27 Co8 Co10 C2 -94.8(3)
Co7 Co8 Co10 C2 -59.6(2)
Pd1 Co8 Co10 C2 -3.6(2)
Co9 Co8 Co10 C2 55.5(2)
C16 Co8 Co10 C21 139.5(15)
C18 Co8 Co10 C21 -98.4(2)
C2 Co8 Co10 C21 95.0(3)
C27 Co8 Co10 C21 0.2(2)
Co7 Co8 Co10 C21 35.44(15)
Pd1 Co8 Co10 C21 91.45(15)
Co9 Co8 Co10 C21 150.50(15)
C16 Co8 Co10 C19 -46.7(15)
C18 Co8 Co10 C19 75.4(2)
C2 Co8 Co10 C19 -91.1(2)
C27 Co8 Co10 C19 174.1(2)
Co7 Co8 Co10 C19 -150.69(15)
Pd1 Co8 Co10 C19 -94.69(15)
Co9 Co8 Co10 C19 -35.63(15)
C16 Co8 Co10 Co6 46.9(15)
C18 Co8 Co10 Co6 168.98(18)
C2 Co8 Co10 Co6 2.4(2)
C27 Co8 Co10 Co6 -92.39(16)
Co7 Co8 Co10 Co6 -57.15(3)
Pd1 Co8 Co10 Co6 -1.14(3)
Co9 Co8 Co10 Co6 57.91(3)
C16 Co8 Co10 Co7 104.0(15)
C18 Co8 Co10 Co7 -133.87(18)
C2 Co8 Co10 Co7 59.6(2)
C27 Co8 Co10 Co7 -35.24(16)
Pd1 Co8 Co10 Co7 56.00(3)
Co9 Co8 Co10 Co7 115.06(3)
C16 Co8 Co10 Co9 -11.0(15)
C18 Co8 Co10 Co9 111.07(18)
C2 Co8 Co10 Co9 -55.5(2)
C27 Co8 Co10 Co9 -150.30(16)
Co7 Co8 Co10 Co9 -115.06(3)
Pd1 Co8 Co10 Co9 -59.05(3)
C36 Pd7 Co11 C35 108.9(3)
C11 Pd7 Co11 C35 33.0(3)
Co1 Pd7 Co11 C35 -11.9(2)
Co2 Pd7 Co11 C35 133.8(2)
Pd2 Pd7 Co11 C35 -125.3(2)
Pd3 Pd7 Co11 C35 -109.3(2)
Pd6 Pd7 Co11 C35 -60.9(2)
C36 Pd7 Co11 C34 15.1(4)
C11 Pd7 Co11 C34 -60.8(4)
Co1 Pd7 Co11 C34 -105.6(3)
Co2 Pd7 Co11 C34 40.0(4)
Pd2 Pd7 Co11 C34 140.9(3)
Pd3 Pd7 Co11 C34 156.9(3)
Pd6 Pd7 Co11 C34 -154.6(3)
C11 Pd7 Co11 C36 -75.9(3)
Co1 Pd7 Co11 C36 -120.7(2)
Co2 Pd7 Co11 C36 24.9(3)
Pd2 Pd7 Co11 C36 125.8(2)
Pd3 Pd7 Co11 C36 141.8(2)
Pd6 Pd7 Co11 C36 -169.7(2)
C36 Pd7 Co11 C3 -115.1(3)
C11 Pd7 Co11 C3 169.0(2)
Co1 Pd7 Co11 C3 124.14(18)
Co2 Pd7 Co11 C3 -90.2(2)
Pd2 Pd7 Co11 C3 10.67(17)
Pd3 Pd7 Co11 C3 26.71(18)
Pd6 Pd7 Co11 C3 75.14(17)
C36 Pd7 Co11 Co15 -86.1(2)
C11 Pd7 Co11 Co15 -161.93(18)
Co1 Pd7 Co11 Co15 153.18(5)
Co2 Pd7 Co11 Co15 -61.13(13)
Pd2 Pd7 Co11 Co15 39.71(5)
Pd3 Pd7 Co11 Co15 55.74(6)
Pd6 Pd7 Co11 Co15 104.18(5)
C36 Pd7 Co11 Pd6 169.7(2)
C11 Pd7 Co11 Pd6 93.89(17)
Co1 Pd7 Co11 Pd6 49.00(4)
Co2 Pd7 Co11 Pd6 -165.31(10)
Pd2 Pd7 Co11 Pd6 -64.473(18)
Pd3 Pd7 Co11 Pd6 -48.44(3)
C36 Pd7 Co11 Co12 -71.7(2)
C11 Pd7 Co11 Co12 -147.51(17)
Co1 Pd7 Co11 Co12 167.60(3)
Co2 Pd7 Co11 Co12 -46.71(11)
Pd2 Pd7 Co11 Co12 54.12(2)
Pd3 Pd7 Co11 Co12 70.16(3)
Pd6 Pd7 Co11 Co12 118.59(3)
C36 Pd7 Co11 Co14 -153.9(2)
C11 Pd7 Co11 Co14 130.24(17)
Co1 Pd7 Co11 Co14 85.36(4)
Co2 Pd7 Co11 Co14 -128.95(10)
Pd2 Pd7 Co11 Co14 -28.12(3)
Pd3 Pd7 Co11 Co14 -12.08(5)
Pd6 Pd7 Co11 Co14 36.35(3)
C36 Pd7 Co11 Pd2 -125.8(2)
C11 Pd7 Co11 Pd2 158.36(17)
Co1 Pd7 Co11 Pd2 113.48(4)
Co2 Pd7 Co11 Pd2 -100.83(11)
Pd3 Pd7 Co11 Pd2 16.04(3)
Pd6 Pd7 Co11 Pd2 64.473(18)
C41 Pd6 Co11 C35 4.2(5)
C39 Pd6 Co11 C35 -86.8(3)
Co14 Pd6 Co11 C35 -124.8(2)
Pd5 Pd6 Co11 C35 87.5(2)
Pd8 Pd6 Co11 C35 -176.7(2)
Pd2 Pd6 Co11 C35 157.7(2)
Pd7 Pd6 Co11 C35 93.9(2)
C41 Pd6 Co11 C34 67.8(6)
C39 Pd6 Co11 C34 -23.2(3)
C35 Pd6 Co11 C34 63.6(4)
Co14 Pd6 Co11 C34 -61.2(3)
Pd5 Pd6 Co11 C34 151.2(3)
Pd8 Pd6 Co11 C34 -113.1(3)
Pd2 Pd6 Co11 C34 -138.7(3)
Pd7 Pd6 Co11 C34 157.5(3)
C41 Pd6 Co11 C36 -80.3(5)
C39 Pd6 Co11 C36 -171.3(3)
C35 Pd6 Co11 C36 -84.5(3)
Co14 Pd6 Co11 C36 150.8(2)
Pd5 Pd6 Co11 C36 3.1(2)
Pd8 Pd6 Co11 C36 98.8(2)
Pd2 Pd6 Co11 C36 73.2(2)
Pd7 Pd6 Co11 C36 9.5(2)
C41 Pd6 Co11 C3 170.7(5)
C39 Pd6 Co11 C3 79.7(2)
C35 Pd6 Co11 C3 166.5(3)
Co14 Pd6 Co11 C3 41.75(17)
Pd5 Pd6 Co11 C3 -105.93(17)
Pd8 Pd6 Co11 C3 -10.19(17)
Pd2 Pd6 Co11 C3 -35.79(17)
Pd7 Pd6 Co11 C3 -99.56(17)
C41 Pd6 Co11 Co15 135.3(5)
C39 Pd6 Co11 Co15 44.26(15)
C35 Pd6 Co11 Co15 131.1(2)
Co14 Pd6 Co11 Co15 6.32(3)
Pd5 Pd6 Co11 Co15 -141.36(3)
Pd8 Pd6 Co11 Co15 -45.62(6)
Pd2 Pd6 Co11 Co15 -71.22(3)
Pd7 Pd6 Co11 Co15 -134.99(4)
C41 Pd6 Co11 Pd7 -89.7(5)
C39 Pd6 Co11 Pd7 179.24(15)
C35 Pd6 Co11 Pd7 -93.9(2)
Co14 Pd6 Co11 Pd7 141.31(3)
Pd5 Pd6 Co11 Pd7 -6.38(3)
Pd8 Pd6 Co11 Pd7 89.37(4)
Pd2 Pd6 Co11 Pd7 63.770(17)
C41 Pd6 Co11 Co12 -158.1(5)
C39 Pd6 Co11 Co12 110.81(15)
C35 Pd6 Co11 Co12 -162.3(2)
Co14 Pd6 Co11 Co12 72.87(3)
Pd5 Pd6 Co11 Co12 -74.81(4)
Pd8 Pd6 Co11 Co12 20.94(6)
Pd2 Pd6 Co11 Co12 -4.66(3)
Pd7 Pd6 Co11 Co12 -68.43(3)
C41 Pd6 Co11 Co14 129.0(5)
C39 Pd6 Co11 Co14 37.94(15)
C35 Pd6 Co11 Co14 124.8(2)
Pd5 Pd6 Co11 Co14 -147.69(3)
Pd8 Pd6 Co11 Co14 -51.94(5)
Pd2 Pd6 Co11 Co14 -77.54(2)
Pd7 Pd6 Co11 Co14 -141.31(3)
C41 Pd6 Co11 Pd2 -153.5(5)
C39 Pd6 Co11 Pd2 115.47(15)
C35 Pd6 Co11 Pd2 -157.7(2)
Co14 Pd6 Co11 Pd2 77.54(2)
Pd5 Pd6 Co11 Pd2 -70.15(3)
Pd8 Pd6 Co11 Pd2 25.60(4)
Pd7 Pd6 Co11 Pd2 -63.770(17)
C3 Pd2 Co11 C35 -133.9(4)
C40 Pd2 Co11 C35 95.1(4)
Co12 Pd2 Co11 C35 164.0(2)
Pd1 Pd2 Co11 C35 -21.4(2)
Pd3 Pd2 Co11 C35 48.8(2)
Co13 Pd2 Co11 C35 -140.6(2)
Pd4 Pd2 Co11 C35 -85.7(2)
Pd7 Pd2 Co11 C35 63.5(2)
Pd6 Pd2 Co11 C35 -21.4(2)
C3 Pd2 Co11 C34 20.9(4)
C40 Pd2 Co11 C34 -110.1(4)
Co12 Pd2 Co11 C34 -41.2(3)
Pd1 Pd2 Co11 C34 133.4(3)
Pd3 Pd2 Co11 C34 -156.4(3)
Co13 Pd2 Co11 C34 14.2(3)
Pd4 Pd2 Co11 C34 69.1(3)
Pd7 Pd2 Co11 C34 -141.7(3)
Pd6 Pd2 Co11 C34 133.4(3)
C3 Pd2 Co11 C36 122.7(3)
C40 Pd2 Co11 C36 -8.3(4)
Co12 Pd2 Co11 C36 60.52(18)
Pd1 Pd2 Co11 C36 -124.86(18)
Pd3 Pd2 Co11 C36 -54.67(18)
Co13 Pd2 Co11 C36 115.98(18)
Pd4 Pd2 Co11 C36 170.86(18)
Pd7 Pd2 Co11 C36 -39.92(18)
Pd6 Pd2 Co11 C36 -124.83(18)
C40 Pd2 Co11 C3 -131.0(4)
Co12 Pd2 Co11 C3 -62.2(3)
Pd1 Pd2 Co11 C3 112.4(3)
Pd3 Pd2 Co11 C3 -177.4(3)
Co13 Pd2 Co11 C3 -6.7(3)
Pd4 Pd2 Co11 C3 48.1(3)
Pd7 Pd2 Co11 C3 -162.6(3)
Pd6 Pd2 Co11 C3 112.5(3)
C3 Pd2 Co11 Co15 7.8(3)
C40 Pd2 Co11 Co15 -123.2(3)
Co12 Pd2 Co11 Co15 -54.40(3)
Pd1 Pd2 Co11 Co15 120.23(4)
Pd3 Pd2 Co11 Co15 -169.58(3)
Co13 Pd2 Co11 Co15 1.07(3)
Pd4 Pd2 Co11 Co15 55.95(3)
Pd7 Pd2 Co11 Co15 -154.84(3)
Pd6 Pd2 Co11 Co15 120.26(3)
C3 Pd2 Co11 Pd7 162.6(3)
C40 Pd2 Co11 Pd7 31.6(3)
Co12 Pd2 Co11 Pd7 100.44(3)
Pd1 Pd2 Co11 Pd7 -84.93(4)
Pd3 Pd2 Co11 Pd7 -14.75(2)
Co13 Pd2 Co11 Pd7 155.90(3)
Pd4 Pd2 Co11 Pd7 -149.22(2)
Pd6 Pd2 Co11 Pd7 -84.91(2)
C3 Pd2 Co11 Pd6 -112.5(3)
C40 Pd2 Co11 Pd6 116.5(3)
Co12 Pd2 Co11 Pd6 -174.65(3)
Pd1 Pd2 Co11 Pd6 -0.02(4)
Pd3 Pd2 Co11 Pd6 70.16(2)
Co13 Pd2 Co11 Pd6 -119.19(3)
Pd4 Pd2 Co11 Pd6 -64.31(2)
Pd7 Pd2 Co11 Pd6 84.91(2)
C3 Pd2 Co11 Co12 62.2(3)
C40 Pd2 Co11 Co12 -68.8(3)
Pd1 Pd2 Co11 Co12 174.63(4)
Pd3 Pd2 Co11 Co12 -115.19(3)
Co13 Pd2 Co11 Co12 55.46(3)
Pd4 Pd2 Co11 Co12 110.34(3)
Pd7 Pd2 Co11 Co12 -100.44(3)
Pd6 Pd2 Co11 Co12 174.65(3)
C3 Pd2 Co11 Co14 -45.3(3)
C40 Pd2 Co11 Co14 -176.4(3)
Co12 Pd2 Co11 Co14 -107.53(3)
Pd1 Pd2 Co11 Co14 67.10(5)
Pd3 Pd2 Co11 Co14 137.28(3)
Co13 Pd2 Co11 Co14 -52.07(3)
Pd4 Pd2 Co11 Co14 2.81(3)
Pd7 Pd2 Co11 Co14 152.03(3)
Pd6 Pd2 Co11 Co14 67.12(2)
C3 Pd2 Co12 C33 -60.2(14)
C40 Pd2 Co12 C33 137.5(14)
Pd1 Pd2 Co12 C33 172.3(14)
Pd3 Pd2 Co12 C33 82.0(14)
Co13 Pd2 Co12 C33 -116.0(14)
Pd4 Pd2 Co12 C33 -105.9(14)
Pd7 Pd2 Co12 C33 39.3(14)
Pd6 Pd2 Co12 C33 -18.5(14)
Co11 Pd2 Co12 C33 -14.0(14)
C3 Pd2 Co12 C37 -171.0(3)
C40 Pd2 Co12 C37 26.7(2)
Pd1 Pd2 Co12 C37 61.45(19)
Pd3 Pd2 Co12 C37 -28.79(18)
Co13 Pd2 Co12 C37 133.20(18)
Pd4 Pd2 Co12 C37 143.24(18)
Pd7 Pd2 Co12 C37 -71.55(18)
Pd6 Pd2 Co12 C37 -129.32(18)
Co11 Pd2 Co12 C37 -124.87(18)
C40 Pd2 Co12 C3 -162.3(3)
Pd1 Pd2 Co12 C3 -127.6(2)
Pd3 Pd2 Co12 C3 142.2(2)
Co13 Pd2 Co12 C3 -55.8(2)
Pd4 Pd2 Co12 C3 -45.8(2)
Pd7 Pd2 Co12 C3 99.4(2)
Pd6 Pd2 Co12 C3 41.7(2)
Co11 Pd2 Co12 C3 46.1(2)
C3 Pd2 Co12 C38 97.8(3)
C40 Pd2 Co12 C38 -64.5(2)
Pd1 Pd2 Co12 C38 -29.72(17)
Pd3 Pd2 Co12 C38 -119.96(16)
Co13 Pd2 Co12 C38 42.03(16)
Pd4 Pd2 Co12 C38 52.06(16)
Pd7 Pd2 Co12 C38 -162.73(16)
Pd6 Pd2 Co12 C38 139.51(16)
Co11 Pd2 Co12 C38 143.96(17)
C3 Pd2 Co12 Co13 55.8(2)
C40 Pd2 Co12 Co13 -106.55(15)
Pd1 Pd2 Co12 Co13 -71.75(6)
Pd3 Pd2 Co12 Co13 -161.99(3)
Pd4 Pd2 Co12 Co13 10.04(3)
Pd7 Pd2 Co12 Co13 155.24(3)
Pd6 Pd2 Co12 Co13 97.48(3)
Co11 Pd2 Co12 Co13 101.93(3)
C3 Pd2 Co12 Co15 5.4(2)
C40 Pd2 Co12 Co15 -156.92(15)
Pd1 Pd2 Co12 Co15 -122.13(5)
Pd3 Pd2 Co12 Co15 147.64(3)
Co13 Pd2 Co12 Co15 -50.38(3)
Pd4 Pd2 Co12 Co15 -40.34(3)
Pd7 Pd2 Co12 Co15 104.87(3)
Pd6 Pd2 Co12 Co15 47.10(3)
Co11 Pd2 Co12 Co15 51.56(3)
C3 Pd2 Co12 Co11 -46.1(2)
C40 Pd2 Co12 Co11 151.52(15)
Pd1 Pd2 Co12 Co11 -173.68(5)
Pd3 Pd2 Co12 Co11 96.08(3)
Co13 Pd2 Co12 Co11 -101.93(3)
Pd4 Pd2 Co12 Co11 -91.90(3)
Pd7 Pd2 Co12 Co11 53.31(2)
Pd6 Pd2 Co12 Co11 -4.45(3)
C35 Co11 Co12 C33 122.0(7)
C34 Co11 Co12 C33 -24.6(3)
C36 Co11 Co12 C33 66.8(3)
C3 Co11 Co12 C33 -132.3(3)
Co15 Co11 Co12 C33 -70.69(19)
Pd7 Co11 Co12 C33 120.26(19)
Pd6 Co11 Co12 C33 -176.97(19)
Co14 Co11 Co12 C33 -122.54(19)
Pd2 Co11 Co12 C33 178.13(19)
C35 Co11 Co12 C37 11.6(7)
C34 Co11 Co12 C37 -135.1(3)
C36 Co11 Co12 C37 -43.7(3)
C3 Co11 Co12 C37 117.2(3)
Co15 Co11 Co12 C37 178.8(2)
Pd7 Co11 Co12 C37 9.8(2)
Pd6 Co11 Co12 C37 72.6(2)
Co14 Co11 Co12 C37 127.0(2)
Pd2 Co11 Co12 C37 67.7(2)
C35 Co11 Co12 C3 -105.6(7)
C34 Co11 Co12 C3 107.7(3)
C36 Co11 Co12 C3 -160.9(3)
Co15 Co11 Co12 C3 61.6(2)
Pd7 Co11 Co12 C3 -107.4(2)
Pd6 Co11 Co12 C3 -44.7(2)
Co14 Co11 Co12 C3 9.8(2)
Pd2 Co11 Co12 C3 -49.6(2)
C35 Co11 Co12 C38 -120.8(7)
C34 Co11 Co12 C38 92.5(3)
C36 Co11 Co12 C38 -176.1(3)
C3 Co11 Co12 C38 -15.2(3)
Co15 Co11 Co12 C38 46.4(2)
Pd7 Co11 Co12 C38 -122.6(2)
Pd6 Co11 Co12 C38 -59.8(2)
Co14 Co11 Co12 C38 -5.4(2)
Pd2 Co11 Co12 C38 -64.7(2)
C35 Co11 Co12 Co13 -117.7(7)
C34 Co11 Co12 Co13 95.65(19)
C36 Co11 Co12 Co13 -172.93(18)
C3 Co11 Co12 Co13 -12.0(2)
Co15 Co11 Co12 Co13 49.58(3)
Pd7 Co11 Co12 Co13 -119.47(3)
Pd6 Co11 Co12 Co13 -56.70(4)
Co14 Co11 Co12 Co13 -2.27(3)
Pd2 Co11 Co12 Co13 -61.60(2)
C35 Co11 Co12 Co15 -167.3(7)
C34 Co11 Co12 Co15 46.07(18)
C36 Co11 Co12 Co15 137.49(18)
C3 Co11 Co12 Co15 -61.6(2)
Pd7 Co11 Co12 Co15 -169.05(3)
Pd6 Co11 Co12 Co15 -106.28(4)
Co14 Co11 Co12 Co15 -51.85(3)
Pd2 Co11 Co12 Co15 -111.18(3)
C35 Co11 Co12 Pd2 -56.1(7)
C34 Co11 Co12 Pd2 157.26(18)
C36 Co11 Co12 Pd2 -111.33(18)
C3 Co11 Co12 Pd2 49.6(2)
Co15 Co11 Co12 Pd2 111.18(3)
Pd7 Co11 Co12 Pd2 -57.86(2)
Pd6 Co11 Co12 Pd2 4.90(3)
Co14 Co11 Co12 Pd2 59.33(2)
C33 Co12 Co13 C29 -94.0(4)
C37 Co12 Co13 C29 35.1(4)
C3 Co12 Co13 C29 150.0(4)
C38 Co12 Co13 C29 -21.3(4)
Co15 Co12 Co13 C29 -150.2(3)
Pd2 Co12 Co13 C29 93.8(3)
Co11 Co12 Co13 C29 161.5(3)
C33 Co12 Co13 C30 18.2(3)
C37 Co12 Co13 C30 147.3(3)
C3 Co12 Co13 C30 -97.7(3)
C38 Co12 Co13 C30 91.0(3)
Co15 Co12 Co13 C30 -37.99(18)
Pd2 Co12 Co13 C30 -153.95(18)
Co11 Co12 Co13 C30 -86.28(18)
C33 Co12 Co13 C38 -72.7(3)
C37 Co12 Co13 C38 56.4(3)
C3 Co12 Co13 C38 171.3(3)
Co15 Co12 Co13 C38 -128.9(2)
Pd2 Co12 Co13 C38 115.1(2)
Co11 Co12 Co13 C38 -177.2(2)
C33 Co12 Co13 C3 116.0(3)
C37 Co12 Co13 C3 -114.9(3)
C38 Co12 Co13 C3 -171.3(3)
Co15 Co12 Co13 C3 59.7(2)
Pd2 Co12 Co13 C3 -56.2(2)
Co11 Co12 Co13 C3 11.5(2)
C33 Co12 Co13 Co15 56.2(2)
C37 Co12 Co13 Co15 -174.7(2)
C3 Co12 Co13 Co15 -59.7(2)
C38 Co12 Co13 Co15 128.9(2)
Pd2 Co12 Co13 Co15 -115.95(3)
Co11 Co12 Co13 Co15 -48.29(3)
C33 Co12 Co13 Co14 106.9(2)
C37 Co12 Co13 Co14 -124.0(2)
C3 Co12 Co13 Co14 -9.1(2)
C38 Co12 Co13 Co14 179.6(2)
Co15 Co12 Co13 Co14 50.62(3)
Pd2 Co12 Co13 Co14 -65.34(3)
Co11 Co12 Co13 Co14 2.33(3)
C33 Co12 Co13 Pd2 172.2(2)
C37 Co12 Co13 Pd2 -58.7(2)
C3 Co12 Co13 Pd2 56.2(2)
C38 Co12 Co13 Pd2 -115.1(2)
Co15 Co12 Co13 Pd2 115.95(3)
Co11 Co12 Co13 Pd2 67.66(3)
C33 Co12 Co13 Pd4 161.8(2)
C37 Co12 Co13 Pd4 -69.1(2)
C3 Co12 Co13 Pd4 45.8(2)
C38 Co12 Co13 Pd4 -125.5(2)
Co15 Co12 Co13 Pd4 105.55(4)
Pd2 Co12 Co13 Pd4 -10.40(3)
Co11 Co12 Co13 Pd4 57.26(4)
C3 Pd2 Co13 C29 158.1(3)
C40 Pd2 Co13 C29 -41.9(3)
Co12 Pd2 Co13 C29 -141.5(2)
Pd1 Pd2 Co13 C29 12.3(2)
Pd3 Pd2 Co13 C29 -51.4(2)
Pd4 Pd2 Co13 C29 49.0(2)
Pd7 Pd2 Co13 C29 -172.2(2)
Pd6 Pd2 Co13 C29 117.7(2)
Co11 Pd2 Co13 C29 163.9(2)
C3 Pd2 Co13 C30 -5.0(4)
C40 Pd2 Co13 C30 155.1(4)
Co12 Pd2 Co13 C30 55.5(3)
Pd1 Pd2 Co13 C30 -150.7(3)
Pd3 Pd2 Co13 C30 145.5(3)
Pd4 Pd2 Co13 C30 -114.1(3)
Pd7 Pd2 Co13 C30 24.8(3)
Pd6 Pd2 Co13 C30 -45.3(3)
Co11 Pd2 Co13 C30 0.8(3)
C3 Pd2 Co13 C38 -104.9(3)
C40 Pd2 Co13 C38 55.1(2)
Co12 Pd2 Co13 C38 -44.49(17)
Pd1 Pd2 Co13 C38 109.31(17)
Pd3 Pd2 Co13 C38 45.6(2)
Pd4 Pd2 Co13 C38 145.96(17)
Pd7 Pd2 Co13 C38 -75.21(18)
Pd6 Pd2 Co13 C38 -145.30(17)
Co11 Pd2 Co13 C38 -99.18(17)
C40 Pd2 Co13 C3 160.0(3)
Co12 Pd2 Co13 C3 60.5(2)
Pd1 Pd2 Co13 C3 -145.7(2)
Pd3 Pd2 Co13 C3 150.5(3)
Pd4 Pd2 Co13 C3 -109.1(2)
Pd7 Pd2 Co13 C3 29.7(2)
Pd6 Pd2 Co13 C3 -40.4(2)
Co11 Pd2 Co13 C3 5.8(2)
C3 Pd2 Co13 Co15 -6.8(2)
C40 Pd2 Co13 Co15 153.17(16)
Co12 Pd2 Co13 Co15 53.61(3)
Pd1 Pd2 Co13 Co15 -152.59(3)
Pd3 Pd2 Co13 Co15 143.66(8)
Pd4 Pd2 Co13 Co15 -115.94(3)
Pd7 Pd2 Co13 Co15 22.89(4)
Pd6 Pd2 Co13 Co15 -47.20(3)
Co11 Pd2 Co13 Co15 -1.07(3)
C3 Pd2 Co13 Co12 -60.5(2)
C40 Pd2 Co13 Co12 99.56(16)
Pd1 Pd2 Co13 Co12 153.80(3)
Pd3 Pd2 Co13 Co12 90.05(9)
Pd4 Pd2 Co13 Co12 -169.55(3)
Pd7 Pd2 Co13 Co12 -30.72(3)
Pd6 Pd2 Co13 Co12 -100.81(3)
Co11 Pd2 Co13 Co12 -54.69(3)
C3 Pd2 Co13 Co14 44.9(2)
C40 Pd2 Co13 Co14 -155.06(16)
Co12 Pd2 Co13 Co14 105.39(3)
Pd1 Pd2 Co13 Co14 -100.81(3)
Pd3 Pd2 Co13 Co14 -164.56(9)
Pd4 Pd2 Co13 Co14 -64.16(2)
Pd7 Pd2 Co13 Co14 74.67(3)
Pd6 Pd2 Co13 Co14 4.57(3)
Co11 Pd2 Co13 Co14 50.70(2)
C3 Pd2 Co13 Pd4 109.1(2)
C40 Pd2 Co13 Pd4 -90.89(16)
Co12 Pd2 Co13 Pd4 169.55(3)
Pd1 Pd2 Co13 Pd4 -36.65(2)
Pd3 Pd2 Co13 Pd4 -100.40(9)
Pd7 Pd2 Co13 Pd4 138.83(3)
Pd6 Pd2 Co13 Pd4 68.74(2)
Co11 Pd2 Co13 Pd4 114.87(2)
C28 Pd4 Co13 C29 96.9(3)
C17 Pd4 Co13 C29 4.0(3)
Co9 Pd4 Co13 C29 -39.0(2)
Co14 Pd4 Co13 C29 140.8(2)
Pd2 Pd4 Co13 C29 -135.1(2)
Pd1 Pd4 Co13 C29 -102.8(2)
Pd8 Pd4 Co13 C29 -164.6(2)
C28 Pd4 Co13 C30 14.8(3)
C17 Pd4 Co13 C30 -78.1(3)
Co9 Pd4 Co13 C30 -121.2(2)
Co14 Pd4 Co13 C30 58.7(2)
Pd2 Pd4 Co13 C30 142.7(2)
Pd1 Pd4 Co13 C30 175.1(2)
Pd8 Pd4 Co13 C30 113.3(2)
C28 Pd4 Co13 C38 -179.8(3)
C17 Pd4 Co13 C38 87.3(3)
Co9 Pd4 Co13 C38 44.2(3)
Co14 Pd4 Co13 C38 -135.9(3)
Pd2 Pd4 Co13 C38 -51.8(3)
Pd1 Pd4 Co13 C38 -19.5(3)
Pd8 Pd4 Co13 C38 -81.3(3)
C28 Pd4 Co13 C3 -84.4(2)
C17 Pd4 Co13 C3 -177.2(2)
Co9 Pd4 Co13 C3 139.72(18)
Co14 Pd4 Co13 C3 -40.43(16)
Pd2 Pd4 Co13 C3 43.63(16)
Pd1 Pd4 Co13 C3 76.02(16)
Pd8 Pd4 Co13 C3 14.18(17)
C28 Pd4 Co13 Co15 -45.69(16)
C17 Pd4 Co13 Co15 -138.55(19)
Co9 Pd4 Co13 Co15 178.38(8)
Co14 Pd4 Co13 Co15 -1.77(3)
Pd2 Pd4 Co13 Co15 82.29(3)
Pd1 Pd4 Co13 Co15 114.68(3)
Pd8 Pd4 Co13 Co15 52.84(5)
C28 Pd4 Co13 Co12 -117.58(16)
C17 Pd4 Co13 Co12 149.56(19)
Co9 Pd4 Co13 Co12 106.49(9)
Co14 Pd4 Co13 Co12 -73.67(4)
Pd2 Pd4 Co13 Co12 10.40(3)
Pd1 Pd4 Co13 Co12 42.79(4)
Pd8 Pd4 Co13 Co12 -19.05(5)
C28 Pd4 Co13 Co14 -43.92(15)
C17 Pd4 Co13 Co14 -136.78(19)
Co9 Pd4 Co13 Co14 -179.84(9)
Pd2 Pd4 Co13 Co14 84.06(2)
Pd1 Pd4 Co13 Co14 116.45(3)
Pd8 Pd4 Co13 Co14 54.62(3)
C28 Pd4 Co13 Pd2 -127.98(15)
C17 Pd4 Co13 Pd2 139.16(19)
Co9 Pd4 Co13 Pd2 96.09(9)
Co14 Pd4 Co13 Pd2 -84.06(2)
Pd1 Pd4 Co13 Pd2 32.388(19)
Pd8 Pd4 Co13 Pd2 -29.45(3)
C41 Pd6 Co14 C39 -47.9(3)
C35 Pd6 Co14 C39 81.6(3)
Co11 Pd6 Co14 C39 114.9(2)
Pd5 Pd6 Co14 C39 -121.4(2)
Pd8 Pd6 Co14 C39 -90.6(2)
Pd2 Pd6 Co14 C39 -169.1(2)
Pd7 Pd6 Co14 C39 147.4(2)
C41 Pd6 Co14 C28 30.7(3)
C39 Pd6 Co14 C28 78.6(3)
C35 Pd6 Co14 C28 160.2(3)
Co11 Pd6 Co14 C28 -166.5(2)
Pd5 Pd6 Co14 C28 -42.8(2)
Pd8 Pd6 Co14 C28 -12.0(2)
Pd2 Pd6 Co14 C28 -90.5(2)
Pd7 Pd6 Co14 C28 -134.0(2)
C41 Pd6 Co14 C3 154.9(2)
C39 Pd6 Co14 C3 -157.2(3)
C35 Pd6 Co14 C3 -75.5(2)
Co11 Pd6 Co14 C3 -42.30(16)
Pd5 Pd6 Co14 C3 81.39(17)
Pd8 Pd6 Co14 C3 112.25(16)
Pd2 Pd6 Co14 C3 33.76(16)
Pd7 Pd6 Co14 C3 -9.79(16)
C41 Pd6 Co14 C31 -110.1(3)
C39 Pd6 Co14 C31 -62.3(3)
C35 Pd6 Co14 C31 19.4(3)
Co11 Pd6 Co14 C31 52.6(3)
Pd5 Pd6 Co14 C31 176.3(2)
Pd8 Pd6 Co14 C31 -152.8(3)
Pd2 Pd6 Co14 C31 128.7(3)
Pd7 Pd6 Co14 C31 85.1(3)
C41 Pd6 Co14 Co15 -169.22(18)
C39 Pd6 Co14 Co15 -121.3(2)
C35 Pd6 Co14 Co15 -39.70(17)
Co11 Pd6 Co14 Co15 -6.47(3)
Pd5 Pd6 Co14 Co15 117.22(5)
Pd8 Pd6 Co14 Co15 148.09(3)
Pd2 Pd6 Co14 Co15 69.59(3)
Pd7 Pd6 Co14 Co15 26.04(4)
C41 Pd6 Co14 Pd4 68.88(18)
C39 Pd6 Co14 Pd4 116.7(2)
C35 Pd6 Co14 Pd4 -161.60(17)
Co11 Pd6 Co14 Pd4 -128.38(3)
Pd5 Pd6 Co14 Pd4 -4.68(6)
Pd8 Pd6 Co14 Pd4 26.18(2)
Pd2 Pd6 Co14 Pd4 -52.315(19)
Pd7 Pd6 Co14 Pd4 -95.86(2)
C41 Pd6 Co14 Co13 126.23(18)
C39 Pd6 Co14 Co13 174.1(2)
C35 Pd6 Co14 Co13 -104.25(17)
Co11 Pd6 Co14 Co13 -71.03(3)
Pd5 Pd6 Co14 Co13 52.67(7)
Pd8 Pd6 Co14 Co13 83.53(3)
Pd2 Pd6 Co14 Co13 5.03(3)
Pd7 Pd6 Co14 Co13 -38.52(4)
C41 Pd6 Co14 Co11 -162.75(18)
C39 Pd6 Co14 Co11 -114.9(2)
C35 Pd6 Co14 Co11 -33.23(17)
Pd5 Pd6 Co14 Co11 123.69(5)
Pd8 Pd6 Co14 Co11 154.56(3)
Pd2 Pd6 Co14 Co11 76.06(2)
Pd7 Pd6 Co14 Co11 32.51(2)
C28 Pd4 Co14 C39 -86.7(3)
C17 Pd4 Co14 C39 -80.9(3)
Co9 Pd4 Co14 C39 -7.8(2)
Pd2 Pd4 Co14 C39 106.6(2)
Co13 Pd4 Co14 C39 172.2(2)
Pd1 Pd4 Co14 C39 79.8(2)
Pd8 Pd4 Co14 C39 29.0(2)
C17 Pd4 Co14 C28 5.8(3)
Co9 Pd4 Co14 C28 78.9(2)
Pd2 Pd4 Co14 C28 -166.6(2)
Co13 Pd4 Co14 C28 -101.0(2)
Pd1 Pd4 Co14 C28 166.5(2)
Pd8 Pd4 Co14 C28 115.7(2)
C28 Pd4 Co14 C3 141.7(3)
C17 Pd4 Co14 C3 147.5(3)
Co9 Pd4 Co14 C3 -139.43(17)
Pd2 Pd4 Co14 C3 -24.97(17)
Co13 Pd4 Co14 C3 40.64(17)
Pd1 Pd4 Co14 C3 -51.80(17)
Pd8 Pd4 Co14 C3 -102.66(17)
C28 Pd4 Co14 C31 39.1(4)
C17 Pd4 Co14 C31 44.9(4)
Co9 Pd4 Co14 C31 118.0(3)
Pd2 Pd4 Co14 C31 -127.5(3)
Co13 Pd4 Co14 C31 -61.9(3)
Pd1 Pd4 Co14 C31 -154.4(3)
Pd8 Pd4 Co14 C31 154.8(3)
C28 Pd4 Co14 Co15 102.9(2)
C17 Pd4 Co14 Co15 108.7(3)
Co9 Pd4 Co14 Co15 -178.20(4)
Pd2 Pd4 Co14 Co15 -63.73(3)
Co13 Pd4 Co14 Co15 1.87(3)
Pd1 Pd4 Co14 Co15 -90.56(4)
Pd8 Pd4 Co14 Co15 -141.42(4)
C28 Pd4 Co14 Pd6 -139.7(2)
C17 Pd4 Co14 Pd6 -133.9(3)
Co9 Pd4 Co14 Pd6 -60.79(4)
Pd2 Pd4 Co14 Pd6 53.668(19)
Co13 Pd4 Co14 Pd6 119.27(3)
Pd1 Pd4 Co14 Pd6 26.84(3)
Pd8 Pd4 Co14 Pd6 -24.02(2)
C28 Pd4 Co14 Co13 101.0(2)
C17 Pd4 Co14 Co13 106.8(3)
Co9 Pd4 Co14 Co13 179.93(4)
Pd2 Pd4 Co14 Co13 -65.61(2)
Pd1 Pd4 Co14 Co13 -92.43(3)
Pd8 Pd4 Co14 Co13 -143.29(2)
C28 Pd4 Co14 Co11 170.1(2)
C17 Pd4 Co14 Co11 175.9(3)
Co9 Pd4 Co14 Co11 -111.00(4)
Pd2 Pd4 Co14 Co11 3.46(3)
Co13 Pd4 Co14 Co11 69.07(4)
Pd1 Pd4 Co14 Co11 -23.36(5)
Pd8 Pd4 Co14 Co11 -74.22(4)
C29 Co13 Co14 C39 -87.2(11)
C30 Co13 Co14 C39 179.1(10)
C38 Co13 Co14 C39 80.2(11)
C3 Co13 Co14 C39 69.8(11)
Co15 Co13 Co14 C39 134.6(10)
Co12 Co13 Co14 C39 79.6(10)
Pd2 Co13 Co14 C39 22.8(10)
Pd4 Co13 Co14 C39 -43.5(10)
C29 Co13 Co14 C28 8.2(3)
C30 Co13 Co14 C28 -85.5(2)
C38 Co13 Co14 C28 175.6(3)
C3 Co13 Co14 C28 165.1(3)
Co15 Co13 Co14 C28 -130.05(17)
Co12 Co13 Co14 C28 175.03(17)
Pd2 Co13 Co14 C28 118.23(17)
Pd4 Co13 Co14 C28 51.85(17)
C29 Co13 Co14 C3 -157.0(3)
C30 Co13 Co14 C3 109.4(3)
C38 Co13 Co14 C3 10.5(4)
Co15 Co13 Co14 C3 64.8(2)
Co12 Co13 Co14 C3 9.9(2)
Pd2 Co13 Co14 C3 -46.9(2)
Pd4 Co13 Co14 C3 -113.3(2)
C29 Co13 Co14 C31 103.1(3)
C30 Co13 Co14 C31 9.4(2)
C38 Co13 Co14 C31 -89.5(3)
C3 Co13 Co14 C31 -99.9(3)
Co15 Co13 Co14 C31 -35.12(17)
Co12 Co13 Co14 C31 -90.03(17)
Pd2 Co13 Co14 C31 -146.84(17)
Pd4 Co13 Co14 C31 146.78(17)
C29 Co13 Co14 Co15 138.2(2)
C30 Co13 Co14 Co15 44.56(18)
C38 Co13 Co14 Co15 -54.3(3)
C3 Co13 Co14 Co15 -64.8(2)
Co12 Co13 Co14 Co15 -54.91(3)
Pd2 Co13 Co14 Co15 -111.72(3)
Pd4 Co13 Co14 Co15 -178.10(3)
C29 Co13 Co14 Pd6 -115.2(2)
C30 Co13 Co14 Pd6 151.13(18)
C38 Co13 Co14 Pd6 52.2(3)
C3 Co13 Co14 Pd6 41.8(2)
Co15 Co13 Co14 Pd6 106.56(4)
Co12 Co13 Co14 Pd6 51.65(4)
Pd2 Co13 Co14 Pd6 -5.16(3)
Pd4 Co13 Co14 Pd6 -71.53(3)
C29 Co13 Co14 Pd4 -43.7(2)
C30 Co13 Co14 Pd4 -137.34(18)
C38 Co13 Co14 Pd4 123.8(3)
C3 Co13 Co14 Pd4 113.3(2)
Co15 Co13 Co14 Pd4 178.10(3)
Co12 Co13 Co14 Pd4 123.19(3)
Pd2 Co13 Co14 Pd4 66.379(19)
C29 Co13 Co14 Co11 -169.1(2)
C30 Co13 Co14 Co11 97.20(18)
C38 Co13 Co14 Co11 -1.7(3)
C3 Co13 Co14 Co11 -12.2(2)
Co15 Co13 Co14 Co11 52.64(3)
Co12 Co13 Co14 Co11 -2.28(3)
Pd2 Co13 Co14 Co11 -59.08(2)
Pd4 Co13 Co14 Co11 -125.46(3)
C35 Co11 Co14 C39 -3.4(3)
C34 Co11 Co14 C39 95.7(3)
C36 Co11 Co14 C39 -146.3(5)
C3 Co11 Co14 C39 -157.0(3)
Co15 Co11 Co14 C39 137.18(19)
Pd7 Co11 Co14 C39 -90.60(19)
Pd6 Co11 Co14 C39 -49.75(19)
Co12 Co11 Co14 C39 -167.34(19)
Pd2 Co11 Co14 C39 -116.83(19)
C35 Co11 Co14 C28 152.8(9)
C34 Co11 Co14 C28 -108.1(9)
C36 Co11 Co14 C28 9.9(10)
C3 Co11 Co14 C28 -0.9(9)
Co15 Co11 Co14 C28 -66.7(9)
Pd7 Co11 Co14 C28 65.6(9)
Pd6 Co11 Co14 C28 106.4(9)
Co12 Co11 Co14 C28 -11.2(9)
Pd2 Co11 Co14 C28 39.3(9)
C35 Co11 Co14 C3 153.7(3)
C34 Co11 Co14 C3 -107.2(3)
C36 Co11 Co14 C3 10.8(5)
Co15 Co11 Co14 C3 -65.8(2)
Pd7 Co11 Co14 C3 66.4(2)
Pd6 Co11 Co14 C3 107.3(2)
Co12 Co11 Co14 C3 -10.3(2)
Pd2 Co11 Co14 C3 40.2(2)
C35 Co11 Co14 C31 -97.6(3)
C34 Co11 Co14 C31 1.5(3)
C36 Co11 Co14 C31 119.6(5)
C3 Co11 Co14 C31 108.8(3)
Co15 Co11 Co14 C31 43.00(18)
Pd7 Co11 Co14 C31 175.21(18)
Pd6 Co11 Co14 C31 -143.94(18)
Co12 Co11 Co14 C31 98.48(18)
Pd2 Co11 Co14 C31 148.99(18)
C35 Co11 Co14 Co15 -140.5(2)
C34 Co11 Co14 Co15 -41.5(2)
C36 Co11 Co14 Co15 76.6(4)
C3 Co11 Co14 Co15 65.8(2)
Pd7 Co11 Co14 Co15 132.22(4)
Pd6 Co11 Co14 Co15 173.07(4)
Co12 Co11 Co14 Co15 55.48(3)
Pd2 Co11 Co14 Co15 105.99(3)
C35 Co11 Co14 Pd6 46.4(2)
C34 Co11 Co14 Pd6 145.5(2)
C36 Co11 Co14 Pd6 -96.5(4)
C3 Co11 Co14 Pd6 -107.3(2)
Co15 Co11 Co14 Pd6 -173.07(4)
Pd7 Co11 Co14 Pd6 -40.85(3)
Co12 Co11 Co14 Pd6 -117.59(3)
Pd2 Co11 Co14 Pd6 -67.076(19)
C35 Co11 Co14 Pd4 110.2(2)
C34 Co11 Co14 Pd4 -150.7(2)
C36 Co11 Co14 Pd4 -32.7(4)
C3 Co11 Co14 Pd4 -43.4(2)
Co15 Co11 Co14 Pd4 -109.22(4)
Pd7 Co11 Co14 Pd4 23.00(5)
Pd6 Co11 Co14 Pd4 63.85(3)
Co12 Co11 Co14 Pd4 -53.74(4)
Pd2 Co11 Co14 Pd4 -3.23(3)
C35 Co11 Co14 Co13 166.1(2)
C34 Co11 Co14 Co13 -94.8(2)
C36 Co11 Co14 Co13 23.2(4)
C3 Co11 Co14 Co13 12.5(2)
Co15 Co11 Co14 Co13 -53.34(3)
Pd7 Co11 Co14 Co13 78.88(4)
Pd6 Co11 Co14 Co13 119.73(3)
Co12 Co11 Co14 Co13 2.14(3)
Pd2 Co11 Co14 Co13 52.65(2)
C39 Co14 Co15 C32 68.5(5)
C28 Co14 Co15 C32 -62.7(4)
C3 Co14 Co15 C32 -176.5(4)
C31 Co14 Co15 C32 11.1(4)
Pd6 Co14 Co15 C32 135.9(4)
Pd4 Co14 Co15 C32 -123.2(4)
Co13 Co14 Co15 C32 -121.2(4)
Co11 Co14 Co15 C32 129.4(4)
C39 Co14 Co15 C31 57.4(3)
C28 Co14 Co15 C31 -73.8(3)
C3 Co14 Co15 C31 172.3(3)
Pd6 Co14 Co15 C31 124.8(2)
Pd4 Co14 Co15 C31 -134.3(2)
Co13 Co14 Co15 C31 -132.3(2)
Co11 Co14 Co15 C31 118.3(2)
C39 Co14 Co15 C3 -115.0(3)
C28 Co14 Co15 C3 113.9(3)
C31 Co14 Co15 C3 -172.3(3)
Pd6 Co14 Co15 C3 -47.5(2)
Pd4 Co14 Co15 C3 53.4(2)
Co13 Co14 Co15 C3 55.3(2)
Co11 Co14 Co15 C3 -54.1(2)
C39 Co14 Co15 C30 149.3(3)
C28 Co14 Co15 C30 18.1(3)
C3 Co14 Co15 C30 -95.7(3)
C31 Co14 Co15 C30 91.9(3)
Pd6 Co14 Co15 C30 -143.26(16)
Pd4 Co14 Co15 C30 -42.37(16)
Co13 Co14 Co15 C30 -40.41(16)
Co11 Co14 Co15 C30 -149.82(16)
C39 Co14 Co15 C34 -27.3(3)
C28 Co14 Co15 C34 -158.4(3)
C3 Co14 Co15 C34 87.7(3)
C31 Co14 Co15 C34 -84.6(3)
Pd6 Co14 Co15 C34 40.18(16)
Pd4 Co14 Co15 C34 141.08(16)
Co13 Co14 Co15 C34 143.03(16)
Co11 Co14 Co15 C34 33.62(16)
C39 Co14 Co15 Co13 -170.3(2)
C28 Co14 Co15 Co13 58.6(2)
C3 Co14 Co15 Co13 -55.3(2)
C31 Co14 Co15 Co13 132.3(2)
Pd6 Co14 Co15 Co13 -102.84(4)
Pd4 Co14 Co15 Co13 -1.95(3)
Co11 Co14 Co15 Co13 -109.41(3)
C39 Co14 Co15 Co11 -60.9(2)
C28 Co14 Co15 Co11 168.0(2)
C3 Co14 Co15 Co11 54.1(2)
C31 Co14 Co15 Co11 -118.3(2)
Pd6 Co14 Co15 Co11 6.56(3)
Pd4 Co14 Co15 Co11 107.45(4)
Co13 Co14 Co15 Co11 109.41(3)
C39 Co14 Co15 Co12 -118.3(2)
C28 Co14 Co15 Co12 110.5(2)
C3 Co14 Co15 Co12 -3.3(2)
C31 Co14 Co15 Co12 -175.7(2)
Pd6 Co14 Co15 Co12 -50.86(4)
Pd4 Co14 Co15 Co12 50.03(4)
Co13 Co14 Co15 Co12 51.98(3)
Co11 Co14 Co15 Co12 -57.42(3)
C29 Co13 Co15 C32 53.1(4)
C30 Co13 Co15 C32 30.9(3)
C38 Co13 Co15 C32 -61.2(3)
C3 Co13 Co15 C32 -156.7(3)
Co12 Co13 Co15 C32 -98.7(2)
Co14 Co13 Co15 C32 148.0(2)
Pd2 Co13 Co15 C32 -150.3(2)
Pd4 Co13 Co15 C32 149.8(2)
C29 Co13 Co15 C31 -60.5(4)
C30 Co13 Co15 C31 -82.7(3)
C38 Co13 Co15 C31 -174.8(2)
C3 Co13 Co15 C31 89.6(3)
Co12 Co13 Co15 C31 147.72(17)
Co14 Co13 Co15 C31 34.42(17)
Pd2 Co13 Co15 C31 96.06(17)
Pd4 Co13 Co15 C31 36.22(18)
C29 Co13 Co15 C3 -150.2(4)
C30 Co13 Co15 C3 -172.3(3)
C38 Co13 Co15 C3 95.5(3)
Co12 Co13 Co15 C3 58.1(2)
Co14 Co13 Co15 C3 -55.2(2)
Pd2 Co13 Co15 C3 6.4(2)
Pd4 Co13 Co15 C3 -53.4(2)
C29 Co13 Co15 C30 22.1(4)
C38 Co13 Co15 C30 -92.2(3)
C3 Co13 Co15 C30 172.3(3)
Co12 Co13 Co15 C30 -129.6(2)
Co14 Co13 Co15 C30 117.1(2)
Pd2 Co13 Co15 C30 178.7(2)
Pd4 Co13 Co15 C30 118.9(2)
C29 Co13 Co15 C34 -164.0(4)
C30 Co13 Co15 C34 173.8(3)
C38 Co13 Co15 C34 81.7(3)
C3 Co13 Co15 C34 -13.8(3)
Co12 Co13 Co15 C34 44.2(3)
Co14 Co13 Co15 C34 -69.1(3)
Pd2 Co13 Co15 C34 -7.4(3)
Pd4 Co13 Co15 C34 -67.3(3)
C29 Co13 Co15 Co14 -95.0(3)
C30 Co13 Co15 Co14 -117.1(2)
C38 Co13 Co15 Co14 150.73(17)
C3 Co13 Co15 Co14 55.2(2)
Co12 Co13 Co15 Co14 113.29(3)
Pd2 Co13 Co15 Co14 61.64(3)
Pd4 Co13 Co15 Co14 1.80(3)
C29 Co13 Co15 Co11 -155.3(3)
C30 Co13 Co15 Co11 -177.4(2)
C38 Co13 Co15 Co11 90.39(17)
C3 Co13 Co15 Co11 -5.1(2)
Co12 Co13 Co15 Co11 52.96(3)
Co14 Co13 Co15 Co11 -60.34(3)
Pd2 Co13 Co15 Co11 1.30(3)
Pd4 Co13 Co15 Co11 -58.54(4)
C29 Co13 Co15 Co12 151.7(3)
C30 Co13 Co15 Co12 129.6(2)
C38 Co13 Co15 Co12 37.44(17)
C3 Co13 Co15 Co12 -58.1(2)
Co14 Co13 Co15 Co12 -113.29(3)
Pd2 Co13 Co15 Co12 -51.65(3)
Pd4 Co13 Co15 Co12 -111.50(4)
C35 Co11 Co15 C32 -85.1(4)
C34 Co11 Co15 C32 -21.5(3)
C36 Co11 Co15 C32 56.4(3)
C3 Co11 Co15 C32 155.7(3)
Pd7 Co11 Co15 C32 116.8(3)
Pd6 Co11 Co15 C32 -156.9(3)
Co12 Co11 Co15 C32 100.5(3)
Co14 Co11 Co15 C32 -150.4(3)
Pd2 Co11 Co15 C32 149.5(3)
C35 Co11 Co15 C31 23.7(3)
C34 Co11 Co15 C31 87.3(3)
C36 Co11 Co15 C31 165.2(2)
C3 Co11 Co15 C31 -95.5(3)
Pd7 Co11 Co15 C31 -134.47(17)
Pd6 Co11 Co15 C31 -48.11(16)
Co12 Co11 Co15 C31 -150.76(16)
Co14 Co11 Co15 C31 -41.64(16)
Pd2 Co11 Co15 C31 -101.77(16)
C35 Co11 Co15 C3 119.2(4)
C34 Co11 Co15 C3 -177.2(3)
C36 Co11 Co15 C3 -99.3(3)
Pd7 Co11 Co15 C3 -39.0(2)
Pd6 Co11 Co15 C3 47.4(2)
Co12 Co11 Co15 C3 -55.2(2)
Co14 Co11 Co15 C3 53.9(2)
Pd2 Co11 Co15 C3 -6.3(2)
C35 Co11 Co15 C30 121.3(4)
C34 Co11 Co15 C30 -175.2(4)
C36 Co11 Co15 C30 -97.3(3)
C3 Co11 Co15 C30 2.0(4)
Pd7 Co11 Co15 C30 -36.9(3)
Pd6 Co11 Co15 C30 49.4(3)
Co12 Co11 Co15 C30 -53.2(3)
Co14 Co11 Co15 C30 55.9(3)
Pd2 Co11 Co15 C30 -4.2(3)
C35 Co11 Co15 C34 -63.6(4)
C36 Co11 Co15 C34 77.9(3)
C3 Co11 Co15 C34 177.2(3)
Pd7 Co11 Co15 C34 138.3(2)
Pd6 Co11 Co15 C34 -135.4(2)
Co12 Co11 Co15 C34 122.0(2)
Co14 Co11 Co15 C34 -128.9(2)
Pd2 Co11 Co15 C34 171.0(2)
C35 Co11 Co15 Co14 65.4(3)
C34 Co11 Co15 Co14 128.9(2)
C36 Co11 Co15 Co14 -153.17(19)
C3 Co11 Co15 Co14 -53.9(2)
Pd7 Co11 Co15 Co14 -92.83(5)
Pd6 Co11 Co15 Co14 -6.47(3)
Co12 Co11 Co15 Co14 -109.12(3)
Pd2 Co11 Co15 Co14 -60.13(2)
C35 Co11 Co15 Co13 124.3(3)
C34 Co11 Co15 Co13 -172.1(2)
C36 Co11 Co15 Co13 -94.19(19)
C3 Co11 Co15 Co13 5.1(2)
Pd7 Co11 Co15 Co13 -33.86(6)
Pd6 Co11 Co15 Co13 52.51(4)
Co12 Co11 Co15 Co13 -50.14(3)
Co14 Co11 Co15 Co13 58.98(3)
Pd2 Co11 Co15 Co13 -1.15(3)
C35 Co11 Co15 Co12 174.5(3)
C34 Co11 Co15 Co12 -122.0(2)
C36 Co11 Co15 Co12 -44.05(19)
C3 Co11 Co15 Co12 55.2(2)
Pd7 Co11 Co15 Co12 16.29(5)
Pd6 Co11 Co15 Co12 102.65(4)
Co14 Co11 Co15 Co12 109.12(3)
Pd2 Co11 Co15 Co12 48.99(2)
C33 Co12 Co15 C32 -12.7(3)
C37 Co12 Co15 C32 -136(2)
C3 Co12 Co15 C32 179.7(3)
C38 Co12 Co15 C32 84.8(3)
Co13 Co12 Co15 C32 119.9(2)
Pd2 Co12 Co15 C32 174.3(2)
Co11 Co12 Co15 C32 -123.4(2)
C33 Co12 Co15 C31 165.5(3)
C37 Co12 Co15 C31 42(2)
C3 Co12 Co15 C31 -2.1(3)
C38 Co12 Co15 C31 -97.0(3)
Co13 Co12 Co15 C31 -61.9(3)
Pd2 Co12 Co15 C31 -7.5(3)
Co11 Co12 Co15 C31 54.9(3)
C33 Co12 Co15 C3 167.6(3)
C37 Co12 Co15 C3 44(2)
C38 Co12 Co15 C3 -94.9(3)
Co13 Co12 Co15 C3 -59.8(2)
Pd2 Co12 Co15 C3 -5.5(2)
Co11 Co12 Co15 C3 56.9(2)
C33 Co12 Co15 C30 -98.5(3)
C37 Co12 Co15 C30 138(2)
C3 Co12 Co15 C30 94.0(3)
C38 Co12 Co15 C30 -1.0(2)
Co13 Co12 Co15 C30 34.17(17)
Pd2 Co12 Co15 C30 88.51(17)
Co11 Co12 Co15 C30 150.88(17)
C33 Co12 Co15 C34 73.8(3)
C37 Co12 Co15 C34 -49(2)
C3 Co12 Co15 C34 -93.7(3)
C38 Co12 Co15 C34 171.3(2)
Co13 Co12 Co15 C34 -153.53(17)
Pd2 Co12 Co15 C34 -99.18(17)
Co11 Co12 Co15 C34 -36.81(16)
C33 Co12 Co15 Co14 170.95(19)
C37 Co12 Co15 Co14 48(2)
C3 Co12 Co15 Co14 3.4(2)
C38 Co12 Co15 Co14 -91.53(17)
Co13 Co12 Co15 Co14 -56.40(3)
Pd2 Co12 Co15 Co14 -2.05(3)
Co11 Co12 Co15 Co14 60.32(3)
C33 Co12 Co15 Co13 -132.65(19)
C37 Co12 Co15 Co13 104(2)
C3 Co12 Co15 Co13 59.8(2)
C38 Co12 Co15 Co13 -35.13(17)
Pd2 Co12 Co15 Co13 54.35(3)
Co11 Co12 Co15 Co13 116.72(4)
C33 Co12 Co15 Co11 110.64(19)
C37 Co12 Co15 Co11 -13(2)
C3 Co12 Co15 Co11 -56.9(2)
C38 Co12 Co15 Co11 -151.85(17)
Co13 Co12 Co15 Co11 -116.72(4)
Pd2 Co12 Co15 Co11 -62.37(3)
C12 Co2 C1 Co1 54.9(6)
C10 Co2 C1 Co1 -74.8(3)
C13 Co2 C1 Co1 -173.7(2)
Co3 Co2 C1 Co1 -166.1(3)
Co5 Co2 C1 Co1 -80.14(18)
Pd7 Co2 C1 Co1 54.04(14)
Pd3 Co2 C1 Co1 109.7(3)
C12 Co2 C1 Co3 -139.0(5)
C10 Co2 C1 Co3 91.3(2)
C13 Co2 C1 Co3 -7.6(2)
Co5 Co2 C1 Co3 85.94(19)
Co1 Co2 C1 Co3 166.1(3)
Pd7 Co2 C1 Co3 -139.89(16)
Pd3 Co2 C1 Co3 -84.2(2)
C12 Co2 C1 Co4 150.9(9)
C10 Co2 C1 Co4 21.3(11)
C13 Co2 C1 Co4 -77.7(11)
Co3 Co2 C1 Co4 -70.1(10)
Co5 Co2 C1 Co4 15.9(10)
Co1 Co2 C1 Co4 96.0(11)
Pd7 Co2 C1 Co4 150.0(11)
Pd3 Co2 C1 Co4 -154.3(12)
C12 Co2 C1 Co5 135.1(5)
C10 Co2 C1 Co5 5.4(3)
C13 Co2 C1 Co5 -93.5(2)
Co3 Co2 C1 Co5 -85.94(19)
Co1 Co2 C1 Co5 80.14(19)
Pd7 Co2 C1 Co5 134.18(15)
Pd3 Co2 C1 Co5 -170.2(3)
C12 Co2 C1 Pd3 -54.8(6)
C10 Co2 C1 Pd3 175.5(2)
C13 Co2 C1 Pd3 76.6(3)
Co3 Co2 C1 Pd3 84.2(2)
Co5 Co2 C1 Pd3 170.2(3)
Co1 Co2 C1 Pd3 -109.7(3)
Pd7 Co2 C1 Pd3 -55.67(15)
C14 Co1 C1 Co2 -166.3(3)
C11 Co1 C1 Co2 -17.8(3)
C8 Co1 C1 Co2 85.7(2)
Co5 Co1 C1 Co2 81.75(19)
Pd5 Co1 C1 Co2 -141.05(18)
Pd7 Co1 C1 Co2 -57.58(15)
Co4 Co1 C1 Co2 163.4(3)
C14 Co1 C1 Co3 129.0(11)
C11 Co1 C1 Co3 -82.5(12)
C8 Co1 C1 Co3 21.1(12)
Co5 Co1 C1 Co3 17.1(11)
Pd5 Co1 C1 Co3 154.3(12)
Pd7 Co1 C1 Co3 -122.3(12)
Co2 Co1 C1 Co3 -64.7(11)
Co4 Co1 C1 Co3 98.7(12)
C14 Co1 C1 Co4 30.3(4)
C11 Co1 C1 Co4 178.8(2)
C8 Co1 C1 Co4 -77.7(2)
Co5 Co1 C1 Co4 -81.64(19)
Pd5 Co1 C1 Co4 55.56(15)
Pd7 Co1 C1 Co4 139.03(17)
Co2 Co1 C1 Co4 -163.4(3)
C14 Co1 C1 Co5 111.9(3)
C11 Co1 C1 Co5 -99.6(3)
C8 Co1 C1 Co5 4.0(2)
Pd5 Co1 C1 Co5 137.20(15)
Pd7 Co1 C1 Co5 -139.32(15)
Co2 Co1 C1 Co5 -81.75(19)
Co4 Co1 C1 Co5 81.64(19)
C14 Co1 C1 Pd3 -70.1(4)
C11 Co1 C1 Pd3 78.4(3)
C8 Co1 C1 Pd3 -178.0(3)
Co5 Co1 C1 Pd3 178.0(3)
Pd5 Co1 C1 Pd3 -44.8(2)
Pd7 Co1 C1 Pd3 38.7(2)
Co2 Co1 C1 Pd3 96.3(3)
Co4 Co1 C1 Pd3 -100.3(3)
C7 Co3 C1 Co2 -98.1(3)
C15 Co3 C1 Co2 103.3(3)
C13 Co3 C1 Co2 7.3(2)
Co5 Co3 C1 Co2 -82.34(19)
Pd3 Co3 C1 Co2 96.6(2)
Co4 Co3 C1 Co2 -164.3(3)
C7 Co3 C1 Co1 -32.6(13)
C15 Co3 C1 Co1 168.8(11)
C13 Co3 C1 Co1 72.8(12)
Co2 Co3 C1 Co1 65.5(11)
Co5 Co3 C1 Co1 -16.9(11)
Pd3 Co3 C1 Co1 162.0(13)
Co4 Co3 C1 Co1 -98.9(12)
C7 Co3 C1 Co4 66.2(4)
C15 Co3 C1 Co4 -92.3(3)
C13 Co3 C1 Co4 171.6(2)
Co2 Co3 C1 Co4 164.3(3)
Co5 Co3 C1 Co4 81.99(19)
Pd3 Co3 C1 Co4 -99.1(2)
C7 Co3 C1 Co5 -15.8(4)
C15 Co3 C1 Co5 -174.3(2)
C13 Co3 C1 Co5 89.7(2)
Co2 Co3 C1 Co5 82.34(19)
Pd3 Co3 C1 Co5 178.9(3)
Co4 Co3 C1 Co5 -81.99(19)
C7 Co3 C1 Pd3 165.3(3)
C15 Co3 C1 Pd3 6.8(3)
C13 Co3 C1 Pd3 -89.2(2)
Co2 Co3 C1 Pd3 -96.6(2)
Co5 Co3 C1 Pd3 -178.9(3)
Co4 Co3 C1 Pd3 99.1(2)
C6 Co4 C1 Co2 -15.8(11)
C4 Co4 C1 Co2 -131.0(10)
C5 Co4 C1 Co2 89.0(11)
Co5 Co4 C1 Co2 -15.9(10)
Pd9 Co4 C1 Co2 144.4(10)
Pd5 Co4 C1 Co2 -150.7(11)
Co3 Co4 C1 Co2 69.1(10)
Co1 Co4 C1 Co2 -95.7(11)
Pd3 Co4 C1 Co2 154.1(12)
C6 Co4 C1 Co1 79.9(3)
C4 Co4 C1 Co1 -35.3(4)
C5 Co4 C1 Co1 -175.3(2)
Co5 Co4 C1 Co1 79.89(19)
Pd9 Co4 C1 Co1 -119.88(15)
Pd5 Co4 C1 Co1 -54.98(15)
Co3 Co4 C1 Co1 164.8(3)
Pd3 Co4 C1 Co1 -110.2(3)
C6 Co4 C1 Co3 -84.9(3)
C4 Co4 C1 Co3 159.9(2)
C5 Co4 C1 Co3 19.9(3)
Co5 Co4 C1 Co3 -85.0(2)
Pd9 Co4 C1 Co3 75.27(17)
Pd5 Co4 C1 Co3 140.17(18)
Co1 Co4 C1 Co3 -164.8(3)
Pd3 Co4 C1 Co3 85.0(2)
C6 Co4 C1 Co5 0.0(3)
C4 Co4 C1 Co5 -115.2(3)
C5 Co4 C1 Co5 104.8(2)
Pd9 Co4 C1 Co5 160.23(11)
Pd5 Co4 C1 Co5 -134.87(16)
Co3 Co4 C1 Co5 85.0(2)
Co1 Co4 C1 Co5 -79.89(19)
Pd3 Co4 C1 Co5 169.9(3)
C6 Co4 C1 Pd3 -169.9(2)
C4 Co4 C1 Pd3 74.9(3)
C5 Co4 C1 Pd3 -65.1(3)
Co5 Co4 C1 Pd3 -169.9(3)
Pd9 Co4 C1 Pd3 -9.7(2)
Pd5 Co4 C1 Pd3 55.18(16)
Co3 Co4 C1 Pd3 -85.0(2)
Co1 Co4 C1 Pd3 110.2(3)
C9 Co5 C1 Co2 85.4(6)
C8 Co5 C1 Co2 -95.3(2)
C10 Co5 C1 Co2 -4.8(2)
C6 Co5 C1 Co2 175.4(2)
Co1 Co5 C1 Co2 -91.4(2)
Co4 Co5 C1 Co2 175.5(3)
Co3 Co5 C1 Co2 84.16(19)
C9 Co5 C1 Co1 176.7(5)
C8 Co5 C1 Co1 -4.0(2)
C10 Co5 C1 Co1 86.5(2)
C6 Co5 C1 Co1 -93.2(2)
Co2 Co5 C1 Co1 91.4(2)
Co4 Co5 C1 Co1 -93.2(2)
Co3 Co5 C1 Co1 175.5(3)
C9 Co5 C1 Co3 1.2(7)
C8 Co5 C1 Co3 -179.5(2)
C10 Co5 C1 Co3 -89.0(2)
C6 Co5 C1 Co3 91.3(2)
Co1 Co5 C1 Co3 -175.5(3)
Co2 Co5 C1 Co3 -84.16(19)
Co4 Co5 C1 Co3 91.3(2)
C9 Co5 C1 Co4 -90.1(6)
C8 Co5 C1 Co4 89.2(2)
C10 Co5 C1 Co4 179.7(2)
C6 Co5 C1 Co4 0.0(2)
Co1 Co5 C1 Co4 93.2(2)
Co2 Co5 C1 Co4 -175.5(3)
Co3 Co5 C1 Co4 -91.3(2)
C9 Co5 C1 Pd3 8(2)
C8 Co5 C1 Pd3 -173.2(18)
C10 Co5 C1 Pd3 -82.7(18)
C6 Co5 C1 Pd3 97.6(18)
Co1 Co5 C1 Pd3 -169.2(19)
Co2 Co5 C1 Pd3 -77.8(18)
Co4 Co5 C1 Pd3 97.6(18)
Co3 Co5 C1 Pd3 6.3(16)
C40 Pd3 C1 Co2 -35.1(6)
Co3 Pd3 C1 Co2 -83.0(2)
Pd2 Pd3 C1 Co2 63.8(3)
Pd1 Pd3 C1 Co2 -178.35(12)
Pd5 Pd3 C1 Co2 134.7(2)
Pd7 Pd3 C1 Co2 55.39(16)
Pd9 Pd3 C1 Co2 -163.90(17)
Co4 Pd3 C1 Co2 -172.8(4)
C40 Pd3 C1 Co1 -127.1(4)
Co3 Pd3 C1 Co1 -175.0(4)
Pd2 Pd3 C1 Co1 -28.2(4)
Pd1 Pd3 C1 Co1 89.6(4)
Pd5 Pd3 C1 Co1 42.6(2)
Pd7 Pd3 C1 Co1 -36.7(2)
Pd9 Pd3 C1 Co1 104.0(2)
Co2 Pd3 C1 Co1 -92.1(3)
Co4 Pd3 C1 Co1 95.2(3)
C40 Pd3 C1 Co3 47.9(6)
Pd2 Pd3 C1 Co3 146.79(10)
Pd1 Pd3 C1 Co3 -95.4(3)
Pd5 Pd3 C1 Co3 -142.38(18)
Pd7 Pd3 C1 Co3 138.34(18)
Pd9 Pd3 C1 Co3 -80.95(15)
Co2 Pd3 C1 Co3 83.0(2)
Co4 Pd3 C1 Co3 -89.8(2)
C40 Pd3 C1 Co4 137.7(4)
Co3 Pd3 C1 Co4 89.8(2)
Pd2 Pd3 C1 Co4 -123.42(17)
Pd1 Pd3 C1 Co4 -5.6(5)
Pd5 Pd3 C1 Co4 -52.59(16)
Pd7 Pd3 C1 Co4 -131.9(2)
Pd9 Pd3 C1 Co4 8.85(19)
Co2 Pd3 C1 Co4 172.8(4)
C40 Pd3 C1 Co5 42(2)
Co3 Pd3 C1 Co5 -6.3(16)
Pd2 Pd3 C1 Co5 140.5(17)
Pd1 Pd3 C1 Co5 -101.7(18)
Pd5 Pd3 C1 Co5 -148.7(18)
Pd7 Pd3 C1 Co5 132.0(18)
Pd9 Pd3 C1 Co5 -87.3(18)
Co2 Pd3 C1 Co5 76.6(18)
Co4 Pd3 C1 Co5 -96.1(18)
C23 Co7 C2 Co6 57.5(7)
C21 Co7 C2 Co6 -76.3(2)
C27 Co7 C2 Co6 -173.8(2)
Co8 Co7 C2 Co6 -166.7(3)
Co10 Co7 C2 Co6 -80.16(19)
Pd9 Co7 C2 Co6 51.11(14)
Pd1 Co7 C2 Co6 106.8(2)
C23 Co7 C2 Co9 160.9(10)
C21 Co7 C2 Co9 27.1(13)
C27 Co7 C2 Co9 -70.4(13)
Co8 Co7 C2 Co9 -63.3(12)
Co10 Co7 C2 Co9 23.2(11)
Co6 Co7 C2 Co9 103.4(13)
Pd9 Co7 C2 Co9 154.5(13)
Pd1 Co7 C2 Co9 -149.8(14)
C23 Co7 C2 Co8 -135.8(6)
C21 Co7 C2 Co8 90.4(2)
C27 Co7 C2 Co8 -7.1(2)
Co10 Co7 C2 Co8 86.54(18)
Co6 Co7 C2 Co8 166.7(3)
Pd9 Co7 C2 Co8 -142.18(15)
Pd1 Co7 C2 Co8 -86.5(2)
C23 Co7 C2 Co10 137.6(6)
C21 Co7 C2 Co10 3.9(2)
C27 Co7 C2 Co10 -93.7(2)
Co8 Co7 C2 Co10 -86.54(18)
Co6 Co7 C2 Co10 80.16(19)
Pd9 Co7 C2 Co10 131.27(15)
Pd1 Co7 C2 Co10 -173.0(3)
C23 Co7 C2 Pd1 -49.4(7)
C21 Co7 C2 Pd1 176.9(2)
C27 Co7 C2 Pd1 79.3(2)
Co8 Co7 C2 Pd1 86.5(2)
Co10 Co7 C2 Pd1 173.0(3)
Co6 Co7 C2 Pd1 -106.8(2)
Pd9 Co7 C2 Pd1 -55.73(14)
C25 Co6 C2 Co7 -170.5(3)
C24 Co6 C2 Co7 -20.7(3)
C22 Co6 C2 Co7 83.3(2)
Co10 Co6 C2 Co7 81.83(19)
Pd8 Co6 C2 Co7 -138.19(17)
Pd9 Co6 C2 Co7 -54.33(15)
Co9 Co6 C2 Co7 165.9(3)
Pd1 Co6 C2 Co7 -92.8(3)
C25 Co6 C2 Co9 23.6(4)
C24 Co6 C2 Co9 173.4(2)
C22 Co6 C2 Co9 -82.6(2)
Co10 Co6 C2 Co9 -84.08(19)
Pd8 Co6 C2 Co9 55.90(14)
Pd9 Co6 C2 Co9 139.76(16)
Co7 Co6 C2 Co9 -165.9(3)
Pd1 Co6 C2 Co9 101.3(3)
C25 Co6 C2 Co8 120.8(12)
C24 Co6 C2 Co8 -89.4(13)
C22 Co6 C2 Co8 14.6(13)
Co10 Co6 C2 Co8 13.1(11)
Pd8 Co6 C2 Co8 153.1(13)
Pd9 Co6 C2 Co8 -123.0(12)
Co7 Co6 C2 Co8 -68.7(12)
Co9 Co6 C2 Co8 97.2(13)
Pd1 Co6 C2 Co8 -161.5(14)
C25 Co6 C2 Co10 107.7(3)
C24 Co6 C2 Co10 -102.6(3)
C22 Co6 C2 Co10 1.5(2)
Pd8 Co6 C2 Co10 139.98(14)
Pd9 Co6 C2 Co10 -136.16(14)
Co7 Co6 C2 Co10 -81.83(19)
Co9 Co6 C2 Co10 84.08(19)
Pd1 Co6 C2 Co10 -174.6(3)
C25 Co6 C2 Pd1 -77.7(4)
C24 Co6 C2 Pd1 72.0(3)
C22 Co6 C2 Pd1 176.1(2)
Co10 Co6 C2 Pd1 174.6(3)
Pd8 Co6 C2 Pd1 -45.43(18)
Pd9 Co6 C2 Pd1 38.43(19)
Co7 Co6 C2 Pd1 92.8(3)
Co9 Co6 C2 Pd1 -101.3(3)
C19 Co9 C2 Co7 -19.3(13)
C26 Co9 C2 Co7 -139.8(12)
C17 Co9 C2 Co7 84.0(13)
Co10 Co9 C2 Co7 -23.1(11)
Pd4 Co9 C2 Co7 139.0(12)
Pd8 Co9 C2 Co7 -157.8(13)
Co8 Co9 C2 Co7 62.4(12)
Co6 Co9 C2 Co7 -103.5(13)
Pd1 Co9 C2 Co7 149.2(14)
C19 Co9 C2 Co6 84.2(3)
C26 Co9 C2 Co6 -36.4(4)
C17 Co9 C2 Co6 -172.5(2)
Co10 Co9 C2 Co6 80.36(19)
Pd4 Co9 C2 Co6 -117.49(14)
Pd8 Co9 C2 Co6 -54.28(14)
Co8 Co9 C2 Co6 165.9(3)
Pd1 Co9 C2 Co6 -107.3(3)
C19 Co9 C2 Co8 -81.8(3)
C26 Co9 C2 Co8 157.7(3)
C17 Co9 C2 Co8 21.6(3)
Co10 Co9 C2 Co8 -85.58(19)
Pd4 Co9 C2 Co8 76.57(16)
Pd8 Co9 C2 Co8 139.78(17)
Co6 Co9 C2 Co8 -165.9(3)
Pd1 Co9 C2 Co8 86.8(2)
C19 Co9 C2 Co10 3.8(3)
C26 Co9 C2 Co10 -116.7(3)
C17 Co9 C2 Co10 107.2(2)
Pd4 Co9 C2 Co10 162.15(11)
Pd8 Co9 C2 Co10 -134.64(16)
Co8 Co9 C2 Co10 85.58(19)
Co6 Co9 C2 Co10 -80.36(19)
Pd1 Co9 C2 Co10 172.3(3)
C19 Co9 C2 Pd1 -168.5(2)
C26 Co9 C2 Pd1 70.9(4)
C17 Co9 C2 Pd1 -65.2(3)
Co10 Co9 C2 Pd1 -172.3(3)
Pd4 Co9 C2 Pd1 -10.2(2)
Pd8 Co9 C2 Pd1 53.02(16)
Co8 Co9 C2 Pd1 -86.8(2)
Co6 Co9 C2 Pd1 107.3(3)
C16 Co8 C2 Co7 103.1(3)
C18 Co8 C2 Co7 -99.8(3)
C27 Co8 C2 Co7 6.9(2)
Co10 Co8 C2 Co7 -82.75(18)
Pd1 Co8 C2 Co7 92.5(2)
Co9 Co8 C2 Co7 -167.1(3)
C16 Co8 C2 Co6 172.9(11)
C18 Co8 C2 Co6 -30.0(14)
C27 Co8 C2 Co6 76.6(12)
Co7 Co8 C2 Co6 69.8(12)
Co10 Co8 C2 Co6 -13.0(11)
Pd1 Co8 C2 Co6 162.2(14)
Co9 Co8 C2 Co6 -97.3(13)
C16 Co8 C2 Co9 -89.8(3)
C18 Co8 C2 Co9 67.3(3)
C27 Co8 C2 Co9 174.0(2)
Co7 Co8 C2 Co9 167.1(3)
Co10 Co8 C2 Co9 84.33(19)
Pd1 Co8 C2 Co9 -100.4(2)
C16 Co8 C2 Co10 -174.1(2)
C18 Co8 C2 Co10 -17.0(3)
C27 Co8 C2 Co10 89.6(2)
Co7 Co8 C2 Co10 82.75(18)
Pd1 Co8 C2 Co10 175.2(3)
Co9 Co8 C2 Co10 -84.33(19)
C16 Co8 C2 Pd1 10.7(3)
C18 Co8 C2 Pd1 167.7(2)
C27 Co8 C2 Pd1 -85.6(2)
Co7 Co8 C2 Pd1 -92.5(2)
Co10 Co8 C2 Pd1 -175.2(3)
Co9 Co8 C2 Pd1 100.4(2)
C20 Co10 C2 Co7 91.2(7)
C22 Co10 C2 Co7 -94.8(2)
C21 Co10 C2 Co7 -3.5(2)
C19 Co10 C2 Co7 171.5(2)
Co6 Co10 C2 Co7 -93.39(19)
Co9 Co10 C2 Co7 174.3(3)
Co8 Co10 C2 Co7 83.42(19)
C20 Co10 C2 Co6 -175.4(6)
C22 Co10 C2 Co6 -1.4(2)
C21 Co10 C2 Co6 89.9(2)
C19 Co10 C2 Co6 -95.1(2)
Co7 Co10 C2 Co6 93.39(19)
Co9 Co10 C2 Co6 -92.3(2)
Co8 Co10 C2 Co6 176.8(3)
C20 Co10 C2 Co9 -83.1(7)
C22 Co10 C2 Co9 90.9(2)
C21 Co10 C2 Co9 -177.8(2)
C19 Co10 C2 Co9 -2.8(2)
Co6 Co10 C2 Co9 92.3(2)
Co7 Co10 C2 Co9 -174.3(3)
Co8 Co10 C2 Co9 -90.9(2)
C20 Co10 C2 Co8 7.8(8)
C22 Co10 C2 Co8 -178.2(2)
C21 Co10 C2 Co8 -86.9(2)
C19 Co10 C2 Co8 88.0(2)
Co6 Co10 C2 Co8 -176.8(3)
Co7 Co10 C2 Co8 -83.42(19)
Co9 Co10 C2 Co8 90.9(2)
C20 Co10 C2 Pd1 40(2)
C22 Co10 C2 Pd1 -146.1(19)
C21 Co10 C2 Pd1 -54.8(19)
C19 Co10 C2 Pd1 120.2(19)
Co6 Co10 C2 Pd1 -145(2)
Co7 Co10 C2 Pd1 -51.3(18)
Co9 Co10 C2 Pd1 123(2)
Co8 Co10 C2 Pd1 32.1(18)
C40 Pd1 C2 Co7 -45.6(6)
Co8 Pd1 C2 Co7 -82.8(2)
Pd2 Pd1 C2 Co7 -179.76(9)
Pd3 Pd1 C2 Co7 59.8(3)
Pd9 Pd1 C2 Co7 56.05(15)
Pd8 Pd1 C2 Co7 135.90(19)
Pd4 Pd1 C2 Co7 -163.58(16)
Co9 Pd1 C2 Co7 -172.6(3)
Co6 Pd1 C2 Co7 92.8(3)
C40 Pd1 C2 Co6 -138.4(4)
Co8 Pd1 C2 Co6 -175.5(3)
Pd2 Pd1 C2 Co6 87.5(3)
Pd3 Pd1 C2 Co6 -33.0(4)
Co7 Pd1 C2 Co6 -92.8(3)
Pd9 Pd1 C2 Co6 -36.71(18)
Pd8 Pd1 C2 Co6 43.15(18)
Pd4 Pd1 C2 Co6 103.7(2)
Co9 Pd1 C2 Co6 94.6(3)
C40 Pd1 C2 Co9 127.0(4)
Co8 Pd1 C2 Co9 89.9(2)
Pd2 Pd1 C2 Co9 -7.1(4)
Pd3 Pd1 C2 Co9 -127.59(16)
Co7 Pd1 C2 Co9 172.6(3)
Pd9 Pd1 C2 Co9 -131.3(2)
Pd8 Pd1 C2 Co9 -51.46(17)
Pd4 Pd1 C2 Co9 9.06(19)
Co6 Pd1 C2 Co9 -94.6(3)
C40 Pd1 C2 Co8 37.2(6)
Pd2 Pd1 C2 Co8 -97.0(3)
Pd3 Pd1 C2 Co8 142.55(12)
Co7 Pd1 C2 Co8 82.8(2)
Pd9 Pd1 C2 Co8 138.82(16)
Pd8 Pd1 C2 Co8 -141.32(17)
Pd4 Pd1 C2 Co8 -80.81(14)
Co9 Pd1 C2 Co8 -89.9(2)
Co6 Pd1 C2 Co8 175.5(3)
C40 Pd1 C2 Co10 5(2)
Co8 Pd1 C2 Co10 -32.1(18)
Pd2 Pd1 C2 Co10 -129.1(18)
Pd3 Pd1 C2 Co10 110.5(18)
Co7 Pd1 C2 Co10 50.7(18)
Pd9 Pd1 C2 Co10 106.7(19)
Pd8 Pd1 C2 Co10 -173.4(19)
Pd4 Pd1 C2 Co10 -112.9(19)
Co9 Pd1 C2 Co10 -122(2)
Co6 Pd1 C2 Co10 143(2)
C39 Co14 C3 Co13 -166.8(3)
C28 Co14 C3 Co13 -18.0(3)
C31 Co14 C3 Co13 87.4(2)
Co15 Co14 C3 Co13 81.4(2)
Pd6 Co14 C3 Co13 -141.41(19)
Pd4 Co14 C3 Co13 -54.68(16)
Co11 Co14 C3 Co13 162.2(3)
C39 Co14 C3 Co11 30.9(4)
C28 Co14 C3 Co11 179.8(2)
C31 Co14 C3 Co11 -74.8(3)
Co15 Co14 C3 Co11 -80.89(19)
Pd6 Co14 C3 Co11 56.34(16)
Pd4 Co14 C3 Co11 143.08(19)
Co13 Co14 C3 Co11 -162.2(3)
C39 Co14 C3 Co12 130.1(12)
C28 Co14 C3 Co12 -81.0(13)
C31 Co14 C3 Co12 24.4(13)
Co15 Co14 C3 Co12 18.3(11)
Pd6 Co14 C3 Co12 155.6(13)
Pd4 Co14 C3 Co12 -117.7(12)
Co13 Co14 C3 Co12 -63.0(12)
Co11 Co14 C3 Co12 99.2(13)
C39 Co14 C3 Co15 111.8(3)
C28 Co14 C3 Co15 -99.3(3)
C31 Co14 C3 Co15 6.0(2)
Pd6 Co14 C3 Co15 137.24(16)
Pd4 Co14 C3 Co15 -136.03(14)
Co13 Co14 C3 Co15 -81.4(2)
Co11 Co14 C3 Co15 80.89(19)
C39 Co14 C3 Pd2 -76.6(4)
C28 Co14 C3 Pd2 72.3(3)
C31 Co14 C3 Pd2 177.6(2)
Co15 Co14 C3 Pd2 171.6(3)
Pd6 Co14 C3 Pd2 -51.2(2)
Pd4 Co14 C3 Pd2 35.6(2)
Co13 Co14 C3 Pd2 90.2(3)
Co11 Co14 C3 Pd2 -107.5(3)
C29 Co13 C3 Co14 55.0(7)
C30 Co13 C3 Co14 -74.6(3)
C38 Co13 C3 Co14 -173.7(2)
Co15 Co13 C3 Co14 -80.8(2)
Co12 Co13 C3 Co14 -166.9(3)
Pd2 Co13 C3 Co14 108.0(3)
Pd4 Co13 C3 Co14 52.19(15)
C29 Co13 C3 Co11 158.0(9)
C30 Co13 C3 Co11 28.3(11)
C38 Co13 C3 Co11 -70.7(11)
Co15 Co13 C3 Co11 22.2(9)
Co12 Co13 C3 Co11 -63.9(10)
Co14 Co13 C3 Co11 103.0(11)
Pd2 Co13 C3 Co11 -149.0(12)
Pd4 Co13 C3 Co11 155.2(11)
C29 Co13 C3 Co12 -138.1(5)
C30 Co13 C3 Co12 92.3(2)
C38 Co13 C3 Co12 -6.8(2)
Co15 Co13 C3 Co12 86.10(19)
Co14 Co13 C3 Co12 166.9(3)
Pd2 Co13 C3 Co12 -85.1(2)
Pd4 Co13 C3 Co12 -140.90(16)
C29 Co13 C3 Co15 135.8(5)
C30 Co13 C3 Co15 6.2(3)
C38 Co13 C3 Co15 -92.9(2)
Co12 Co13 C3 Co15 -86.10(19)
Co14 Co13 C3 Co15 80.8(2)
Pd2 Co13 C3 Co15 -171.2(3)
Pd4 Co13 C3 Co15 133.00(16)
C29 Co13 C3 Pd2 -53.0(7)
C30 Co13 C3 Pd2 177.3(2)
C38 Co13 C3 Pd2 78.3(2)
Co15 Co13 C3 Pd2 171.2(3)
Co12 Co13 C3 Pd2 85.1(2)
Co14 Co13 C3 Pd2 -108.0(3)
Pd4 Co13 C3 Pd2 -55.84(15)
C35 Co11 C3 Co14 -39.2(4)
C34 Co11 C3 Co14 82.8(3)
C36 Co11 C3 Co14 -175.1(2)
Co15 Co11 C3 Co14 80.4(2)
Pd7 Co11 C3 Co14 -124.43(17)
Pd6 Co11 C3 Co14 -56.23(16)
Co12 Co11 C3 Co14 165.6(3)
Pd2 Co11 C3 Co14 -109.8(3)
C35 Co11 C3 Co13 -141.8(10)
C34 Co11 C3 Co13 -19.7(11)
C36 Co11 C3 Co13 82.3(11)
Co15 Co11 C3 Co13 -22.2(9)
Pd7 Co11 C3 Co13 133.0(10)
Pd6 Co11 C3 Co13 -158.8(11)
Co12 Co11 C3 Co13 63.0(10)
Co14 Co11 C3 Co13 -102.5(11)
Pd2 Co11 C3 Co13 147.7(12)
C35 Co11 C3 Co12 155.2(3)
C34 Co11 C3 Co12 -82.7(3)
C36 Co11 C3 Co12 19.3(3)
Co15 Co11 C3 Co12 -85.2(2)
Pd7 Co11 C3 Co12 69.99(16)
Pd6 Co11 C3 Co12 138.19(18)
Co14 Co11 C3 Co12 -165.6(3)
Pd2 Co11 C3 Co12 84.6(3)
C35 Co11 C3 Co15 -119.6(3)
C34 Co11 C3 Co15 2.5(3)
C36 Co11 C3 Co15 104.5(2)
Pd7 Co11 C3 Co15 155.19(13)
Pd6 Co11 C3 Co15 -136.61(17)
Co12 Co11 C3 Co15 85.2(2)
Co14 Co11 C3 Co15 -80.4(2)
Pd2 Co11 C3 Co15 169.9(4)
C35 Co11 C3 Pd2 70.6(4)
C34 Co11 C3 Pd2 -167.4(3)
C36 Co11 C3 Pd2 -65.3(3)
Co15 Co11 C3 Pd2 -169.9(4)
Pd7 Co11 C3 Pd2 -14.7(2)
Pd6 Co11 C3 Pd2 53.5(2)
Co12 Co11 C3 Pd2 -84.6(3)
Co14 Co11 C3 Pd2 109.8(3)
C33 Co12 C3 Co14 -33.7(14)
C37 Co12 C3 Co14 166.0(11)
C38 Co12 C3 Co14 70.4(13)
Co13 Co12 C3 Co14 63.9(12)
Co15 Co12 C3 Co14 -18.2(11)
Pd2 Co12 C3 Co14 154.6(14)
Co11 Co12 C3 Co14 -99.8(13)
C33 Co12 C3 Co13 -97.7(3)
C37 Co12 C3 Co13 102.0(3)
C38 Co12 C3 Co13 6.4(2)
Co15 Co12 C3 Co13 -82.09(19)
Pd2 Co12 C3 Co13 90.6(2)
Co11 Co12 C3 Co13 -163.7(3)
C33 Co12 C3 Co11 66.0(3)
C37 Co12 C3 Co11 -94.2(3)
C38 Co12 C3 Co11 170.1(2)
Co13 Co12 C3 Co11 163.7(3)
Co15 Co12 C3 Co11 81.61(19)
Pd2 Co12 C3 Co11 -105.7(2)
C33 Co12 C3 Co15 -15.6(4)
C37 Co12 C3 Co15 -175.9(2)
C38 Co12 C3 Co15 88.5(2)
Co13 Co12 C3 Co15 82.09(19)
Pd2 Co12 C3 Co15 172.7(3)
Co11 Co12 C3 Co15 -81.61(19)
C33 Co12 C3 Pd2 171.7(2)
C37 Co12 C3 Pd2 11.4(3)
C38 Co12 C3 Pd2 -84.2(2)
Co13 Co12 C3 Pd2 -90.6(2)
Co15 Co12 C3 Pd2 -172.7(3)
Co11 Co12 C3 Pd2 105.7(2)
C32 Co15 C3 Co14 174.6(7)
C31 Co15 C3 Co14 -5.8(2)
C30 Co15 C3 Co14 86.4(2)
C34 Co15 C3 Co14 -96.8(2)
Co13 Co15 C3 Co14 92.0(2)
Co11 Co15 C3 Co14 -94.8(2)
Co12 Co15 C3 Co14 175.4(3)
C32 Co15 C3 Co13 82.6(8)
C31 Co15 C3 Co13 -97.8(2)
C30 Co15 C3 Co13 -5.6(2)
C34 Co15 C3 Co13 171.2(2)
Co14 Co15 C3 Co13 -92.0(2)
Co11 Co15 C3 Co13 173.2(3)
Co12 Co15 C3 Co13 83.4(2)
C32 Co15 C3 Co11 -90.6(8)
C31 Co15 C3 Co11 89.0(2)
C30 Co15 C3 Co11 -178.8(2)
C34 Co15 C3 Co11 -2.0(2)
Co14 Co15 C3 Co11 94.8(2)
Co13 Co15 C3 Co11 -173.2(3)
Co12 Co15 C3 Co11 -89.7(2)
C32 Co15 C3 Co12 -0.8(9)
C31 Co15 C3 Co12 178.8(2)
C30 Co15 C3 Co12 -89.0(2)
C34 Co15 C3 Co12 87.8(2)
Co14 Co15 C3 Co12 -175.4(3)
Co13 Co15 C3 Co12 -83.4(2)
Co11 Co15 C3 Co12 89.7(2)
C32 Co15 C3 Pd2 35.9(19)
C31 Co15 C3 Pd2 -144.5(14)
C30 Co15 C3 Pd2 -52.3(15)
C34 Co15 C3 Pd2 124.5(15)
Co14 Co15 C3 Pd2 -138.7(16)
Co13 Co15 C3 Pd2 -46.7(14)
Co11 Co15 C3 Pd2 126.4(15)
Co12 Co15 C3 Pd2 36.7(13)
C40 Pd2 C3 Co14 -134.4(4)
Co12 Pd2 C3 Co14 -173.5(4)
Pd1 Pd2 C3 Co14 -28.8(4)
Pd3 Pd2 C3 Co14 103.6(3)
Co13 Pd2 C3 Co14 -90.7(3)
Pd4 Pd2 C3 Co14 -34.5(2)
Pd7 Pd2 C3 Co14 112.6(2)
Pd6 Pd2 C3 Co14 48.3(2)
Co11 Pd2 C3 Co14 98.9(3)
C40 Pd2 C3 Co13 -43.7(5)
Co12 Pd2 C3 Co13 -82.8(2)
Pd1 Pd2 C3 Co13 61.9(3)
Pd3 Pd2 C3 Co13 -165.72(12)
Pd4 Pd2 C3 Co13 56.24(16)
Pd7 Pd2 C3 Co13 -156.68(18)
Pd6 Pd2 C3 Co13 139.0(2)
Co11 Pd2 C3 Co13 -170.4(4)
C40 Pd2 C3 Co11 126.7(4)
Co12 Pd2 C3 Co11 87.6(3)
Pd1 Pd2 C3 Co11 -127.67(19)
Pd3 Pd2 C3 Co11 4.7(5)
Co13 Pd2 C3 Co11 170.4(4)
Pd4 Pd2 C3 Co11 -133.4(2)
Pd7 Pd2 C3 Co11 13.7(2)
Pd6 Pd2 C3 Co11 -50.6(2)
C40 Pd2 C3 Co12 39.1(5)
Pd1 Pd2 C3 Co12 144.70(14)
Pd3 Pd2 C3 Co12 -83.0(3)
Co13 Pd2 C3 Co12 82.8(2)
Pd4 Pd2 C3 Co12 139.00(17)
Pd7 Pd2 C3 Co12 -73.92(14)
Pd6 Pd2 C3 Co12 -138.19(18)
Co11 Pd2 C3 Co12 -87.6(3)
C40 Pd2 C3 Co15 2.4(18)
Co12 Pd2 C3 Co15 -36.7(13)
Pd1 Pd2 C3 Co15 108.0(14)
Pd3 Pd2 C3 Co15 -119.7(13)
Co13 Pd2 C3 Co15 46.1(13)
Pd4 Pd2 C3 Co15 102.3(15)
Pd7 Pd2 C3 Co15 -110.6(15)
Pd6 Pd2 C3 Co15 -174.9(15)
Co11 Pd2 C3 Co15 -124.3(16)
C6 Co4 C4 O4 32.7(16)
C5 Co4 C4 O4 -63.1(16)
C1 Co4 C4 O4 152.4(14)
Co5 Co4 C4 O4 82.9(16)
Pd9 Co4 C4 O4 -113.1(15)
Pd5 Co4 C4 O4 175.9(16)
Co3 Co4 C4 O4 -137.2(12)
Co1 Co4 C4 O4 128.8(15)
Pd3 Co4 C4 O4 -164.0(15)
C6 Co4 C4 Pd5 -143.2(2)
C5 Co4 C4 Pd5 120.9(2)
C1 Co4 C4 Pd5 -23.5(3)
Co5 Co4 C4 Pd5 -93.01(19)
Pd9 Co4 C4 Pd5 70.98(11)
Co3 Co4 C4 Pd5 46.9(7)
Co1 Co4 C4 Pd5 -47.14(12)
Pd3 Co4 C4 Pd5 20.05(18)
C41 Pd5 C4 O4 2.2(5)
C14 Pd5 C4 O4 -87.1(5)
Co1 Pd5 C4 O4 -129.0(5)
Co4 Pd5 C4 O4 -178.5(6)
Pd6 Pd5 C4 O4 -18.6(9)
Pd8 Pd5 C4 O4 58.8(5)
Pd3 Pd5 C4 O4 160.9(4)
Pd9 Pd5 C4 O4 117.4(5)
C41 Pd5 C4 Co4 -179.28(18)
C14 Pd5 C4 Co4 91.4(2)
Co1 Pd5 C4 Co4 49.54(15)
Pd6 Pd5 C4 Co4 160.0(4)
Pd8 Pd5 C4 Co4 -122.63(13)
Pd3 Pd5 C4 Co4 -20.58(19)
Pd9 Pd5 C4 Co4 -64.09(14)
C6 Co4 C5 O5 0.4(12)
C4 Co4 C5 O5 97.3(12)
C1 Co4 C5 O5 -111.7(12)
Co5 Co4 C5 O5 -54.9(12)
Pd9 Co4 C5 O5 164.6(13)
Pd5 Co4 C5 O5 154.0(11)
Co3 Co4 C5 O5 -97.5(12)
Co1 Co4 C5 O5 -121.7(10)
Pd3 Co4 C5 O5 -148.8(12)
C6 Co4 C5 Pd9 -164.3(2)
C4 Co4 C5 Pd9 -67.4(2)
C1 Co4 C5 Pd9 83.7(2)
Co5 Co4 C5 Pd9 140.48(9)
Pd5 Co4 C5 Pd9 -10.6(2)
Co3 Co4 C5 Pd9 97.89(14)
Co1 Co4 C5 Pd9 73.7(6)
Pd3 Co4 C5 Pd9 46.59(14)
C24 Pd9 C5 O5 -59.0(6)
Co4 Pd9 C5 O5 -172.1(7)
Co6 Pd9 C5 O5 -57.7(6)
Co7 Pd9 C5 O5 23.4(6)
Pd1 Pd9 C5 O5 105.7(5)
Pd3 Pd9 C5 O5 137.9(5)
Pd5 Pd9 C5 O5 -163.9(5)
C24 Pd9 C5 Co4 113.1(2)
Co6 Pd9 C5 Co4 114.4(2)
Co7 Pd9 C5 Co4 -164.44(8)
Pd1 Pd9 C5 Co4 -82.2(3)
Pd3 Pd9 C5 Co4 -49.97(17)
Pd5 Pd9 C5 Co4 8.24(19)
C4 Co4 C6 O6 -40.1(11)
C5 Co4 C6 O6 61.6(11)
C1 Co4 C6 O6 -177.8(10)
Co5 Co4 C6 O6 -177.8(11)
Pd9 Co4 C6 O6 38.5(12)
Pd5 Co4 C6 O6 -85.6(11)
Co3 Co4 C6 O6 137.3(10)
Co1 Co4 C6 O6 -134.6(10)
Pd3 Co4 C6 O6 169.7(8)
C4 Co4 C6 Co5 137.7(2)
C5 Co4 C6 Co5 -120.6(2)
C1 Co4 C6 Co5 0.0(2)
Pd9 Co4 C6 Co5 -143.7(2)
Pd5 Co4 C6 Co5 92.2(2)
Co3 Co4 C6 Co5 -44.90(14)
Co1 Co4 C6 Co5 43.15(13)
Pd3 Co4 C6 Co5 -12.5(4)
C9 Co5 C6 O6 -25.5(6)
C8 Co5 C6 O6 80.1(6)
C1 Co5 C6 O6 178.7(6)
C10 Co5 C6 O6 1(2)
Co1 Co5 C6 O6 130.0(6)
Co2 Co5 C6 O6 -176.1(4)
Co4 Co5 C6 O6 178.6(7)
Co3 Co5 C6 O6 -134.9(6)
C9 Co5 C6 Co4 155.9(2)
C8 Co5 C6 Co4 -98.5(2)
C1 Co5 C6 Co4 0.0(2)
C10 Co5 C6 Co4 -178(39)
Co1 Co5 C6 Co4 -48.62(16)
Co2 Co5 C6 Co4 5.3(3)
Co3 Co5 C6 Co4 46.45(16)
C15 Co3 C7 O7 -35(25)
C1 Co3 C7 O7 164(25)
C13 Co3 C7 O7 59(25)
Co2 Co3 C7 O7 104(25)
Co5 Co3 C7 O7 152(25)
Pd3 Co3 C7 O7 -113(25)
Co4 Co3 C7 O7 -155(25)
C9 Co5 C8 O8 2.6(8)
C1 Co5 C8 O8 -177.1(7)
C10 Co5 C8 O8 88.6(7)
C6 Co5 C8 O8 -84.6(7)
Co1 Co5 C8 O8 179.0(8)
Co2 Co5 C8 O8 134.7(7)
Co4 Co5 C8 O8 -128.7(7)
Co3 Co5 C8 O8 -177.7(5)
C9 Co5 C8 Co1 -176.4(2)
C1 Co5 C8 Co1 3.9(2)
C10 Co5 C8 Co1 -90.4(2)
C6 Co5 C8 Co1 96.3(2)
Co2 Co5 C8 Co1 -44.33(16)
Co4 Co5 C8 Co1 52.26(15)
Co3 Co5 C8 Co1 3.3(4)
C14 Co1 C8 O8 37.7(7)
C11 Co1 C8 O8 -58.9(7)
C1 Co1 C8 O8 176.9(7)
Co5 Co1 C8 O8 -179.1(8)
Pd5 Co1 C8 O8 89.7(7)
Pd7 Co1 C8 O8 -89.0(7)
Co2 Co1 C8 O8 -138.3(7)
Co4 Co1 C8 O8 133.7(7)
C14 Co1 C8 Co5 -143.3(2)
C11 Co1 C8 Co5 120.2(2)
C1 Co1 C8 Co5 -4.1(2)
Pd5 Co1 C8 Co5 -91.2(2)
Pd7 Co1 C8 Co5 90.1(3)
Co2 Co1 C8 Co5 40.79(15)
Co4 Co1 C8 Co5 -47.25(14)
C8 Co5 C9 O9 153(6)
C1 Co5 C9 O9 -28(6)
C10 Co5 C9 O9 64(6)
C6 Co5 C9 O9 -119(6)
Co1 Co5 C9 O9 146(6)
Co2 Co5 C9 O9 38(6)
Co4 Co5 C9 O9 -98(6)
Co3 Co5 C9 O9 -27(6)
C12 Co2 C10 O10 10.2(9)
C1 Co2 C10 O10 171.8(9)
C13 Co2 C10 O10 -88.0(9)
Co3 Co2 C10 O10 -138.8(9)
Co5 Co2 C10 O10 177.0(10)
Co1 Co2 C10 O10 128.5(9)
Pd7 Co2 C10 O10 84.0(9)
Pd3 Co2 C10 O10 177.3(7)
C12 Co2 C10 Co5 -166.8(2)
C1 Co2 C10 Co5 -5.2(2)
C13 Co2 C10 Co5 95.0(2)
Co3 Co2 C10 Co5 44.18(17)
Co1 Co2 C10 Co5 -48.49(14)
Pd7 Co2 C10 Co5 -93.0(2)
Pd3 Co2 C10 Co5 0.3(4)
C9 Co5 C10 O10 31.5(7)
C8 Co5 C10 O10 -74.1(7)
C1 Co5 C10 O10 -172.6(7)
C6 Co5 C10 O10 5(2)
Co1 Co5 C10 O10 -124.2(7)
Co2 Co5 C10 O10 -177.5(8)
Co4 Co5 C10 O10 -172.3(5)
Co3 Co5 C10 O10 141.0(7)
C9 Co5 C10 Co2 -151.0(2)
C8 Co5 C10 Co2 103.5(2)
C1 Co5 C10 Co2 4.9(2)
C6 Co5 C10 Co2 -177.3(18)
Co1 Co5 C10 Co2 53.37(16)
Co4 Co5 C10 Co2 5.3(4)
Co3 Co5 C10 Co2 -41.49(17)
C14 Co1 C11 O11 -66.6(12)
C1 Co1 C11 O11 134.5(12)
C8 Co1 C11 O11 28.0(12)
Co5 Co1 C11 O11 75.5(12)
Pd5 Co1 C11 O11 -125.4(11)
Pd7 Co1 C11 O11 -173.7(13)
Co2 Co1 C11 O11 121.8(12)
Co4 Co1 C11 O11 138.2(9)
C14 Co1 C11 Pd7 107.1(2)
C1 Co1 C11 Pd7 -51.8(3)
C8 Co1 C11 Pd7 -158.3(2)
Co5 Co1 C11 Pd7 -110.78(14)
Pd5 Co1 C11 Pd7 48.2(2)
Co2 Co1 C11 Pd7 -64.50(13)
Co4 Co1 C11 Pd7 -48.1(9)
C36 Pd7 C11 O11 3.2(6)
Co11 Pd7 C11 O11 45.8(6)
Co1 Pd7 C11 O11 176.8(7)
Co2 Pd7 C11 O11 -119.2(5)
Pd2 Pd7 C11 O11 136.0(4)
Pd3 Pd7 C11 O11 -166.9(5)
Pd6 Pd7 C11 O11 104.1(5)
C36 Pd7 C11 Co1 -173.6(2)
Co11 Pd7 C11 Co1 -130.95(14)
Co2 Pd7 C11 Co1 64.01(16)
Pd2 Pd7 C11 Co1 -40.8(6)
Pd3 Pd7 C11 Co1 16.3(2)
Pd6 Pd7 C11 Co1 -72.72(19)
C10 Co2 C12 O12 -15(6)
C1 Co2 C12 O12 -146(6)
C13 Co2 C12 O12 82(6)
Co3 Co2 C12 O12 98(6)
Co5 Co2 C12 O12 -33(6)
Co1 Co2 C12 O12 -105(6)
Pd7 Co2 C12 O12 -145(6)
Pd3 Co2 C12 O12 173(6)
C12 Co2 C13 O13 -9.3(9)
C10 Co2 C13 O13 84.8(9)
C1 Co2 C13 O13 -171.1(9)
Co3 Co2 C13 O13 -178.5(10)
Co5 Co2 C13 O13 137.8(9)
Co1 Co2 C13 O13 -178.6(7)
Pd7 Co2 C13 O13 -86.9(9)
Pd3 Co2 C13 O13 -128.9(9)
C12 Co2 C13 Co3 169.2(2)
C10 Co2 C13 Co3 -96.7(2)
C1 Co2 C13 Co3 7.4(2)
Co5 Co2 C13 Co3 -43.73(17)
Co1 Co2 C13 Co3 -0.1(4)
Pd7 Co2 C13 Co3 91.6(2)
Pd3 Co2 C13 Co3 49.54(15)
C7 Co3 C13 O13 -56.3(8)
C15 Co3 C13 O13 47.0(8)
C1 Co3 C13 O13 171.4(7)
Co2 Co3 C13 O13 178.7(9)
Co5 Co3 C13 O13 -139.9(7)
Pd3 Co3 C13 O13 122.3(7)
Co4 Co3 C13 O13 -179.4(6)
C7 Co3 C13 Co2 125.1(2)
C15 Co3 C13 Co2 -131.6(2)
C1 Co3 C13 Co2 -7.3(2)
Co5 Co3 C13 Co2 41.41(17)
Pd3 Co3 C13 Co2 -56.41(17)
Co4 Co3 C13 Co2 1.9(4)
C11 Co1 C14 O14 57(2)
C1 Co1 C14 O14 -149.0(19)
C8 Co1 C14 O14 -38(2)
Co5 Co1 C14 O14 -76(2)
Pd5 Co1 C14 O14 -178(2)
Pd7 Co1 C14 O14 112(2)
Co2 Co1 C14 O14 116.7(19)
Co4 Co1 C14 O14 -128(2)
C11 Co1 C14 Pd5 -124.7(2)
C1 Co1 C14 Pd5 28.9(4)
C8 Co1 C14 Pd5 139.42(19)
Co5 Co1 C14 Pd5 102.10(17)
Pd7 Co1 C14 Pd5 -70.61(13)
Co2 Co1 C14 Pd5 -65.5(11)
Co4 Co1 C14 Pd5 49.68(12)
C41 Pd5 C14 O14 -29.6(5)
C4 Pd5 C14 O14 84.9(5)
Co1 Pd5 C14 O14 179.4(6)
Co4 Pd5 C14 O14 127.9(5)
Pd6 Pd5 C14 O14 -80.4(5)
Pd8 Pd5 C14 O14 -42.6(6)
Pd3 Pd5 C14 O14 -170.1(4)
Pd9 Pd5 C14 O14 122.1(4)
C41 Pd5 C14 Co1 151.0(2)
C4 Pd5 C14 Co1 -94.5(2)
Co4 Pd5 C14 Co1 -51.44(15)
Pd6 Pd5 C14 Co1 100.20(16)
Pd8 Pd5 C14 Co1 138.00(13)
Pd3 Pd5 C14 Co1 10.6(2)
Pd9 Pd5 C14 Co1 -57.2(3)
C7 Co3 C15 O15 41(4)
C1 Co3 C15 O15 -155(3)
C13 Co3 C15 O15 -57(4)
Co2 Co3 C15 O15 -98(4)
Co5 Co3 C15 O15 175(3)
Pd3 Co3 C15 O15 -150(4)
Co4 Co3 C15 O15 153(3)
C18 Co8 C16 O16 49(5)
C2 Co8 C16 O16 -149(5)
C27 Co8 C16 O16 -50(5)
Co7 Co8 C16 O16 -90(5)
Co10 Co8 C16 O16 170(4)
Pd1 Co8 C16 O16 -141(5)
Co9 Co8 C16 O16 160(5)
C19 Co9 C17 O17 -2.2(11)
C26 Co9 C17 O17 95.6(11)
C2 Co9 C17 O17 -114.7(11)
Co10 Co9 C17 O17 -58.8(11)
Pd4 Co9 C17 O17 161.2(12)
Pd8 Co9 C17 O17 151.4(10)
Co8 Co9 C17 O17 -99.1(11)
Co6 Co9 C17 O17 -130.8(9)
Pd1 Co9 C17 O17 -151.4(11)
C19 Co9 C17 Pd4 -163.4(2)
C26 Co9 C17 Pd4 -65.6(2)
C2 Co9 C17 Pd4 84.0(2)
Co10 Co9 C17 Pd4 139.99(9)
Pd8 Co9 C17 Pd4 -9.8(2)
Co8 Co9 C17 Pd4 99.61(14)
Co6 Co9 C17 Pd4 68.0(6)
Pd1 Co9 C17 Pd4 47.37(14)
C28 Pd4 C17 O17 -52.2(6)
Co9 Pd4 C17 O17 -169.9(7)
Co14 Pd4 C17 O17 -56.2(6)
Pd2 Pd4 C17 O17 111.2(5)
Co13 Pd4 C17 O17 26.7(6)
Pd1 Pd4 C17 O17 140.3(5)
Pd8 Pd4 C17 O17 -161.8(5)
C28 Pd4 C17 Co9 117.8(2)
Co14 Pd4 C17 Co9 113.7(2)
Pd2 Pd4 C17 Co9 -78.9(3)
Co13 Pd4 C17 Co9 -163.36(7)
Pd1 Pd4 C17 Co9 -49.80(16)
Pd8 Pd4 C17 Co9 8.11(19)
C16 Co8 C18 O18 -14(8)
C2 Co8 C18 O18 -176(100)
C27 Co8 C18 O18 79(8)
Co7 Co8 C18 O18 126(8)
Co10 Co8 C18 O18 172(8)
Pd1 Co8 C18 O18 -112(7)
Co9 Co8 C18 O18 -134(8)
C26 Co9 C19 O19 -47.8(12)
C17 Co9 C19 O19 50.7(12)
C2 Co9 C19 O19 170.9(12)
Co10 Co9 C19 O19 174.3(13)
Pd4 Co9 C19 O19 28.1(14)
Pd8 Co9 C19 O19 -93.2(12)
Co8 Co9 C19 O19 126.2(12)
Co6 Co9 C19 O19 -144.5(12)
Pd1 Co9 C19 O19 156.7(10)
C26 Co9 C19 Co10 137.9(2)
C17 Co9 C19 Co10 -123.6(2)
C2 Co9 C19 Co10 -3.3(2)
Pd4 Co9 C19 Co10 -146.15(19)
Pd8 Co9 C19 Co10 92.5(3)
Co8 Co9 C19 Co10 -48.10(13)
Co6 Co9 C19 Co10 41.26(14)
Pd1 Co9 C19 Co10 -17.5(4)
C20 Co10 C19 O19 -11.7(6)
C22 Co10 C19 O19 88.3(6)
C2 Co10 C19 O19 -173.8(6)
C21 Co10 C19 O19 -48(2)
Co6 Co10 C19 O19 137.7(6)
Co7 Co10 C19 O19 -164.6(5)
Co9 Co10 C19 O19 -176.8(7)
Co8 Co10 C19 O19 -127.2(6)
C20 Co10 C19 Co9 165.2(2)
C22 Co10 C19 Co9 -94.9(2)
C2 Co10 C19 Co9 3.1(2)
C21 Co10 C19 Co9 129.3(19)
Co6 Co10 C19 Co9 -45.45(17)
Co7 Co10 C19 Co9 12.2(3)
Co8 Co10 C19 Co9 49.59(16)
C22 Co10 C20 O20 91(8)
C2 Co10 C20 O20 -95(8)
C21 Co10 C20 O20 1(8)
C19 Co10 C20 O20 -175(100)
Co6 Co10 C20 O20 92(8)
Co7 Co10 C20 O20 -20(8)
Co9 Co10 C20 O20 -163(8)
Co8 Co10 C20 O20 -89(8)
C23 Co7 C21 O21 14.5(8)
C2 Co7 C21 O21 178.0(7)
C27 Co7 C21 O21 -81.6(7)
Co8 Co7 C21 O21 -132.2(7)
Co10 Co7 C21 O21 -178.3(8)
Co6 Co7 C21 O21 135.4(7)
Pd9 Co7 C21 O21 89.2(7)
Pd1 Co7 C21 O21 -177.9(5)
C23 Co7 C21 Co10 -167.2(2)
C2 Co7 C21 Co10 -3.8(2)
C27 Co7 C21 Co10 96.7(2)
Co8 Co7 C21 Co10 46.02(15)
Co6 Co7 C21 Co10 -46.35(13)
Pd9 Co7 C21 Co10 -92.57(19)
Pd1 Co7 C21 Co10 0.4(4)
C20 Co10 C21 O21 20.1(6)
C22 Co10 C21 O21 -79.9(6)
C2 Co10 C21 O21 -178.0(6)
C19 Co10 C21 O21 56(2)
Co6 Co10 C21 O21 -129.3(6)
Co7 Co10 C21 O21 178.5(7)
Co9 Co10 C21 O21 179.5(4)
Co8 Co10 C21 O21 135.6(6)
C20 Co10 C21 Co7 -158.3(2)
C22 Co10 C21 Co7 101.6(2)
C2 Co10 C21 Co7 3.6(2)
C19 Co10 C21 Co7 -122.5(19)
Co6 Co10 C21 Co7 52.26(15)
Co9 Co10 C21 Co7 1.0(3)
Co8 Co10 C21 Co7 -42.90(15)
C25 Co6 C22 O22 47.7(7)
C24 Co6 C22 O22 -48.8(7)
C2 Co6 C22 O22 -176.8(7)
Co10 Co6 C22 O22 -175.3(8)
Pd8 Co6 C22 O22 92.5(7)
Pd9 Co6 C22 O22 -81.3(8)
Co7 Co6 C22 O22 -133.3(7)
Co9 Co6 C22 O22 139.0(7)
Pd1 Co6 C22 O22 -173.1(6)
C25 Co6 C22 Co10 -137.0(2)
C24 Co6 C22 Co10 126.6(2)
C2 Co6 C22 Co10 -1.5(2)
Pd8 Co6 C22 Co10 -92.1(2)
Pd9 Co6 C22 Co10 94.0(2)
Co7 Co6 C22 Co10 42.08(14)
Co9 Co6 C22 Co10 -45.61(14)
Pd1 Co6 C22 Co10 2.2(3)
C20 Co10 C22 O22 -5.1(7)
C2 Co10 C22 O22 176.8(7)
C21 Co10 C22 O22 82.7(7)
C19 Co10 C22 O22 -92.9(7)
Co6 Co10 C22 O22 175.4(8)
Co7 Co10 C22 O22 128.7(7)
Co9 Co10 C22 O22 -135.8(7)
Co8 Co10 C22 O22 174.6(5)
C20 Co10 C22 Co6 179.5(2)
C2 Co10 C22 Co6 1.4(2)
C21 Co10 C22 Co6 -92.7(2)
C19 Co10 C22 Co6 91.6(2)
Co7 Co10 C22 Co6 -46.74(16)
Co9 Co10 C22 Co6 48.77(15)
Co8 Co10 C22 Co6 -0.8(4)
C21 Co7 C23 O23 -43(4)
C2 Co7 C23 O23 -177(4)
C27 Co7 C23 O23 53(4)
Co8 Co7 C23 O23 68(4)
Co10 Co7 C23 O23 -60(4)
Co6 Co7 C23 O23 -134(4)
Pd9 Co7 C23 O23 -171(4)
Pd1 Co7 C23 O23 145(4)
C25 Co6 C24 O24 -65.5(11)
C2 Co6 C24 O24 136.1(10)
C22 Co6 C24 O24 28.7(11)
Co10 Co6 C24 O24 74.7(11)
Pd8 Co6 C24 O24 -123.9(10)
Pd9 Co6 C24 O24 -179.0(12)
Co7 Co6 C24 O24 121.9(10)
Co9 Co6 C24 O24 162.0(6)
Pd1 Co6 C24 O24 173.9(10)
C25 Co6 C24 Pd9 113.4(2)
C2 Co6 C24 Pd9 -44.9(3)
C22 Co6 C24 Pd9 -152.3(2)
Co10 Co6 C24 Pd9 -106.33(15)
Pd8 Co6 C24 Pd9 55.1(2)
Co7 Co6 C24 Pd9 -59.17(14)
Co9 Co6 C24 Pd9 -19.1(11)
Pd1 Co6 C24 Pd9 -7.1(2)
C5 Pd9 C24 O24 -1.7(6)
Co4 Pd9 C24 O24 42.4(6)
Co6 Pd9 C24 O24 179.4(7)
Co7 Pd9 C24 O24 -122.4(6)
Pd1 Pd9 C24 O24 -172.4(5)
Pd3 Pd9 C24 O24 126.8(5)
Pd5 Pd9 C24 O24 101.3(5)
C5 Pd9 C24 Co6 178.9(2)
Co4 Pd9 C24 Co6 -136.99(13)
Co7 Pd9 C24 Co6 58.23(15)
Pd1 Pd9 C24 Co6 8.2(2)
Pd3 Pd9 C24 Co6 -52.6(5)
Pd5 Pd9 C24 Co6 -78.05(18)
C24 Co6 C25 O25 71.7(18)
C2 Co6 C25 O25 -132.5(17)
C22 Co6 C25 O25 -23.2(18)
Co10 Co6 C25 O25 -64.6(18)
Pd8 Co6 C25 O25 -170.6(19)
Pd9 Co6 C25 O25 122.3(18)
Co7 Co6 C25 O25 164.2(9)
Co9 Co6 C25 O25 -116.2(18)
Pd1 Co6 C25 O25 -174.5(17)
C24 Co6 C25 Pd8 -117.7(2)
C2 Co6 C25 Pd8 38.1(3)
C22 Co6 C25 Pd8 147.38(19)
Co10 Co6 C25 Pd8 106.03(16)
Pd9 Co6 C25 Pd8 -67.08(15)
Co7 Co6 C25 Pd8 -25.2(15)
Co9 Co6 C25 Pd8 54.37(11)
Pd1 Co6 C25 Pd8 -3.9(2)
C41 Pd8 C25 O25 -40.3(5)
C26 Pd8 C25 O25 79.1(5)
Co6 Pd8 C25 O25 177.0(6)
Pd6 Pd8 C25 O25 -42.2(6)
Co9 Pd8 C25 O25 121.4(5)
Pd5 Pd8 C25 O25 -90.3(5)
Pd1 Pd8 C25 O25 -178.8(4)
Pd4 Pd8 C25 O25 112.0(4)
C41 Pd8 C25 Co6 142.6(2)
C26 Pd8 C25 Co6 -98.0(2)
Pd6 Pd8 C25 Co6 140.80(12)
Co9 Pd8 C25 Co6 -55.57(15)
Pd5 Pd8 C25 Co6 92.65(16)
Pd1 Pd8 C25 Co6 4.2(2)
Pd4 Pd8 C25 Co6 -65.1(3)
C19 Co9 C26 O26 33.0(19)
C17 Co9 C26 O26 -60.8(19)
C2 Co9 C26 O26 157.6(17)
Co10 Co9 C26 O26 87.5(19)
Pd4 Co9 C26 O26 -110.2(19)
Co8 Co9 C26 O26 -124.7(17)
Co6 Co9 C26 O26 133.1(19)
Pd1 Co9 C26 O26 -160.7(18)
C19 Co9 C26 Pd8 -145.9(2)
C17 Co9 C26 Pd8 120.3(2)
C2 Co9 C26 Pd8 -21.3(4)
Co10 Co9 C26 Pd8 -91.4(2)
Pd4 Co9 C26 Pd8 70.95(12)
Co8 Co9 C26 Pd8 56.4(7)
Co6 Co9 C26 Pd8 -45.81(14)
Pd1 Co9 C26 Pd8 20.4(2)
C41 Pd8 C26 O26 -5.4(6)
C25 Pd8 C26 O26 -90.8(5)
Co6 Pd8 C26 O26 -132.3(5)
Pd6 Pd8 C26 O26 52.6(5)
Co9 Pd8 C26 O26 -179.6(6)
Pd5 Pd8 C26 O26 -18.0(12)
Pd1 Pd8 C26 O26 159.4(5)
Pd4 Pd8 C26 O26 114.1(5)
C41 Pd8 C26 Co9 174.25(19)
C25 Pd8 C26 Co9 88.8(2)
Co6 Pd8 C26 Co9 47.39(17)
Pd6 Pd8 C26 Co9 -127.76(14)
Pd5 Pd8 C26 Co9 161.7(6)
Pd1 Pd8 C26 Co9 -21.0(2)
Pd4 Pd8 C26 Co9 -66.30(16)
C23 Co7 C27 O27 -13.7(8)
C21 Co7 C27 O27 81.3(8)
C2 Co7 C27 O27 -175.7(7)
Co8 Co7 C27 O27 177.3(9)
Co10 Co7 C27 O27 133.6(7)
Co6 Co7 C27 O27 177.2(5)
Pd9 Co7 C27 O27 -88.3(8)
Pd1 Co7 C27 O27 -131.1(7)
C23 Co7 C27 Co8 169.0(2)
C21 Co7 C27 Co8 -96.0(2)
C2 Co7 C27 Co8 7.0(2)
Co10 Co7 C27 Co8 -43.76(16)
Co6 Co7 C27 Co8 -0.1(4)
Pd9 Co7 C27 Co8 94.4(2)
Pd1 Co7 C27 Co8 51.57(14)
C16 Co8 C27 O27 48.0(7)
C18 Co8 C27 O27 -53.9(7)
C2 Co8 C27 O27 175.7(7)
Co7 Co8 C27 O27 -177.5(8)
Co10 Co8 C27 O27 -136.3(7)
Pd1 Co8 C27 O27 128.0(7)
Co9 Co8 C27 O27 -177.6(5)
C16 Co8 C27 Co7 -134.5(2)
C18 Co8 C27 Co7 123.6(2)
C2 Co8 C27 Co7 -6.8(2)
Co10 Co8 C27 Co7 41.13(15)
Pd1 Co8 C27 Co7 -54.49(15)
Co9 Co8 C27 Co7 -0.2(3)
C39 Co14 C28 O28 -71.2(11)
C3 Co14 C28 O28 132.3(11)
C31 Co14 C28 O28 24.1(11)
Co15 Co14 C28 O28 72.4(11)
Pd6 Co14 C28 O28 -127.9(11)
Pd4 Co14 C28 O28 -178.9(12)
Co13 Co14 C28 O28 119.6(11)
Co11 Co14 C28 O28 133.0(9)
C39 Co14 C28 Pd4 107.8(2)
C3 Co14 C28 Pd4 -48.8(3)
C31 Co14 C28 Pd4 -157.0(2)
Co15 Co14 C28 Pd4 -108.65(14)
Pd6 Co14 C28 Pd4 51.1(2)
Co13 Co14 C28 Pd4 -61.51(13)
Co11 Co14 C28 Pd4 -48.0(10)
C17 Pd4 C28 O28 2.9(6)
Co9 Pd4 C28 O28 47.1(6)
Co14 Pd4 C28 O28 179.4(6)
Pd2 Pd4 C28 O28 -166.9(5)
Co13 Pd4 C28 O28 -119.6(5)
Pd1 Pd4 C28 O28 141.6(4)
Pd8 Pd4 C28 O28 109.5(5)
C17 Pd4 C28 Co14 -176.5(2)
Co9 Pd4 C28 Co14 -132.33(13)
Pd2 Pd4 C28 Co14 13.6(2)
Co13 Pd4 C28 Co14 60.95(15)
Pd1 Pd4 C28 Co14 -37.9(6)
Pd8 Pd4 C28 Co14 -69.96(19)
C30 Co13 C29 O29 -32(4)
C38 Co13 C29 O29 65(4)
C3 Co13 C29 O29 -163(4)
Co15 Co13 C29 O29 -50(4)
Co12 Co13 C29 O29 81(4)
Co14 Co13 C29 O29 -122(4)
Pd2 Co13 C29 O29 157(4)
Pd4 Co13 C29 O29 -160(4)
C29 Co13 C30 O30 14.7(8)
C38 Co13 C30 O30 -82.9(8)
C3 Co13 C30 O30 175.8(8)
Co15 Co13 C30 O30 -178.1(9)
Co12 Co13 C30 O30 -134.1(8)
Co14 Co13 C30 O30 133.4(8)
Pd2 Co13 C30 O30 179.5(6)
Pd4 Co13 C30 O30 86.7(8)
C29 Co13 C30 Co15 -167.2(2)
C38 Co13 C30 Co15 95.2(2)
C3 Co13 C30 Co15 -6.0(2)
Co12 Co13 C30 Co15 44.05(17)
Co14 Co13 C30 Co15 -48.47(14)
Pd2 Co13 C30 Co15 -2.4(4)
Pd4 Co13 C30 Co15 -95.20(19)
C32 Co15 C30 O30 22.7(7)
C31 Co15 C30 O30 -79.2(7)
C3 Co15 C30 O30 -175.9(7)
C34 Co15 C30 O30 27(2)
Co14 Co15 C30 O30 -128.1(7)
Co13 Co15 C30 O30 178.4(8)
Co11 Co15 C30 O30 -177.4(5)
Co12 Co15 C30 O30 137.2(7)
C32 Co15 C30 Co13 -155.7(3)
C31 Co15 C30 Co13 102.4(2)
C3 Co15 C30 Co13 5.7(2)
C34 Co15 C30 Co13 -151.2(15)
Co14 Co15 C30 Co13 53.56(16)
Co11 Co15 C30 Co13 4.2(4)
Co12 Co15 C30 Co13 -41.23(16)
C39 Co14 C31 O31 41.4(8)
C28 Co14 C31 O31 -58.5(8)
C3 Co14 C31 O31 174.3(7)
Co15 Co14 C31 O31 -179.7(8)
Pd6 Co14 C31 O31 89.7(7)
Pd4 Co14 C31 O31 -88.7(8)
Co13 Co14 C31 O31 -140.5(7)
Co11 Co14 C31 O31 132.4(7)
C39 Co14 C31 Co15 -138.9(2)
C28 Co14 C31 Co15 121.1(2)
C3 Co14 C31 Co15 -6.1(2)
Pd6 Co14 C31 Co15 -90.6(2)
Pd4 Co14 C31 Co15 91.0(3)
Co13 Co14 C31 Co15 39.17(15)
Co11 Co14 C31 Co15 -47.89(13)
C32 Co15 C31 O31 5.3(7)
C3 Co15 C31 O31 -174.6(7)
C30 Co15 C31 O31 90.7(7)
C34 Co15 C31 O31 -81.5(7)
Co14 Co15 C31 O31 179.7(8)
Co13 Co15 C31 O31 137.0(6)
Co11 Co15 C31 O31 -126.3(6)
Co12 Co15 C31 O31 -173.1(5)
C32 Co15 C31 Co14 -174.4(2)
C3 Co15 C31 Co14 5.7(2)
C30 Co15 C31 Co14 -89.0(2)
C34 Co15 C31 Co14 98.8(2)
Co13 Co15 C31 Co14 -42.73(16)
Co11 Co15 C31 Co14 53.98(15)
Co12 Co15 C31 Co14 7.2(4)
C31 Co15 C32 O32 108(7)
C3 Co15 C32 O32 -72(7)
C30 Co15 C32 O32 18(7)
C34 Co15 C32 O32 -162(7)
Co14 Co15 C32 O32 100(7)
Co13 Co15 C32 O32 -4(7)
Co11 Co15 C32 O32 -147(7)
Co12 Co15 C32 O32 -73(7)
C37 Co12 C33 O33 -9(8)
C3 Co12 C33 O33 -173(7)
C38 Co12 C33 O33 84(7)
Co13 Co12 C33 O33 129(7)
Co15 Co12 C33 O33 175(100)
Pd2 Co12 C33 O33 -118(7)
Co11 Co12 C33 O33 -132(7)
C35 Co11 C34 O34 -41.3(11)
C36 Co11 C34 O34 60.0(11)
C3 Co11 C34 O34 175.0(10)
Co15 Co11 C34 O34 177.3(12)
Pd7 Co11 C34 O34 48.1(13)
Pd6 Co11 C34 O34 -93.1(11)
Co12 Co11 C34 O34 129.1(10)
Co14 Co11 C34 O34 -141.9(10)
Pd2 Co11 C34 O34 161.6(8)
C35 Co11 C34 Co15 141.5(2)
C36 Co11 C34 Co15 -117.3(2)
C3 Co11 C34 Co15 -2.2(3)
Pd7 Co11 C34 Co15 -129.2(2)
Pd6 Co11 C34 Co15 89.6(3)
Co12 Co11 C34 Co15 -48.17(14)
Co14 Co11 C34 Co15 40.82(15)
Pd2 Co11 C34 Co15 -15.7(4)
C32 Co15 C34 O34 -14.7(7)
C31 Co15 C34 O34 87.3(7)
C3 Co15 C34 O34 -176.1(6)
C30 Co15 C34 O34 -19(2)
Co14 Co15 C34 O34 135.9(6)
Co13 Co15 C34 O34 -165.9(5)
Co11 Co15 C34 O34 -178.2(8)
Co12 Co15 C34 O34 -129.3(6)
C32 Co15 C34 Co11 163.5(3)
C31 Co15 C34 Co11 -94.5(2)
C3 Co15 C34 Co11 2.1(2)
C30 Co15 C34 Co11 159.0(15)
Co14 Co15 C34 Co11 -45.92(18)
Co13 Co15 C34 Co11 12.3(4)
Co12 Co15 C34 Co11 48.94(16)
C34 Co11 C35 O35 37(2)
C36 Co11 C35 O35 -59(2)
C3 Co11 C35 O35 162(2)
Co15 Co11 C35 O35 86(2)
Pd7 Co11 C35 O35 -108(2)
Co12 Co11 C35 O35 -110(2)
Co14 Co11 C35 O35 136(2)
Pd2 Co11 C35 O35 -158(2)
C34 Co11 C35 Pd6 -144.6(2)
C36 Co11 C35 Pd6 120.0(2)
C3 Co11 C35 Pd6 -19.2(4)
Co15 Co11 C35 Pd6 -95.1(2)
Pd7 Co11 C35 Pd6 70.50(11)
Co12 Co11 C35 Pd6 68.7(7)
Co14 Co11 C35 Pd6 -45.08(14)
Pd2 Co11 C35 Pd6 20.9(2)
C41 Pd6 C35 O35 1.1(6)
C39 Pd6 C35 O35 -91.1(5)
Co14 Pd6 C35 O35 -133.3(5)
Co11 Pd6 C35 O35 179.6(6)
Pd5 Pd6 C35 O35 59.3(5)
Pd8 Pd6 C35 O35 -11.7(14)
Pd2 Pd6 C35 O35 157.7(5)
Pd7 Pd6 C35 O35 117.2(5)
C41 Pd6 C35 Co11 -178.51(19)
C39 Pd6 C35 Co11 89.3(2)
Co14 Pd6 C35 Co11 47.09(17)
Pd5 Pd6 C35 Co11 -120.34(15)
Pd8 Pd6 C35 Co11 168.7(8)
Pd2 Pd6 C35 Co11 -21.9(2)
Pd7 Pd6 C35 Co11 -62.45(16)
C35 Co11 C36 O36 89.3(10)
C34 Co11 C36 O36 -9.1(10)
C3 Co11 C36 O36 -120.0(10)
Co15 Co11 C36 O36 -64.8(10)
Pd7 Co11 C36 O36 162.3(11)
Pd6 Co11 C36 O36 151.0(9)
Co12 Co11 C36 O36 -105.3(10)
Co14 Co11 C36 O36 -128.0(8)
Pd2 Co11 C36 O36 -154.3(10)
C35 Co11 C36 Pd7 -73.0(3)
C34 Co11 C36 Pd7 -171.4(2)
C3 Co11 C36 Pd7 77.7(2)
Co15 Co11 C36 Pd7 132.94(11)
Pd6 Co11 C36 Pd7 -11.3(2)
Co12 Co11 C36 Pd7 92.42(16)
Co14 Co11 C36 Pd7 69.7(5)
Pd2 Co11 C36 Pd7 43.40(15)
C11 Pd7 C36 O36 -54.4(6)
Co11 Pd7 C36 O36 -169.4(7)
Co1 Pd7 C36 O36 -61.0(6)
Co2 Pd7 C36 O36 17.8(6)
Pd2 Pd7 C36 O36 140.4(5)
Pd3 Pd7 C36 O36 107.4(5)
Pd6 Pd7 C36 O36 -160.9(5)
C11 Pd7 C36 Co11 115.0(2)
Co1 Pd7 C36 Co11 108.4(2)
Co2 Pd7 C36 Co11 -172.82(7)
Pd2 Pd7 C36 Co11 -50.18(18)
Pd3 Pd7 C36 Co11 -83.2(3)
Pd6 Pd7 C36 Co11 8.52(19)
C33 Co12 C37 O37 55(4)
C3 Co12 C37 O37 -141(4)
C38 Co12 C37 O37 -43(4)
Co13 Co12 C37 O37 -81(4)
Co15 Co12 C37 O37 178(2)
Pd2 Co12 C37 O37 -132(4)
Co11 Co12 C37 O37 166(4)
C29 Co13 C38 O38 -14.5(8)
C30 Co13 C38 O38 80.4(8)
C3 Co13 C38 O38 -176.1(7)
Co15 Co13 C38 O38 132.9(7)
Co12 Co13 C38 O38 177.3(9)
Co14 Co13 C38 O38 176.5(6)
Pd2 Co13 C38 O38 -131.0(7)
Pd4 Co13 C38 O38 -87.9(8)
C29 Co13 C38 Co12 168.2(2)
C30 Co13 C38 Co12 -96.8(2)
C3 Co13 C38 Co12 6.7(2)
Co15 Co13 C38 Co12 -44.37(15)
Co14 Co13 C38 Co12 -0.7(4)
Pd2 Co13 C38 Co12 51.76(13)
Pd4 Co13 C38 Co12 94.8(2)
C33 Co12 C38 O38 -55.0(7)
C37 Co12 C38 O38 46.9(6)
C3 Co12 C38 O38 175.9(6)
Co13 Co12 C38 O38 -177.6(7)
Co15 Co12 C38 O38 -136.1(6)
Pd2 Co12 C38 O38 127.9(6)
Co11 Co12 C38 O38 -173.4(5)
C33 Co12 C38 Co13 122.7(2)
C37 Co12 C38 Co13 -135.4(2)
C3 Co12 C38 Co13 -6.5(2)
Co15 Co12 C38 Co13 41.54(15)
Pd2 Co12 C38 Co13 -54.47(14)
Co11 Co12 C38 Co13 4.2(3)
C28 Co14 C39 O39 61.8(16)
C3 Co14 C39 O39 -143.8(15)
C31 Co14 C39 O39 -34.8(16)
Co15 Co14 C39 O39 -75.6(16)
Pd6 Co14 C39 O39 -173.8(17)
Pd4 Co14 C39 O39 115.0(16)
Co13 Co14 C39 O39 155.4(10)
Co11 Co14 C39 O39 -123.0(16)
C28 Co14 C39 Pd6 -124.5(2)
C3 Co14 C39 Pd6 30.0(3)
C31 Co14 C39 Pd6 138.9(2)
Co15 Co14 C39 Pd6 98.12(18)
Pd4 Co14 C39 Pd6 -71.19(16)
Co13 Co14 C39 Pd6 -30.8(11)
Co11 Co14 C39 Pd6 50.78(12)
C41 Pd6 C39 O39 -38.8(5)
C35 Pd6 C39 O39 81.4(5)
Co14 Pd6 C39 O39 177.6(6)
Co11 Pd6 C39 O39 123.4(5)
Pd5 Pd6 C39 O39 -49.1(6)
Pd8 Pd6 C39 O39 -89.6(5)
Pd2 Pd6 C39 O39 -171.3(4)
Pd7 Pd6 C39 O39 124.4(5)
C41 Pd6 C39 Co14 143.5(2)
C35 Pd6 C39 Co14 -96.3(2)
Co11 Pd6 C39 Co14 -54.26(16)
Pd5 Pd6 C39 Co14 133.22(18)
Pd8 Pd6 C39 Co14 92.71(17)
Pd2 Pd6 C39 Co14 11.1(2)
Pd7 Pd6 C39 Co14 -53.3(3)
C2 Pd1 C40 O40 -13.4(9)
Co8 Pd1 C40 O40 14.8(6)
Pd2 Pd1 C40 O40 137.9(6)
Pd3 Pd1 C40 O40 -141.2(6)
Co7 Pd1 C40 O40 -46.8(6)
Pd9 Pd1 C40 O40 -109.9(5)
Pd8 Pd1 C40 O40 164.7(4)
Pd4 Pd1 C40 O40 102.8(5)
Co9 Pd1 C40 O40 79.7(6)
Co6 Pd1 C40 O40 -113.1(5)
C2 Pd1 C40 Pd2 -151.3(4)
Co8 Pd1 C40 Pd2 -123.14(10)
Pd3 Pd1 C40 Pd2 80.90(16)
Co7 Pd1 C40 Pd2 175.31(5)
Pd9 Pd1 C40 Pd2 112.20(11)
Pd8 Pd1 C40 Pd2 26.8(2)
Pd4 Pd1 C40 Pd2 -35.09(14)
Co9 Pd1 C40 Pd2 -58.2(3)
Co6 Pd1 C40 Pd2 109.0(3)
C2 Pd1 C40 Pd3 127.8(5)
Co8 Pd1 C40 Pd3 155.96(7)
Pd2 Pd1 C40 Pd3 -80.90(16)
Co7 Pd1 C40 Pd3 94.41(14)
Pd9 Pd1 C40 Pd3 31.30(15)
Pd8 Pd1 C40 Pd3 -54.1(2)
Pd4 Pd1 C40 Pd3 -115.99(11)
Co9 Pd1 C40 Pd3 -139.08(18)
Co6 Pd1 C40 Pd3 28.1(4)
C3 Pd2 C40 O40 -7.8(8)
Co12 Pd2 C40 O40 21.6(5)
Pd1 Pd2 C40 O40 -139.7(6)
Pd3 Pd2 C40 O40 137.2(6)
Co13 Pd2 C40 O40 -39.6(5)
Pd4 Pd2 C40 O40 -102.5(5)
Pd7 Pd2 C40 O40 101.9(5)
Pd6 Pd2 C40 O40 168.5(4)
Co11 Pd2 C40 O40 76.7(6)
C3 Pd2 C40 Pd1 131.8(4)
Co12 Pd2 C40 Pd1 161.23(8)
Pd3 Pd2 C40 Pd1 -83.13(17)
Co13 Pd2 C40 Pd1 100.07(14)
Pd4 Pd2 C40 Pd1 37.18(15)
Pd7 Pd2 C40 Pd1 -118.45(11)
Pd6 Pd2 C40 Pd1 -51.8(2)
Co11 Pd2 C40 Pd1 -143.64(19)
C3 Pd2 C40 Pd3 -145.0(4)
Co12 Pd2 C40 Pd3 -115.64(11)
Pd1 Pd2 C40 Pd3 83.13(17)
Co13 Pd2 C40 Pd3 -176.79(6)
Pd4 Pd2 C40 Pd3 120.31(10)
Pd7 Pd2 C40 Pd3 -35.32(15)
Pd6 Pd2 C40 Pd3 31.3(2)
Co11 Pd2 C40 Pd3 -60.5(4)
C1 Pd3 C40 O40 -15.9(9)
Co3 Pd3 C40 O40 20.7(6)
Pd2 Pd3 C40 O40 -136.3(6)
Pd1 Pd3 C40 O40 142.0(6)
Pd5 Pd3 C40 O40 176.7(4)
Pd7 Pd3 C40 O40 -101.3(5)
Pd9 Pd3 C40 O40 111.4(5)
Co2 Pd3 C40 O40 -41.2(6)
Co4 Pd3 C40 O40 90.7(6)
C1 Pd3 C40 Pd1 -158.0(4)
Co3 Pd3 C40 Pd1 -121.30(11)
Pd2 Pd3 C40 Pd1 81.67(16)
Pd5 Pd3 C40 Pd1 34.7(2)
Pd7 Pd3 C40 Pd1 116.64(11)
Pd9 Pd3 C40 Pd1 -30.66(15)
Co2 Pd3 C40 Pd1 176.71(5)
Co4 Pd3 C40 Pd1 -51.4(4)
C1 Pd3 C40 Pd2 120.4(5)
Co3 Pd3 C40 Pd2 157.03(7)
Pd1 Pd3 C40 Pd2 -81.67(16)
Pd5 Pd3 C40 Pd2 -47.0(2)
Pd7 Pd3 C40 Pd2 34.97(14)
Pd9 Pd3 C40 Pd2 -112.32(11)
Co2 Pd3 C40 Pd2 95.05(14)
Co4 Pd3 C40 Pd2 -133.0(2)
C4 Pd5 C41 O41 -34.1(6)
C14 Pd5 C41 O41 49.7(6)
Co1 Pd5 C41 O41 73.9(6)
Co4 Pd5 C41 O41 -35.4(9)
Pd6 Pd5 C41 O41 138.7(7)
Pd8 Pd5 C41 O41 -140.8(7)
Pd3 Pd5 C41 O41 174.9(5)
Pd9 Pd5 C41 O41 -110.0(6)
C4 Pd5 C41 Pd6 -172.87(16)
C14 Pd5 C41 Pd6 -89.01(19)
Co1 Pd5 C41 Pd6 -64.8(2)
Co4 Pd5 C41 Pd6 -174.1(2)
Pd8 Pd5 C41 Pd6 80.47(16)
Pd3 Pd5 C41 Pd6 36.2(2)
Pd9 Pd5 C41 Pd6 111.32(12)
C4 Pd5 C41 Pd8 106.7(2)
C14 Pd5 C41 Pd8 -169.48(19)
Co1 Pd5 C41 Pd8 -145.31(8)
Co4 Pd5 C41 Pd8 105.4(4)
Pd6 Pd5 C41 Pd8 -80.47(16)
Pd3 Pd5 C41 Pd8 -44.3(2)
Pd9 Pd5 C41 Pd8 30.9(2)
C39 Pd6 C41 O41 48.7(6)
C35 Pd6 C41 O41 -37.7(7)
Co14 Pd6 C41 O41 78.8(6)
Co11 Pd6 C41 O41 -40.9(10)
Pd5 Pd6 C41 O41 -139.0(7)
Pd8 Pd6 C41 O41 139.7(7)
Pd2 Pd6 C41 O41 170.3(5)
Pd7 Pd6 C41 O41 -118.6(6)
C39 Pd6 C41 Pd5 -172.28(18)
C35 Pd6 C41 Pd5 101.4(2)
Co14 Pd6 C41 Pd5 -142.11(8)
Co11 Pd6 C41 Pd5 98.1(5)
Pd8 Pd6 C41 Pd5 -81.23(16)
Pd2 Pd6 C41 Pd5 -50.6(2)
Pd7 Pd6 C41 Pd5 20.5(2)
C39 Pd6 C41 Pd8 -91.05(19)
C35 Pd6 C41 Pd8 -177.39(18)
Co14 Pd6 C41 Pd8 -60.9(2)
Co11 Pd6 C41 Pd8 179.3(4)
Pd5 Pd6 C41 Pd8 81.23(16)
Pd2 Pd6 C41 Pd8 30.6(2)
Pd7 Pd6 C41 Pd8 101.72(14)
C26 Pd8 C41 O41 -36.4(7)
C25 Pd8 C41 O41 42.4(6)
Co6 Pd8 C41 O41 71.2(6)
Pd6 Pd8 C41 O41 -139.1(7)
Co9 Pd8 C41 O41 -24.9(10)
Pd5 Pd8 C41 O41 140.5(7)
Pd1 Pd8 C41 O41 164.1(5)
Pd4 Pd8 C41 O41 -113.8(6)
C26 Pd8 C41 Pd5 -176.89(18)
C25 Pd8 C41 Pd5 -98.18(19)
Co6 Pd8 C41 Pd5 -69.30(18)
Pd6 Pd8 C41 Pd5 80.33(16)
Co9 Pd8 C41 Pd5 -165.4(3)
Pd1 Pd8 C41 Pd5 23.6(3)
Pd4 Pd8 C41 Pd5 105.62(15)
C26 Pd8 C41 Pd6 102.8(2)
C25 Pd8 C41 Pd6 -178.52(19)
Co6 Pd8 C41 Pd6 -149.64(7)
Co9 Pd8 C41 Pd6 114.3(4)
Pd5 Pd8 C41 Pd6 -80.33(16)
Pd1 Pd8 C41 Pd6 -56.7(2)
Pd4 Pd8 C41 Pd6 25.3(2)
C107 N1 C101 C102 -64.9(6)
C105 N1 C101 C102 173.6(5)
C103 N1 C101 C102 52.8(6)
C107 N1 C103 C104 176.9(5)
C105 N1 C103 C104 -61.2(6)
C101 N1 C103 C104 56.6(6)
C107 N1 C105 C106 59.2(7)
C101 N1 C105 C106 179.8(5)
C103 N1 C105 C106 -59.3(7)
C105 N1 C107 C108 55.3(6)
C101 N1 C107 C108 -62.6(6)
C103 N1 C107 C108 176.6(5)
C207 N2 C201 C202 174.1(5)
C203 N2 C201 C202 -64.4(6)
C205 N2 C201 C202 55.5(6)
C201 N2 C203 C204 -178.7(5)
C207 N2 C203 C204 -57.9(6)
C205 N2 C203 C204 60.2(6)
C201 N2 C205 C206 59.2(6)
C207 N2 C205 C206 -60.8(6)
C203 N2 C205 C206 178.9(5)
C201 N2 C207 C208 71.5(6)
C203 N2 C207 C208 -48.8(7)
C205 N2 C207 C208 -167.8(5)
C303 N3 C301 C302 -59.1(8)
C305 N3 C301 C302 -179.9(6)
C307 N3 C301 C302 59.3(7)
C301 N3 C303 C304 -58.1(8)
C305 N3 C303 C304 59.2(8)
C307 N3 C303 C304 -179.4(6)
C301 N3 C305 C306 176.6(6)
C303 N3 C305 C306 55.9(7)
C307 N3 C305 C306 -62.5(7)
C301 N3 C307 C308 65.5(7)
C303 N3 C307 C308 -173.3(6)
C305 N3 C307 C308 -51.9(7)
C405 O401 C402 C403 -41.0(10)
O401 C402 C403 C404 20.9(12)
C402 C403 C404 C405 9.5(12)
C403 C404 C405 O401 -31.3(9)
C402 O401 C405 C404 43.6(8)
